data_4320606
loop_
_publ_author_name
'Franck Gascoin'
'Slavi C. Sevov'

_publ_section_title
;
 Synthesis and Characterization of Cs5In3As4 with a Structure of Two
 Coexisting "Polymorphic" Forms of Different Dimensionality
;
_journal_name_full 'Inorganic Chemistry'
_journal_page_first 6254
_journal_page_last 6257
_journal_paper_doi 10.1021/ic010654o
_journal_volume 40
_journal_year 2001
_chemical_formula_moiety cs5in3as4
_chemical_formula_sum 'As4 Cs5 In3'
_chemical_formula_weight 1308.69
_chemical_name_common cs5in3as4
_chemical_name_systematic
;
   ?
;
_space_group_IT_number 14
_symmetry_cell_setting monoclinic
_symmetry_space_group_name_Hall '-P 2ybc'
_symmetry_space_group_name_H-M 'P 1 21/c 1'
_atom_sites_solution_hydrogens geom
_atom_sites_solution_primary direct
_atom_sites_solution_secondary difmap
_audit_creation_method SHELXL-97
_cell_angle_alpha 90.00
_cell_angle_beta 117.24(2)
_cell_angle_gamma 90.00
_cell_formula_units_Z 8
_cell_length_a 17.037(6)
_cell_length_b 12.2533(12)
_cell_length_c 18.105(4)
_cell_measurement_reflns_used 25
_cell_measurement_temperature 293(2)
_cell_measurement_theta_max 23.520
_cell_measurement_theta_min 16.329
_cell_volume 3360.4(16)
_computing_cell_refinement CAD4_(Enraf-Nonius,_1977)
_computing_data_collection CAD4_(Enraf-Nonius,_1977)
_computing_data_reduction SDS_Package_(Enraf-Nonius,_1985)
_computing_molecular_graphics 'SHELXTL (Siemens, 1994)'
_computing_publication_material 'SHELXTL (Siemens, 1994)'
_computing_structure_refinement 'SHELXL-97 (Sheldrick, 1997)'
_computing_structure_solution 'SHELXS-97 (Sheldrick, 1990)'
_diffrn_ambient_temperature 293(2)
_diffrn_measured_fraction_theta_full 0.999
_diffrn_measured_fraction_theta_max 0.999
_diffrn_measurement_device_type Enraf_Nonius_CAD4
_diffrn_measurement_method omega-2theta
_diffrn_radiation_monochromator graphite
_diffrn_radiation_source 'fine-focus sealed tube'
_diffrn_radiation_type MoK\a
_diffrn_radiation_wavelength 0.71073
_diffrn_reflns_av_R_equivalents 0.0000
_diffrn_reflns_av_sigmaI/netI 0.0543
_diffrn_reflns_limit_h_max 17
_diffrn_reflns_limit_h_min -20
_diffrn_reflns_limit_k_max 14
_diffrn_reflns_limit_k_min 0
_diffrn_reflns_limit_l_max 21
_diffrn_reflns_limit_l_min 0
_diffrn_reflns_number 5901
_diffrn_reflns_theta_full 24.98
_diffrn_reflns_theta_max 24.98
_diffrn_reflns_theta_min 2.09
_diffrn_standards_interval_count 200
_diffrn_standards_interval_time 120
_diffrn_standards_number 3
_exptl_absorpt_coefficient_mu 22.540
_exptl_absorpt_correction_T_max 1.195
_exptl_absorpt_correction_T_min 0.853
_exptl_absorpt_correction_type psi-scan
_exptl_absorpt_process_details 'average of three psi-scan reflections'
_exptl_crystal_colour dark-grey
_exptl_crystal_density_diffrn 5.174
_exptl_crystal_density_meas ?
_exptl_crystal_density_method 'not measured'
_exptl_crystal_description bar
_exptl_crystal_F_000 4432
_exptl_crystal_size_max 0.2
_exptl_crystal_size_mid 0.04
_exptl_crystal_size_min 0.04
_refine_diff_density_max 1.990
_refine_diff_density_min -1.670
_refine_diff_density_rms 0.321
_refine_ls_extinction_coef 0.000000(12)
_refine_ls_extinction_expression Fc^*^=kFc[1+0.001xFc^2^\l^3^/sin(2\q)]^-1/4^
_refine_ls_extinction_method SHELXL
_refine_ls_goodness_of_fit_ref 0.761
_refine_ls_hydrogen_treatment mixed
_refine_ls_matrix_type full
_refine_ls_number_parameters 218
_refine_ls_number_reflns 5901
_refine_ls_number_restraints 0
_refine_ls_restrained_S_all 0.761
_refine_ls_R_factor_all 0.0798
_refine_ls_R_factor_gt 0.0404
_refine_ls_shift/su_max 0.156
_refine_ls_shift/su_mean 0.001
_refine_ls_structure_factor_coef Fsqd
_refine_ls_weighting_details 'calc w=1/[\s^2^(Fo^2^)+(0.1107P)^2^+120.7544P] where P=(Fo^2^+2Fc^2^)/3'
_refine_ls_weighting_scheme calc
_refine_ls_wR_factor_gt 0.1122
_refine_ls_wR_factor_ref 0.1459
_reflns_number_gt 3851
_reflns_number_total 5901
_reflns_threshold_expression >2sigma(I)
_cod_data_source_file ic010654o.cif
_cod_data_source_block cs5in3as4
_cod_depositor_comments
;
The following automatic conversions were performed:

'_exptl_crystal_density_meas' value 'not measured' was changed to '?'
- the value is perceived as not measured.

Automatic conversion script
Id: cif_fix_values 3008 2015-01-20 13:52:24Z robertas 
;
_cod_original_cell_volume 3360.1(14)
_cod_database_code 4320606

loop_
_symmetry_equiv_pos_as_xyz
'x, y, z'
'-x, y+1/2, -z+1/2'
'-x, -y, -z'
'x, -y-1/2, z-1/2'

loop_
_atom_site_label
_atom_site_type_symbol
_atom_site_fract_x
_atom_site_fract_y
_atom_site_fract_z
_atom_site_U_iso_or_equiv
_atom_site_adp_type
_atom_site_occupancy
_atom_site_symmetry_multiplicity
_atom_site_calc_flag
_atom_site_refinement_flags
_atom_site_disorder_assembly
_atom_site_disorder_group
In1 In 0.49455(7) 1.12454(11) 0.05163(7) 0.0127(3) Uani 1 1 d . . .
In2 In 0.46951(8) 0.76755(10) 0.27854(8) 0.0135(3) Uani 1 1 d . . .
In3 In 0.52342(8) 0.97710(10) 0.22494(8) 0.0136(3) Uani 1 1 d . . .
In4 In -0.00652(8) 0.74643(10) -0.20013(8) 0.0130(3) Uani 1 1 d . . .
In5 In 0.00391(8) 0.99355(10) 0.20104(8) 0.0135(3) Uani 1 1 d . . .
In6 In 0.08593(8) 1.37545(12) -0.10236(8) 0.0153(3) Uani 1 1 d . . .
As1 As 0.38960(11) 1.12720(16) 0.13198(11) 0.0135(4) Uani 1 1 d . . .
As2 As 0.42180(12) 0.68436(15) -0.09956(11) 0.0143(4) Uani 1 1 d . . .
As3 As 0.59018(11) 0.93747(15) 0.11026(11) 0.0132(4) Uani 1 1 d . . .
As4 As 0.35987(11) 0.62008(16) 0.16430(11) 0.0157(4) Uani 1 1 d . . .
As5 As 0.15198(11) 1.12337(16) 0.27276(11) 0.0149(4) Uani 1 1 d . . .
As6 As -0.04413(12) 0.54239(15) -0.17658(12) 0.0141(4) Uani 1 1 d . . .
As7 As 0.10657(11) 0.87760(17) -0.07742(11) 0.0152(4) Uani 1 1 d . . .
As8 As -0.04447(12) 1.20963(15) -0.17919(11) 0.0136(4) Uani 1 1 d . . .
Cs1 Cs 0.35164(7) 0.85397(10) 0.03547(7) 0.0203(3) Uani 1 1 d . . .
Cs2 Cs 0.08293(8) 1.12396(12) 0.03622(7) 0.0264(3) Uani 1 1 d . . .
Cs3 Cs 0.20982(7) 0.62020(11) -0.10380(8) 0.0229(3) Uani 1 1 d . . .
Cs4 Cs 0.23607(7) 0.87477(10) -0.21214(7) 0.0213(3) Uani 1 1 d . . .
Cs5 Cs 0.21641(7) 1.13402(11) -0.09427(7) 0.0208(3) Uani 1 1 d . . .
Cs6 Cs 0.10028(8) 0.62813(11) 0.03941(7) 0.0236(3) Uani 1 1 d . . .
Cs7 Cs 0.56229(9) 0.63363(12) 0.13809(8) 0.0314(3) Uani 1 1 d . . .
Cs8 Cs 0.35530(8) 0.39798(12) 0.03044(8) 0.0304(3) Uani 1 1 d . . .
Cs9 Cs 0.24962(8) 1.33830(11) 0.18479(8) 0.0286(3) Uani 1 1 d . . .
Cs10 Cs 0.25051(9) 0.91199(12) 0.18704(9) 0.0314(3) Uani 1 1 d . . .

loop_
_atom_site_aniso_label
_atom_site_aniso_U_11
_atom_site_aniso_U_22
_atom_site_aniso_U_33
_atom_site_aniso_U_23
_atom_site_aniso_U_13
_atom_site_aniso_U_12
In1 0.0137(6) 0.0125(6) 0.0124(6) -0.0011(5) 0.0064(5) -0.0005(5)
In2 0.0155(6) 0.0131(6) 0.0119(6) 0.0017(5) 0.0064(5) 0.0019(5)
In3 0.0145(6) 0.0134(6) 0.0120(6) 0.0001(5) 0.0053(5) -0.0007(5)
In4 0.0157(6) 0.0106(6) 0.0126(6) 0.0001(5) 0.0064(5) 0.0006(5)
In5 0.0148(6) 0.0099(6) 0.0149(7) 0.0013(5) 0.0060(5) 0.0006(5)
In6 0.0162(6) 0.0150(6) 0.0150(6) -0.0008(6) 0.0073(5) -0.0002(6)
As1 0.0116(8) 0.0148(9) 0.0140(8) -0.0016(8) 0.0057(7) -0.0001(8)
As2 0.0153(9) 0.0143(10) 0.0155(10) -0.0016(8) 0.0088(8) -0.0025(7)
As3 0.0120(9) 0.0144(9) 0.0121(9) -0.0010(7) 0.0045(7) 0.0011(7)
As4 0.0144(8) 0.0161(9) 0.0137(8) 0.0017(8) 0.0039(7) 0.0010(8)
As5 0.0140(8) 0.0136(9) 0.0166(9) 0.0001(8) 0.0064(7) 0.0002(8)
As6 0.0166(9) 0.0131(9) 0.0159(10) 0.0014(8) 0.0102(8) -0.0006(7)
As7 0.0144(8) 0.0144(9) 0.0133(9) -0.0019(8) 0.0033(7) -0.0025(8)
As8 0.0152(9) 0.0122(9) 0.0149(9) -0.0010(8) 0.0083(8) 0.0013(7)
Cs1 0.0184(6) 0.0243(7) 0.0174(6) -0.0015(5) 0.0075(5) -0.0027(5)
Cs2 0.0288(6) 0.0306(7) 0.0206(6) 0.0003(6) 0.0118(5) -0.0007(6)
Cs3 0.0195(6) 0.0196(6) 0.0296(6) 0.0008(6) 0.0114(5) -0.0003(5)
Cs4 0.0194(6) 0.0187(6) 0.0214(6) -0.0009(5) 0.0056(5) -0.0017(5)
Cs5 0.0170(5) 0.0194(6) 0.0256(6) -0.0014(6) 0.0094(5) 0.0017(5)
Cs6 0.0304(6) 0.0242(6) 0.0191(6) -0.0009(6) 0.0139(5) 0.0025(6)
Cs7 0.0338(7) 0.0359(8) 0.0310(7) 0.0006(6) 0.0206(6) -0.0006(6)
Cs8 0.0242(6) 0.0340(9) 0.0278(7) -0.0002(6) 0.0075(5) 0.0077(6)
Cs9 0.0261(6) 0.0305(7) 0.0284(7) -0.0078(6) 0.0117(6) -0.0043(5)
Cs10 0.0293(7) 0.0307(7) 0.0385(8) 0.0080(6) 0.0193(6) 0.0066(6)

loop_
_atom_type_symbol
_atom_type_description
_atom_type_scat_dispersion_real
_atom_type_scat_dispersion_imag
_atom_type_scat_source
As As 0.0499 2.0058 'International Tables Vol C Tables 4.2.6.8 and 6.1.1.4'
In In -0.7276 1.3100 'International Tables Vol C Tables 4.2.6.8 and 6.1.1.4'
Cs Cs -0.3680 2.1192 'International Tables Vol C Tables 4.2.6.8 and 6.1.1.4'

loop_
_geom_angle_atom_site_label_1
_geom_angle_atom_site_label_2
_geom_angle_atom_site_label_3
_geom_angle
_geom_angle_site_symmetry_1
_geom_angle_site_symmetry_3
_geom_angle_publ_flag
As2 In1 As3 122.46(7) 3_675 3_675 ?
As2 In1 As3 118.37(7) 3_675 . ?
As3 In1 As3 96.46(7) 3_675 . ?
As2 In1 As1 101.27(7) 3_675 . ?
As3 In1 As1 114.67(7) 3_675 . ?
As3 In1 As1 102.67(7) . . ?
As2 In1 In2 52.83(5) 3_675 2_655 ?
As3 In1 In2 157.24(6) 3_675 2_655 ?
As3 In1 In2 104.90(6) . 2_655 ?
As1 In1 In2 53.29(5) . 2_655 ?
As2 In1 Cs1 72.18(5) 3_675 3_675 ?
As3 In1 Cs1 71.62(5) 3_675 3_675 ?
As3 In1 Cs1 78.99(5) . 3_675 ?
As1 In1 Cs1 173.03(6) . 3_675 ?
In2 In1 Cs1 119.75(5) 2_655 3_675 ?
As2 In1 Cs8 60.28(5) 3_675 1_565 ?
As3 In1 Cs8 97.54(6) 3_675 1_565 ?
As3 In1 Cs8 163.31(6) . 1_565 ?
As1 In1 Cs8 63.03(5) . 1_565 ?
In2 In1 Cs8 60.17(4) 2_655 1_565 ?
Cs1 In1 Cs8 114.16(4) 3_675 1_565 ?
As2 In1 Cs1 162.99(6) 3_675 . ?
As3 In1 Cs1 71.80(5) 3_675 . ?
As3 In1 Cs1 64.67(5) . . ?
As1 In1 Cs1 62.38(5) . . ?
In2 In1 Cs1 110.31(4) 2_655 . ?
Cs1 In1 Cs1 123.91(4) 3_675 . ?
Cs8 In1 Cs1 111.52(4) 1_565 . ?
As2 In1 Cs4 61.14(5) 3_675 3_675 ?
As3 In1 Cs4 128.75(6) 3_675 3_675 ?
As3 In1 Cs4 57.23(5) . 3_675 ?
As1 In1 Cs4 113.80(6) . 3_675 ?
In2 In1 Cs4 71.18(4) 2_655 3_675 ?
Cs1 In1 Cs4 61.23(4) 3_675 3_675 ?
Cs8 In1 Cs4 118.63(4) 1_565 3_675 ?
Cs1 In1 Cs4 119.18(4) . 3_675 ?
As2 In1 Cs5 117.14(6) 3_675 . ?
As3 In1 Cs5 56.30(5) 3_675 . ?
As3 In1 Cs5 124.26(6) . . ?
As1 In1 Cs5 61.42(5) . . ?
In2 In1 Cs5 103.91(4) 2_655 . ?
Cs1 In1 Cs5 123.35(4) 3_675 . ?
Cs8 In1 Cs5 58.37(3) 1_565 . ?
Cs1 In1 Cs5 60.88(3) . . ?
Cs4 In1 Cs5 174.95(4) 3_675 . ?
As2 In1 Cs7 63.04(5) 3_675 3_675 ?
As3 In1 Cs7 61.08(5) 3_675 3_675 ?
As3 In1 Cs7 139.97(6) . 3_675 ?
As1 In1 Cs7 116.58(6) . 3_675 ?
In2 In1 Cs7 104.66(5) 2_655 3_675 ?
Cs1 In1 Cs7 63.04(3) 3_675 3_675 ?
Cs8 In1 Cs7 56.08(3) 1_565 3_675 ?
Cs1 In1 Cs7 126.84(4) . 3_675 ?
Cs4 In1 Cs7 109.26(4) 3_675 3_675 ?
Cs5 In1 Cs7 72.82(3) . 3_675 ?
As2 In1 As4 73.22(5) 3_675 2_655 ?
As3 In1 As4 163.06(6) 3_675 2_655 ?
As3 In1 As4 68.47(5) . 2_655 ?
As1 In1 As4 63.80(5) . 2_655 ?
In2 In1 As4 36.44(4) 2_655 2_655 ?
Cs1 In1 As4 111.17(5) 3_675 2_655 ?
Cs8 In1 As4 96.30(4) 1_565 2_655 ?
Cs1 In1 As4 94.02(4) . 2_655 ?
Cs4 In1 As4 50.03(3) 3_675 2_655 ?
Cs5 In1 As4 125.22(4) . 2_655 ?
Cs7 In1 As4 135.61(4) 3_675 2_655 ?
As4 In2 As2 113.50(7) . 4_576 ?
As4 In2 As1 98.04(7) . 2_645 ?
As2 In2 As1 99.11(7) 4_576 2_645 ?
As4 In2 In3 121.27(6) . . ?
As2 In2 In3 108.68(6) 4_576 . ?
As1 In2 In3 113.68(6) 2_645 . ?
As4 In2 In1 97.08(6) . 2_645 ?
As2 In2 In1 50.91(5) 4_576 2_645 ?
As1 In2 In1 52.85(5) 2_645 2_645 ?
In3 In2 In1 141.58(5) . 2_645 ?
As4 In2 Cs8 163.92(6) . 2_655 ?
As2 In2 Cs8 64.46(5) 4_576 2_655 ?
As1 In2 Cs8 67.42(5) 2_645 2_655 ?
In3 In2 Cs8 72.75(4) . 2_655 ?
In1 In2 Cs8 68.95(4) 2_645 2_655 ?
As4 In2 Cs10 77.39(6) . . ?
As2 In2 Cs10 69.73(5) 4_576 . ?
As1 In2 Cs10 164.24(6) 2_645 . ?
In3 In2 Cs10 81.10(4) . . ?
In1 In2 Cs10 112.27(5) 2_645 . ?
Cs8 In2 Cs10 114.67(5) 2_655 . ?
As4 In2 Cs7 64.63(5) . . ?
As2 In2 Cs7 165.69(6) 4_576 . ?
As1 In2 Cs7 67.86(5) 2_645 . ?
In3 In2 Cs7 82.85(4) . . ?
In1 In2 Cs7 114.78(5) 2_645 . ?
Cs8 In2 Cs7 113.03(5) 2_655 . ?
Cs10 In2 Cs7 121.68(5) . . ?
As4 In2 Cs1 61.62(5) . . ?
As2 In2 Cs1 129.46(6) 4_576 . ?
As1 In2 Cs1 131.18(6) 2_645 . ?
In3 In2 Cs1 60.22(4) . . ?
In1 In2 Cs1 157.91(5) 2_645 . ?
Cs8 In2 Cs1 132.98(5) 2_655 . ?
Cs10 In2 Cs1 60.01(4) . . ?
Cs7 In2 Cs1 63.33(4) . . ?
As4 In2 Cs4 56.86(5) . 4_576 ?
As2 In2 Cs4 56.65(5) 4_576 4_576 ?
As1 In2 Cs4 106.55(6) 2_645 4_576 ?
In3 In2 Cs4 139.17(4) . 4_576 ?
In1 In2 Cs4 63.05(4) 2_645 4_576 ?
Cs8 In2 Cs4 119.02(4) 2_655 4_576 ?
Cs10 In2 Cs4 58.22(4) . 4_576 ?
Cs7 In2 Cs4 119.84(4) . 4_576 ?
Cs1 In2 Cs4 97.90(4) . 4_576 ?
As4 In2 As3 63.96(5) . 2_645 ?
As2 In2 As3 69.39(5) 4_576 2_645 ?
As1 In2 As3 62.04(5) 2_645 2_645 ?
In3 In2 As3 174.33(5) . 2_645 ?
In1 In2 As3 33.11(3) 2_645 2_645 ?
Cs8 In2 As3 101.76(4) 2_655 2_645 ?
Cs10 In2 As3 102.83(4) . 2_645 ?
Cs7 In2 As3 98.30(4) . 2_645 ?
Cs1 In2 As3 125.25(4) . 2_645 ?
Cs4 In2 As3 44.61(3) 4_576 2_645 ?
As4 In2 As3 98.48(6) . . ?
As2 In2 As3 141.20(6) 4_576 . ?
As1 In2 As3 97.46(5) 2_645 . ?
In3 In2 As3 32.74(3) . . ?
In1 In2 As3 148.21(4) 2_645 . ?
Cs8 In2 As3 90.52(4) 2_655 . ?
Cs10 In2 As3 98.13(4) . . ?
Cs7 In2 As3 50.18(4) . . ?
Cs1 In2 As3 49.34(3) . . ?
Cs4 In2 As3 147.21(4) 4_576 . ?
As3 In2 As3 148.34(4) 2_645 . ?
As4 In3 As1 97.98(7) 2_655 . ?
As4 In3 As3 104.35(7) 2_655 . ?
As1 In3 As3 99.28(7) . . ?
As4 In3 In2 122.41(6) 2_655 . ?
As1 In3 In2 117.67(6) . . ?
As3 In3 In2 111.84(6) . . ?
As4 In3 Cs1 163.14(6) 2_655 . ?
As1 In3 Cs1 68.13(5) . . ?
As3 In3 Cs1 70.08(5) . . ?
In2 In3 Cs1 73.84(4) . . ?
As4 In3 Cs9 73.59(6) 2_655 2_645 ?
As1 In3 Cs9 158.10(6) . 2_645 ?
As3 In3 Cs9 64.61(5) . 2_645 ?
In2 In3 Cs9 83.24(4) . 2_645 ?
Cs1 In3 Cs9 115.69(5) . 2_645 ?
As4 In3 Cs7 64.87(5) 2_655 2_655 ?
As1 In3 Cs7 67.83(5) . 2_655 ?
As3 In3 Cs7 160.46(6) . 2_655 ?
In2 In3 Cs7 87.52(4) . 2_655 ?
Cs1 In3 Cs7 115.21(5) . 2_655 ?
Cs9 In3 Cs7 122.93(5) 2_645 2_655 ?
As4 In3 Cs8 60.90(5) 2_655 2_655 ?
As1 In3 Cs8 132.73(6) . 2_655 ?
As3 In3 Cs8 125.84(6) . 2_655 ?
In2 In3 Cs8 61.68(4) . 2_655 ?
Cs1 In3 Cs8 135.52(5) . 2_655 ?
Cs9 In3 Cs8 61.23(4) 2_645 2_655 ?
Cs7 In3 Cs8 64.91(4) 2_655 2_655 ?
As4 In3 Cs10 126.08(6) 2_655 . ?
As1 In3 Cs10 61.39(5) . . ?
As3 In3 Cs10 126.79(6) . . ?
In2 In3 Cs10 56.59(3) . . ?
Cs1 In3 Cs10 56.72(4) . . ?
Cs9 In3 Cs10 139.83(5) 2_645 . ?
Cs7 In3 Cs10 61.21(4) 2_655 . ?
Cs8 In3 Cs10 95.71(4) 2_655 . ?
As4 In3 Cs4 54.07(5) 2_655 3_675 ?
As1 In3 Cs4 102.09(6) . 3_675 ?
As3 In3 Cs4 50.34(4) . 3_675 ?
In2 In3 Cs4 139.49(4) . 3_675 ?
Cs1 In3 Cs4 117.73(4) . 3_675 ?
Cs9 In3 Cs4 56.44(4) 2_645 3_675 ?
Cs7 In3 Cs4 116.11(4) 2_655 3_675 ?
Cs8 In3 Cs4 97.45(4) 2_655 3_675 ?
Cs10 In3 Cs4 163.40(4) . 3_675 ?
As4 In3 As2 98.29(6) 2_655 4_576 ?
As1 In3 As2 103.40(5) . 4_576 ?
As3 In3 As2 145.20(6) . 4_576 ?
In2 In3 As2 33.60(3) . 4_576 ?
Cs1 In3 As2 94.37(4) . 4_576 ?
Cs9 In3 As2 97.87(4) 2_645 4_576 ?
Cs7 In3 As2 54.32(4) 2_655 4_576 ?
Cs8 In3 As2 47.28(4) 2_655 4_576 ?
Cs10 In3 As2 49.15(3) . 4_576 ?
Cs4 In3 As2 144.71(4) 3_675 4_576 ?
As4 In3 As1 103.48(6) 2_655 2_645 ?
As1 In3 As1 149.26(5) . 2_645 ?
As3 In3 As1 96.46(5) . 2_645 ?
In2 In3 As1 31.60(3) . 2_645 ?
Cs1 In3 As1 93.07(4) . 2_645 ?
Cs9 In3 As1 51.84(3) 2_645 2_645 ?
Cs7 In3 As1 101.85(4) 2_655 2_645 ?
Cs8 In3 As1 47.98(3) 2_655 2_645 ?
Cs10 In3 As1 88.07(4) . 2_645 ?
Cs4 In3 As1 108.29(4) 3_675 2_645 ?
As2 In3 As1 52.16(3) 4_576 2_645 ?
As6 In4 As7 124.03(8) . . ?
As6 In4 As5 113.23(7) . 3_575 ?
As7 In4 As5 101.35(7) . 3_575 ?
As6 In4 As8 99.26(7) . 2_544 ?
As7 In4 As8 112.78(7) . 2_544 ?
As5 In4 As8 105.21(7) 3_575 2_544 ?
As6 In4 In5 160.81(7) . 3_575 ?
As7 In4 In5 53.38(5) . 3_575 ?
As5 In4 In5 54.84(5) 3_575 3_575 ?
As8 In4 In5 98.65(6) 2_544 3_575 ?
As6 In4 Cs3 77.79(5) . . ?
As7 In4 Cs3 70.92(6) . . ?
As5 In4 Cs3 168.98(6) 3_575 . ?
As8 In4 Cs3 71.87(5) 2_544 . ?
In5 In4 Cs3 114.56(5) 3_575 . ?
As6 In4 Cs5 69.60(5) . 2_544 ?
As7 In4 Cs5 162.93(6) . 2_544 ?
As5 In4 Cs5 61.95(5) 3_575 2_544 ?
As8 In4 Cs5 71.26(5) 2_544 2_544 ?
In5 In4 Cs5 110.14(5) 3_575 2_544 ?
Cs3 In4 Cs5 125.00(5) . 2_544 ?
As6 In4 Cs2 93.95(6) . 3_575 ?
As7 In4 Cs2 60.95(5) . 3_575 ?
As5 In4 Cs2 66.40(5) 3_575 3_575 ?
As8 In4 Cs2 166.46(6) 2_544 3_575 ?
In5 In4 Cs2 67.88(4) 3_575 3_575 ?
Cs3 In4 Cs2 114.21(5) . 3_575 ?
Cs5 In4 Cs2 111.15(4) 2_544 3_575 ?
As6 In4 Cs6 61.59(5) . . ?
As7 In4 Cs6 62.58(5) . . ?
As5 In4 Cs6 125.39(6) 3_575 . ?
As8 In4 Cs6 129.37(6) 2_544 . ?
In5 In4 Cs6 110.89(5) 3_575 . ?
Cs3 In4 Cs6 58.79(4) . . ?
Cs5 In4 Cs6 128.83(4) 2_544 . ?
Cs2 In4 Cs6 60.30(4) 3_575 . ?
As6 In4 Cs9 57.73(5) . 3_575 ?
As7 In4 Cs9 115.19(6) . 3_575 ?
As5 In4 Cs9 59.64(5) 3_575 3_575 ?
As8 In4 Cs9 131.63(6) 2_544 3_575 ?
In5 In4 Cs9 104.60(4) 3_575 3_575 ?
Cs3 In4 Cs9 130.41(5) . 3_575 ?
Cs5 In4 Cs9 61.08(4) 2_544 3_575 ?
Cs2 In4 Cs9 54.66(3) 3_575 3_575 ?
Cs6 In4 Cs9 79.95(4) . 3_575 ?
As6 In4 Cs4 128.80(6) . . ?
As7 In4 Cs4 60.62(5) . . ?
As5 In4 Cs4 114.99(6) 3_575 . ?
As8 In4 Cs4 52.16(5) 2_544 . ?
In5 In4 Cs4 68.69(4) 3_575 . ?
Cs3 In4 Cs4 54.59(4) . . ?
Cs5 In4 Cs4 121.13(4) 2_544 . ?
Cs2 In4 Cs4 120.28(4) 3_575 . ?
Cs6 In4 Cs4 101.54(4) . . ?
Cs9 In4 Cs4 173.25(4) 3_575 . ?
As6 In4 As6 160.33(5) . 2_554 ?
As7 In4 As6 72.85(6) . 2_554 ?
As5 In4 As6 68.35(5) 3_575 2_554 ?
As8 In4 As6 62.45(5) 2_544 2_554 ?
In5 In4 As6 36.21(4) 3_575 2_554 ?
Cs3 In4 As6 101.36(4) . 2_554 ?
Cs5 In4 As6 96.11(4) 2_544 2_554 ?
Cs2 In4 As6 104.06(4) 3_575 2_554 ?
Cs6 In4 As6 134.90(4) . 2_554 ?
Cs9 In4 As6 127.97(4) 3_575 2_554 ?
Cs4 In4 As6 46.77(3) . 2_554 ?
As8 In5 As7 123.89(8) 3_575 3_575 ?
As8 In5 As6 99.48(7) 3_575 4_576 ?
As7 In5 As6 114.60(7) 3_575 4_576 ?
As8 In5 As5 111.50(7) 3_575 . ?
As7 In5 As5 101.24(7) 3_575 . ?
As6 In5 As5 105.14(7) 4_576 . ?
As8 In5 In4 158.34(7) 3_575 3_575 ?
As7 In5 In4 54.05(5) 3_575 3_575 ?
As6 In5 In4 100.13(6) 4_576 3_575 ?
As5 In5 In4 54.04(5) . 3_575 ?
As8 In5 Cs5 78.29(5) 3_575 3_575 ?
As7 In5 Cs5 69.83(6) 3_575 3_575 ?
As6 In5 Cs5 75.26(6) 4_576 3_575 ?
As5 In5 Cs5 169.76(6) . 3_575 ?
In4 In5 Cs5 115.72(5) 3_575 3_575 ?
As8 In5 Cs3 67.39(5) 3_575 4_576 ?
As7 In5 Cs3 163.31(6) 3_575 4_576 ?
As6 In5 Cs3 71.82(6) 4_576 4_576 ?
As5 In5 Cs3 62.09(5) . 4_576 ?
In4 In5 Cs3 110.56(5) 3_575 4_576 ?
Cs5 In5 Cs3 126.65(5) 3_575 4_576 ?
As8 In5 Cs2 60.70(5) 3_575 3_575 ?
As7 In5 Cs2 63.55(5) 3_575 3_575 ?
As6 In5 Cs2 133.98(6) 4_576 3_575 ?
As5 In5 Cs2 120.59(6) . 3_575 ?
In4 In5 Cs2 110.12(5) 3_575 3_575 ?
Cs5 In5 Cs2 60.74(4) 3_575 3_575 ?
Cs3 In5 Cs2 124.23(4) 4_576 3_575 ?
As8 In5 Cs2 93.56(6) 3_575 . ?
As7 In5 Cs2 60.26(5) 3_575 . ?
As6 In5 Cs2 166.21(6) 4_576 . ?
As5 In5 Cs2 65.45(5) . . ?
In4 In5 Cs2 66.31(4) 3_575 . ?
Cs5 In5 Cs2 112.11(4) 3_575 . ?
Cs3 In5 Cs2 109.66(4) 4_576 . ?
Cs2 In5 Cs2 57.26(4) 3_575 . ?
As8 In5 Cs10 57.57(5) 3_575 . ?
As7 In5 Cs10 113.97(6) 3_575 . ?
As6 In5 Cs10 130.87(6) 4_576 . ?
As5 In5 Cs10 58.00(5) . . ?
In4 In5 Cs10 102.07(4) 3_575 . ?
Cs5 In5 Cs10 129.58(5) 3_575 . ?
Cs3 In5 Cs10 59.45(4) 4_576 . ?
Cs2 In5 Cs10 76.03(4) 3_575 . ?
Cs2 In5 Cs10 54.10(3) . . ?
As8 In5 Cs4 130.34(6) 3_575 3_575 ?
As7 In5 Cs4 61.28(5) 3_575 3_575 ?
As6 In5 Cs4 53.32(5) 4_576 3_575 ?
As5 In5 Cs4 115.36(6) . 3_575 ?
In4 In5 Cs4 69.86(4) 3_575 3_575 ?
Cs5 In5 Cs4 56.39(4) 3_575 3_575 ?
Cs3 In5 Cs4 123.04(4) 4_576 3_575 ?
Cs2 In5 Cs4 105.87(4) 3_575 3_575 ?
Cs2 In5 Cs4 120.01(4) . 3_575 ?
Cs10 In5 Cs4 171.91(4) . 3_575 ?
As8 In5 As8 160.93(5) 3_575 4_586 ?
As7 In5 As8 73.31(6) 3_575 4_586 ?
As6 In5 As8 63.23(5) 4_576 4_586 ?
As5 In5 As8 68.66(5) . 4_586 ?
In4 In5 As8 36.91(4) 3_575 4_586 ?
Cs5 In5 As8 103.18(4) 3_575 4_586 ?
Cs3 In5 As8 97.97(4) 4_576 4_586 ?
Cs2 In5 As8 136.81(4) 3_575 4_586 ?
Cs2 In5 As8 103.20(4) . 4_586 ?
Cs10 In5 As8 126.63(4) . 4_586 ?
Cs4 In5 As8 46.82(3) 3_575 4_586 ?
As8 In6 As6 91.00(6) . 1_565 ?
As8 In6 As5 96.59(7) . 4_585 ?
As6 In6 As5 96.99(7) 1_565 4_585 ?
As8 In6 Cs5 76.56(6) . . ?
As6 In6 Cs5 157.26(6) 1_565 . ?
As5 In6 Cs5 66.25(5) 4_585 . ?
As8 In6 Cs3 153.88(6) . 1_565 ?
As6 In6 Cs3 74.74(6) 1_565 1_565 ?
As5 In6 Cs3 64.45(5) 4_585 1_565 ?
Cs5 In6 Cs3 108.63(4) . 1_565 ?
As8 In6 Cs6 64.63(5) . 3_575 ?
As6 In6 Cs6 65.09(5) 1_565 3_575 ?
As5 In6 Cs6 152.40(6) 4_585 3_575 ?
Cs5 In6 Cs6 123.30(5) . 3_575 ?
Cs3 In6 Cs6 124.62(5) 1_565 3_575 ?
As8 In6 Cs6 132.48(6) . 1_565 ?
As6 In6 Cs6 63.22(5) 1_565 1_565 ?
As5 In6 Cs6 124.13(6) 4_585 1_565 ?
Cs5 In6 Cs6 138.57(4) . 1_565 ?
Cs3 In6 Cs6 60.06(4) 1_565 1_565 ?
Cs6 In6 Cs6 68.27(4) 3_575 1_565 ?
As8 In6 Cs2 61.70(5) . . ?
As6 In6 Cs2 128.17(6) 1_565 . ?
As5 In6 Cs2 127.22(6) 4_585 . ?
Cs5 In6 Cs2 62.17(4) . . ?
Cs3 In6 Cs2 143.88(4) 1_565 . ?
Cs6 In6 Cs2 63.46(4) 3_575 . ?
Cs6 In6 Cs2 102.20(4) 1_565 . ?
As8 In6 Cs8 138.17(6) . 1_565 ?
As6 In6 Cs8 130.24(6) 1_565 1_565 ?
As5 In6 Cs8 74.45(5) 4_585 1_565 ?
Cs5 In6 Cs8 62.30(3) . 1_565 ?
Cs3 In6 Cs8 57.10(3) 1_565 1_565 ?
Cs6 In6 Cs8 133.10(5) 3_575 1_565 ?
Cs6 In6 Cs8 81.19(4) 1_565 1_565 ?
Cs2 In6 Cs8 90.94(4) . 1_565 ?
As8 In6 As7 60.48(5) . 2_554 ?
As6 In6 As7 60.93(5) 1_565 2_554 ?
As5 In6 As7 53.98(5) 4_585 2_554 ?
Cs5 In6 As7 96.33(4) . 2_554 ?
Cs3 In6 As7 93.39(4) 1_565 2_554 ?
Cs6 In6 As7 98.42(4) 3_575 2_554 ?
Cs6 In6 As7 122.69(4) 1_565 2_554 ?
Cs2 In6 As7 121.52(4) . 2_554 ?
Cs8 In6 As7 128.29(4) 1_565 2_554 ?
As8 In6 As6 100.27(5) . 3_575 ?
As6 In6 As6 84.40(5) 1_565 3_575 ?
As5 In6 As6 163.07(6) 4_585 3_575 ?
Cs5 In6 As6 116.23(4) . 3_575 ?
Cs3 In6 As6 99.97(4) 1_565 3_575 ?
Cs6 In6 As6 42.00(3) 3_575 3_575 ?
Cs6 In6 As6 42.06(3) 1_565 3_575 ?
Cs2 In6 As6 61.32(3) . 3_575 ?
Cs8 In6 As6 91.71(4) 1_565 3_575 ?
As7 In6 As6 137.94(4) 2_554 3_575 ?
As8 In6 As8 111.31(4) . 2_554 ?
As6 In6 As8 46.66(5) 1_565 2_554 ?
As5 In6 As8 54.19(5) 4_585 2_554 ?
Cs5 In6 As8 120.33(4) . 2_554 ?
Cs3 In6 As8 43.41(3) 1_565 2_554 ?
Cs6 In6 As8 111.75(4) 3_575 2_554 ?
Cs6 In6 As8 80.42(4) 1_565 2_554 ?
Cs2 In6 As8 172.49(4) . 2_554 ?
Cs8 In6 As8 96.44(4) 1_565 2_554 ?
As7 In6 As8 52.18(3) 2_554 2_554 ?
As6 In6 As8 119.65(4) 3_575 2_554 ?
In1 As1 In2 73.86(6) . 2_655 ?
In1 As1 In3 76.44(6) . . ?
In2 As1 In3 79.01(6) 2_655 . ?
In1 As1 Cs1 75.91(5) . . ?
In2 As1 Cs1 138.69(6) 2_655 . ?
In3 As1 Cs1 66.95(5) . . ?
In1 As1 Cs8 75.15(5) . 1_565 ?
In2 As1 Cs8 68.57(5) 2_655 1_565 ?
In3 As1 Cs8 141.54(7) . 1_565 ?
Cs1 As1 Cs8 128.52(6) . 1_565 ?
In1 As1 Cs5 78.68(6) . . ?
In2 As1 Cs5 130.53(7) 2_655 . ?
In3 As1 Cs5 132.60(7) . . ?
Cs1 As1 Cs5 68.19(4) . . ?
Cs8 As1 Cs5 64.99(4) 1_565 . ?
In1 As1 Cs7 134.15(6) . 2_655 ?
In2 As1 Cs7 70.09(5) 2_655 2_655 ?
In3 As1 Cs7 69.74(5) . 2_655 ?
Cs1 As1 Cs7 115.69(6) . 2_655 ?
Cs8 As1 Cs7 115.10(6) 1_565 2_655 ?
Cs5 As1 Cs7 147.11(5) . 2_655 ?
In1 As1 Cs9 138.20(7) . . ?
In2 As1 Cs9 84.80(6) 2_655 . ?
In3 As1 Cs9 134.64(7) . . ?
Cs1 As1 Cs9 135.95(5) . . ?
Cs8 As1 Cs9 63.59(4) 1_565 . ?
Cs5 As1 Cs9 89.40(5) . . ?
Cs7 As1 Cs9 64.91(4) 2_655 . ?
In1 As1 Cs10 136.62(7) . . ?
In2 As1 Cs10 135.91(7) 2_655 . ?
In3 As1 Cs10 80.13(6) . . ?
Cs1 As1 Cs10 61.37(4) . . ?
Cs8 As1 Cs10 137.99(5) 1_565 . ?
Cs5 As1 Cs10 91.56(5) . . ?
Cs7 As1 Cs10 66.33(4) 2_655 . ?
Cs9 As1 Cs10 82.95(4) . . ?
In1 As1 As4 79.58(6) . 2_655 ?
In2 As1 As4 40.51(5) 2_655 2_655 ?
In3 As1 As4 40.19(4) . 2_655 ?
Cs1 As1 As4 106.61(5) . 2_655 ?
Cs8 As1 As4 108.80(6) 1_565 2_655 ?
Cs5 As1 As4 158.26(6) . 2_655 ?
Cs7 As1 As4 54.60(4) 2_655 2_655 ?
Cs9 As1 As4 106.76(5) . 2_655 ?
Cs10 As1 As4 104.54(6) . 2_655 ?
In1 As1 As2 38.48(4) . 3_675 ?
In2 As1 As2 40.03(4) 2_655 3_675 ?
In3 As1 As2 88.90(6) . 3_675 ?
Cs1 As1 As2 114.25(5) . 3_675 ?
Cs8 As1 As2 52.93(4) 1_565 3_675 ?
Cs5 As1 As2 95.93(5) . 3_675 ?
Cs7 As1 As2 109.91(5) 2_655 3_675 ?
Cs9 As1 As2 105.09(6) . 3_675 ?
Cs10 As1 As2 169.03(6) . 3_675 ?
As4 As1 As2 66.27(5) 2_655 3_675 ?
In1 As1 As3 38.30(4) . . ?
In2 As1 As3 82.98(6) 2_655 . ?
In3 As1 As3 40.52(4) . . ?
Cs1 As1 As3 56.00(4) . . ?
Cs8 As1 As3 112.97(5) 1_565 . ?
Cs5 As1 As3 99.84(5) . . ?
Cs7 As1 As3 108.95(5) 2_655 . ?
Cs9 As1 As3 167.67(6) . . ?
Cs10 As1 As3 104.77(6) . . ?
As4 As1 As3 62.30(5) 2_655 . ?
As2 As1 As3 66.07(5) 3_675 . ?
In1 As1 As3 32.28(4) . 3_675 ?
In2 As1 As3 103.81(6) 2_655 3_675 ?
In3 As1 As3 93.65(6) . 3_675 ?
Cs1 As1 As3 57.91(4) . 3_675 ?
Cs8 As1 As3 75.30(4) 1_565 3_675 ?
Cs5 As1 As3 48.62(4) . 3_675 ?
Cs7 As1 As3 162.95(5) 2_655 3_675 ?
Cs9 As1 As3 131.47(5) . 3_675 ?
Cs10 As1 As3 115.92(5) . 3_675 ?
As4 As1 As3 110.16(5) 2_655 3_675 ?
As2 As1 As3 64.45(4) 3_675 3_675 ?
As3 As1 As3 54.03(5) . 3_675 ?
In1 As1 Cs2 133.02(6) . . ?
In2 As1 Cs2 137.42(7) 2_655 . ?
In3 As1 Cs2 132.57(6) . . ?
Cs1 As1 Cs2 83.88(4) . . ?
Cs8 As1 Cs2 85.89(4) 1_565 . ?
Cs5 As1 Cs2 54.39(4) . . ?
Cs7 As1 Cs2 92.83(5) 2_655 . ?
Cs9 As1 Cs2 52.92(3) . . ?
Cs10 As1 Cs2 52.75(4) . . ?
As4 As1 Cs2 147.33(5) 2_655 . ?
As2 As1 Cs2 138.15(6) 3_675 . ?
As3 As1 Cs2 139.40(5) . . ?
As3 As1 Cs2 101.66(5) 3_675 . ?
In1 As1 In3 100.19(6) . 2_655 ?
In2 As1 In3 34.72(4) 2_655 2_655 ?
In3 As1 In3 106.94(5) . 2_655 ?
Cs1 As1 In3 173.25(5) . 2_655 ?
Cs8 As1 In3 54.35(4) 1_565 2_655 ?
Cs5 As1 In3 116.79(5) . 2_655 ?
Cs7 As1 In3 63.00(4) 2_655 2_655 ?
Cs9 As1 In3 50.31(4) . 2_655 ?
Cs10 As1 In3 121.49(5) . 2_655 ?
As4 As1 In3 67.03(4) 2_655 2_655 ?
As2 As1 In3 61.71(4) 3_675 2_655 ?
As3 As1 In3 117.60(5) . 2_655 ?
As3 As1 In3 121.22(5) 3_675 2_655 ?
Cs2 As1 In3 102.71(4) . 2_655 ?
In1 As1 In2 100.58(6) . . ?
In2 As1 In2 106.40(5) 2_655 . ?
In3 As1 In2 32.48(4) . . ?
Cs1 As1 In2 53.02(4) . . ?
Cs8 As1 In2 174.02(5) 1_565 . ?
Cs5 As1 In2 118.69(5) . . ?
Cs7 As1 In2 64.77(4) 2_655 . ?
Cs9 As1 In2 120.00(5) . . ?
Cs10 As1 In2 47.89(4) . . ?
As4 As1 In2 65.97(4) 2_655 . ?
As2 As1 In2 121.17(5) 3_675 . ?
As3 As1 In2 62.43(4) . . ?
As3 As1 In2 103.41(4) 3_675 . ?
Cs2 As1 In2 100.09(4) . . ?
In3 As1 In2 123.39(4) 2_655 . ?
In1 As1 As7 101.78(6) . . ?
In2 As1 As7 173.20(6) 2_655 . ?
In3 As1 As7 105.29(6) . . ?
Cs1 As1 As7 42.39(3) . . ?
Cs8 As1 As7 105.45(5) 1_565 . ?
Cs5 As1 As7 42.75(4) . . ?
Cs7 As1 As7 116.19(5) 2_655 . ?
Cs9 As1 As7 95.49(5) . . ?
Cs10 As1 As7 50.74(4) . . ?
As4 As1 As7 144.78(6) 2_655 . ?
As2 As1 As7 133.88(5) 3_675 . ?
As3 As1 As7 96.84(5) . . ?
As3 As1 As7 70.93(4) 3_675 . ?
Cs2 As1 As7 42.60(3) . . ?
In3 As1 As7 144.35(4) 2_655 . ?
In2 As1 As7 79.37(4) . . ?
In1 As1 In1 35.28(5) . 3_675 ?
In2 As1 In1 104.15(5) 2_655 3_675 ?
In3 As1 In1 65.12(5) . 3_675 ?
Cs1 As1 In1 40.72(3) . 3_675 ?
Cs8 As1 In1 102.72(4) 1_565 3_675 ?
Cs5 As1 In1 71.23(4) . 3_675 ?
Cs7 As1 In1 134.70(5) 2_655 3_675 ?
Cs9 As1 In1 160.12(5) . 3_675 ?
Cs10 As1 In1 101.50(5) . 3_675 ?
As4 As1 In1 91.01(5) 2_655 3_675 ?
As2 As1 In1 73.53(4) 3_675 3_675 ?
As3 As1 In1 28.84(3) . 3_675 ?
As3 As1 In1 29.57(3) 3_675 3_675 ?
Cs2 As1 In1 114.67(4) . 3_675 ?
In3 As1 In1 134.90(4) 2_655 3_675 ?
In2 As1 In1 75.02(3) . 3_675 ?
As7 As1 In1 73.53(4) . 3_675 ?
In1 As1 As5 175.54(6) . . ?
In2 As1 As5 110.16(6) 2_655 . ?
In3 As1 As5 105.96(6) . . ?
Cs1 As1 As5 101.43(5) . . ?
Cs8 As1 As5 104.28(5) 1_565 . ?
Cs5 As1 As5 97.04(5) . . ?
Cs7 As1 As5 50.18(4) 2_655 . ?
Cs9 As1 As5 42.18(3) . . ?
Cs10 As1 As5 41.57(3) . . ?
As4 As1 As5 104.69(5) 2_655 . ?
As2 As1 As5 144.33(5) 3_675 . ?
As3 As1 As5 142.72(5) . . ?
As3 As1 As5 143.27(5) 3_675 . ?
Cs2 As1 As5 42.66(3) . . ?
In3 As1 As5 82.80(4) 2_655 . ?
In2 As1 As5 80.31(4) . . ?
As7 As1 As5 74.03(4) . . ?
In1 As1 As5 142.14(4) 3_675 . ?
In1 As1 In6 101.25(6) . . ?
In2 As1 In6 110.01(6) 2_655 . ?
In3 As1 In6 169.89(6) . . ?
Cs1 As1 In6 102.95(4) . . ?
Cs8 As1 In6 44.41(3) 1_565 . ?
Cs5 As1 In6 37.86(3) . . ?
Cs7 As1 In6 117.03(5) 2_655 . ?
Cs9 As1 In6 52.89(3) . . ?
Cs10 As1 In6 95.55(4) . . ?
As4 As1 In6 149.63(5) 2_655 . ?
As2 As1 In6 95.29(5) 3_675 . ?
As3 As1 In6 133.97(5) . . ?
As3 As1 In6 79.95(4) 3_675 . ?
Cs2 As1 In6 42.92(3) . . ?
In3 As1 In6 83.13(4) 2_655 . ?
In2 As1 In6 141.45(4) . . ?
As7 As1 In6 65.30(4) . . ?
In1 As1 In6 107.24(4) 3_675 . ?
As5 As1 In6 75.73(4) . . ?
In1 As1 Cs4 40.52(4) . 3_675 ?
In2 As1 Cs4 46.28(4) 2_655 3_675 ?
In3 As1 Cs4 49.93(4) . 3_675 ?
Cs1 As1 Cs4 92.78(4) . 3_675 ?
Cs8 As1 Cs4 91.90(4) 1_565 3_675 ?
Cs5 As1 Cs4 119.18(5) . 3_675 ?
Cs7 As1 Cs4 93.63(4) 2_655 3_675 ?
Cs9 As1 Cs4 131.07(5) . 3_675 ?
Cs10 As1 Cs4 130.03(5) . 3_675 ?
As4 As1 Cs4 39.09(3) 2_655 3_675 ?
As2 As1 Cs4 39.01(3) 3_675 3_675 ?
As3 As1 Cs4 36.79(3) . 3_675 ?
As3 As1 Cs4 71.87(4) 3_675 3_675 ?
Cs2 As1 Cs4 173.51(4) . 3_675 ?
In3 As1 Cs4 80.82(3) 2_655 3_675 ?
In2 As1 Cs4 82.18(3) . 3_675 ?
As7 As1 Cs4 132.86(4) . 3_675 ?
In1 As1 Cs4 59.86(3) 3_675 3_675 ?
As5 As1 Cs4 143.78(4) . 3_675 ?
In6 As1 Cs4 133.31(4) . 3_675 ?
In1 As1 As3 127.12(6) . 2_655 ?
In2 As1 As3 54.61(5) 2_655 2_655 ?
In3 As1 As3 102.13(5) . 2_655 ?
Cs1 As1 As3 153.05(5) . 2_655 ?
Cs8 As1 As3 75.80(4) 1_565 2_655 ?
Cs5 As1 As3 125.00(5) . 2_655 ?
Cs7 As1 As3 39.42(3) 2_655 2_655 ?
Cs9 As1 As3 37.32(3) . 2_655 ?
Cs10 As1 As3 93.14(4) . 2_655 ?
As4 As1 As3 69.45(4) 2_655 2_655 ?
As2 As1 As3 89.14(5) 3_675 2_655 ?
As3 As1 As3 131.26(4) . 2_655 ?
As3 As1 As3 149.03(4) 3_675 2_655 ?
Cs2 As1 As3 87.11(4) . 2_655 ?
In3 As1 As3 28.42(3) 2_655 2_655 ?
In2 As1 As3 104.17(4) . 2_655 ?
As7 As1 As3 128.19(4) . 2_655 ?
In1 As1 As3 158.13(4) 3_675 2_655 ?
As5 As1 As3 56.43(3) . 2_655 ?
In6 As1 As3 87.16(4) . 2_655 ?
Cs4 As1 As3 98.27(4) 3_675 2_655 ?
In1 As1 As2 125.10(6) . 4_576 ?
In2 As1 As2 100.74(6) 2_655 4_576 ?
In3 As1 As2 49.52(4) . 4_576 ?
Cs1 As1 As2 74.81(4) . 4_576 ?
Cs8 As1 As2 154.90(5) 1_565 4_576 ?
Cs5 As1 As2 128.68(5) . 4_576 ?
Cs7 As1 As2 40.89(4) 2_655 4_576 ?
Cs9 As1 As2 93.58(4) . 4_576 ?
Cs10 As1 As2 38.50(3) . 4_576 ?
As4 As1 As2 66.04(4) 2_655 4_576 ?
As2 As1 As2 131.97(4) 3_675 4_576 ?
As3 As1 As2 87.04(4) . 4_576 ?
As3 As1 As2 129.80(5) 3_675 4_576 ?
Cs2 As1 As2 88.13(4) . 4_576 ?
In3 As1 As2 103.66(4) 2_655 4_576 ?
In2 As1 As2 26.93(2) . 4_576 ?
As7 As1 As2 86.03(4) . 4_576 ?
In1 As1 As2 101.94(4) 3_675 4_576 ?
As5 As1 As2 56.76(3) . 4_576 ?
In6 As1 As2 130.03(4) . 4_576 ?
Cs4 As1 As2 96.38(4) 3_675 4_576 ?
As3 As1 As2 79.57(3) 2_655 4_576 ?
In1 As1 Cs7 39.29(4) . 3_675 ?
In2 As1 Cs7 76.85(5) 2_655 3_675 ?
In3 As1 Cs7 115.26(5) . 3_675 ?
Cs1 As1 Cs7 96.64(4) . 3_675 ?
Cs8 As1 Cs7 38.48(3) 1_565 3_675 ?
Cs5 As1 Cs7 56.31(4) . 3_675 ?
Cs7 As1 Cs7 144.99(5) 2_655 3_675 ?
Cs9 As1 Cs7 101.50(5) . 3_675 ?
Cs10 As1 Cs7 147.16(5) . 3_675 ?
As4 As1 Cs7 105.15(5) 2_655 3_675 ?
As2 As1 Cs7 39.62(3) 3_675 3_675 ?
As3 As1 Cs7 77.36(4) . 3_675 ?
As3 As1 Cs7 38.94(3) 3_675 3_675 ?
Cs2 As1 Cs7 104.16(4) . 3_675 ?
In3 As1 Cs7 83.29(4) 2_655 3_675 ?
In2 As1 Cs7 138.47(4) . 3_675 ?
As7 As1 Cs7 96.45(4) . 3_675 ?
In1 As1 Cs7 64.36(3) 3_675 3_675 ?
As5 As1 Cs7 138.72(4) . 3_675 ?
In6 As1 Cs7 64.12(3) . 3_675 ?
Cs4 As1 Cs7 70.63(3) 3_675 3_675 ?
As3 As1 Cs7 110.19(4) 2_655 3_675 ?
As2 As1 Cs7 164.38(4) 4_576 3_675 ?
In1 As1 As4 99.41(6) . 1_565 ?
In2 As1 As4 54.70(5) 2_655 1_565 ?
In3 As1 As4 132.02(6) . 1_565 ?
Cs1 As1 As4 159.52(5) . 1_565 ?
Cs8 As1 As4 33.06(3) 1_565 1_565 ?
Cs5 As1 As4 91.38(4) . 1_565 ?
Cs7 As1 As4 82.09(4) 2_655 1_565 ?
Cs9 As1 As4 40.40(3) . 1_565 ?
Cs10 As1 As4 123.22(5) . 1_565 ?
As4 As1 As4 91.84(4) 2_655 1_565 ?
As2 As1 As4 64.75(4) 3_675 1_565 ?
As3 As1 As4 130.37(5) . 1_565 ?
As3 As1 As4 107.80(4) 3_675 1_565 ?
Cs2 As1 As4 85.22(4) . 1_565 ?
In3 As1 As4 25.64(2) 2_655 1_565 ?
In2 As1 As4 146.56(4) . 1_565 ?
As7 As1 As4 122.05(4) . 1_565 ?
In1 As1 As4 132.70(4) 3_675 1_565 ?
As5 As1 As4 81.84(3) . 1_565 ?
In6 As1 As4 57.90(3) . 1_565 ?
Cs4 As1 As4 96.25(3) 3_675 1_565 ?
As3 As1 As4 42.74(3) 2_655 1_565 ?
As2 As1 As4 122.12(4) 4_576 1_565 ?
Cs7 As1 As4 69.37(3) 3_675 1_565 ?
In1 As1 Cs1 99.82(5) . 2_655 ?
In2 As1 Cs1 29.20(4) 2_655 2_655 ?
In3 As1 Cs1 72.13(5) . 2_655 ?
Cs1 As1 Cs1 138.74(5) . 2_655 ?
Cs8 As1 Cs1 87.79(4) 1_565 2_655 ?
Cs5 As1 Cs1 152.35(5) . 2_655 ?
Cs7 As1 Cs1 40.90(3) 2_655 2_655 ?
Cs9 As1 Cs1 73.23(4) . 2_655 ?
Cs10 As1 Cs1 107.00(4) . 2_655 ?
As4 As1 Cs1 34.24(3) 2_655 2_655 ?
As2 As1 Cs1 69.14(4) 3_675 2_655 ?
As3 As1 Cs1 95.10(4) . 2_655 ?
As3 As1 Cs1 131.59(4) 3_675 2_655 ?
Cs2 As1 Cs1 122.31(4) . 2_655 ?
In3 As1 Cs1 35.80(2) 2_655 2_655 ?
In2 As1 Cs1 88.86(3) . 2_655 ?
As7 As1 Cs1 156.94(4) . 2_655 ?
In1 As1 Cs1 122.64(4) 3_675 2_655 ?
As5 As1 Cs1 84.54(4) . 2_655 ?
In6 As1 Cs1 117.96(4) . 2_655 ?
Cs4 As1 Cs1 63.61(3) 3_675 2_655 ?
As3 As1 Cs1 36.17(3) 2_655 2_655 ?
As2 As1 Cs1 74.95(3) 4_576 2_655 ?
Cs7 As1 Cs1 105.39(4) 3_675 2_655 ?
As4 As1 Cs1 61.41(3) 1_565 2_655 ?
In1 As1 As4 97.82(6) . . ?
In2 As1 As4 129.80(6) 2_655 . ?
In3 As1 As4 51.31(4) . . ?
Cs1 As1 As4 31.09(3) . . ?
Cs8 As1 As4 158.44(5) 1_565 . ?
Cs5 As1 As4 93.80(4) . . ?
Cs7 As1 As4 84.61(4) 2_655 . ?
Cs9 As1 As4 123.06(5) . . ?
Cs10 As1 As4 40.19(3) . . ?
As4 As1 As4 89.45(4) 2_655 . ?
As2 As1 As4 130.88(5) 3_675 . ?
As3 As1 As4 64.84(4) . . ?
As3 As1 As4 87.88(4) 3_675 . ?
Cs2 As1 As4 84.40(4) . . ?
In3 As1 As4 146.92(4) 2_655 . ?
In2 As1 As4 24.92(2) . . ?
As7 As1 As4 55.36(3) . . ?
In1 As1 As4 64.52(3) 3_675 . ?
As5 As1 As4 81.13(3) . . ?
In6 As1 As4 120.11(4) . . ?
Cs4 As1 As4 95.62(3) 3_675 . ?
As3 As1 As4 122.75(4) 2_655 . ?
As2 As1 As4 43.72(3) 4_576 . ?
Cs7 As1 As4 126.79(4) 3_675 . ?
As4 As1 As4 162.68(5) 1_565 . ?
Cs1 As1 As4 113.65(3) 2_655 . ?
In1 As1 Cs8 100.32(5) . 2_655 ?
In2 As1 Cs8 71.58(5) 2_655 2_655 ?
In3 As1 Cs8 28.17(4) . 2_655 ?
Cs1 As1 Cs8 87.05(4) . 2_655 ?
Cs8 As1 Cs8 139.55(5) 1_565 2_655 ?
Cs5 As1 Cs8 154.82(5) . 2_655 ?
Cs7 As1 Cs8 41.58(3) 2_655 2_655 ?
Cs9 As1 Cs8 106.47(4) . 2_655 ?
Cs10 As1 Cs8 71.72(4) . 2_655 ?
As4 As1 Cs8 33.11(3) 2_655 2_655 ?
As2 As1 Cs8 98.51(5) 3_675 2_655 ?
As3 As1 Cs8 67.91(4) . 2_655 ?
As3 As1 Cs8 121.69(4) 3_675 2_655 ?
Cs2 As1 Cs8 120.72(4) . 2_655 ?
In3 As1 Cs8 88.27(4) 2_655 2_655 ?
In2 As1 Cs8 36.32(2) . 2_655 ?
As7 As1 Cs8 114.71(4) . 2_655 ?
In1 As1 Cs8 93.27(4) 3_675 2_655 ?
As5 As1 Cs8 83.00(4) . 2_655 ?
In6 As1 Cs8 157.87(4) . 2_655 ?
Cs4 As1 Cs8 64.48(3) 3_675 2_655 ?
As3 As1 Cs8 75.88(3) 2_655 2_655 ?
As2 As1 Cs8 33.46(3) 4_576 2_655 ?
Cs7 As1 Cs8 135.08(4) 3_675 2_655 ?
As4 As1 Cs8 113.43(4) 1_565 2_655 ?
Cs1 As1 Cs8 52.83(3) 2_655 2_655 ?
As4 As1 Cs8 61.23(3) . 2_655 ?
In1 As1 Cs4 63.55(5) . . ?
In2 As1 Cs4 136.77(6) 2_655 . ?
In3 As1 Cs4 97.22(5) . . ?
Cs1 As1 Cs4 35.90(3) . . ?
Cs8 As1 Cs4 92.80(4) 1_565 . ?
Cs5 As1 Cs4 35.38(3) . . ?
Cs7 As1 Cs4 149.03(5) 2_655 . ?
Cs9 As1 Cs4 122.50(4) . . ?
Cs10 As1 Cs4 84.12(4) . . ?
As4 As1 Cs4 130.72(5) 2_655 . ?
As2 As1 Cs4 97.37(4) 3_675 . ?
As3 As1 Cs4 68.55(4) . . ?
As3 As1 Cs4 33.02(3) 3_675 . ?
Cs2 As1 Cs4 75.19(4) . . ?
In3 As1 Cs4 146.96(4) 2_655 . ?
In2 As1 Cs4 88.92(4) . . ?
As7 As1 Cs4 38.29(3) . . ?
In1 As1 Cs4 40.27(3) 3_675 . ?
As5 As1 Cs4 112.20(4) . . ?
In6 As1 Cs4 73.15(3) . . ?
Cs4 As1 Cs4 98.85(3) 3_675 . ?
As3 As1 Cs4 159.70(4) 2_655 . ?
As2 As1 Cs4 109.18(4) 4_576 . ?
Cs7 As1 Cs4 65.90(3) 3_675 . ?
As4 As1 Cs4 124.09(4) 1_565 . ?
Cs1 As1 Cs4 162.46(3) 2_655 . ?
As4 As1 Cs4 66.11(3) . . ?
Cs8 As1 Cs4 121.69(4) 2_655 . ?
In1 As1 Cs1 3.96(3) . 3_675 ?
In2 As1 Cs1 69.91(5) 2_655 3_675 ?
In3 As1 Cs1 76.19(5) . 3_675 ?
Cs1 As1 Cs1 79.51(4) . 3_675 ?
Cs8 As1 Cs1 73.69(4) 1_565 3_675 ?
Cs5 As1 Cs1 81.48(4) . 3_675 ?
Cs7 As1 Cs1 131.19(4) 2_655 3_675 ?
Cs9 As1 Cs1 136.03(5) . 3_675 ?
Cs10 As1 Cs1 139.81(5) . 3_675 ?
As4 As1 Cs1 76.80(4) 2_655 3_675 ?
As2 As1 Cs1 34.78(3) 3_675 3_675 ?
As3 As1 Cs1 39.35(3) . 3_675 ?
As3 As1 Cs1 35.86(3) 3_675 3_675 ?
Cs2 As1 Cs1 135.87(4) . 3_675 ?
In3 As1 Cs1 96.45(3) 2_655 3_675 ?
In2 As1 Cs1 101.77(3) . 3_675 ?
As7 As1 Cs1 105.69(4) . 3_675 ?
In1 As1 Cs1 38.80(2) 3_675 3_675 ?
As5 As1 Cs1 177.84(4) . 3_675 ?
In6 As1 Cs1 102.18(4) . 3_675 ?
Cs4 As1 Cs1 37.73(2) 3_675 3_675 ?
As3 As1 Cs1 123.21(4) 2_655 3_675 ?
As2 As1 Cs1 125.39(4) 4_576 3_675 ?
Cs7 As1 Cs1 39.12(2) 3_675 3_675 ?
As4 As1 Cs1 96.61(3) 1_565 3_675 ?
Cs1 As1 Cs1 96.04(4) 2_655 3_675 ?
As4 As1 Cs1 100.50(3) . 3_675 ?
Cs8 As1 Cs1 99.01(4) 2_655 3_675 ?
Cs4 As1 Cs1 67.43(3) . 3_675 ?
In1 As1 Cs10 65.44(5) . 2_655 ?
In2 As1 Cs10 9.06(3) 2_655 2_655 ?
In3 As1 Cs10 74.32(5) . 2_655 ?
Cs1 As1 Cs10 130.28(4) . 2_655 ?
Cs8 As1 Cs10 70.56(4) 1_565 2_655 ?
Cs5 As1 Cs10 128.36(5) . 2_655 ?
Cs7 As1 Cs10 76.07(4) 2_655 2_655 ?
Cs9 As1 Cs10 93.54(4) . 2_655 ?
Cs10 As1 Cs10 139.98(4) . 2_655 ?
As4 As1 Cs10 38.50(4) 2_655 2_655 ?
As2 As1 Cs10 33.96(3) 3_675 2_655 ?
As3 As1 Cs10 74.34(4) . 2_655 ?
As3 As1 Cs10 96.18(4) 3_675 2_655 ?
Cs2 As1 Cs10 145.70(4) . 2_655 ?
In3 As1 Cs10 43.26(3) 2_655 2_655 ?
In2 As1 Cs10 103.96(4) . 2_655 ?
As7 As1 Cs10 167.10(4) . 2_655 ?
In1 As1 Cs10 95.10(4) 3_675 2_655 ?
As5 As1 Cs10 118.69(4) . 2_655 ?
In6 As1 Cs10 113.94(4) . 2_655 ?
Cs4 As1 Cs10 37.55(2) 3_675 2_655 ?
As3 As1 Cs10 63.58(3) 2_655 2_655 ?
As2 As1 Cs10 102.60(4) 4_576 2_655 ?
Cs7 As1 Cs10 72.68(3) 3_675 2_655 ?
As4 As1 Cs10 61.37(3) 1_565 2_655 ?
Cs1 As1 Cs10 35.73(2) 2_655 2_655 ?
As4 As1 Cs10 125.63(4) . 2_655 ?
Cs8 As1 Cs10 71.20(3) 2_655 2_655 ?
Cs4 As1 Cs10 128.84(3) . 2_655 ?
Cs1 As1 Cs10 61.51(3) 3_675 2_655 ?
In1 As1 Cs9 64.99(5) . 2_645 ?
In2 As1 Cs9 71.32(5) 2_655 2_645 ?
In3 As1 Cs9 12.66(3) . 2_645 ?
Cs1 As1 Cs9 70.68(4) . 2_645 ?
Cs8 As1 Cs9 129.42(4) 1_565 2_645 ?
Cs5 As1 Cs9 130.21(5) . 2_645 ?
Cs7 As1 Cs9 77.13(4) 2_655 2_645 ?
Cs9 As1 Cs9 140.32(4) . 2_645 ?
Cs10 As1 Cs9 92.50(4) . 2_645 ?
As4 As1 Cs9 36.46(3) 2_655 2_645 ?
As2 As1 Cs9 76.54(4) 3_675 2_645 ?
As3 As1 Cs9 31.82(3) . 2_645 ?
As3 As1 Cs9 85.84(4) 3_675 2_645 ?
Cs2 As1 Cs9 144.40(4) . 2_645 ?
In3 As1 Cs9 102.73(4) 2_655 2_645 ?
In2 As1 Cs9 44.64(2) . 2_645 ?
As7 As1 Cs9 111.90(4) . 2_645 ?
In1 As1 Cs9 59.34(3) 3_675 2_645 ?
As5 As1 Cs9 117.74(4) . 2_645 ?
In6 As1 Cs9 165.64(4) . 2_645 ?
Cs4 As1 Cs9 37.54(2) 3_675 2_645 ?
As3 As1 Cs9 104.28(4) 2_655 2_645 ?
As2 As1 Cs9 61.85(3) 4_576 2_645 ?
Cs7 As1 Cs9 103.19(4) 3_675 2_645 ?
As4 As1 Cs9 125.95(4) 1_565 2_645 ?
Cs1 As1 Cs9 70.55(3) 2_655 2_645 ?
As4 As1 Cs9 60.91(3) . 2_645 ?
Cs8 As1 Cs9 36.48(2) 2_655 2_645 ?
Cs4 As1 Cs9 95.94(4) . 2_645 ?
Cs1 As1 Cs9 64.39(3) 3_675 2_645 ?
Cs10 As1 Cs9 65.36(3) 2_655 2_645 ?
In1 As1 As5 75.03(5) . 4_585 ?
In2 As1 As5 105.20(6) 2_655 4_585 ?
In3 As1 As5 148.55(6) . 4_585 ?
Cs1 As1 As5 93.31(4) . 4_585 ?
Cs8 As1 As5 38.18(3) 1_565 4_585 ?
Cs5 As1 As5 26.82(3) . 4_585 ?
Cs7 As1 As5 141.45(5) 2_655 4_585 ?
Cs9 As1 As5 76.62(4) . 4_585 ?
Cs10 As1 As5 112.74(5) . 4_585 ?
As4 As1 As5 142.66(5) 2_655 4_585 ?
As2 As1 As5 76.86(5) 3_675 4_585 ?
As3 As1 As5 108.29(5) . 4_585 ?
As3 As1 As5 54.92(4) 3_675 4_585 ?
Cs2 As1 As5 64.19(3) . 4_585 ?
In3 As1 As5 90.94(4) 2_655 4_585 ?
In2 As1 As5 145.36(4) . 4_585 ?
As7 As1 As5 68.35(4) . 4_585 ?
In1 As1 As5 83.85(3) 3_675 4_585 ?
As5 As1 As5 101.73(4) . 4_585 ?
In6 As1 As5 26.42(2) . 4_585 ?
Cs4 As1 As5 110.59(4) 3_675 4_585 ?
As3 As1 As5 105.49(4) 2_655 4_585 ?
As2 As1 As5 151.15(4) 4_576 4_585 ?
Cs7 As1 As5 39.99(3) 3_675 4_585 ?
As4 As1 As5 66.30(3) 1_565 4_585 ?
Cs1 As1 As5 125.78(4) 2_655 4_585 ?
As4 As1 As5 120.56(4) . 4_585 ?
Cs8 As1 As5 175.07(4) 2_655 4_585 ?
Cs4 As1 As5 57.96(3) . 4_585 ?
Cs1 As1 As5 76.24(3) 3_675 4_585 ?
Cs10 As1 As5 105.01(4) 2_655 4_585 ?
Cs9 As1 As5 139.34(4) 2_645 4_585 ?
In1 As1 Cs7 67.34(5) . . ?
In2 As1 Cs7 106.98(5) 2_655 . ?
In3 As1 Cs7 33.93(4) . . ?
Cs1 As1 Cs7 33.97(3) . . ?
Cs8 As1 Cs7 141.61(5) 1_565 . ?
Cs5 As1 Cs7 98.98(4) . . ?
Cs7 As1 Cs7 97.22(4) 2_655 . ?
Cs9 As1 Cs7 154.45(5) . . ?
Cs10 As1 Cs7 72.79(4) . . ?
As4 As1 Cs7 72.72(4) 2_655 . ?
As2 As1 Cs7 98.04(4) 3_675 . ?
As3 As1 Cs7 32.02(3) . . ?
As3 As1 Cs7 68.79(3) 3_675 . ?
Cs2 As1 Cs7 113.86(4) . . ?
In3 As1 Cs7 139.48(4) 2_655 . ?
In2 As1 Cs7 35.46(2) . . ?
As7 As1 Cs7 75.48(4) . . ?
In1 As1 Cs7 39.70(2) 3_675 . ?
As5 As1 Cs7 112.47(4) . . ?
In6 As1 Cs7 136.05(4) . . ?
Cs4 As1 Cs7 64.68(3) 3_675 . ?
As3 As1 Cs7 134.53(4) 2_655 . ?
As2 As1 Cs7 62.38(3) 4_576 . ?
Cs7 As1 Cs7 103.23(3) 3_675 . ?
As4 As1 Cs7 160.90(4) 1_565 . ?
Cs1 As1 Cs7 105.92(3) 2_655 . ?
As4 As1 Cs7 32.84(2) . . ?
Cs8 As1 Cs7 58.67(3) 2_655 . ?
Cs4 As1 Cs7 63.72(3) . . ?
Cs1 As1 Cs7 69.39(2) 3_675 . ?
Cs10 As1 Cs7 99.83(3) 2_655 . ?
Cs9 As1 Cs7 36.75(2) 2_645 . ?
As5 As1 Cs7 119.90(3) 4_585 . ?
In1 As1 In5 98.20(5) . 3_575 ?
In2 As1 In5 152.09(6) 2_655 3_575 ?
In3 As1 In5 125.96(6) . 3_575 ?
Cs1 As1 In5 59.78(3) . 3_575 ?
Cs8 As1 In5 83.55(4) 1_565 3_575 ?
Cs5 As1 In5 24.09(3) . 3_575 ?
Cs7 As1 In5 126.57(4) 2_655 3_575 ?
Cs9 As1 In5 84.10(4) . 3_575 ?
Cs10 As1 In5 67.61(4) . 3_575 ?
As4 As1 In5 166.15(5) 2_655 3_575 ?
As2 As1 In5 120.00(5) 3_675 3_575 ?
As3 As1 In5 107.63(5) . 3_575 ?
As3 As1 In5 66.04(4) 3_675 3_575 ?
Cs2 As1 In5 36.24(3) . 3_575 ?
In3 As1 In5 126.68(4) 2_655 3_575 ?
In2 As1 In5 101.34(4) . 3_575 ?
As7 As1 In5 21.98(3) . 3_575 ?
In1 As1 In5 79.87(3) 3_675 3_575 ?
As5 As1 In5 77.35(4) . 3_575 ?
In6 As1 In5 44.21(3) . 3_575 ?
Cs4 As1 In5 137.44(4) 3_675 3_575 ?
As3 As1 In5 121.10(4) 2_655 3_575 ?
As2 As1 In5 105.44(4) 4_576 3_575 ?
Cs7 As1 In5 80.39(3) 3_675 3_575 ?
As4 As1 In5 102.01(3) 1_565 3_575 ?
Cs1 As1 In5 157.27(3) 2_655 3_575 ?
As4 As1 In5 77.24(3) . 3_575 ?
Cs8 As1 In5 136.26(4) 2_655 3_575 ?
Cs4 As1 In5 39.63(2) . 3_575 ?
Cs1 As1 In5 101.58(4) 3_675 3_575 ?
Cs10 As1 In5 151.95(4) 2_655 3_575 ?
Cs9 As1 In5 130.35(4) 2_645 3_575 ?
As5 As1 In5 47.20(3) 4_585 3_575 ?
Cs7 As1 In5 93.74(3) . 3_575 ?
In1 As1 Cs7 69.13(5) . 1_565 ?
In2 As1 Cs7 35.20(4) 2_655 1_565 ?
In3 As1 Cs7 111.02(5) . 1_565 ?
Cs1 As1 Cs7 144.10(4) . 1_565 ?
Cs8 As1 Cs7 33.48(3) 1_565 1_565 ?
Cs5 As1 Cs7 96.51(4) . 1_565 ?
Cs7 As1 Cs7 94.97(4) 2_655 1_565 ?
Cs9 As1 Cs7 72.72(4) . 1_565 ?
Cs10 As1 Cs7 154.21(5) . 1_565 ?
As4 As1 Cs7 75.32(4) 2_655 1_565 ?
As2 As1 Cs7 32.38(3) 3_675 1_565 ?
As3 As1 Cs7 97.93(4) . 1_565 ?
As3 As1 Cs7 87.28(4) 3_675 1_565 ?
Cs2 As1 Cs7 114.28(4) . 1_565 ?
In3 As1 Cs7 33.96(2) 2_655 1_565 ?
In2 As1 Cs7 141.22(4) . 1_565 ?
As7 As1 Cs7 138.58(4) . 1_565 ?
In1 As1 Cs7 104.29(3) 3_675 1_565 ?
As5 As1 Cs7 112.90(4) . 1_565 ?
In6 As1 Cs7 76.72(3) . 1_565 ?
Cs4 As1 Cs7 65.71(3) 3_675 1_565 ?
As3 As1 Cs7 62.26(3) 2_655 1_565 ?
As2 As1 Cs7 133.14(4) 4_576 1_565 ?
Cs7 As1 Cs7 50.20(3) 3_675 1_565 ?
As4 As1 Cs7 32.50(2) 1_565 1_565 ?
Cs1 As1 Cs7 58.22(2) 2_655 1_565 ?
As4 As1 Cs7 161.29(3) . 1_565 ?
Cs8 As1 Cs7 106.71(3) 2_655 1_565 ?
Cs4 As1 Cs7 116.00(3) . 1_565 ?
Cs1 As1 Cs7 65.84(2) 3_675 1_565 ?
Cs10 As1 Cs7 37.32(2) 2_655 1_565 ?
Cs9 As1 Cs7 100.69(3) 2_645 1_565 ?
As5 As1 Cs7 70.29(3) 4_585 1_565 ?
Cs7 As1 Cs7 129.44(4) . 1_565 ?
In5 As1 Cs7 116.89(3) 3_575 1_565 ?
In1 As1 As8 106.02(6) . . ?
In2 As1 As8 133.42(6) 2_655 . ?
In3 As1 As8 147.37(6) . . ?
Cs1 As1 As8 81.89(4) . . ?
Cs8 As1 As8 66.70(4) 1_565 . ?
Cs5 As1 As8 28.20(3) . . ?
Cs7 As1 As8 119.23(5) 2_655 . ?
Cs9 As1 As8 64.28(4) . . ?
Cs10 As1 As8 76.48(4) . . ?
As4 As1 As8 170.94(5) 2_655 . ?
As2 As1 As8 113.57(5) 3_675 . ?
As3 As1 As8 126.44(5) . . ?
As3 As1 As8 76.82(4) 3_675 . ?
Cs2 As1 As8 28.24(3) . . ?
In3 As1 As8 104.60(4) 2_655 . ?
In2 As1 As8 118.91(4) . . ?
As7 As1 As8 42.08(3) . . ?
In1 As1 As8 97.63(4) 3_675 . ?
As5 As1 As8 69.90(4) . . ?
In6 As1 As8 23.42(2) . . ?
Cs4 As1 As8 145.77(4) 3_675 . ?
As3 As1 As8 101.56(4) 2_655 . ?
As2 As1 As8 114.41(4) 4_576 . ?
Cs7 As1 As8 76.42(4) 3_675 . ?
As4 As1 As8 80.31(3) 1_565 . ?
Cs1 As1 As8 136.71(4) 2_655 . ?
As4 As1 As8 96.71(3) . . ?
Cs8 As1 As8 147.85(4) 2_655 . ?
Cs4 As1 As8 58.22(3) . . ?
Cs1 As1 As8 108.41(4) 3_675 . ?
Cs10 As1 As8 137.09(4) 2_655 . ?
Cs9 As1 As8 152.40(4) 2_645 . ?
As5 As1 As8 36.91(3) 4_585 . ?
Cs7 As1 As8 115.85(3) . . ?
In5 As1 As8 22.11(2) 3_575 . ?
Cs7 As1 As8 99.76(3) 1_565 . ?
In1 As1 As2 55.48(5) . . ?
In2 As1 As2 122.74(5) 2_655 . ?
In3 As1 As2 65.71(5) . . ?
Cs1 As1 As2 20.44(3) . . ?
Cs8 As1 As2 115.64(5) 1_565 . ?
Cs5 As1 As2 66.93(4) . . ?
Cs7 As1 As2 128.55(5) 2_655 . ?
Cs9 As1 As2 151.24(4) . . ?
Cs10 As1 As2 81.68(4) . . ?
As4 As1 As2 100.57(5) 2_655 . ?
As2 As1 As2 93.86(4) 3_675 . ?
As3 As1 As2 41.02(3) . . ?
As3 As1 As2 40.70(3) 3_675 . ?
Cs2 As1 As2 98.67(4) . . ?
In3 As1 As2 155.21(4) 2_655 . ?
In2 As1 As2 63.87(3) . . ?
As7 As1 As2 56.14(3) . . ?
In1 As1 As2 20.37(2) 3_675 . ?
As5 As1 As2 121.79(4) . . ?
In6 As1 As2 104.75(4) . . ?
Cs4 As1 As2 76.78(3) 3_675 . ?
As3 As1 As2 167.37(4) 2_655 . ?
As2 As1 As2 89.36(3) 4_576 . ?
Cs7 As1 As2 79.41(3) 3_675 . ?
As4 As1 As2 148.48(4) 1_565 . ?
Cs1 As1 As2 134.75(3) 2_655 . ?
As4 As1 As2 47.46(3) . . ?
Cs8 As1 As2 91.54(3) 2_655 . ?
Cs4 As1 As2 31.61(2) . . ?
Cs1 As1 As2 59.10(2) 3_675 . ?
Cs10 As1 As2 113.74(3) 2_655 . ?
Cs9 As1 As2 64.68(3) 2_645 . ?
As5 As1 As2 87.15(3) 4_585 . ?
Cs7 As1 As2 32.87(2) . . ?
In5 As1 As2 67.59(3) 3_575 . ?
Cs7 As1 As2 123.99(3) 1_565 . ?
As8 As1 As2 88.49(3) . . ?
In1 As1 Cs3 84.30(5) . 1_565 ?
In2 As1 Cs3 81.19(5) 2_655 1_565 ?
In3 As1 Cs3 155.49(5) . 1_565 ?
Cs1 As1 Cs3 122.94(4) . 1_565 ?
Cs8 As1 Cs3 14.10(3) 1_565 1_565 ?
Cs5 As1 Cs3 55.54(3) . 1_565 ?
Cs7 As1 Cs3 116.36(4) 2_655 1_565 ?
Cs9 As1 Cs3 56.74(3) . 1_565 ?
Cs10 As1 Cs3 124.36(4) . 1_565 ?
As4 As1 Cs3 121.70(5) 2_655 1_565 ?
As2 As1 Cs3 66.61(4) 3_675 1_565 ?
As3 As1 Cs3 122.58(4) . 1_565 ?
As3 As1 Cs3 77.18(4) 3_675 1_565 ?
Cs2 As1 Cs3 71.90(3) . 1_565 ?
In3 As1 Cs3 61.43(3) 2_655 1_565 ?
In2 As1 Cs3 171.82(4) . 1_565 ?
As7 As1 Cs3 93.27(4) . 1_565 ?
In1 As1 Cs3 106.46(3) 3_675 1_565 ?
As5 As1 Cs3 94.33(3) . 1_565 ?
In6 As1 Cs3 30.39(2) . 1_565 ?
Cs4 As1 Cs3 105.61(3) 3_675 1_565 ?
As3 As1 Cs3 77.53(3) 2_655 1_565 ?
As2 As1 Cs3 150.15(4) 4_576 1_565 ?
Cs7 As1 Cs3 45.32(2) 3_675 1_565 ?
As4 As1 Cs3 36.72(2) 1_565 1_565 ?
Cs1 As1 Cs3 96.82(3) 2_655 1_565 ?
As4 As1 Cs3 148.44(3) . 1_565 ?
Cs8 As1 Cs3 149.64(3) 2_655 1_565 ?
Cs4 As1 Cs3 87.41(3) . 1_565 ?
Cs1 As1 Cs3 83.54(3) 3_675 1_565 ?
Cs10 As1 Cs3 84.01(3) 2_655 1_565 ?
Cs9 As1 Cs3 143.11(3) 2_645 1_565 ?
As5 As1 Cs3 29.62(2) 4_585 1_565 ?
Cs7 As1 Cs3 145.97(3) . 1_565 ?
In5 As1 Cs3 71.30(3) 3_575 1_565 ?
Cs7 As1 Cs3 46.69(3) 1_565 1_565 ?
As8 As1 Cs3 53.08(2) . 1_565 ?
As2 As1 Cs3 114.90(3) . 1_565 ?
In1 As1 Cs9 51.93(4) . 4_585 ?
In2 As1 Cs9 111.36(5) 2_655 4_585 ?
In3 As1 Cs9 117.63(5) . 4_585 ?
Cs1 As1 Cs9 68.40(3) . 4_585 ?
Cs8 As1 Cs9 60.20(3) 1_565 4_585 ?
Cs5 As1 Cs9 26.91(3) . 4_585 ?
Cs7 As1 Cs9 172.56(5) 2_655 4_585 ?
Cs9 As1 Cs9 107.73(4) . 4_585 ?
Cs10 As1 Cs9 112.72(4) . 4_585 ?
As4 As1 Cs9 131.40(5) 2_655 4_585 ?
As2 As1 Cs9 72.40(4) 3_675 4_585 ?
As3 As1 Cs9 78.49(4) . 4_585 ?
As3 As1 Cs9 24.47(3) 3_675 4_585 ?
Cs2 As1 Cs9 81.27(4) . 4_585 ?
In3 As1 Cs9 113.71(4) 2_655 4_585 ?
In2 As1 Cs9 120.58(4) . 4_585 ?
As7 As1 Cs9 62.06(3) . 4_585 ?
In1 As1 Cs9 52.58(2) 3_675 4_585 ?
As5 As1 Cs9 123.86(4) . 4_585 ?
In6 As1 Cs9 55.53(3) . 4_585 ?
Cs4 As1 Cs9 92.33(3) 3_675 4_585 ?
As3 As1 Cs9 135.02(4) 2_655 4_585 ?
As2 As1 Cs9 142.52(4) 4_576 4_585 ?
Cs7 As1 Cs9 34.72(2) 3_675 4_585 ?
As4 As1 Cs9 92.84(3) 1_565 4_585 ?
Cs1 As1 Cs9 140.11(3) 2_655 4_585 ?
As4 As1 Cs9 99.24(3) . 4_585 ?
Cs8 As1 Cs9 145.80(3) 2_655 4_585 ?
Cs4 As1 Cs9 33.35(2) . 4_585 ?
Cs1 As1 Cs9 54.61(3) 3_675 4_585 ?
Cs10 As1 Cs9 106.33(3) 2_655 4_585 ?
Cs9 As1 Cs9 110.30(3) 2_645 4_585 ?
As5 As1 Cs9 31.33(2) 4_585 4_585 ?
Cs7 As1 Cs9 89.35(3) . 4_585 ?
In5 As1 Cs9 49.06(3) 3_575 4_585 ?
Cs7 As1 Cs9 83.44(3) 1_565 4_585 ?
As8 As1 Cs9 54.19(3) . 4_585 ?
As2 As1 Cs9 57.36(2) . 4_585 ?
Cs3 As1 Cs9 57.54(2) 1_565 4_585 ?
In1 As2 In2 76.25(6) 3_675 4_575 ?
In1 As2 Cs8 79.02(6) 3_675 3_665 ?
In2 As2 Cs8 71.46(5) 4_575 3_665 ?
In1 As2 Cs3 124.70(7) 3_675 . ?
In2 As2 Cs3 133.00(7) 4_575 . ?
Cs8 As2 Cs3 146.12(7) 3_665 . ?
In1 As2 Cs4 79.67(6) 3_675 . ?
In2 As2 Cs4 85.12(6) 4_575 . ?
Cs8 As2 Cs4 151.42(6) 3_665 . ?
Cs3 As2 Cs4 62.46(4) . . ?
In1 As2 Cs1 65.74(5) 3_675 . ?
In2 As2 Cs1 134.23(7) 4_575 . ?
Cs8 As2 Cs1 121.94(6) 3_665 . ?
Cs3 As2 Cs1 62.14(4) . . ?
Cs4 As2 Cs1 64.38(4) . . ?
In1 As2 Cs10 130.40(7) 3_675 4_575 ?
In2 As2 Cs10 67.80(5) 4_575 4_575 ?
Cs8 As2 Cs10 117.88(6) 3_665 4_575 ?
Cs3 As2 Cs10 67.79(5) . 4_575 ?
Cs4 As2 Cs10 64.67(4) . 4_575 ?
Cs1 As2 Cs10 120.14(6) . 4_575 ?
In1 As2 Cs7 79.32(6) 3_675 . ?
In2 As2 Cs7 131.60(7) 4_575 . ?
Cs8 As2 Cs7 63.21(5) 3_665 . ?
Cs3 As2 Cs7 95.18(5) . . ?
Cs4 As2 Cs7 130.26(6) . . ?
Cs1 As2 Cs7 65.90(4) . . ?
Cs10 As2 Cs7 150.24(6) 4_575 . ?
In1 As2 Cs7 147.58(7) 3_675 3_665 ?
In2 As2 Cs7 90.01(6) 4_575 3_665 ?
Cs8 As2 Cs7 68.74(4) 3_665 3_665 ?
Cs3 As2 Cs7 86.10(5) . 3_665 ?
Cs4 As2 Cs7 128.95(6) . 3_665 ?
Cs1 As2 Cs7 135.58(6) . 3_665 ?
Cs10 As2 Cs7 66.53(4) 4_575 3_665 ?
Cs7 As2 Cs7 88.90(5) . 3_665 ?
In1 As2 As1 40.25(4) 3_675 3_675 ?
In2 As2 As1 40.86(4) 4_575 3_675 ?
Cs8 As2 As1 56.27(4) 3_665 3_675 ?
Cs3 As2 As1 157.36(6) . 3_675 ?
Cs4 As2 As1 95.28(6) . 3_675 ?
Cs1 As2 As1 105.96(5) . 3_675 ?
Cs10 As2 As1 107.92(6) 4_575 3_675 ?
Cs7 As2 As1 96.84(5) . 3_675 ?
Cs7 As2 As1 113.20(5) 3_665 3_675 ?
In1 As2 As4 72.86(5) 3_675 4_575 ?
In2 As2 As4 33.22(4) 4_575 4_575 ?
Cs8 As2 As4 103.25(5) 3_665 4_575 ?
Cs3 As2 As4 106.80(5) . 4_575 ?
Cs4 As2 As4 51.91(4) . 4_575 ?
Cs1 As2 As4 107.98(5) . 4_575 ?
Cs10 As2 As4 58.24(4) 4_575 4_575 ?
Cs7 As2 As4 151.13(6) . 4_575 ?
Cs7 As2 As4 110.65(5) 3_665 4_575 ?
As1 As2 As4 56.47(4) 3_675 4_575 ?
In1 As2 As3 31.19(4) 3_675 3_675 ?
In2 As2 As3 77.01(5) 4_575 3_675 ?
Cs8 As2 As3 108.51(5) 3_665 3_675 ?
Cs3 As2 As3 100.92(5) . 3_675 ?
Cs4 As2 As3 48.49(4) . 3_675 ?
Cs1 As2 As3 57.25(4) . 3_675 ?
Cs10 As2 As3 105.58(5) 4_575 3_675 ?
Cs7 As2 As3 101.45(5) . 3_675 ?
Cs7 As2 As3 166.81(6) 3_665 3_675 ?
As1 As2 As3 57.87(4) 3_675 3_675 ?
As4 As2 As3 56.75(4) 4_575 3_675 ?
In1 As2 Cs8 135.67(7) 3_675 . ?
In2 As2 Cs8 143.22(7) 4_575 . ?
Cs8 As2 Cs8 94.37(5) 3_665 . ?
Cs3 As2 Cs8 51.80(4) . . ?
Cs4 As2 Cs8 114.19(5) . . ?
Cs1 As2 Cs8 82.27(4) . . ?
Cs10 As2 Cs8 91.63(5) 4_575 . ?
Cs7 As2 Cs8 59.29(4) . . ?
Cs7 As2 Cs8 53.32(4) 3_665 . ?
As1 As2 Cs8 149.73(5) 3_675 . ?
As4 As2 Cs8 149.57(5) 4_575 . ?
As3 As2 Cs8 139.43(5) 3_675 . ?
In1 As2 In3 106.38(6) 3_675 4_575 ?
In2 As2 In3 37.72(4) 4_575 4_575 ?
Cs8 As2 In3 56.88(4) 3_665 4_575 ?
Cs3 As2 In3 124.12(5) . 4_575 ?
Cs4 As2 In3 112.33(5) . 4_575 ?
Cs1 As2 In3 171.59(5) . 4_575 ?
Cs10 As2 In3 62.07(4) 4_575 4_575 ?
Cs7 As2 In3 116.71(5) . 4_575 ?
Cs7 As2 In3 52.73(3) 3_665 4_575 ?
As1 As2 In3 66.13(4) 3_675 4_575 ?
As4 As2 In3 65.65(4) 4_575 4_575 ?
As3 As2 In3 114.55(5) 3_675 4_575 ?
Cs8 As2 In3 106.00(4) . 4_575 ?
In1 As2 As3 29.04(4) 3_675 . ?
In2 As2 As3 102.21(6) 4_575 . ?
Cs8 As2 As3 75.27(5) 3_665 . ?
Cs3 As2 As3 112.83(5) . . ?
Cs4 As2 As3 94.61(5) . . ?
Cs1 As2 As3 51.44(4) . . ?
Cs10 As2 As3 157.00(6) 4_575 . ?
Cs7 As2 As3 51.46(4) . . ?
Cs7 As2 As3 135.83(5) 3_665 . ?
As1 As2 As3 62.00(4) 3_675 . ?
As4 As2 As3 101.69(5) 4_575 . ?
As3 As2 As3 51.42(5) 3_675 . ?
Cs8 As2 As3 106.73(5) . . ?
In3 As2 As3 123.00(5) 4_575 . ?
In1 As2 In3 40.54(4) 3_675 3_675 ?
In2 As2 In3 43.38(4) 4_575 3_675 ?
Cs8 As2 In3 90.22(5) 3_665 3_675 ?
Cs3 As2 In3 123.63(5) . 3_675 ?
Cs4 As2 In3 61.25(4) . 3_675 ?
Cs1 As2 In3 90.99(4) . 3_675 ?
Cs10 As2 In3 90.70(5) 4_575 3_675 ?
Cs7 As2 In3 118.93(5) . 3_675 ?
Cs7 As2 In3 133.38(5) 3_665 3_675 ?
As1 As2 In3 34.06(3) 3_675 3_675 ?
As4 As2 In3 32.51(3) 4_575 3_675 ?
As3 As2 In3 33.78(3) 3_675 3_675 ?
Cs8 As2 In3 173.16(5) . 3_675 ?
In3 As2 In3 80.77(3) 4_575 3_675 ?
As3 As2 In3 69.55(4) . 3_675 ?
In1 As2 As4 97.57(6) 3_675 . ?
In2 As2 As4 173.23(6) 4_575 . ?
Cs8 As2 As4 104.88(5) 3_665 . ?
Cs3 As2 As4 52.93(4) . . ?
Cs4 As2 As4 96.61(5) . . ?
Cs1 As2 As4 42.55(3) . . ?
Cs10 As2 As4 118.86(5) 4_575 . ?
Cs7 As2 As4 43.15(4) . . ?
Cs7 As2 As4 93.94(4) 3_665 . ?
As1 As2 As4 132.37(5) 3_675 . ?
As4 As2 As4 147.84(5) 4_575 . ?
As3 As2 As4 99.20(5) 3_675 . ?
Cs8 As2 As4 41.41(3) . . ?
In3 As2 As4 144.99(5) 4_575 . ?
As3 As2 As4 71.16(4) . . ?
In3 As2 As4 132.29(4) 3_675 . ?
In1 As2 As5 160.98(6) 3_675 4_575 ?
In2 As2 As5 107.71(6) 4_575 4_575 ?
Cs8 As2 As5 119.99(6) 3_665 4_575 ?
Cs3 As2 As5 39.35(4) . 4_575 ?
Cs4 As2 As5 82.13(5) . 4_575 ?
Cs1 As2 As5 101.23(5) . 4_575 ?
Cs10 As2 As5 42.70(4) 4_575 4_575 ?
Cs7 As2 As5 108.88(5) . 4_575 ?
Cs7 As2 As5 51.31(4) 3_665 4_575 ?
As1 As2 As5 148.40(5) 3_675 4_575 ?
As4 As2 As5 99.97(5) 4_575 4_575 ?
As3 As2 As5 130.35(5) 3_675 4_575 ?
Cs8 As2 As5 49.60(3) . 4_575 ?
In3 As2 As5 85.63(4) 4_575 4_575 ?
As3 As2 As5 149.47(5) . 4_575 ?
In3 As2 As5 131.43(5) 3_675 4_575 ?
As4 As2 As5 79.04(4) . 4_575 ?
In1 As2 As2 118.01(7) 3_675 3_665 ?
In2 As2 As2 117.38(7) 4_575 3_665 ?
Cs8 As2 As2 55.33(4) 3_665 3_665 ?
Cs3 As2 As2 90.82(5) . 3_665 ?
Cs4 As2 As2 153.22(6) . 3_665 ?
Cs1 As2 As2 102.90(6) . 3_665 ?
Cs10 As2 As2 108.59(6) 4_575 3_665 ?
Cs7 As2 As2 45.10(3) . 3_665 ?
Cs7 As2 As2 43.80(3) 3_665 3_665 ?
As1 As2 As2 111.20(6) 3_675 3_665 ?
As4 As2 As2 148.88(6) 4_575 3_665 ?
As3 As2 As2 145.80(6) 3_675 3_665 ?
Cs8 As2 As2 39.04(3) . 3_665 ?
In3 As2 As2 83.23(5) 4_575 3_665 ?
As3 As2 As2 94.41(5) . 3_665 ?
In3 As2 As2 145.23(6) 3_675 3_665 ?
As4 As2 As2 62.84(4) . 3_665 ?
As5 As2 As2 77.36(5) 4_575 3_665 ?
In1 As2 As4 109.63(6) 3_675 3_665 ?
In2 As2 As4 61.19(5) 4_575 3_665 ?
Cs8 As2 As4 37.09(3) 3_665 3_665 ?
Cs3 As2 As4 125.43(5) . 3_665 ?
Cs4 As2 As4 139.96(5) . 3_665 ?
Cs1 As2 As4 155.48(5) . 3_665 ?
Cs10 As2 As4 81.89(5) 4_575 3_665 ?
Cs7 As2 As4 89.65(5) . 3_665 ?
Cs7 As2 As4 39.58(3) 3_665 3_665 ?
As1 As2 As4 73.82(4) 3_675 3_665 ?
As4 As2 As4 92.47(4) 4_575 3_665 ?
As3 As2 As4 131.24(5) 3_675 3_665 ?
Cs8 As2 As4 86.78(4) . 3_665 ?
In3 As2 As4 27.87(3) 4_575 3_665 ?
As3 As2 As4 112.23(5) . 3_665 ?
In3 As2 As4 99.92(4) 3_675 3_665 ?
As4 As2 As4 119.46(4) . 3_665 ?
As5 As2 As4 87.95(4) 4_575 3_665 ?
As2 As2 As4 56.62(4) 3_665 3_665 ?
In1 As2 As8 115.70(6) 3_675 2_544 ?
In2 As2 As8 94.33(6) 4_575 2_544 ?
Cs8 As2 As8 157.20(6) 3_665 2_544 ?
Cs3 As2 As8 39.58(4) . 2_544 ?
Cs4 As2 As8 36.04(3) . 2_544 ?
Cs1 As2 As8 80.79(4) . 2_544 ?
Cs10 As2 As8 39.36(3) 4_575 2_544 ?
Cs7 As2 As8 133.99(5) . 2_544 ?
Cs7 As2 As8 94.23(4) 3_665 2_544 ?
As1 As2 As8 123.21(5) 3_675 2_544 ?
As4 As2 As8 67.68(4) 4_575 2_544 ?
As3 As2 As8 84.52(4) 3_675 2_544 ?
Cs8 As2 As8 86.57(4) . 2_544 ?
In3 As2 As8 100.95(5) 4_575 2_544 ?
As3 As2 As8 126.25(5) . 2_544 ?
In3 As2 As8 91.16(4) 3_675 2_544 ?
As4 As2 As8 90.86(4) . 2_544 ?
As5 As2 As8 46.23(3) 4_575 2_544 ?
As2 As2 As8 122.21(5) 3_665 2_544 ?
As4 As2 As8 120.49(4) 3_665 2_544 ?
In1 As2 In1 23.51(4) 3_675 . ?
In2 As2 In1 95.73(5) 4_575 . ?
Cs8 As2 In1 97.58(5) 3_665 . ?
Cs3 As2 In1 101.60(4) . . ?
Cs4 As2 In1 68.00(4) . . ?
Cs1 As2 In1 42.59(3) . . ?
Cs10 As2 In1 130.74(5) 4_575 . ?
Cs7 As2 In1 75.05(4) . . ?
Cs7 As2 In1 162.66(5) 3_665 . ?
As1 As2 In1 63.45(4) 3_675 . ?
As4 As2 In1 82.24(4) 4_575 . ?
As3 As2 In1 26.44(3) 3_675 . ?
Cs8 As2 In1 120.15(4) . . ?
In3 As2 In1 129.28(4) 4_575 . ?
As3 As2 In1 26.85(3) . . ?
In3 As2 In1 54.03(3) 3_675 . ?
As4 As2 In1 78.94(3) . . ?
As5 As2 In1 140.18(4) 4_575 . ?
As2 As2 In1 119.84(5) 3_665 . ?
As4 As2 In1 131.84(4) 3_665 . ?
As8 As2 In1 101.61(4) 2_544 . ?
In1 As2 Cs5 39.33(4) 3_675 3_675 ?
In2 As2 Cs5 77.63(5) 4_575 3_675 ?
Cs8 As2 Cs5 41.27(4) 3_665 3_675 ?
Cs3 As2 Cs5 146.86(5) . 3_675 ?
Cs4 As2 Cs5 118.83(5) . 3_675 ?
Cs1 As2 Cs5 87.82(4) . 3_675 ?
Cs10 As2 Cs5 145.00(5) 4_575 3_675 ?
Cs7 As2 Cs5 57.47(4) . 3_675 ?
Cs7 As2 Cs5 109.47(4) 3_665 3_675 ?
As1 As2 Cs5 39.38(3) 3_675 3_675 ?
As4 As2 Cs5 95.07(4) 4_575 3_675 ?
As3 As2 Cs5 70.43(4) 3_675 3_675 ?
Cs8 As2 Cs5 114.24(4) . 3_675 ?
In3 As2 Cs5 87.33(4) 4_575 3_675 ?
As3 As2 Cs5 36.56(3) . 3_675 ?
In3 As2 Cs5 66.47(3) 3_675 3_675 ?
As4 As2 Cs5 95.85(4) . 3_675 ?
As5 As2 Cs5 158.99(4) 4_575 3_675 ?
As2 As2 Cs5 82.17(4) 3_665 3_675 ?
As4 As2 Cs5 76.77(4) 3_665 3_675 ?
As8 As2 Cs5 154.78(4) 2_544 3_675 ?
In1 As2 Cs5 56.33(2) . 3_675 ?
In1 As2 As1 131.12(6) 3_675 4_575 ?
In2 As2 As1 55.68(5) 4_575 4_575 ?
Cs8 As2 As1 77.98(4) 3_665 4_575 ?
Cs3 As2 As1 97.05(5) . 4_575 ?
Cs4 As2 As1 102.52(5) . 4_575 ?
Cs1 As2 As1 158.54(5) . 4_575 ?
Cs10 As2 As1 40.39(3) 4_575 4_575 ?
Cs7 As2 As1 125.06(5) . 4_575 ?
Cs7 As2 As1 39.27(3) 3_665 4_575 ?
As1 As2 As1 91.64(4) 3_675 4_575 ?
As4 As2 As1 71.38(4) 4_575 4_575 ?
As3 As2 As1 127.98(5) 3_675 4_575 ?
Cs8 As2 As1 88.67(4) . 4_575 ?
In3 As2 As1 27.09(3) 4_575 4_575 ?
As3 As2 As1 149.93(4) . 4_575 ?
In3 As2 As1 97.26(4) 3_675 4_575 ?
As4 As2 As1 129.85(4) . 4_575 ?
As5 As2 As1 58.73(3) 4_575 4_575 ?
As2 As2 As1 81.33(5) 3_665 4_575 ?
As4 As2 As1 41.50(3) 3_665 4_575 ?
As8 As2 As1 79.28(4) 2_544 4_575 ?
In1 As2 As1 151.17(4) . 4_575 ?
Cs5 As2 As1 113.64(4) 3_675 4_575 ?
In1 As2 As7 89.61(6) 3_675 . ?
In2 As2 As7 124.64(6) 4_575 . ?
Cs8 As2 As7 157.67(5) 3_665 . ?
Cs3 As2 As7 35.75(4) . . ?
Cs4 As2 As7 39.53(3) . . ?
Cs1 As2 As7 36.08(3) . . ?
Cs10 As2 As7 84.11(5) 4_575 . ?
Cs7 As2 As7 96.00(5) . . ?
Cs7 As2 As7 121.83(5) 3_665 . ?
As1 As2 As7 123.50(5) 3_675 . ?
As4 As2 As7 91.43(4) 4_575 . ?
As3 As2 As7 65.68(4) 3_675 . ?
Cs8 As2 As7 80.34(4) . . ?
In3 As2 As7 145.44(4) 4_575 . ?
As3 As2 As7 85.44(4) . . ?
In3 As2 As7 93.50(4) 3_675 . ?
As4 As2 As7 57.28(3) . . ?
As5 As2 As7 72.73(4) 4_575 . ?
As2 As2 As7 116.49(5) 3_665 . ?
As4 As2 As7 160.67(4) 3_665 . ?
As8 As2 As7 44.80(3) 2_544 . ?
In1 As2 As7 67.47(3) . . ?
Cs5 As2 As7 121.71(4) 3_675 . ?
As1 As2 As7 123.21(4) 4_575 . ?
In1 As2 Cs1 103.15(5) 3_675 4_575 ?
In2 As2 Cs1 30.47(4) 4_575 4_575 ?
Cs8 As2 Cs1 90.42(5) 3_665 4_575 ?
Cs3 As2 Cs1 104.80(5) . 4_575 ?
Cs4 As2 Cs1 76.15(4) . 4_575 ?
Cs1 As2 Cs1 140.15(5) . 4_575 ?
Cs10 As2 Cs1 37.58(3) 4_575 4_575 ?
Cs7 As2 Cs1 152.84(5) . 4_575 ?
Cs7 As2 Cs1 74.56(4) 3_665 4_575 ?
As1 As2 Cs1 71.25(4) 3_675 4_575 ?
As4 As2 Cs1 36.09(3) 4_575 4_575 ?
As3 As2 Cs1 92.75(4) 3_675 4_575 ?
Cs8 As2 Cs1 120.83(4) . 4_575 ?
In3 As2 Cs1 36.29(3) 4_575 4_575 ?
As3 As2 Cs1 131.29(4) . 4_575 ?
In3 As2 Cs1 64.11(3) 3_675 4_575 ?
As4 As2 Cs1 156.28(4) . 4_575 ?
As5 As2 Cs1 77.61(3) 4_575 4_575 ?
As2 As2 Cs1 115.30(5) 3_665 4_575 ?
As4 As2 Cs1 63.83(3) 3_665 4_575 ?
As8 As2 Cs1 69.86(4) 2_544 4_575 ?
In1 As2 Cs1 117.49(3) . 4_575 ?
Cs5 As2 Cs1 107.48(4) 3_675 4_575 ?
As1 As2 Cs1 35.29(2) 4_575 4_575 ?
As7 As2 Cs1 110.99(4) . 4_575 ?
In1 As2 In3 48.05(4) 3_675 . ?
In2 As2 In3 124.21(6) 4_575 . ?
Cs8 As2 In3 92.26(5) 3_665 . ?
Cs3 As2 In3 89.39(4) . . ?
Cs4 As2 In3 87.48(4) . . ?
Cs1 As2 In3 30.16(3) . . ?
Cs10 As2 In3 149.68(5) 4_575 . ?
Cs7 As2 In3 46.03(3) . . ?
Cs7 As2 In3 134.07(5) 3_665 . ?
As1 As2 In3 85.28(4) 3_675 . ?
As4 As2 In3 114.38(5) 4_575 . ?
As3 As2 In3 57.82(3) 3_675 . ?
Cs8 As2 In3 89.12(4) . . ?
In3 As2 In3 145.86(4) 4_575 . ?
As3 As2 In3 23.83(3) . . ?
In3 As2 In3 85.63(3) 3_675 . ?
As4 As2 In3 49.53(3) . . ?
As5 As2 In3 125.82(4) 4_575 . ?
As2 As2 In3 90.70(5) 3_665 . ?
As4 As2 In3 128.39(4) 3_665 . ?
As8 As2 In3 110.54(4) 2_544 . ?
In1 As2 In3 32.246(19) . . ?
Cs5 As2 In3 58.55(3) 3_675 . ?
As1 As2 In3 169.79(4) 4_575 . ?
As7 As2 In3 66.14(3) . . ?
Cs1 As2 In3 149.64(4) 4_575 . ?
In1 As2 Cs9 73.94(5) 3_675 3_675 ?
In2 As2 Cs9 37.65(4) 4_575 3_675 ?
Cs8 As2 Cs9 33.83(3) 3_665 3_675 ?
Cs3 As2 Cs9 160.07(5) . 3_675 ?
Cs4 As2 Cs9 120.76(5) . 3_675 ?
Cs1 As2 Cs9 137.79(5) . 3_675 ?
Cs10 As2 Cs9 95.15(5) 4_575 3_675 ?
Cs7 As2 Cs9 95.48(5) . 3_675 ?
Cs7 As2 Cs9 77.32(3) 3_665 3_675 ?
As1 As2 Cs9 35.90(3) 3_675 3_675 ?
As4 As2 Cs9 69.76(4) 4_575 3_675 ?
As3 As2 Cs9 93.40(4) 3_675 3_675 ?
Cs8 As2 Cs9 121.85(4) . 3_675 ?
In3 As2 Cs9 36.06(2) 4_575 3_675 ?
As3 As2 Cs9 86.94(4) . 3_675 ?
In3 As2 Cs9 64.30(3) 3_675 3_675 ?
As4 As2 Cs9 138.31(4) . 3_675 ?
As5 As2 Cs9 120.88(4) 4_575 3_675 ?
As2 As2 Cs9 84.87(4) 3_665 3_675 ?
As4 As2 Cs9 37.97(3) 3_665 3_675 ?
As8 As2 Cs9 130.00(4) 2_544 3_675 ?
In1 As2 Cs9 97.40(3) . 3_675 ?
Cs5 As2 Cs9 51.70(3) 3_675 3_675 ?
As1 As2 Cs9 63.08(3) 4_575 3_675 ?
As7 As2 Cs9 157.79(4) . 3_675 ?
Cs1 As2 Cs9 60.33(3) 4_575 3_675 ?
In3 As2 Cs9 110.07(4) . 3_675 ?
In1 As2 Cs5 57.79(5) 3_675 . ?
In2 As2 Cs5 100.84(5) 4_575 . ?
Cs8 As2 Cs5 136.44(5) 3_665 . ?
Cs3 As2 Cs5 69.68(4) . . ?
Cs4 As2 Cs5 31.83(3) . . ?
Cs1 As2 Cs5 37.07(3) . . ?
Cs10 As2 Cs5 96.27(4) 4_575 . ?
Cs7 As2 Cs5 100.38(4) . . ?
Cs7 As2 Cs5 154.62(5) 3_665 . ?
As1 As2 Cs5 89.29(4) 3_675 . ?
As4 As2 Cs5 71.18(4) 4_575 . ?
As3 As2 Cs5 31.44(3) 3_675 . ?
Cs8 As2 Cs5 111.85(4) . . ?
In3 As2 Cs5 136.82(4) 4_575 . ?
As3 As2 Cs5 64.39(4) . . ?
In3 As2 Cs5 61.47(3) 3_675 . ?
As4 As2 Cs5 77.75(3) . . ?
As5 As2 Cs5 103.34(4) 4_575 . ?
As2 As2 Cs5 139.89(5) 3_665 . ?
As4 As2 Cs5 161.35(4) 3_665 . ?
As8 As2 Cs5 62.38(3) 2_544 . ?
In1 As2 Cs5 39.36(2) . . ?
Cs5 As2 Cs5 95.32(3) 3_675 . ?
As1 As2 Cs5 134.03(4) 4_575 . ?
As7 As2 Cs5 34.24(2) . . ?
Cs1 As2 Cs5 103.69(3) 4_575 . ?
In3 As2 Cs5 55.79(3) . . ?
Cs9 As2 Cs5 124.53(3) 3_675 . ?
In1 As2 In2 74.54(5) 3_675 . ?
In2 As2 In2 149.46(6) 4_575 . ?
Cs8 As2 In2 94.26(5) 3_665 . ?
Cs3 As2 In2 72.94(4) . . ?
Cs4 As2 In2 98.18(4) . . ?
Cs1 As2 In2 34.09(3) . . ?
Cs10 As2 In2 140.72(5) 4_575 . ?
Cs7 As2 In2 32.56(3) . . ?
Cs7 As2 In2 110.28(4) 3_665 . ?
As1 As2 In2 108.71(5) 3_675 . ?
As4 As2 In2 138.94(5) 4_575 . ?
As3 As2 In2 82.59(4) 3_675 . ?
Cs8 As2 In2 62.19(3) . . ?
In3 As2 In2 149.25(4) 4_575 . ?
As3 As2 In2 47.35(3) . . ?
In3 As2 In2 112.45(4) 3_675 . ?
As4 As2 In2 23.84(2) . . ?
As5 As2 In2 102.82(4) 4_575 . ?
As2 As2 In2 70.25(4) 3_665 . ?
As4 As2 In2 121.86(4) 3_665 . ?
As8 As2 In2 106.18(4) 2_544 . ?
In1 As2 In2 58.57(2) . . ?
Cs5 As2 In2 74.22(3) 3_675 . ?
As1 As2 In2 149.42(4) 4_575 . ?
As7 As2 In2 64.01(3) . . ?
Cs1 As2 In2 174.24(4) 4_575 . ?
In3 As2 In2 26.926(18) . . ?
Cs9 As2 In2 123.12(4) 3_675 . ?
Cs5 As2 In2 70.58(3) . . ?
In1 As2 Cs7 67.83(5) 3_675 4_575 ?
In2 As2 Cs7 8.42(4) 4_575 4_575 ?
Cs8 As2 Cs7 70.67(4) 3_665 4_575 ?
Cs3 As2 Cs7 137.35(5) . 4_575 ?
Cs4 As2 Cs7 83.75(4) . 4_575 ?
Cs1 As2 Cs7 127.07(5) . 4_575 ?
Cs10 As2 Cs7 74.75(4) 4_575 4_575 ?
Cs7 As2 Cs7 127.28(5) . 4_575 ?
Cs7 As2 Cs7 97.35(4) 3_665 4_575 ?
As1 As2 Cs7 33.29(3) 3_675 4_575 ?
As4 As2 Cs7 32.60(3) 4_575 4_575 ?
As3 As2 Cs7 69.90(4) 3_675 4_575 ?
Cs8 As2 Cs7 150.66(4) . 4_575 ?
In3 As2 Cs7 44.66(3) 4_575 4_575 ?
As3 As2 Cs7 94.01(4) . 4_575 ?
In3 As2 Cs7 36.11(2) 3_675 4_575 ?
As4 As2 Cs7 165.16(4) . 4_575 ?
As5 As2 Cs7 115.61(4) 4_575 4_575 ?
As2 As2 Cs7 120.66(5) 3_665 4_575 ?
As4 As2 Cs7 65.91(3) 3_665 4_575 ?
As8 As2 Cs7 97.86(4) 2_544 4_575 ?
In1 As2 Cs7 87.52(3) . 4_575 ?
Cs5 As2 Cs7 71.32(3) 3_675 4_575 ?
As1 As2 Cs7 64.01(3) 4_575 4_575 ?
As7 As2 Cs7 122.70(4) . 4_575 ?
Cs1 As2 Cs7 38.04(2) 4_575 4_575 ?
In3 As2 Cs7 115.80(3) . 4_575 ?
Cs9 As2 Cs7 37.25(2) 3_675 4_575 ?
Cs5 As2 Cs7 95.64(3) . 4_575 ?
In2 As2 Cs7 141.36(3) . 4_575 ?
In1 As2 Cs1 10.26(3) 3_675 3_675 ?
In2 As2 Cs1 66.11(5) 4_575 3_675 ?
Cs8 As2 Cs1 74.86(4) 3_665 3_675 ?
Cs3 As2 Cs1 132.44(5) . 3_675 ?
Cs4 As2 Cs1 80.87(4) . 3_675 ?
Cs1 As2 Cs1 75.54(4) . 3_675 ?
Cs10 As2 Cs1 123.71(5) 4_575 3_675 ?
Cs7 As2 Cs1 85.93(4) . 3_675 ?
Cs7 As2 Cs1 141.40(4) 3_665 3_675 ?
As1 As2 Cs1 30.46(3) 3_675 3_675 ?
As4 As2 Cs1 65.48(4) 4_575 3_675 ?
As3 As2 Cs1 33.66(3) 3_675 3_675 ?
Cs8 As2 Cs1 144.26(4) . 3_675 ?
In3 As2 Cs1 96.44(4) 4_575 3_675 ?
As3 As2 Cs1 37.81(3) . 3_675 ?
In3 As2 Cs1 33.02(2) 3_675 3_675 ?
As4 As2 Cs1 107.63(4) . 3_675 ?
As5 As2 Cs1 162.34(4) 4_575 3_675 ?
As2 As2 Cs1 120.30(5) 3_665 3_675 ?
As4 As2 Cs1 102.09(4) 3_665 3_675 ?
As8 As2 Cs1 116.43(4) 2_544 3_675 ?
In1 As2 Cs1 32.989(19) . 3_675 ?
Cs5 As2 Cs1 38.46(2) 3_675 3_675 ?
As1 As2 Cs1 120.87(4) 4_575 3_675 ?
As7 As2 Cs1 96.75(4) . 3_675 ?
Cs1 As2 Cs1 93.67(3) 4_575 3_675 ?
In3 As2 Cs1 58.12(2) . 3_675 ?
Cs9 As2 Cs1 65.20(3) 3_675 3_675 ?
Cs5 As2 Cs1 63.44(3) . 3_675 ?
In2 As2 Cs1 84.34(3) . 3_675 ?
Cs7 As2 Cs1 57.69(2) 4_575 3_675 ?
In1 As2 In5 137.49(6) 3_675 4_575 ?
In2 As2 In5 105.63(6) 4_575 4_575 ?
Cs8 As2 In5 142.82(5) 3_665 4_575 ?
Cs3 As2 In5 28.95(3) . 4_575 ?
Cs4 As2 In5 58.61(4) . 4_575 ?
Cs1 As2 In5 87.42(4) . 4_575 ?
Cs10 As2 In5 38.88(3) 4_575 4_575 ?
Cs7 As2 In5 120.44(5) . 4_575 ?
Cs7 As2 In5 74.26(4) 3_665 4_575 ?
As1 As2 In5 142.50(5) 3_675 4_575 ?
As4 As2 In5 86.19(4) 4_575 4_575 ?
As3 As2 In5 106.66(4) 3_675 4_575 ?
Cs8 As2 In5 65.29(3) . 4_575 ?
In3 As2 In5 97.37(4) 4_575 4_575 ?
As3 As2 In5 138.68(4) . 4_575 ?
In3 As2 In5 113.38(4) 3_675 4_575 ?
As4 As2 In5 80.77(4) . 4_575 ?
As5 As2 In5 23.68(2) 4_575 4_575 ?
As2 As2 In5 99.12(5) 3_665 4_575 ?
As4 As2 In5 107.80(4) 3_665 4_575 ?
As8 As2 In5 23.19(2) 2_544 4_575 ?
In1 As2 In5 119.43(3) . 4_575 ?
Cs5 As2 In5 175.23(4) 3_675 4_575 ?
As1 As2 In5 71.12(3) 4_575 4_575 ?
As7 As2 In5 53.60(3) . 4_575 ?
Cs1 As2 In5 76.19(3) 4_575 4_575 ?
In3 As2 In5 116.76(3) . 4_575 ?
Cs9 As2 In5 132.88(4) 3_675 4_575 ?
Cs5 As2 In5 80.72(3) . 4_575 ?
In2 As2 In5 101.84(3) . 4_575 ?
Cs7 As2 In5 111.56(4) 4_575 4_575 ?
Cs1 As2 In5 139.44(3) 3_675 4_575 ?
In1 As2 In4 109.95(6) 3_675 . ?
In2 As2 In4 116.34(6) 4_575 . ?
Cs8 As2 In4 168.91(5) 3_665 . ?
Cs3 As2 In4 22.88(3) . . ?
Cs4 As2 In4 39.60(3) . . ?
Cs1 As2 In4 59.22(3) . . ?
Cs10 As2 In4 61.75(4) 4_575 . ?
Cs7 As2 In4 111.08(5) . . ?
Cs7 As2 In4 102.47(4) 3_665 . ?
As1 As2 In4 134.82(5) 3_675 . ?
As4 As2 In4 86.00(4) 4_575 . ?
As3 As2 In4 81.59(4) 3_675 . ?
Cs8 As2 In4 74.68(3) . . ?
In3 As2 In4 123.82(4) 4_575 . ?
As3 As2 In4 109.19(4) . . ?
In3 As2 In4 100.84(4) 3_675 . ?
As4 As2 In4 68.15(4) . . ?
As5 As2 In4 51.30(3) 4_575 . ?
As2 As2 In4 113.70(5) 3_665 . ?
As4 As2 In4 137.96(4) 3_665 . ?
As8 As2 In4 23.88(2) 2_544 . ?
In1 As2 In4 89.64(3) . . ?
Cs5 As2 In4 145.26(4) 3_675 . ?
As1 As2 In4 99.64(4) 4_575 . ?
As7 As2 In4 23.76(2) . . ?
Cs1 As2 In4 93.70(4) 4_575 . ?
In3 As2 In4 89.38(3) . . ?
Cs9 As2 In4 153.44(4) 3_675 . ?
Cs5 As2 In4 52.16(2) . . ?
In2 As2 In4 82.30(3) . . ?
Cs7 As2 In4 118.27(4) 4_575 . ?
Cs1 As2 In4 115.07(3) 3_675 . ?
In5 As2 In4 30.16(2) 4_575 . ?
In1 As2 Cs6 95.29(6) 3_675 4_575 ?
In2 As2 Cs6 63.51(5) 4_575 4_575 ?
Cs8 As2 Cs6 134.60(5) 3_665 4_575 ?
Cs3 As2 Cs6 72.32(4) . 4_575 ?
Cs4 As2 Cs6 30.57(3) . 4_575 ?
Cs1 As2 Cs6 94.73(4) . 4_575 ?
Cs10 As2 Cs6 38.30(3) 4_575 4_575 ?
Cs7 As2 Cs6 160.48(5) . 4_575 ?
Cs7 As2 Cs6 104.72(4) 3_665 4_575 ?
As1 As2 Cs6 90.64(5) 3_675 4_575 ?
As4 As2 Cs6 34.66(3) 4_575 4_575 ?
As3 As2 Cs6 67.50(3) 3_675 4_575 ?
Cs8 As2 Cs6 118.13(4) . 4_575 ?
In3 As2 Cs6 82.81(4) 4_575 4_575 ?
As3 As2 Cs6 118.81(5) . 4_575 ?
In3 As2 Cs6 61.00(3) 3_675 4_575 ?
As4 As2 Cs6 120.50(4) . 4_575 ?
As5 As2 Cs6 71.18(4) 4_575 4_575 ?
As2 As2 Cs6 146.35(5) 3_665 4_575 ?
As4 As2 Cs6 109.77(4) 3_665 4_575 ?
As8 As2 Cs6 33.02(2) 2_544 4_575 ?
In1 As2 Cs6 92.47(3) . 4_575 ?
Cs5 As2 Cs6 127.44(4) 3_675 4_575 ?
As1 As2 Cs6 72.46(3) 4_575 4_575 ?
As7 As2 Cs6 65.02(3) . 4_575 ?
Cs1 As2 Cs6 46.60(3) 4_575 4_575 ?
In3 As2 Cs6 117.24(4) . 4_575 ?
Cs9 As2 Cs6 101.06(4) 3_675 4_575 ?
Cs5 As2 Cs6 61.58(3) . 4_575 ?
In2 As2 Cs6 127.93(4) . 4_575 ?
Cs7 As2 Cs6 65.67(3) 4_575 4_575 ?
Cs1 As2 Cs6 91.63(3) 3_675 4_575 ?
In5 As2 Cs6 52.84(3) 4_575 4_575 ?
In4 As2 Cs6 52.88(3) . 4_575 ?
In1 As2 Cs3 94.75(5) 3_675 3_665 ?
In2 As2 Cs3 90.78(5) 4_575 3_665 ?
Cs8 As2 Cs3 22.57(3) 3_665 3_665 ?
Cs3 As2 Cs3 123.61(5) . 3_665 ?
Cs4 As2 Cs3 173.73(5) . 3_665 ?
Cs1 As2 Cs3 116.05(5) . 3_665 ?
Cs10 As2 Cs3 118.05(5) 4_575 3_665 ?
Cs7 As2 Cs3 50.44(3) . 3_665 ?
Cs7 As2 Cs3 55.65(3) 3_665 3_665 ?
As1 As2 Cs3 78.53(4) 3_675 3_665 ?
As4 As2 Cs3 123.81(4) 4_575 3_665 ?
As3 As2 Cs3 125.89(4) 3_675 3_665 ?
Cs8 As2 Cs3 71.82(4) . 3_665 ?
In3 As2 Cs3 66.30(3) 4_575 3_665 ?
As3 As2 Cs3 81.60(4) . 3_665 ?
In3 As2 Cs3 112.59(4) 3_675 3_665 ?
As4 As2 Cs3 86.93(4) . 3_665 ?
As5 As2 Cs3 103.68(4) 4_575 3_665 ?
As2 As2 Cs3 32.79(3) 3_665 3_665 ?
As4 As2 Cs3 39.44(3) 3_665 3_665 ?
As8 As2 Cs3 149.47(4) 2_544 3_665 ?
In1 As2 Cs3 107.79(3) . 3_665 ?
Cs5 As2 Cs3 55.46(3) 3_675 3_665 ?
As1 As2 Cs3 78.93(3) 4_575 3_665 ?
As7 As2 Cs3 144.20(4) . 3_665 ?
Cs1 As2 Cs3 102.57(3) 4_575 3_665 ?
In3 As2 Cs3 90.91(3) . 3_665 ?
Cs9 As2 Cs3 54.29(3) 3_675 3_665 ?
Cs5 As2 Cs3 145.60(3) . 3_665 ?
In2 As2 Cs3 82.96(3) . 3_665 ?
Cs7 As2 Cs3 91.51(3) 4_575 3_665 ?
Cs1 As2 Cs3 93.13(3) 3_675 3_665 ?
In5 As2 Cs3 127.30(4) 4_575 3_665 ?
In4 As2 Cs3 146.49(3) . 3_665 ?
Cs6 As2 Cs3 149.07(3) 4_575 3_665 ?
In1 As2 In6 143.85(6) 3_675 1_545 ?
In2 As2 In6 131.91(6) 4_575 1_545 ?
Cs8 As2 In6 126.89(5) 3_665 1_545 ?
Cs3 As2 In6 21.20(3) . 1_545 ?
Cs4 As2 In6 80.99(4) . 1_545 ?
Cs1 As2 In6 78.39(4) . 1_545 ?
Cs10 As2 In6 64.61(4) 4_575 1_545 ?
Cs7 As2 In6 90.51(4) . 1_545 ?
Cs7 As2 In6 65.29(3) 3_665 1_545 ?
As1 As2 In6 172.50(5) 3_675 1_545 ?
As4 As2 In6 116.60(4) 4_575 1_545 ?
As3 As2 In6 122.12(4) 3_675 1_545 ?
Cs8 As2 In6 35.77(2) . 1_545 ?
In3 As2 In6 109.16(4) 4_575 1_545 ?
As3 As2 In6 124.57(4) . 1_545 ?
In3 As2 In6 141.47(4) 3_675 1_545 ?
As4 As2 In6 54.86(3) . 1_545 ?
As5 As2 In6 24.90(2) 4_575 1_545 ?
As2 As2 In6 73.14(4) 3_665 1_545 ?
As4 As2 In6 104.85(4) 3_665 1_545 ?
As8 As2 In6 50.80(3) 2_544 1_545 ?
In1 As2 In6 120.34(3) . 1_545 ?
Cs5 As2 In6 147.97(4) 3_675 1_545 ?
As1 As2 In6 82.88(3) 4_575 1_545 ?
As7 As2 In6 56.77(3) . 1_545 ?
Cs1 As2 In6 101.45(3) 4_575 1_545 ?
In3 As2 In6 100.98(3) . 1_545 ?
Cs9 As2 In6 142.00(4) 3_675 1_545 ?
Cs5 As2 In6 90.85(3) . 1_545 ?
In2 As2 In6 78.37(3) . 1_545 ?
Cs7 As2 In6 139.31(4) 4_575 1_545 ?
Cs1 As2 In6 152.80(3) 3_675 1_545 ?
In5 As2 In6 30.42(2) 4_575 1_545 ?
In4 As2 In6 42.13(2) . 1_545 ?
Cs6 As2 In6 82.85(3) 4_575 1_545 ?
Cs3 As2 In6 105.27(4) 3_665 1_545 ?
In1 As2 In3 101.05(5) 3_675 2_645 ?
In2 As2 In3 156.12(6) 4_575 2_645 ?
Cs8 As2 In3 84.69(5) 3_665 2_645 ?
Cs3 As2 In3 68.26(4) . 2_645 ?
Cs4 As2 In3 118.06(5) . 2_645 ?
Cs1 As2 In3 60.57(3) . 2_645 ?
Cs10 As2 In3 125.41(5) 4_575 2_645 ?
Cs7 As2 In3 28.03(3) . 2_645 ?
Cs7 As2 In3 79.79(4) 3_665 2_645 ?
As1 As2 In3 124.82(5) 3_675 2_645 ?
As4 As2 In3 168.54(5) 4_575 2_645 ?
As3 As2 In3 113.12(4) 3_675 2_645 ?
Cs8 As2 In3 34.70(2) . 2_645 ?
In3 As2 In3 125.79(4) 4_575 2_645 ?
As3 As2 In3 72.05(4) . 2_645 ?
In3 As2 In3 141.29(4) 3_675 2_645 ?
As4 As2 In3 21.46(2) . 2_645 ?
As5 As2 In3 82.71(4) 4_575 2_645 ?
As2 As2 In3 42.56(3) 3_665 2_645 ?
As4 As2 In3 98.78(4) 3_665 2_645 ?
As8 As2 In3 107.82(4) 2_544 2_645 ?
In1 As2 In3 88.59(3) . 2_645 ?
Cs5 As2 In3 85.44(3) 3_675 2_645 ?
As1 As2 In3 118.89(4) 4_575 2_645 ?
As7 As2 In3 78.66(3) . 2_645 ?
Cs1 As2 In3 153.90(4) 4_575 2_645 ?
In3 As2 In3 56.37(2) . 2_645 ?
Cs9 As2 In3 118.52(4) 3_675 2_645 ?
Cs5 As2 In3 97.36(3) . 2_645 ?
In2 As2 In3 30.529(18) . 2_645 ?
Cs7 As2 In3 154.29(3) 4_575 2_645 ?
Cs1 As2 In3 109.61(3) 3_675 2_645 ?
In5 As2 In3 92.41(3) 4_575 2_645 ?
In4 As2 In3 87.09(3) . 2_645 ?
Cs6 As2 In3 139.93(3) 4_575 2_645 ?
Cs3 As2 In3 65.61(3) 3_665 2_645 ?
In6 As2 In3 62.58(3) 1_545 2_645 ?
In1 As2 Cs9 57.71(5) 3_675 4_585 ?
In2 As2 Cs9 64.42(5) 4_575 4_585 ?
Cs8 As2 Cs9 123.27(5) 3_665 4_585 ?
Cs3 As2 Cs9 90.60(4) . 4_585 ?
Cs4 As2 Cs9 28.25(3) . 4_585 ?
Cs1 As2 Cs9 73.89(4) . 4_585 ?
Cs10 As2 Cs9 76.05(4) 4_575 4_585 ?
Cs7 As2 Cs9 130.32(5) . 4_585 ?
Cs7 As2 Cs9 140.77(5) 3_665 4_585 ?
As1 As2 Cs9 67.04(4) 3_675 4_585 ?
As4 As2 Cs9 34.10(3) 4_575 4_585 ?
As3 As2 Cs9 29.54(3) 3_675 4_585 ?
Cs8 As2 Cs9 142.02(4) . 4_585 ?
In3 As2 Cs9 99.63(4) 4_575 4_585 ?
As3 As2 Cs9 80.95(4) . 4_585 ?
In3 As2 Cs9 33.04(2) 3_675 4_585 ?
As4 As2 Cs9 114.81(4) . 4_585 ?
As5 As2 Cs9 106.44(4) 4_575 4_585 ?
As2 As2 Cs9 175.34(5) 3_665 4_585 ?
As4 As2 Cs9 125.55(4) 3_665 4_585 ?
As8 As2 Cs9 61.04(3) 2_544 4_585 ?
In1 As2 Cs9 55.50(3) . 4_585 ?
Cs5 As2 Cs9 94.24(3) 3_675 4_585 ?
As1 As2 Cs9 102.91(4) 4_575 4_585 ?
As7 As2 Cs9 62.94(3) . 4_585 ?
Cs1 As2 Cs9 68.57(3) 4_575 4_585 ?
In3 As2 Cs9 84.87(3) . 4_585 ?
Cs9 As2 Cs9 95.26(3) 3_675 4_585 ?
Cs5 As2 Cs9 37.20(2) . 4_585 ?
In2 As2 Cs9 105.96(3) . 4_585 ?
Cs7 As2 Cs9 60.47(3) 4_575 4_585 ?
Cs1 As2 Cs9 55.90(3) 3_675 4_585 ?
In5 As2 Cs9 84.22(3) 4_575 4_585 ?
In4 As2 Cs9 67.80(3) . 4_585 ?
Cs6 As2 Cs9 38.19(2) 4_575 4_585 ?
Cs3 As2 Cs9 145.54(3) 3_665 4_585 ?
In6 As2 Cs9 109.11(3) 1_545 4_585 ?
In3 As2 Cs9 134.45(3) 2_645 4_585 ?
In1 As2 As5 68.05(5) 3_675 2_645 ?
In2 As2 As5 97.37(6) 4_575 2_645 ?
Cs8 As2 As5 31.21(3) 3_665 2_645 ?
Cs3 As2 As5 128.79(5) . 2_645 ?
Cs4 As2 As5 145.84(5) . 2_645 ?
Cs1 As2 As5 91.42(4) . 2_645 ?
Cs10 As2 As5 147.25(5) 4_575 2_645 ?
Cs7 As2 As5 34.37(3) . 2_645 ?
Cs7 As2 As5 85.20(4) 3_665 2_645 ?
As1 As2 As5 67.27(4) 3_675 2_645 ?
As4 As2 As5 123.45(4) 4_575 2_645 ?
As3 As2 As5 98.67(4) 3_675 2_645 ?
Cs8 As2 As5 83.70(4) . 2_645 ?
In3 As2 As5 88.04(4) 4_575 2_645 ?
As3 As2 As5 51.45(3) . 2_645 ?
In3 As2 As5 97.75(4) 3_675 2_645 ?
As4 As2 As5 77.52(4) . 2_645 ?
As5 As2 As5 128.25(4) 4_575 2_645 ?
As2 As2 As5 50.90(3) 3_665 2_645 ?
As4 As2 As5 65.52(3) 3_665 2_645 ?
As8 As2 As5 168.28(4) 2_544 2_645 ?
In1 As2 As5 77.86(3) . 2_645 ?
Cs5 As2 As5 31.57(2) 3_675 2_645 ?
As1 As2 As5 106.94(4) 4_575 2_645 ?
As7 As2 As5 126.52(4) . 2_645 ?
Cs1 As2 As5 120.97(4) 4_575 2_645 ?
In3 As2 As5 62.89(3) . 2_645 ?
Cs9 As2 As5 61.31(3) 3_675 2_645 ?
Cs5 As2 As5 115.59(3) . 2_645 ?
In2 As2 As5 63.36(3) . 2_645 ?
Cs7 As2 As5 93.82(4) 4_575 2_645 ?
Cs1 As2 As5 69.40(3) 3_675 2_645 ?
In5 As2 As5 148.85(4) 4_575 2_645 ?
In4 As2 As5 145.16(4) . 2_645 ?
Cs6 As2 As5 157.91(3) 4_575 2_645 ?
Cs3 As2 As5 30.15(2) 3_665 2_645 ?
In6 As2 As5 119.20(4) 1_545 2_645 ?
In3 As2 As5 60.53(3) 2_645 2_645 ?
Cs9 As2 As5 125.24(3) 4_585 2_645 ?
In1 As3 In1 83.54(7) 3_675 . ?
In1 As3 In3 130.27(8) 3_675 . ?
In1 As3 In3 76.84(6) . . ?
In1 As3 Cs4 130.58(7) 3_675 3_675 ?
In1 As3 Cs4 82.20(6) . 3_675 ?
In3 As3 Cs4 91.57(6) . 3_675 ?
In1 As3 Cs5 84.12(6) 3_675 3_675 ?
In1 As3 Cs5 125.95(7) . 3_675 ?
In3 As3 Cs5 143.41(7) . 3_675 ?
Cs4 As3 Cs5 67.39(5) 3_675 3_675 ?
In1 As3 Cs9 141.41(7) 3_675 2_645 ?
In1 As3 Cs9 135.04(7) . 2_645 ?
In3 As3 Cs9 71.15(5) . 2_645 ?
Cs4 As3 Cs9 68.24(5) 3_675 2_645 ?
Cs5 As3 Cs9 73.24(5) 3_675 2_645 ?
In1 As3 Cs1 65.52(5) 3_675 . ?
In1 As3 Cs1 74.70(5) . . ?
In3 As3 Cs1 65.34(5) . . ?
Cs4 As3 Cs1 150.27(6) 3_675 . ?
Cs5 As3 Cs1 142.05(6) 3_675 . ?
Cs9 As3 Cs1 116.88(6) 2_645 . ?
In1 As3 Cs7 80.38(6) 3_675 . ?
In1 As3 Cs7 141.48(7) . . ?
In3 As3 Cs7 87.38(5) . . ?
Cs4 As3 Cs7 133.82(6) 3_675 . ?
Cs5 As3 Cs7 86.92(5) 3_675 . ?
Cs9 As3 Cs7 67.83(4) 2_645 . ?
Cs1 As3 Cs7 66.78(4) . . ?
In1 As3 As3 41.90(4) 3_675 3_675 ?
In1 As3 As3 41.64(4) . 3_675 ?
In3 As3 As3 106.21(7) . 3_675 ?
Cs4 As3 As3 110.11(7) 3_675 3_675 ?
Cs5 As3 As3 109.03(7) 3_675 3_675 ?
Cs9 As3 As3 176.64(8) 2_645 3_675 ?
Cs1 As3 As3 62.97(5) . 3_675 ?
Cs7 As3 As3 114.46(7) . 3_675 ?
In1 As3 Cs1 69.28(5) 3_675 3_675 ?
In1 As3 Cs1 60.29(5) . 3_675 ?
In3 As3 Cs1 131.38(7) . 3_675 ?
Cs4 As3 Cs1 62.54(4) 3_675 3_675 ?
Cs5 As3 Cs1 66.10(4) 3_675 3_675 ?
Cs9 As3 Cs1 124.75(6) 2_645 3_675 ?
Cs1 As3 Cs1 118.24(5) . 3_675 ?
Cs7 As3 Cs1 140.65(5) . 3_675 ?
As3 As3 Cs1 55.27(5) 3_675 3_675 ?
In1 As3 As1 101.42(6) 3_675 . ?
In1 As3 As1 39.03(4) . . ?
In3 As3 As1 40.20(4) . . ?
Cs4 As3 As1 96.39(6) 3_675 . ?
Cs5 As3 As1 161.51(6) 3_675 . ?
Cs9 As3 As1 109.98(6) 2_645 . ?
Cs1 As3 As1 53.92(4) . . ?
Cs7 As3 As1 111.31(5) . . ?
As3 As3 As1 67.07(5) 3_675 . ?
Cs1 As3 As1 99.09(5) 3_675 . ?
In1 As3 As4 158.18(7) 3_675 2_655 ?
In1 As3 As4 76.13(6) . 2_655 ?
In3 As3 As4 36.94(4) . 2_655 ?
Cs4 As3 As4 54.67(4) 3_675 2_655 ?
Cs5 As3 As4 114.24(5) 3_675 2_655 ?
Cs9 As3 As4 59.28(4) 2_645 2_655 ?
Cs1 As3 As4 100.94(5) . 2_655 ?
Cs7 As3 As4 110.98(5) . 2_655 ?
As3 As3 As4 117.37(7) 3_675 2_655 ?
Cs1 As3 As4 106.23(5) 3_675 2_655 ?
As1 As3 As4 57.46(4) . 2_655 ?
In1 As3 As1 33.05(4) 3_675 3_675 ?
In1 As3 As1 93.76(6) . 3_675 ?
In3 As3 As1 162.84(6) . 3_675 ?
Cs4 As3 As1 101.46(5) 3_675 3_675 ?
Cs5 As3 As1 53.47(4) 3_675 3_675 ?
Cs9 As3 As1 124.03(6) 2_645 3_675 ?
Cs1 As3 As1 98.53(5) . 3_675 ?
Cs7 As3 As1 91.49(5) . 3_675 ?
As3 As3 As1 58.90(5) 3_675 3_675 ?
Cs1 As3 As1 49.64(4) 3_675 3_675 ?
As1 As3 As1 125.97(5) . 3_675 ?
As4 As3 As1 154.70(6) 2_655 3_675 ?
In1 As3 As2 104.05(6) 3_675 3_675 ?
In1 As3 As2 30.45(4) . 3_675 ?
In3 As3 As2 80.47(5) . 3_675 ?
Cs4 As3 As2 51.76(4) 3_675 3_675 ?
Cs5 As3 As2 105.55(5) 3_675 3_675 ?
Cs9 As3 As2 111.83(5) 2_645 3_675 ?
Cs1 As3 As2 103.61(5) . 3_675 ?
Cs7 As3 As2 167.03(6) . 3_675 ?
As3 As3 As2 65.35(5) 3_675 3_675 ?
Cs1 As3 As2 50.99(4) 3_675 3_675 ?
As1 As3 As2 56.06(4) . 3_675 ?
As4 As3 As2 60.98(4) 2_655 3_675 ?
As1 As3 As2 98.78(5) 3_675 3_675 ?
In1 As3 As2 28.51(4) 3_675 . ?
In1 As3 As2 101.78(6) . . ?
In3 As3 As2 113.75(6) . . ?
Cs4 As3 As2 154.65(5) 3_675 . ?
Cs5 As3 As2 90.98(5) 3_675 . ?
Cs9 As3 As2 119.57(6) 2_645 . ?
Cs1 As3 As2 51.54(4) . . ?
Cs7 As3 As2 53.05(4) . . ?
As3 As3 As2 63.22(5) 3_675 . ?
Cs1 As3 As2 97.37(5) 3_675 . ?
As1 As3 As2 102.31(5) . . ?
As4 As3 As2 150.67(5) 2_655 . ?
As1 As3 As2 53.55(4) 3_675 . ?
As2 As3 As2 128.58(5) 3_675 . ?
In1 As3 In2 125.08(6) 3_675 2_655 ?
In1 As3 In2 41.99(4) . 2_655 ?
In3 As3 In2 47.01(4) . 2_655 ?
Cs4 As3 In2 61.48(4) 3_675 2_655 ?
Cs5 As3 In2 128.44(5) 3_675 2_655 ?
Cs9 As3 In2 93.27(5) 2_645 2_655 ?
Cs1 As3 In2 88.80(4) . 2_655 ?
Cs7 As3 In2 134.38(5) . 2_655 ?
As3 As3 In2 83.39(6) 3_675 2_655 ?
Cs1 As3 In2 84.58(4) 3_675 2_655 ?
As1 As3 In2 34.98(3) . 2_655 ?
As4 As3 In2 34.14(3) 2_655 2_655 ?
As1 As3 In2 131.34(5) 3_675 2_655 ?
As2 As3 In2 33.60(3) 3_675 2_655 ?
As2 As3 In2 135.98(5) . 2_655 ?
In1 As3 In2 112.87(6) 3_675 . ?
In1 As3 In2 104.79(6) . . ?
In3 As3 In2 35.42(4) . . ?
Cs4 As3 In2 116.51(5) 3_675 . ?
Cs5 As3 In2 128.41(5) 3_675 . ?
Cs9 As3 In2 63.60(4) 2_645 . ?
Cs1 As3 In2 54.23(4) . . ?
Cs7 As3 In2 52.02(3) . . ?
As3 As3 In2 115.55(7) 3_675 . ?
Cs1 As3 In2 164.98(5) 3_675 . ?
As1 As3 In2 65.90(4) . . ?
As4 As3 In2 65.93(4) 2_655 . ?
As1 As3 In2 139.35(5) 3_675 . ?
As2 As3 In2 115.55(5) 3_675 . ?
As2 As3 In2 86.98(4) . . ?
In2 As3 In2 82.36(3) 2_655 . ?
In1 As3 Cs8 50.87(4) 3_675 3_665 ?
In1 As3 Cs8 133.63(6) . 3_665 ?
In3 As3 Cs8 136.52(6) . 3_665 ?
Cs4 As3 Cs8 118.80(5) 3_675 3_665 ?
Cs5 As3 Cs8 51.44(3) 3_675 3_665 ?
Cs9 As3 Cs8 90.97(5) 2_645 3_665 ?
Cs1 As3 Cs8 90.83(4) . 3_665 ?
Cs7 As3 Cs8 49.22(3) . 3_665 ?
As3 As3 Cs8 92.39(6) 3_675 3_665 ?
Cs1 As3 Cs8 91.59(4) 3_675 3_665 ?
As1 As3 Cs8 144.07(5) . 3_665 ?
As4 As3 Cs8 150.20(5) 2_655 3_665 ?
As1 As3 Cs8 44.25(3) 3_675 3_665 ?
As2 As3 Cs8 142.45(5) 3_675 3_665 ?
As2 As3 Cs8 42.02(3) . 3_665 ?
In2 As3 Cs8 175.43(5) 2_655 3_665 ?
In2 As3 Cs8 101.10(4) . 3_665 ?
In1 As3 As5 99.01(6) 3_675 2_645 ?
In1 As3 As5 165.79(6) . 2_645 ?
In3 As3 As5 110.92(6) . 2_645 ?
Cs4 As3 As5 85.63(5) 3_675 2_645 ?
Cs5 As3 As5 41.28(4) 3_675 2_645 ?
Cs9 As3 As5 44.15(4) 2_645 2_645 ?
Cs1 As3 As5 119.14(5) . 2_645 ?
Cs7 As3 As5 52.44(4) . 2_645 ?
As3 As3 As5 139.13(7) 3_675 2_645 ?
Cs1 As3 As5 107.37(5) 3_675 2_645 ?
As1 As3 As5 150.95(5) . 2_645 ?
As4 As3 As5 102.65(5) 2_655 2_645 ?
As1 As3 As5 81.47(4) 3_675 2_645 ?
As2 As3 As5 136.83(5) 3_675 2_645 ?
As2 As3 As5 86.21(5) . 2_645 ?
In2 As3 As5 135.32(5) 2_655 2_645 ?
In2 As3 As5 87.20(4) . 2_645 ?
Cs8 As3 As5 48.36(3) 3_665 2_645 ?
In1 As3 In3 29.24(4) 3_675 3_675 ?
In1 As3 In3 64.53(4) . 3_675 ?
In3 As3 In3 135.46(5) . 3_675 ?
Cs4 As3 In3 103.72(5) 3_675 3_675 ?
Cs5 As3 In3 80.19(4) 3_675 3_675 ?
Cs9 As3 In3 153.33(5) 2_645 3_675 ?
Cs1 As3 In3 83.13(4) . 3_675 ?
Cs7 As3 In3 109.01(4) . 3_675 ?
As3 As3 In3 29.25(4) 3_675 3_675 ?
Cs1 As3 In3 41.19(3) 3_675 3_675 ?
As1 As3 In3 95.97(4) . 3_675 ?
As4 As3 In3 137.94(5) 2_655 3_675 ?
As1 As3 In3 30.30(3) 3_675 3_675 ?
As2 As3 In3 77.27(4) 3_675 3_675 ?
As2 As3 In3 57.72(3) . 3_675 ?
In2 As3 In3 105.24(4) 2_655 3_675 ?
In2 As3 In3 136.86(4) . 3_675 ?
Cs8 As3 In3 70.20(3) 3_665 3_675 ?
As5 As3 In3 111.76(4) 2_645 3_675 ?
In1 As3 As6 128.76(6) 3_675 4_676 ?
In1 As3 As6 120.36(6) . 4_676 ?
In3 As3 As6 100.36(6) . 4_676 ?
Cs4 As3 As6 38.17(3) 3_675 4_676 ?
Cs5 As3 As6 44.74(4) 3_675 4_676 ?
Cs9 As3 As6 40.84(4) 2_645 4_676 ?
Cs1 As3 As6 157.70(5) . 4_676 ?
Cs7 As3 As6 96.76(4) . 4_676 ?
As3 As3 As6 139.32(7) 3_675 4_676 ?
Cs1 As3 As6 84.05(4) 3_675 4_676 ?
As1 As3 As6 126.14(5) . 4_676 ?
As4 As3 As6 69.97(4) 2_655 4_676 ?
As1 As3 As6 96.78(5) 3_675 4_676 ?
As2 As3 As6 89.92(4) 3_675 4_676 ?
As2 As3 As6 130.82(5) . 4_676 ?
In2 As3 As6 93.19(4) 2_655 4_676 ?
In2 As3 As6 104.00(5) . 4_676 ?
Cs8 As3 As6 88.88(4) 3_665 4_676 ?
As5 As3 As6 47.72(3) 2_645 4_676 ?
In3 As3 As6 117.55(4) 3_675 4_676 ?
In1 As3 As1 118.85(6) 3_675 2_645 ?
In1 As3 As1 131.01(6) . 2_645 ?
In3 As3 As1 55.12(4) . 2_645 ?
Cs4 As3 As1 105.97(5) 3_675 2_645 ?
Cs5 As3 As1 100.67(5) 3_675 2_645 ?
Cs9 As3 As1 40.47(3) 2_645 2_645 ?
Cs1 As3 As1 76.91(4) . 2_645 ?
Cs7 As3 As1 39.94(3) . 2_645 ?
As3 As3 As1 139.80(7) 3_675 2_645 ?
Cs1 As3 As1 164.63(5) 3_675 2_645 ?
As1 As3 As1 92.13(4) . 2_645 ?
As4 As3 As1 71.13(4) 2_655 2_645 ?
As1 As3 As1 129.55(4) 3_675 2_645 ?
As2 As3 As1 131.42(5) 3_675 2_645 ?
As2 As3 As1 90.40(4) . 2_645 ?
In2 As3 As1 99.03(4) 2_655 2_645 ?
In2 As3 As1 27.93(3) . 2_645 ?
Cs8 As3 As1 85.32(4) 3_665 2_645 ?
As5 As3 As1 59.76(3) 2_645 2_645 ?
In3 As3 As1 148.09(4) 3_675 2_645 ?
As6 As3 As1 80.84(4) 4_676 2_645 ?
In1 As3 As7 93.21(6) 3_675 3_675 ?
In1 As3 As7 91.87(6) . 3_675 ?
In3 As3 As7 132.15(6) . 3_675 ?
Cs4 As3 As7 40.60(3) 3_675 3_675 ?
Cs5 As3 As7 36.84(4) 3_675 3_675 ?
Cs9 As3 As7 87.07(5) 2_645 3_675 ?
Cs1 As3 As7 155.61(5) . 3_675 ?
Cs7 As3 As7 123.67(5) . 3_675 ?
As3 As3 As7 93.40(6) 3_675 3_675 ?
Cs1 As3 As7 38.59(3) 3_675 3_675 ?
As1 As3 As7 124.72(5) . 3_675 ?
As4 As3 As7 95.27(5) 2_655 3_675 ?
As1 As3 As7 61.47(4) 3_675 3_675 ?
As2 As3 As7 68.71(4) 3_675 3_675 ?
As2 As3 As7 114.06(4) . 3_675 ?
In2 As3 As7 94.67(4) 2_655 3_675 ?
In2 As3 As7 150.16(4) . 3_675 ?
Cs8 As3 As7 83.82(4) 3_665 3_675 ?
As5 As3 As7 74.08(4) 2_645 3_675 ?
In3 As3 As7 72.65(4) 3_675 3_675 ?
As6 As3 As7 46.32(3) 4_676 3_675 ?
As1 As3 As7 126.04(4) 2_645 3_675 ?
In1 As3 As4 85.96(5) 3_675 . ?
In1 As3 As4 107.06(6) . . ?
In3 As3 As4 58.09(5) . . ?
Cs4 As3 As4 143.44(5) 3_675 . ?
Cs5 As3 As4 124.22(5) 3_675 . ?
Cs9 As3 As4 81.80(5) 2_645 . ?
Cs1 As3 As4 36.63(3) . . ?
Cs7 As3 As4 37.30(3) . . ?
As3 As3 As4 98.63(6) 3_675 . ?
Cs1 As3 As4 152.72(5) 3_675 . ?
As1 As3 As4 74.04(4) . . ?
As4 As3 As4 92.42(4) 2_655 . ?
As1 As3 As4 112.79(5) 3_675 . ?
As2 As3 As4 130.08(5) 3_675 . ?
As2 As3 As4 59.77(4) . . ?
In2 As3 As4 101.50(4) 2_655 . ?
In2 As3 As4 27.24(3) . . ?
Cs8 As3 As4 80.81(4) 3_665 . ?
As5 As3 As4 87.10(4) 2_645 . ?
In3 As3 As4 112.24(4) 3_675 . ?
As6 As3 As4 121.64(4) 4_676 . ?
As1 As3 As4 41.34(3) 2_645 . ?
As7 As3 As4 160.81(4) 3_675 . ?
In1 As3 In2 12.57(4) 3_675 4_575 ?
In1 As3 In2 95.35(5) . 4_575 ?
In3 As3 In2 138.17(6) . 4_575 ?
Cs4 As3 In2 128.55(5) 3_675 4_575 ?
Cs5 As3 In2 73.60(4) 3_675 4_575 ?
Cs9 As3 In2 129.51(5) 2_645 4_575 ?
Cs1 As3 In2 72.93(4) . 4_575 ?
Cs7 As3 In2 73.42(4) . 4_575 ?
As3 As3 In2 53.84(5) 3_675 4_575 ?
Cs1 As3 In2 71.78(4) 3_675 4_575 ?
As1 As3 In2 113.55(5) . 4_575 ?
As4 As3 In2 170.75(5) 2_655 4_575 ?
As1 As3 In2 27.13(3) 3_675 4_575 ?
As2 As3 In2 113.07(4) 3_675 4_575 ?
As2 As3 In2 26.82(3) . 4_575 ?
In2 As3 In2 137.23(4) 2_655 4_575 ?
In2 As3 In2 113.76(4) . 4_575 ?
Cs8 As3 In2 38.58(2) 3_665 4_575 ?
As5 As3 In2 86.50(4) 2_645 4_575 ?
In3 As3 In2 35.89(2) 3_675 4_575 ?
As6 As3 In2 118.25(4) 4_676 4_575 ?
As1 As3 In2 113.24(4) 2_645 4_575 ?
As7 As3 In2 88.53(4) 3_675 4_575 ?
As4 As3 In2 86.59(3) . 4_575 ?
In1 As3 Cs8 150.11(6) 3_675 2_655 ?
In1 As3 Cs8 104.56(5) . 2_655 ?
In3 As3 Cs8 32.28(4) . 2_655 ?
Cs4 As3 Cs8 79.30(4) 3_675 2_655 ?
Cs5 As3 Cs8 111.75(5) 3_675 2_655 ?
Cs9 As3 Cs8 38.87(3) 2_645 2_655 ?
Cs1 As3 Cs8 88.55(4) . 2_655 ?
Cs7 As3 Cs8 75.60(4) . 2_655 ?
As3 As3 Cs8 138.48(7) 3_675 2_655 ?
Cs1 As3 Cs8 139.80(5) 3_675 2_655 ?
As1 As3 Cs8 71.78(4) . 2_655 ?
As4 As3 Cs8 35.40(3) 2_655 2_655 ?
As1 As3 Cs8 161.56(5) 3_675 2_655 ?
As2 As3 Cs8 96.03(4) 3_675 2_655 ?
As2 As3 Cs8 122.73(4) . 2_655 ?
In2 As3 Cs8 65.41(3) 2_655 2_655 ?
In2 As3 Cs8 37.39(3) . 2_655 ?
Cs8 As3 Cs8 119.14(4) 3_665 2_655 ?
As5 As3 Cs8 80.21(4) 2_645 2_655 ?
In3 As3 Cs8 167.70(4) 3_675 2_655 ?
As6 As3 Cs8 72.24(4) 4_676 2_655 ?
As1 As3 Cs8 35.73(3) 2_645 2_655 ?
As7 As3 Cs8 114.85(4) 3_675 2_655 ?
As4 As3 Cs8 64.16(3) . 2_655 ?
In2 As3 Cs8 148.22(4) 4_575 2_655 ?
In1 As3 Cs5 64.61(5) 3_675 . ?
In1 As3 Cs5 34.41(4) . . ?
In3 As3 Cs5 73.96(5) . . ?
Cs4 As3 Cs5 116.43(5) 3_675 . ?
Cs5 As3 Cs5 141.75(5) 3_675 . ?
Cs9 As3 Cs5 144.95(5) 2_645 . ?
Cs1 As3 Cs5 41.54(3) . . ?
Cs7 As3 Cs5 107.57(4) . . ?
As3 As3 Cs5 32.72(4) 3_675 . ?
Cs1 As3 Cs5 81.87(4) 3_675 . ?
As1 As3 Cs5 37.11(3) . . ?
As4 As3 Cs5 93.80(4) 2_655 . ?
As1 As3 Cs5 90.13(4) 3_675 . ?
As2 As3 Cs5 64.76(3) 3_675 . ?
As2 As3 Cs5 72.25(4) . . ?
In2 As3 Cs5 64.47(3) 2_655 . ?
In2 As3 Cs5 85.83(4) . . ?
Cs8 As3 Cs5 112.57(4) 3_665 . ?
As5 As3 Cs5 157.66(4) 2_645 . ?
In3 As3 Cs5 61.71(3) 3_675 . ?
As6 As3 Cs5 154.53(4) 4_676 . ?
As1 As3 Cs5 113.22(4) 2_645 . ?
As7 As3 Cs5 119.77(4) 3_675 . ?
As4 As3 Cs5 77.09(4) . . ?
In2 As3 Cs5 77.00(3) 4_575 . ?
Cs8 As3 Cs5 106.17(4) 2_655 . ?
In1 As3 Cs4 31.37(4) 3_675 . ?
In1 As3 Cs4 65.77(5) . . ?
In3 As3 Cs4 99.58(5) . . ?
Cs4 As3 Cs4 142.25(5) 3_675 . ?
Cs5 As3 Cs4 115.49(5) 3_675 . ?
Cs9 As3 Cs4 149.42(5) 2_645 . ?
Cs1 As3 Cs4 37.98(3) . . ?
Cs7 As3 Cs4 82.97(4) . . ?
As3 As3 Cs4 32.14(4) 3_675 . ?
Cs1 As3 Cs4 83.68(4) 3_675 . ?
As1 As3 Cs4 71.51(4) . . ?
As4 As3 Cs4 128.85(5) 2_655 . ?
As1 As3 Cs4 63.30(4) 3_675 . ?
As2 As3 Cs4 94.52(4) 3_675 . ?
As2 As3 Cs4 36.32(3) . . ?
In2 As3 Cs4 101.27(4) 2_655 . ?
In2 As3 Cs4 91.63(4) . . ?
Cs8 As3 Cs4 75.77(3) 3_665 . ?
As5 As3 Cs4 122.42(4) 2_645 . ?
In3 As3 Cs4 45.31(3) 3_675 . ?
As6 As3 Cs4 160.03(4) 4_676 . ?
As1 As3 Cs4 110.00(4) 2_645 . ?
As7 As3 Cs4 117.96(4) 3_675 . ?
As4 As3 Cs4 69.07(3) . . ?
In2 As3 Cs4 42.46(2) 4_575 . ?
Cs8 As3 Cs4 126.40(4) 2_655 . ?
Cs5 As3 Cs4 36.81(2) . . ?
In1 As3 Cs3 103.91(5) 3_675 3_675 ?
In1 As3 Cs3 60.80(5) . 3_675 ?
In3 As3 Cs3 105.25(5) . 3_675 ?
Cs4 As3 Cs3 30.19(3) 3_675 3_675 ?
Cs5 As3 Cs3 71.76(4) 3_675 3_675 ?
Cs9 As3 Cs3 98.20(4) 2_645 3_675 ?
Cs1 As3 Cs3 135.36(5) . 3_675 ?
Cs7 As3 Cs3 157.47(5) . 3_675 ?
As3 As3 Cs3 80.38(6) 3_675 3_675 ?
Cs1 As3 Cs3 34.74(3) 3_675 3_675 ?
As1 As3 Cs3 89.76(4) . 3_675 ?
As4 As3 Cs3 73.03(4) 2_655 3_675 ?
As1 As3 Cs3 81.78(4) 3_675 3_675 ?
As2 As3 Cs3 33.99(3) 3_675 3_675 ?
As2 As3 Cs3 132.12(4) . 3_675 ?
In2 As3 Cs3 61.07(3) 2_655 3_675 ?
In2 As3 Cs3 138.83(4) . 3_675 ?
Cs8 As3 Cs3 116.59(4) 3_665 3_675 ?
As5 As3 Cs3 105.14(4) 2_645 3_675 ?
In3 As3 Cs3 75.17(3) 3_675 3_675 ?
As6 As3 Cs3 63.05(3) 4_676 3_675 ?
As1 As3 Cs3 135.82(4) 2_645 3_675 ?
As7 As3 Cs3 35.02(3) 3_675 3_675 ?
As4 As3 Cs3 162.57(4) . 3_675 ?
In2 As3 Cs3 106.20(3) 4_575 3_675 ?
Cs8 As3 Cs3 105.11(3) 2_655 3_675 ?
Cs5 As3 Cs3 93.99(3) . 3_675 ?
Cs4 As3 Cs3 112.38(3) . 3_675 ?
In1 As3 In5 106.35(6) 3_675 1_655 ?
In1 As3 In5 113.25(6) . 1_655 ?
In3 As3 In5 123.37(6) . 1_655 ?
Cs4 As3 In5 41.06(3) 3_675 1_655 ?
Cs5 As3 In5 26.67(3) 3_675 1_655 ?
Cs9 As3 In5 63.91(4) 2_645 1_655 ?
Cs1 As3 In5 168.64(5) . 1_655 ?
Cs7 As3 In5 104.83(4) . 1_655 ?
As3 As3 In5 116.97(6) 3_675 1_655 ?
Cs1 As3 In5 62.87(3) 3_675 1_655 ?
As1 As3 In5 137.34(5) . 1_655 ?
As4 As3 In5 89.13(4) 2_655 1_655 ?
As1 As3 In5 73.43(4) 3_675 1_655 ?
As2 As3 In5 85.81(4) 3_675 1_655 ?
As2 As3 In5 117.51(4) . 1_655 ?
In2 As3 In5 102.53(4) 2_655 1_655 ?
In2 As3 In5 127.46(4) . 1_655 ?
Cs8 As3 In5 77.81(3) 3_665 1_655 ?
As5 As3 In5 52.58(3) 2_645 1_655 ?
In3 As3 In5 92.95(4) 3_675 1_655 ?
As6 As3 In5 24.67(3) 4_676 1_655 ?
As1 As3 In5 101.77(4) 2_645 1_655 ?
As7 As3 In5 24.36(2) 3_675 1_655 ?
As4 As3 In5 138.79(4) . 1_655 ?
In2 As3 In5 97.68(4) 4_575 1_655 ?
Cs8 As3 In5 96.87(4) 2_655 1_655 ?
Cs5 As3 In5 143.90(4) . 1_655 ?
Cs4 As3 In5 136.29(4) . 1_655 ?
Cs3 As3 In5 52.65(2) 3_675 1_655 ?
In1 As3 In4 112.52(6) 3_675 4_676 ?
In1 As3 In4 142.45(6) . 4_676 ?
In3 As3 In4 110.73(6) . 4_676 ?
Cs4 As3 In4 61.34(4) 3_675 4_676 ?
Cs5 As3 In4 33.16(3) 3_675 4_676 ?
Cs9 As3 In4 40.08(3) 2_645 4_676 ?
Cs1 As3 In4 142.61(5) . 4_676 ?
Cs7 As3 In4 76.00(4) . 4_676 ?
As3 As3 In4 142.09(6) 3_675 4_676 ?
Cs1 As3 In4 92.71(4) 3_675 4_676 ?
As1 As3 In4 146.06(5) . 4_676 ?
As4 As3 In4 88.72(4) 2_655 4_676 ?
As1 As3 In4 85.53(4) 3_675 4_676 ?
As2 As3 In4 112.52(4) 3_675 4_676 ?
As2 As3 In4 107.60(4) . 4_676 ?
In2 As3 In4 116.26(4) 2_655 4_676 ?
In2 As3 In4 99.69(4) . 4_676 ?
Cs8 As3 In4 66.32(3) 3_665 4_676 ?
As5 As3 In4 24.36(2) 2_645 4_676 ?
In3 As3 In4 113.35(4) 3_675 4_676 ?
As6 As3 In4 23.93(2) 4_676 4_676 ?
As1 As3 In4 72.25(3) 2_645 4_676 ?
As7 As3 In4 55.02(3) 3_675 4_676 ?
As4 As3 In4 107.74(4) . 4_676 ?
In2 As3 In4 100.36(4) 4_575 4_676 ?
Cs8 As3 In4 78.67(3) 2_655 4_676 ?
Cs5 As3 In4 174.48(4) . 4_676 ?
Cs4 As3 In4 141.82(4) . 4_676 ?
Cs3 As3 In4 82.03(3) 3_675 4_676 ?
In5 As3 In4 31.09(2) 1_655 4_676 ?
In1 As3 Cs6 159.98(6) 3_675 2_655 ?
In1 As3 Cs6 98.61(5) . 2_655 ?
In3 As3 Cs6 69.14(5) . 2_655 ?
Cs4 As3 Cs6 31.83(3) 3_675 2_655 ?
Cs5 As3 Cs6 78.51(4) 3_675 2_655 ?
Cs9 As3 Cs6 40.63(3) 2_645 2_655 ?
Cs1 As3 Cs6 134.34(5) . 2_655 ?
Cs7 As3 Cs6 108.30(4) . 2_655 ?
As3 As3 Cs6 136.80(7) 3_675 2_655 ?
Cs1 As3 Cs6 94.36(4) 3_675 2_655 ?
As1 As3 Cs6 92.29(5) . 2_655 ?
As4 As3 Cs6 35.79(3) 2_655 2_655 ?
As1 As3 Cs6 127.12(4) 3_675 2_655 ?
As2 As3 Cs6 71.61(4) 3_675 2_655 ?
As2 As3 Cs6 159.52(5) . 2_655 ?
In2 As3 Cs6 61.79(3) 2_655 2_655 ?
In2 As3 Cs6 85.97(4) . 2_655 ?
Cs8 As3 Cs6 121.15(4) 3_665 2_655 ?
As5 As3 Cs6 74.26(4) 2_645 2_655 ?
In3 As3 Cs6 135.53(4) 3_675 2_655 ?
As6 As3 Cs6 34.24(3) 4_676 2_655 ?
As1 As3 Cs6 74.60(3) 2_645 2_655 ?
As7 As3 Cs6 66.89(3) 3_675 2_655 ?
As4 As3 Cs6 112.05(4) . 2_655 ?
In2 As3 Cs6 151.95(4) 4_575 2_655 ?
Cs8 As3 Cs6 48.65(3) 2_655 2_655 ?
Cs5 As3 Cs6 126.24(4) . 2_655 ?
Cs4 As3 Cs6 163.05(4) . 2_655 ?
Cs3 As3 Cs6 61.21(3) 3_675 2_655 ?
In5 As3 Cs6 54.41(3) 1_655 2_655 ?
In4 As3 Cs6 54.95(3) 4_676 2_655 ?
In1 As3 Cs10 97.52(5) 3_675 . ?
In1 As3 Cs10 72.21(5) . . ?
In3 As3 Cs10 32.97(4) . . ?
Cs4 As3 Cs10 122.09(5) 3_675 . ?
Cs5 As3 Cs10 161.76(5) 3_675 . ?
Cs9 As3 Cs10 95.17(5) 2_645 . ?
Cs1 As3 Cs10 32.39(3) . . ?
Cs7 As3 Cs10 75.51(4) . . ?
As3 As3 Cs10 83.23(6) 3_675 . ?
Cs1 As3 Cs10 131.50(4) 3_675 . ?
As1 As3 Cs10 35.84(3) . . ?
As4 As3 Cs10 68.92(4) 2_655 . ?
As1 As3 Cs10 130.56(4) 3_675 . ?
As2 As3 Cs10 91.73(4) 3_675 . ?
As2 As3 Cs10 82.47(4) . . ?
In2 As3 Cs10 64.92(3) 2_655 . ?
In2 As3 Cs10 34.64(2) . . ?
Cs8 As3 Cs10 116.41(4) 3_665 . ?
As5 As3 Cs10 120.93(4) 2_645 . ?
In3 As3 Cs10 109.92(4) 3_675 . ?
As6 As3 Cs10 131.61(4) 4_676 . ?
As1 As3 Cs10 62.55(3) 2_645 . ?
As7 As3 Cs10 159.54(4) 3_675 . ?
As4 As3 Cs10 38.37(3) . . ?
In2 As3 Cs10 105.30(4) 4_575 . ?
Cs8 As3 Cs10 59.49(3) 2_655 . ?
Cs5 As3 Cs10 51.67(3) . . ?
Cs4 As3 Cs10 67.80(3) . . ?
Cs3 As3 Cs10 124.82(3) 3_675 . ?
In5 As3 Cs10 155.88(4) 1_655 . ?
In4 As3 Cs10 133.84(4) 4_676 . ?
Cs6 As3 Cs10 102.09(4) 2_655 . ?
In1 As3 Cs7 68.90(5) 3_675 3_675 ?
In1 As3 Cs7 24.66(4) . 3_675 ?
In3 As3 Cs7 101.39(5) . 3_675 ?
Cs4 As3 Cs7 79.17(4) 3_675 3_675 ?
Cs5 As3 Cs7 103.34(5) 3_675 3_675 ?
Cs9 As3 Cs7 146.03(5) 2_645 3_675 ?
Cs1 As3 Cs7 87.05(4) . 3_675 ?
Cs7 As3 Cs7 146.08(4) . 3_675 ?
As3 As3 Cs7 31.62(4) 3_675 3_675 ?
Cs1 As3 Cs7 37.38(3) 3_675 3_675 ?
As1 As3 Cs7 63.37(4) . 3_675 ?
As4 As3 Cs7 94.34(4) 2_655 3_675 ?
As1 As3 Cs7 70.64(4) 3_675 3_675 ?
As2 As3 Cs7 35.22(3) 3_675 3_675 ?
As2 As3 Cs7 94.02(4) . 3_675 ?
In2 As3 Cs7 61.74(3) 2_655 3_675 ?
In2 As3 Cs7 128.23(4) . 3_675 ?
Cs8 As3 Cs7 113.69(4) 3_665 3_675 ?
As5 As3 Cs7 144.56(4) 2_645 3_675 ?
In3 As3 Cs7 43.74(2) 3_675 3_675 ?
As6 As3 Cs7 113.40(4) 4_676 3_675 ?
As1 As3 Cs7 155.48(4) 2_645 3_675 ?
As7 As3 Cs7 73.56(3) 3_675 3_675 ?
As4 As3 Cs7 123.37(4) . 3_675 ?
In2 As3 Cs7 78.62(3) 4_575 3_675 ?
Cs8 As3 Cs7 127.03(3) 2_655 3_675 ?
Cs5 As3 Cs7 46.40(2) . 3_675 ?
Cs4 As3 Cs7 63.34(3) . 3_675 ?
Cs3 As3 Cs7 50.62(3) 3_675 3_675 ?
In5 As3 Cs7 97.51(3) 1_655 3_675 ?
In4 As3 Cs7 128.54(3) 4_676 3_675 ?
Cs6 As3 Cs7 105.43(3) 2_655 3_675 ?
Cs10 As3 Cs7 94.12(3) . 3_675 ?
In1 As3 Cs7 131.28(6) 3_675 2_655 ?
In1 As3 Cs7 67.14(5) . 2_655 ?
In3 As3 Cs7 11.35(4) . 2_655 ?
Cs4 As3 Cs7 84.46(4) 3_675 2_655 ?
Cs5 As3 Cs7 144.58(5) 3_675 2_655 ?
Cs9 As3 Cs7 76.66(4) 2_645 2_655 ?
Cs1 As3 Cs7 69.55(4) . 2_655 ?
Cs7 As3 Cs7 98.69(4) . 2_655 ?
As3 As3 Cs7 100.38(6) 3_675 2_655 ?
Cs1 As3 Cs7 120.04(4) 3_675 2_655 ?
As1 As3 Cs7 33.32(3) . 2_655 ?
As4 As3 Cs7 31.42(3) 2_655 2_655 ?
As1 As3 Cs7 159.28(4) 3_675 2_655 ?
As2 As3 Cs7 69.12(4) 3_675 2_655 ?
As2 As3 Cs7 120.34(4) . 2_655 ?
In2 As3 Cs7 35.69(2) 2_655 2_655 ?
In2 As3 Cs7 46.68(3) . 2_655 ?
Cs8 As3 Cs7 147.73(4) 3_665 2_655 ?
As5 As3 Cs7 118.99(4) 2_645 2_655 ?
In3 As3 Cs7 129.08(4) 3_675 2_655 ?
As6 As3 Cs7 99.86(4) 4_676 2_655 ?
As1 As3 Cs7 65.83(3) 2_645 2_655 ?
As7 As3 Cs7 124.34(4) 3_675 2_655 ?
As4 As3 Cs7 68.11(3) . 2_655 ?
In2 As3 Cs7 141.57(4) 4_575 2_655 ?
Cs8 As3 Cs7 38.80(2) 2_655 2_655 ?
Cs5 As3 Cs7 69.63(3) . 2_655 ?
Cs4 As3 Cs7 99.92(4) . 2_655 ?
Cs3 As3 Cs7 94.84(3) 3_675 2_655 ?
In5 As3 Cs7 120.51(4) 1_655 2_655 ?
In4 As3 Cs7 114.38(4) 4_676 2_655 ?
Cs6 As3 Cs7 66.48(3) 2_655 2_655 ?
Cs10 As3 Cs7 37.87(2) . 2_655 ?
Cs7 As3 Cs7 91.35(3) 3_675 2_655 ?
In1 As3 Cs8 91.89(5) 3_675 1_565 ?
In1 As3 Cs8 9.95(4) . 1_565 ?
In3 As3 Cs8 67.14(5) . 1_565 ?
Cs4 As3 Cs8 80.71(4) 3_675 1_565 ?
Cs5 As3 Cs8 132.66(5) 3_675 1_565 ?
Cs9 As3 Cs8 126.43(5) 2_645 1_565 ?
Cs1 As3 Cs8 73.30(4) . 1_565 ?
Cs7 As3 Cs8 138.94(5) . 1_565 ?
As3 As3 Cs8 50.22(4) 3_675 1_565 ?
Cs1 As3 Cs8 68.43(4) 3_675 1_565 ?
As1 As3 Cs8 30.72(3) . 1_565 ?
As4 As3 Cs8 67.17(4) 2_655 1_565 ?
As1 As3 Cs8 103.71(4) 3_675 1_565 ?
As2 As3 Cs8 30.32(3) 3_675 1_565 ?
As2 As3 Cs8 107.31(4) . 1_565 ?
In2 As3 Cs8 33.21(2) 2_655 1_565 ?
In2 As3 Cs8 96.55(4) . 1_565 ?
Cs8 As3 Cs8 142.60(4) 3_665 1_565 ?
As5 As3 Cs8 166.09(4) 2_645 1_565 ?
In3 As3 Cs8 74.35(3) 3_675 1_565 ?
As6 As3 Cs8 118.42(4) 4_676 1_565 ?
As1 As3 Cs8 121.80(4) 2_645 1_565 ?
As7 As3 Cs8 96.83(4) 3_675 1_565 ?
As4 As3 Cs8 102.36(4) . 1_565 ?
In2 As3 Cs8 104.04(3) 4_575 1_565 ?
Cs8 As3 Cs8 94.63(3) 2_655 1_565 ?
Cs5 As3 Cs8 36.241(19) . 1_565 ?
Cs4 As3 Cs8 70.99(3) . 1_565 ?
Cs3 As3 Cs8 63.52(3) 3_675 1_565 ?
In5 As3 Cs8 115.99(3) 1_655 1_565 ?
In4 As3 Cs8 142.04(3) 4_676 1_565 ?
Cs6 As3 Cs8 92.59(3) 2_655 1_565 ?
Cs10 As3 Cs8 65.56(3) . 1_565 ?
Cs7 As3 Cs8 34.25(2) 3_675 1_565 ?
Cs7 As3 Cs8 57.26(3) 2_655 1_565 ?
In1 As3 Cs10 135.29(6) 3_675 2_655 ?
In1 As3 Cs10 60.51(5) . 2_655 ?
In3 As3 Cs10 69.49(5) . 2_655 ?
Cs4 As3 Cs10 28.57(3) 3_675 2_655 ?
Cs5 As3 Cs10 95.73(4) 3_675 2_655 ?
Cs9 As3 Cs10 78.89(4) 2_645 2_655 ?
Cs1 As3 Cs10 121.71(4) . 2_655 ?
Cs7 As3 Cs10 144.33(5) . 2_655 ?
As3 As3 Cs10 98.30(6) 3_675 2_655 ?
Cs1 As3 Cs10 69.99(3) 3_675 2_655 ?
As1 As3 Cs10 67.83(4) . 2_655 ?
As4 As3 Cs10 36.41(3) 2_655 2_655 ?
As1 As3 Cs10 118.54(4) 3_675 2_655 ?
As2 As3 Cs10 32.95(3) 3_675 2_655 ?
As2 As3 Cs10 161.53(4) . 2_655 ?
In2 As3 Cs10 32.91(3) 2_655 2_655 ?
In2 As3 Cs10 102.04(4) . 2_655 ?
Cs8 As3 Cs10 147.13(4) 3_665 2_655 ?
As5 As3 Cs10 110.07(4) 2_645 2_655 ?
In3 As3 Cs10 106.48(4) 3_675 2_655 ?
As6 As3 Cs10 63.03(3) 4_676 2_655 ?
As1 As3 Cs10 105.16(4) 2_645 2_655 ?
As7 As3 Cs10 64.67(3) 3_675 2_655 ?
As4 As3 Cs10 127.50(4) . 2_655 ?
In2 As3 Cs10 141.36(4) 4_575 2_655 ?
Cs8 As3 Cs10 70.39(3) 2_655 2_655 ?
Cs5 As3 Cs10 92.15(3) . 2_655 ?
Cs4 As3 Cs10 126.28(3) . 2_655 ?
Cs3 As3 Cs10 36.78(2) 3_675 2_655 ?
In5 As3 Cs10 69.62(3) 1_655 2_655 ?
In4 As3 Cs10 86.96(3) 4_676 2_655 ?
Cs6 As3 Cs10 38.79(2) 2_655 2_655 ?
Cs10 As3 Cs10 95.75(3) . 2_655 ?
Cs7 As3 Cs10 67.70(3) 3_675 2_655 ?
Cs7 As3 Cs10 60.09(3) 2_655 2_655 ?
Cs8 As3 Cs10 56.07(3) 1_565 2_655 ?
In1 As3 In6 81.64(5) 3_675 3_675 ?
In1 As3 In6 144.49(6) . 3_675 ?
In3 As3 In6 135.87(6) . 3_675 ?
Cs4 As3 In6 83.32(4) 3_675 3_675 ?
Cs5 As3 In6 20.35(3) 3_675 3_675 ?
Cs9 As3 In6 66.25(4) 2_645 3_675 ?
Cs1 As3 In6 126.18(5) . 3_675 ?
Cs7 As3 In6 66.58(4) . 3_675 ?
As3 As3 In6 116.73(6) 3_675 3_675 ?
Cs1 As3 In6 84.27(4) 3_675 3_675 ?
As1 As3 In6 176.07(5) . 3_675 ?
As4 As3 In6 119.73(5) 2_655 3_675 ?
As1 As3 In6 57.84(3) 3_675 3_675 ?
As2 As3 In6 125.82(4) 3_675 3_675 ?
As2 As3 In6 79.17(4) . 3_675 ?
In2 As3 In6 144.28(4) 2_655 3_675 ?
In2 As3 In6 110.70(4) . 3_675 ?
Cs8 As3 In6 37.17(2) 3_665 3_675 ?
As5 As3 In6 25.15(2) 2_645 3_675 ?
In3 As3 In6 87.91(3) 3_675 3_675 ?
As6 As3 In6 51.93(3) 4_676 3_675 ?
As1 As3 In6 84.20(3) 2_645 3_675 ?
As7 As3 In6 57.14(3) 3_675 3_675 ?
As4 As3 In6 103.87(4) . 3_675 ?
In2 As3 In6 69.37(3) 4_575 3_675 ?
Cs8 As3 In6 104.33(3) 2_655 3_675 ?
Cs5 As3 In6 146.17(4) . 3_675 ?
Cs4 As3 In6 111.05(4) . 3_675 ?
Cs3 As3 In6 91.90(3) 3_675 3_675 ?
In5 As3 In6 42.75(2) 1_655 3_675 ?
In4 As3 In6 31.01(2) 4_676 3_675 ?
Cs6 As3 In6 85.40(3) 2_655 3_675 ?
Cs10 As3 In6 141.72(4) . 3_675 ?
Cs7 As3 In6 120.32(3) 3_675 3_675 ?
Cs7 As3 In6 142.88(4) 2_655 3_675 ?
Cs8 As3 In6 152.42(3) 1_565 3_675 ?
Cs10 As3 In6 111.75(4) 2_655 3_675 ?
In1 As3 Cs3 49.32(4) 3_675 . ?
In1 As3 Cs3 90.84(5) . . ?
In3 As3 Cs3 85.43(5) . . ?
Cs4 As3 Cs3 172.89(5) 3_675 . ?
Cs5 As3 Cs3 118.43(5) 3_675 . ?
Cs9 As3 Cs3 116.59(5) 2_645 . ?
Cs1 As3 Cs3 23.63(3) . . ?
Cs7 As3 Cs3 52.58(3) . . ?
As3 As3 Cs3 64.78(5) 3_675 . ?
Cs1 As3 Cs3 115.08(4) 3_675 . ?
As1 As3 Cs3 77.17(4) . . ?
As4 As3 Cs3 122.29(4) 2_655 . ?
As1 As3 Cs3 80.32(4) 3_675 . ?
As2 As3 Cs3 121.27(4) 3_675 . ?
As2 As3 Cs3 28.79(3) . . ?
In2 As3 Cs3 112.16(4) 2_655 . ?
In2 As3 Cs3 63.85(3) . . ?
Cs8 As3 Cs3 67.26(3) 3_665 . ?
As5 As3 Cs3 101.46(4) 2_645 . ?
In3 As3 Cs3 74.29(3) 3_675 . ?
As6 As3 Cs3 148.80(4) 4_676 . ?
As1 As3 Cs3 77.56(3) 2_645 . ?
As7 As3 Cs3 141.80(4) 3_675 . ?
As4 As3 Cs3 37.95(3) . . ?
In2 As3 Cs3 53.28(3) 4_575 . ?
Cs8 As3 Cs3 101.23(3) 2_655 . ?
Cs5 As3 Cs3 56.54(3) . . ?
Cs4 As3 Cs3 32.86(2) . . ?
Cs3 As3 Cs3 145.16(3) 3_675 . ?
In5 As3 Cs3 145.03(3) 1_655 . ?
In4 As3 Cs3 125.76(4) 4_676 . ?
Cs6 As3 Cs3 149.79(3) 2_655 . ?
Cs10 As3 Cs3 53.69(3) . . ?
Cs7 As3 Cs3 95.09(3) 3_675 . ?
Cs7 As3 Cs3 91.55(3) 2_655 . ?
Cs8 As3 Cs3 92.19(3) 1_565 . ?
Cs10 As3 Cs3 144.94(3) 2_655 . ?
In6 As3 Cs3 103.31(4) 3_675 . ?
In1 As3 In3 96.87(5) 3_675 2_645 ?
In1 As3 In3 127.26(6) . 2_645 ?
In3 As3 In3 63.03(4) . 2_645 ?
Cs4 As3 In3 128.84(5) 3_675 2_645 ?
Cs5 As3 In3 106.38(4) 3_675 2_645 ?
Cs9 As3 In3 61.82(4) 2_645 2_645 ?
Cs1 As3 In3 58.54(3) . 2_645 ?
Cs7 As3 In3 24.35(3) . 2_645 ?
As3 As3 In3 119.13(6) 3_675 2_645 ?
Cs1 As3 In3 164.36(4) 3_675 2_645 ?
As1 As3 In3 90.59(4) . 2_645 ?
As4 As3 In3 89.33(4) 2_655 2_645 ?
As1 As3 In3 114.73(4) 3_675 2_645 ?
As2 As3 In3 143.25(4) 3_675 2_645 ?
As2 As3 In3 68.39(4) . 2_645 ?
In2 As3 In3 110.03(4) 2_655 2_645 ?
In2 As3 In3 27.72(2) . 2_645 ?
Cs8 As3 In3 73.55(3) 3_665 2_645 ?
As5 As3 In3 66.53(3) 2_645 2_645 ?
In3 As3 In3 125.90(3) 3_675 2_645 ?
As6 As3 In3 100.18(4) 4_676 2_645 ?
As1 As3 In3 22.93(2) 2_645 2_645 ?
As7 As3 In3 140.38(4) 3_675 2_645 ?
As4 As3 In3 22.04(2) . 2_645 ?
In2 As3 In3 93.12(3) 4_575 2_645 ?
Cs8 As3 In3 55.11(2) 2_655 2_645 ?
Cs5 As3 In3 99.06(3) . 2_645 ?
Cs4 As3 In3 87.83(3) . 2_645 ?
Cs3 As3 In3 158.73(3) 3_675 2_645 ?
In5 As3 In3 116.96(3) 1_655 2_645 ?
In4 As3 In3 85.87(3) 4_676 2_645 ?
Cs6 As3 In3 97.52(3) 2_655 2_645 ?
Cs10 As3 In3 55.38(2) . 2_645 ?
Cs7 As3 In3 145.41(3) 3_675 2_645 ?
Cs7 As3 In3 74.34(3) 2_655 2_645 ?
Cs8 As3 In3 120.91(3) 1_565 2_645 ?
Cs10 As3 In3 125.38(3) 2_655 2_645 ?
In6 As3 In3 86.57(3) 3_675 2_645 ?
Cs3 As3 In3 55.05(2) . 2_645 ?
In3 As4 In2 81.52(6) 2_645 . ?
In3 As4 Cs8 78.10(6) 2_645 . ?
In2 As4 Cs8 143.12(7) . . ?
In3 As4 Cs1 140.97(7) 2_645 . ?
In2 As4 Cs1 77.19(6) . . ?
Cs8 As4 Cs1 100.33(5) . . ?
In3 As4 Cs7 73.33(5) 2_645 . ?
In2 As4 Cs7 73.33(5) . . ?
Cs8 As4 Cs7 71.52(5) . . ?
Cs1 As4 Cs7 69.41(4) . . ?
In3 As4 Cs4 89.54(6) 2_645 4_576 ?
In2 As4 Cs4 85.00(6) . 4_576 ?
Cs8 As4 Cs4 124.90(6) . 4_576 ?
Cs1 As4 Cs4 120.31(6) . 4_576 ?
Cs7 As4 Cs4 153.92(6) . 4_576 ?
In3 As4 Cs6 133.56(7) 2_645 . ?
In2 As4 Cs6 127.98(7) . . ?
Cs8 As4 Cs6 87.72(5) . . ?
Cs1 As4 Cs6 84.79(5) . . ?
Cs7 As4 Cs6 142.54(6) . . ?
Cs4 As4 Cs6 63.08(4) 4_576 . ?
In3 As4 Cs9 66.06(5) 2_645 1_545 ?
In2 As4 Cs9 132.99(7) . 1_545 ?
Cs8 As4 Cs9 63.22(4) . 1_545 ?
Cs1 As4 Cs9 147.90(6) . 1_545 ?
Cs7 As4 Cs9 123.54(6) . 1_545 ?
Cs4 As4 Cs9 62.71(4) 4_576 1_545 ?
Cs6 As4 Cs9 68.04(4) . 1_545 ?
In3 As4 Cs10 133.94(7) 2_645 . ?
In2 As4 Cs10 62.42(5) . . ?
Cs8 As4 Cs10 147.47(6) . . ?
Cs1 As4 Cs10 59.91(4) . . ?
Cs7 As4 Cs10 117.59(6) . . ?
Cs4 As4 Cs10 61.29(4) 4_576 . ?
Cs6 As4 Cs10 66.26(4) . . ?
Cs9 As4 Cs10 118.78(5) 1_545 . ?
In3 As4 As1 41.84(5) 2_645 2_645 ?
In2 As4 As1 41.45(5) . 2_645 ?
Cs8 As4 As1 107.89(6) . 2_645 ?
Cs1 As4 As1 105.80(5) . 2_645 ?
Cs7 As4 As1 58.35(5) . 2_645 ?
Cs4 As4 As1 95.76(5) 4_576 2_645 ?
Cs6 As4 As1 158.72(6) . 2_645 ?
Cs9 As4 As1 105.54(5) 1_545 2_645 ?
Cs10 As4 As1 102.64(5) . 2_645 ?
In3 As4 Cs3 133.18(7) 2_645 . ?
In2 As4 Cs3 134.06(7) . . ?
Cs8 As4 Cs3 55.18(4) . . ?
Cs1 As4 Cs3 56.90(4) . . ?
Cs7 As4 Cs3 87.86(5) . . ?
Cs4 As4 Cs3 117.97(5) 4_576 . ?
Cs6 As4 Cs3 54.90(4) . . ?
Cs9 As4 Cs3 92.44(5) 1_545 . ?
Cs10 As4 Cs3 92.84(5) . . ?
As1 As4 Cs3 146.22(5) 2_645 . ?
In3 As4 As3 38.71(4) 2_645 2_645 ?
In2 As4 As3 81.89(6) . 2_645 ?
Cs8 As4 As3 100.09(6) . 2_645 ?
Cs1 As4 As3 158.19(6) . 2_645 ?
Cs7 As4 As3 110.36(5) . 2_645 ?
Cs4 As4 As3 50.88(4) 4_576 2_645 ?
Cs6 As4 As3 103.62(5) . 2_645 ?
Cs9 As4 As3 51.43(4) 1_545 2_645 ?
Cs10 As4 As3 104.65(5) . 2_645 ?
As1 As4 As3 60.24(4) 2_645 2_645 ?
Cs3 As4 As3 143.87(6) . 2_645 ?
In3 As4 In1 48.82(4) 2_645 2_645 ?
In2 As4 In1 46.49(4) . 2_645 ?
Cs8 As4 In1 126.58(5) . 2_645 ?
Cs1 As4 In1 123.40(5) . 2_645 ?
Cs7 As4 In1 94.95(5) . 2_645 ?
Cs4 As4 In1 59.17(4) 4_576 2_645 ?
Cs6 As4 In1 122.23(5) . 2_645 ?
Cs9 As4 In1 86.70(4) 1_545 2_645 ?
Cs10 As4 In1 85.12(4) . 2_645 ?
As1 As4 In1 36.61(3) 2_645 2_645 ?
Cs3 As4 In1 177.06(5) . 2_645 ?
As3 As4 In1 35.41(3) 2_645 2_645 ?
In3 As4 As2 82.57(6) 2_645 4_576 ?
In2 As4 As2 33.28(4) . 4_576 ?
Cs8 As4 As2 160.48(6) . 4_576 ?
Cs1 As4 As2 96.34(5) . 4_576 ?
Cs7 As4 As2 105.46(5) . 4_576 ?
Cs4 As4 As2 51.72(4) 4_576 4_576 ?
Cs6 As4 As2 103.93(5) . 4_576 ?
Cs9 As4 As2 106.27(5) 1_545 4_576 ?
Cs10 As4 As2 51.49(4) . 4_576 ?
As1 As4 As2 57.25(4) 2_645 4_576 ?
Cs3 As4 As2 144.24(6) . 4_576 ?
As3 As4 As2 62.26(4) 2_645 4_576 ?
In1 As4 As2 33.92(3) 2_645 4_576 ?
In3 As4 In3 104.74(5) 2_645 . ?
In2 As4 In3 31.01(4) . . ?
Cs8 As4 In3 129.77(5) . . ?
Cs1 As4 In3 46.64(3) . . ?
Cs7 As4 In3 62.13(4) . . ?
Cs4 As4 In3 105.34(5) 4_576 . ?
Cs6 As4 In3 117.87(5) . . ?
Cs9 As4 In3 163.82(5) 1_545 . ?
Cs10 As4 In3 57.07(4) . . ?
As1 As4 In3 63.17(4) 2_645 . ?
Cs3 As4 In3 103.19(4) . . ?
As3 As4 In3 112.88(5) 2_645 . ?
In1 As4 In3 77.48(4) 2_645 . ?
As2 As4 In3 58.25(4) 4_576 . ?
In3 As4 In2 30.51(4) 2_645 2_645 ?
In2 As4 In2 106.29(5) . 2_645 ?
Cs8 As4 In2 47.72(4) . 2_645 ?
Cs1 As4 In2 130.72(5) . 2_645 ?
Cs7 As4 In2 65.20(4) . 2_645 ?
Cs4 As4 In2 108.91(5) 4_576 2_645 ?
Cs6 As4 In2 121.96(5) . 2_645 ?
Cs9 As4 In2 59.74(4) 1_545 2_645 ?
Cs10 As4 In2 164.41(5) . 2_645 ?
As1 As4 In2 64.93(4) 2_645 2_645 ?
Cs3 As4 In2 102.68(4) . 2_645 ?
As3 As4 In2 61.55(4) 2_645 2_645 ?
In1 As4 In2 79.32(4) 2_645 2_645 ?
As2 As4 In2 113.06(5) 4_576 2_645 ?
In3 As4 In2 119.38(4) . 2_645 ?
In3 As4 As2 111.91(6) 2_645 . ?
In2 As4 As2 103.30(6) . . ?
Cs8 As4 As2 58.04(4) . . ?
Cs1 As4 As2 44.57(3) . . ?
Cs7 As4 As2 46.20(4) . . ?
Cs4 As4 As2 157.76(5) 4_576 . ?
Cs6 As4 As2 96.39(5) . . ?
Cs9 As4 As2 119.64(5) 1_545 . ?
Cs10 As4 As2 103.95(5) . . ?
As1 As4 As2 104.11(5) 2_645 . ?
Cs3 As4 As2 42.46(3) . . ?
As3 As4 As2 149.87(5) 2_645 . ?
In1 As4 As2 140.15(5) 2_645 . ?
As2 As4 As2 133.95(5) 4_576 . ?
In3 As4 As2 75.71(4) . . ?
In2 As4 As2 88.78(4) 2_645 . ?
In3 As4 As7 174.76(7) 2_645 . ?
In2 As4 As7 103.72(6) . . ?
Cs8 As4 As7 97.45(5) . . ?
Cs1 As4 As7 42.12(3) . . ?
Cs7 As4 As7 108.04(5) . . ?
Cs4 As4 As7 90.82(5) 4_576 . ?
Cs6 As4 As7 42.75(3) . . ?
Cs9 As4 As7 109.57(5) 1_545 . ?
Cs10 As4 As7 50.25(4) . . ?
As1 As4 As7 143.24(6) 2_645 . ?
Cs3 As4 As7 42.64(3) . . ?
As3 As4 As7 141.13(5) 2_645 . ?
In1 As4 As7 135.20(5) 2_645 . ?
As2 As4 As7 101.73(5) 4_576 . ?
In3 As4 As7 80.19(4) . . ?
In2 As4 As7 145.17(5) 2_645 . ?
As2 As4 As7 67.27(4) . . ?
In3 As4 As2 53.84(5) 2_645 3_665 ?
In2 As4 As2 107.50(6) . 3_665 ?
Cs8 As4 As2 36.33(3) . 3_665 ?
Cs1 As4 As2 102.57(5) . 3_665 ?
Cs7 As4 As2 43.48(4) . 3_665 ?
Cs4 As4 As2 137.09(5) 4_576 3_665 ?
Cs6 As4 As2 124.03(5) . 3_665 ?
Cs9 As4 As2 80.52(4) 1_545 3_665 ?
Cs10 As4 As2 160.50(5) . 3_665 ?
As1 As4 As2 72.46(4) 2_645 3_665 ?
Cs3 As4 As2 82.92(4) . 3_665 ?
As3 As4 As2 89.47(5) 2_645 3_665 ?
In1 As4 As2 99.70(4) 2_645 3_665 ?
As2 As4 As2 129.40(4) 4_576 3_665 ?
In3 As4 As2 105.25(4) . 3_665 ?
In2 As4 As2 28.46(3) 2_645 3_665 ?
As2 As4 As2 60.54(4) . 3_665 ?
As7 As4 As2 123.57(4) . 3_665 ?
In3 As4 In6 108.66(6) 2_645 1_545 ?
In2 As4 In6 169.60(6) . 1_545 ?
Cs8 As4 In6 44.76(3) . 1_545 ?
Cs1 As4 In6 95.34(4) . 1_545 ?
Cs7 As4 In6 111.11(5) . 1_545 ?
Cs4 As4 In6 92.74(5) 4_576 1_545 ?
Cs6 As4 In6 43.04(3) . 1_545 ?
Cs9 As4 In6 53.16(3) 1_545 1_545 ?
Cs10 As4 In6 107.63(5) . 1_545 ?
As1 As4 In6 148.95(5) 2_645 1_545 ?
Cs3 As4 In6 39.41(3) . 1_545 ?
As3 As4 In6 104.55(5) 2_645 1_545 ?
In1 As4 In6 139.44(5) 2_645 1_545 ?
As2 As4 In6 143.41(5) 4_576 1_545 ?
In3 As4 In6 141.96(4) . 1_545 ?
In2 As4 In6 84.05(4) 2_645 1_545 ?
As2 As4 In6 75.34(4) . 1_545 ?
As7 As4 In6 66.11(4) . 1_545 ?
As2 As4 In6 81.02(4) 3_665 1_545 ?
In3 As4 As6 97.34(6) 2_645 3_565 ?
In2 As4 As6 121.23(6) . 3_565 ?
Cs8 As4 As6 91.80(5) . 3_565 ?
Cs1 As4 As6 121.66(5) . 3_565 ?
Cs7 As4 As6 162.08(6) . 3_565 ?
Cs4 As4 As6 36.36(3) 4_576 3_565 ?
Cs6 As4 As6 38.58(3) . 3_565 ?
Cs9 As4 As6 39.39(3) 1_545 3_565 ?
Cs10 As4 As6 79.99(4) . 3_565 ?
As1 As4 As6 124.14(5) 2_645 3_565 ?
Cs3 As4 As6 87.78(4) . 3_565 ?
As3 As4 As6 65.15(4) 2_645 3_565 ?
In1 As4 As6 89.78(4) 2_645 3_565 ?
As2 As4 As6 88.02(4) 4_576 3_565 ?
In3 As4 As6 135.77(4) . 3_565 ?
In2 As4 As6 98.91(4) 2_645 3_565 ?
As2 As4 As6 129.81(5) . 3_565 ?
As7 As4 As6 79.94(4) . 3_565 ?
As2 As4 As6 118.67(5) 3_665 3_565 ?
In6 As4 As6 56.58(3) 1_545 3_565 ?
In3 As4 As8 124.72(6) 2_645 3_575 ?
In2 As4 As8 93.03(6) . 3_575 ?
Cs8 As4 As8 123.84(5) . 3_575 ?
Cs1 As4 As8 88.98(4) . 3_575 ?
Cs7 As4 As8 156.32(6) . 3_575 ?
Cs4 As4 As8 35.27(3) 4_576 3_575 ?
Cs6 As4 As8 37.70(3) . 3_575 ?
Cs9 As4 As8 79.96(4) 1_545 3_575 ?
Cs10 As4 As8 39.38(3) . 3_575 ?
As1 As4 As8 122.55(5) 2_645 3_575 ?
Cs3 As4 As8 88.18(4) . 3_575 ?
As3 As4 As8 86.01(4) 2_645 3_575 ?
In1 As4 As8 88.90(4) 2_645 3_575 ?
As2 As4 As8 66.23(4) 4_576 3_575 ?
In3 As4 As8 96.19(4) . 3_575 ?
In2 As4 As8 138.34(4) 2_645 3_575 ?
As2 As4 As8 122.75(4) . 3_575 ?
As7 As4 As8 55.56(3) . 3_575 ?
As2 As4 As8 158.14(5) 3_665 3_575 ?
In6 As4 As8 79.46(4) 1_545 3_575 ?
As6 As4 As8 40.72(3) 3_565 3_575 ?
In3 As4 As3 103.24(6) 2_645 . ?
In2 As4 As3 54.28(5) . . ?
Cs8 As4 As3 101.30(5) . . ?
Cs1 As4 As3 38.18(3) . . ?
Cs7 As4 As3 38.76(4) . . ?
Cs4 As4 As3 133.75(5) 4_576 . ?
Cs6 As4 As3 122.95(5) . . ?
Cs9 As4 As3 162.05(5) 1_545 . ?
Cs10 As4 As3 79.12(4) . . ?
As1 As4 As3 69.20(4) 2_645 . ?
Cs3 As4 As3 84.85(4) . . ?
As3 As4 As3 128.97(4) 2_645 . ?
In1 As4 As3 96.82(4) 2_645 . ?
As2 As4 As3 85.62(4) 4_576 . ?
In3 As4 As3 28.52(3) . . ?
In2 As4 As3 103.50(4) 2_645 . ?
As2 As4 As3 49.07(3) . . ?
As7 As4 As3 80.21(4) . . ?
As2 As4 As3 81.54(4) 3_665 . ?
In6 As4 As3 123.06(4) 1_545 . ?
As6 As4 As3 157.45(4) 3_565 . ?
As8 As4 As3 117.59(4) 3_575 . ?
In3 As4 As1 50.89(5) 2_645 1_545 ?
In2 As4 As1 131.83(6) . 1_545 ?
Cs8 As4 As1 33.95(3) . 1_545 ?
Cs1 As4 As1 133.95(5) . 1_545 ?
Cs7 As4 As1 84.77(4) . 1_545 ?
Cs4 As4 As1 99.76(5) 4_576 1_545 ?
Cs6 As4 As1 95.18(4) . 1_545 ?
Cs9 As4 As1 39.13(3) 1_545 1_545 ?
Cs10 As4 As1 157.56(5) . 1_545 ?
As1 As4 As1 90.53(4) 2_645 1_545 ?
Cs3 As4 As1 85.71(4) . 1_545 ?
As3 As4 As1 66.13(4) 2_645 1_545 ?
In1 As4 As1 95.36(4) 2_645 1_545 ?
As2 As4 As1 127.76(5) 4_576 1_545 ?
In3 As4 As1 144.93(4) . 1_545 ?
In2 As4 As1 26.84(2) 2_645 1_545 ?
As2 As4 As1 90.06(4) . 1_545 ?
As7 As4 As1 123.94(4) . 1_545 ?
As2 As4 As1 41.43(3) 3_665 1_545 ?
In6 As4 As1 58.56(3) 1_545 1_545 ?
As6 As4 As1 77.57(3) 3_565 1_545 ?
As8 As4 As1 118.18(4) 3_575 1_545 ?
As3 As4 As1 122.92(4) . 1_545 ?
In3 As4 As1 130.01(6) 2_645 . ?
In2 As4 As1 50.31(5) . . ?
Cs8 As4 As1 131.21(5) . . ?
Cs1 As4 As1 31.44(3) . . ?
Cs7 As4 As1 79.85(4) . . ?
Cs4 As4 As1 97.56(4) 4_576 . ?
Cs6 As4 As1 92.23(4) . . ?
Cs9 As4 As1 156.51(5) 1_545 . ?
Cs10 As4 As1 38.18(3) . . ?
As1 As4 As1 88.18(4) 2_645 . ?
Cs3 As4 As1 85.79(4) . . ?
As3 As4 As1 127.02(5) 2_645 . ?
In1 As4 As1 93.87(4) 2_645 . ?
As2 As4 As1 64.90(4) 4_576 . ?
In3 As4 As1 25.86(2) . . ?
In2 As4 As1 143.40(4) 2_645 . ?
As2 As4 As1 73.54(3) . . ?
As7 As4 As1 55.09(3) . . ?
As2 As4 As1 122.33(4) 3_665 . ?
In6 As4 As1 120.23(4) 1_545 . ?
As6 As4 As1 117.13(4) 3_565 . ?
As8 As4 As1 76.58(3) 3_575 . ?
As3 As4 As1 41.11(3) . . ?
As1 As4 As1 162.68(5) 1_545 . ?
In3 As4 Cs1 9.68(4) 2_645 2_645 ?
In2 As4 Cs1 72.39(5) . 2_645 ?
Cs8 As4 Cs1 87.58(4) . 2_645 ?
Cs1 As4 Cs1 137.83(4) . 2_645 ?
Cs7 As4 Cs1 74.29(4) . 2_645 ?
Cs4 As4 Cs1 85.59(4) 4_576 2_645 ?
Cs6 As4 Cs1 137.20(5) . 2_645 ?
Cs9 As4 Cs1 71.95(4) 1_545 2_645 ?
Cs10 As4 Cs1 124.68(4) . 2_645 ?
As1 As4 Cs1 34.10(3) 2_645 2_645 ?
Cs3 As4 Cs1 142.45(5) . 2_645 ?
As3 As4 Cs1 36.10(3) 2_645 2_645 ?
In1 As4 Cs1 39.71(3) 2_645 2_645 ?
As2 As4 Cs1 73.20(4) 4_576 2_645 ?
In3 As4 Cs1 97.25(4) . 2_645 ?
In2 As4 Cs1 39.88(2) 2_645 2_645 ?
As2 As4 Cs1 116.52(4) . 2_645 ?
As7 As4 Cs1 174.90(4) . 2_645 ?
As2 As4 Cs1 61.29(3) 3_665 2_645 ?
In6 As4 Cs1 117.62(4) 1_545 2_645 ?
As6 As4 Cs1 99.14(4) 3_565 2_645 ?
As8 As4 Cs1 120.73(4) 3_575 2_645 ?
As3 As4 Cs1 99.67(4) . 2_645 ?
As1 As4 Cs1 60.41(3) 1_545 2_645 ?
As1 As4 Cs1 121.78(4) . 2_645 ?
In3 As4 In1 114.38(6) 2_645 3_675 ?
In2 As4 In1 79.38(5) . 3_675 ?
Cs8 As4 In1 81.53(4) . 3_675 ?
Cs1 As4 In1 29.60(3) . 3_675 ?
Cs7 As4 In1 41.06(3) . 3_675 ?
Cs4 As4 In1 148.74(5) 4_576 3_675 ?
Cs6 As4 In1 106.69(5) . 3_675 ?
Cs9 As4 In1 144.23(5) 1_545 3_675 ?
Cs10 As4 In1 87.46(4) . 3_675 ?
As1 As4 In1 90.24(5) 2_645 3_675 ?
Cs3 As4 In1 60.31(3) . 3_675 ?
As3 As4 In1 149.68(5) 2_645 3_675 ?
In1 As4 In1 121.61(4) 2_645 3_675 ?
As2 As4 In1 109.24(4) 4_576 3_675 ?
In3 As4 In1 51.00(3) . 3_675 ?
In2 As4 In1 101.43(4) 2_645 3_675 ?
As2 As4 In1 24.72(2) . 3_675 ?
As7 As4 In1 67.22(4) . 3_675 ?
As2 As4 In1 73.87(3) 3_665 3_675 ?
In6 As4 In1 97.77(4) 1_545 3_675 ?
As6 As4 In1 145.14(4) 3_565 3_675 ?
As8 As4 In1 118.49(4) 3_575 3_675 ?
As3 As4 In1 25.33(2) . 3_675 ?
As1 As4 In1 110.86(4) 1_545 3_675 ?
As1 As4 In1 51.89(3) . 3_675 ?
Cs1 As4 In1 114.59(4) 2_645 3_675 ?
In3 As4 Cs8 72.38(5) 2_645 2_655 ?
In2 As4 Cs8 9.29(4) . 2_655 ?
Cs8 As4 Cs8 138.74(4) . 2_655 ?
Cs1 As4 Cs8 85.78(4) . 2_655 ?
Cs7 As4 Cs8 72.80(4) . 2_655 ?
Cs4 As4 Cs8 83.46(4) 4_576 2_655 ?
Cs6 As4 Cs8 133.54(5) . 2_655 ?
Cs9 As4 Cs8 125.21(4) 1_545 2_655 ?
Cs10 As4 Cs8 69.69(4) . 2_655 ?
As1 As4 Cs8 33.18(3) 2_645 2_655 ?
Cs3 As4 Cs8 142.34(5) . 2_655 ?
As3 As4 Cs8 73.79(4) 2_645 2_655 ?
In1 As4 Cs8 38.55(3) 2_645 2_655 ?
As2 As4 Cs8 32.68(3) 4_576 2_655 ?
In3 As4 Cs8 39.21(2) . 2_655 ?
In2 As4 Cs8 98.07(4) 2_645 2_655 ?
As2 As4 Cs8 107.92(4) . 2_655 ?
As7 As4 Cs8 112.85(4) . 2_655 ?
As2 As4 Cs8 102.42(4) 3_665 2_655 ?
In6 As4 Cs8 176.09(4) 1_545 2_655 ?
As6 As4 Cs8 119.70(4) 3_565 2_655 ?
As8 As4 Cs8 96.82(4) 3_575 2_655 ?
As3 As4 Cs8 59.73(3) . 2_655 ?
As1 As4 Cs8 122.96(4) 1_545 2_655 ?
As1 As4 Cs8 59.58(3) . 2_655 ?
Cs1 As4 Cs8 63.17(3) 2_645 2_655 ?
In1 As4 Cs8 85.06(3) 3_675 2_655 ?
In3 As4 Cs10 33.96(4) 2_645 2_645 ?
In2 As4 Cs10 74.29(5) . 2_645 ?
Cs8 As4 Cs10 71.60(4) . 2_645 ?
Cs1 As4 Cs10 107.95(4) . 2_645 ?
Cs7 As4 Cs10 39.37(3) . 2_645 ?
Cs4 As4 Cs10 121.09(5) 4_576 2_645 ?
Cs6 As4 Cs10 157.13(5) . 2_645 ?
Cs9 As4 Cs10 93.27(4) 1_545 2_645 ?
Cs10 As4 Cs10 136.51(4) . 2_645 ?
As1 As4 Cs10 36.60(3) 2_645 2_645 ?
Cs3 As4 Cs10 115.82(4) . 2_645 ?
As3 As4 Cs10 71.64(4) 2_645 2_645 ?
In1 As4 Cs10 67.06(3) 2_645 2_645 ?
As2 As4 Cs10 93.68(4) 4_576 2_645 ?
In3 As4 Cs10 83.75(4) . 2_645 ?
In2 As4 Cs10 35.69(2) 2_645 2_645 ?
As2 As4 Cs10 81.14(4) . 2_645 ?
As7 As4 Cs10 147.19(4) . 2_645 ?
As2 As4 Cs10 35.86(3) 3_665 2_645 ?
In6 As4 Cs10 115.30(4) 1_545 2_645 ?
As6 As4 Cs10 129.87(4) 3_565 2_645 ?
As8 As4 Cs10 155.46(4) 3_575 2_645 ?
As3 As4 Cs10 72.21(3) . 2_645 ?
As1 As4 Cs10 62.22(3) 1_545 2_645 ?
As1 As4 Cs10 108.60(3) . 2_645 ?
Cs1 As4 Cs10 35.75(2) 2_645 2_645 ?
In1 As4 Cs10 80.42(3) 3_675 2_645 ?
Cs8 As4 Cs10 67.76(3) 2_655 2_645 ?
In3 As4 Cs9 72.11(5) 2_645 2_645 ?
In2 As4 Cs9 36.65(4) . 2_645 ?
Cs8 As4 Cs9 107.14(5) . 2_645 ?
Cs1 As4 Cs9 71.25(4) . 2_645 ?
Cs7 As4 Cs9 36.79(3) . 2_645 ?
Cs4 As4 Cs9 119.63(5) 4_576 2_645 ?
Cs6 As4 Cs9 153.51(5) . 2_645 ?
Cs9 As4 Cs9 138.14(4) 1_545 2_645 ?
Cs10 As4 Cs9 91.34(4) . 2_645 ?
As1 As4 Cs9 35.30(3) 2_645 2_645 ?
Cs3 As4 Cs9 115.89(4) . 2_645 ?
As3 As4 Cs9 95.37(4) 2_645 2_645 ?
In1 As4 Cs9 66.34(3) 2_645 2_645 ?
As2 As4 Cs9 68.81(4) 4_576 2_645 ?
In3 As4 Cs9 36.13(2) . 2_645 ?
In2 As4 Cs9 83.29(3) 2_645 2_645 ?
As2 As4 Cs9 74.63(4) . 2_645 ?
As7 As4 Cs9 112.12(4) . 2_645 ?
As2 As4 Cs9 73.71(4) 3_665 2_645 ?
In6 As4 Cs9 147.55(4) 1_545 2_645 ?
As6 As4 Cs9 155.32(4) 3_565 2_645 ?
As8 As4 Cs9 127.98(4) 3_575 2_645 ?
As3 As4 Cs9 33.91(2) . 2_645 ?
As1 As4 Cs9 109.46(3) 1_545 2_645 ?
As1 As4 Cs9 61.42(3) . 2_645 ?
Cs1 As4 Cs9 66.86(3) 2_645 2_645 ?
In1 As4 Cs9 56.04(3) 3_675 2_645 ?
Cs8 As4 Cs9 36.31(2) 2_655 2_645 ?
Cs10 As4 Cs9 47.63(3) 2_645 2_645 ?
In3 As4 Cs3 101.87(5) 2_645 4_576 ?
In2 As4 Cs3 62.17(5) . 4_576 ?
Cs8 As4 Cs3 152.45(5) . 4_576 ?
Cs1 As4 Cs3 96.56(4) . 4_576 ?
Cs7 As4 Cs3 135.38(5) . 4_576 ?
Cs4 As4 Cs3 28.55(3) 4_576 4_576 ?
Cs6 As4 Cs3 72.24(4) . 4_576 ?
Cs9 As4 Cs3 91.25(4) 1_545 4_576 ?
Cs10 As4 Cs3 37.08(3) . 4_576 ?
As1 As4 Cs3 88.00(5) 2_645 4_576 ?
Cs3 As4 Cs3 120.53(4) . 4_576 ?
As3 As4 Cs3 67.84(4) 2_645 4_576 ?
In1 As4 Cs3 56.71(3) 2_645 4_576 ?
As2 As4 Cs3 31.86(3) 4_576 4_576 ?
In3 As4 Cs3 77.31(3) . 4_576 ?
In2 As4 Cs3 129.29(4) 2_645 4_576 ?
As2 As4 Cs3 140.97(4) . 4_576 ?
As7 As4 Cs3 80.78(4) . 4_576 ?
As2 As4 Cs3 155.65(4) 3_665 4_576 ?
In6 As4 Cs3 112.27(4) 1_545 4_576 ?
As6 As4 Cs3 60.73(3) 3_565 4_576 ?
As8 As4 Cs3 34.65(3) 3_575 4_576 ?
As3 As4 Cs3 105.42(4) . 4_576 ?
As1 As4 Cs3 127.36(4) 1_545 4_576 ?
As1 As4 Cs3 69.87(3) . 4_576 ?
Cs1 As4 Cs3 94.39(3) 2_645 4_576 ?
In1 As4 Cs3 121.75(4) 3_675 4_576 ?
Cs8 As4 Cs3 63.85(3) 2_655 4_576 ?
Cs10 As4 Cs3 123.16(4) 2_645 4_576 ?
Cs9 As4 Cs3 98.82(4) 2_645 4_576 ?
In3 As4 Cs5 65.16(5) 2_645 4_576 ?
In2 As4 Cs5 98.10(5) . 4_576 ?
Cs8 As4 Cs5 100.70(5) . 4_576 ?
Cs1 As4 Cs5 149.83(5) . 4_576 ?
Cs7 As4 Cs5 138.45(5) . 4_576 ?
Cs4 As4 Cs5 29.98(3) 4_576 4_576 ?
Cs6 As4 Cs5 74.70(4) . 4_576 ?
Cs9 As4 Cs5 38.18(3) 1_545 4_576 ?
Cs10 As4 Cs5 91.23(4) . 4_576 ?
As1 As4 Cs5 87.93(5) 2_645 4_576 ?
Cs3 As4 Cs5 121.95(4) . 4_576 ?
As3 As4 Cs5 28.98(3) 2_645 4_576 ?
In1 As4 Cs5 56.08(3) 2_645 4_576 ?
As2 As4 Cs5 68.28(4) 4_576 4_576 ?
In3 As4 Cs5 126.51(4) . 4_576 ?
In2 As4 Cs5 79.37(3) 2_645 4_576 ?
As2 As4 Cs5 157.76(4) . 4_576 ?
As7 As4 Cs5 113.47(4) . 4_576 ?
As2 As4 Cs5 107.19(4) 3_665 4_576 ?
In6 As4 Cs5 84.69(3) 1_545 4_576 ?
As6 As4 Cs5 36.44(3) 3_565 4_576 ?
As8 As4 Cs5 61.29(3) 3_575 4_576 ?
As3 As4 Cs5 152.18(4) . 4_576 ?
As1 As4 Cs5 70.91(3) 1_545 4_576 ?
As1 As4 Cs5 126.27(4) . 4_576 ?
Cs1 As4 Cs5 64.50(3) 2_645 4_576 ?
In1 As4 Cs5 177.47(4) 3_675 4_576 ?
Cs8 As4 Cs5 92.45(3) 2_655 4_576 ?
Cs10 As4 Cs5 99.09(4) 2_645 4_576 ?
Cs9 As4 Cs5 121.86(4) 2_645 4_576 ?
Cs3 As4 Cs5 56.45(2) 4_576 4_576 ?
In3 As4 Cs7 30.90(4) 2_645 2_645 ?
In2 As4 Cs7 106.34(5) . 2_645 ?
Cs8 As4 Cs7 68.32(4) . 2_645 ?
Cs1 As4 Cs7 165.70(5) . 2_645 ?
Cs7 As4 Cs7 97.99(4) . 2_645 ?
Cs4 As4 Cs7 73.99(4) 4_576 2_645 ?
Cs6 As4 Cs7 102.85(4) . 2_645 ?
Cs9 As4 Cs7 35.18(3) 1_545 2_645 ?
Cs10 As4 Cs7 134.19(4) . 2_645 ?
As1 As4 Cs7 71.18(4) 2_645 2_645 ?
Cs3 As4 Cs7 117.75(4) . 2_645 ?
As3 As4 Cs7 31.79(3) 2_645 2_645 ?
In1 As4 Cs7 62.72(3) 2_645 2_645 ?
As2 As4 Cs7 93.54(4) 4_576 2_645 ?
In3 As4 Cs7 134.11(4) . 2_645 ?
In2 As4 Cs7 35.06(2) 2_645 2_645 ?
As2 As4 Cs7 121.74(4) . 2_645 ?
As7 As4 Cs7 144.72(4) . 2_645 ?
As2 As4 Cs7 63.13(3) 3_665 2_645 ?
In6 As4 Cs7 82.69(3) 1_545 2_645 ?
As6 As4 Cs7 68.91(3) 3_565 2_645 ?
As8 As4 Cs7 104.50(3) 3_575 2_645 ?
As3 As4 Cs7 133.05(4) . 2_645 ?
As1 As4 Cs7 34.40(2) 1_545 2_645 ?
As1 As4 Cs7 156.37(4) . 2_645 ?
Cs1 As4 Cs7 37.13(2) 2_645 2_645 ?
In1 As4 Cs7 136.44(3) 3_675 2_645 ?
Cs8 As4 Cs7 97.14(3) 2_655 2_645 ?
Cs10 As4 Cs7 60.98(3) 2_645 2_645 ?
Cs9 As4 Cs7 103.01(3) 2_645 2_645 ?
Cs3 As4 Cs7 97.29(3) 4_576 2_645 ?
Cs5 As4 Cs7 44.31(2) 4_576 2_645 ?
In3 As4 Cs1 68.90(5) 2_645 4_576 ?
In2 As4 Cs1 62.46(5) . 4_576 ?
Cs8 As4 Cs1 133.90(5) . 4_576 ?
Cs1 As4 Cs1 125.60(4) . 4_576 ?
Cs7 As4 Cs1 124.63(5) . 4_576 ?
Cs4 As4 Cs1 29.33(3) 4_576 4_576 ?
Cs6 As4 Cs1 92.32(4) . 4_576 ?
Cs9 As4 Cs1 74.18(4) 1_545 4_576 ?
Cs10 As4 Cs1 69.33(3) . 4_576 ?
As1 As4 Cs1 66.46(4) 2_645 4_576 ?
Cs3 As4 Cs1 147.17(4) . 4_576 ?
As3 As4 Cs1 35.49(3) 2_645 4_576 ?
In1 As4 Cs1 29.93(2) 2_645 4_576 ?
As2 As4 Cs1 32.10(3) 4_576 4_576 ?
In3 As4 Cs1 90.21(3) . 4_576 ?
In2 As4 Cs1 96.21(3) 2_645 4_576 ?
As2 As4 Cs1 165.71(4) . 4_576 ?
As7 As4 Cs1 113.27(4) . 4_576 ?
As2 As4 Cs1 122.68(4) 3_665 4_576 ?
In6 As4 Cs1 118.42(4) 1_545 4_576 ?
As6 As4 Cs1 62.70(3) 3_565 4_576 ?
As8 As4 Cs1 60.35(3) 3_575 4_576 ?
As3 As4 Cs1 116.65(4) . 4_576 ?
As1 As4 Cs1 100.44(3) 1_545 4_576 ?
As1 As4 Cs1 94.87(3) . 4_576 ?
Cs1 As4 Cs1 62.16(3) 2_645 4_576 ?
In1 As4 Cs1 141.16(4) 3_675 4_576 ?
Cs8 As4 Cs1 58.18(3) 2_655 4_576 ?
Cs10 As4 Cs1 95.12(3) 2_645 4_576 ?
Cs9 As4 Cs1 92.62(3) 2_645 4_576 ?
Cs3 As4 Cs1 33.281(19) 4_576 4_576 ?
Cs5 As4 Cs1 36.336(19) 4_576 4_576 ?
Cs7 As4 Cs1 66.79(2) 2_645 4_576 ?
In3 As4 In4 152.84(6) 2_645 . ?
In2 As4 In4 125.63(6) . . ?
Cs8 As4 In4 78.16(4) . . ?
Cs1 As4 In4 57.19(3) . . ?
Cs7 As4 In4 110.96(5) . . ?
Cs4 As4 In4 93.31(4) 4_576 . ?
Cs6 As4 In4 32.38(3) . . ?
Cs9 As4 In4 91.41(4) 1_545 . ?
Cs10 As4 In4 69.41(4) . . ?
As1 As4 In4 162.98(5) 2_645 . ?
Cs3 As4 In4 27.41(2) . . ?
As3 As4 In4 135.49(5) 2_645 . ?
In1 As4 In4 149.74(4) 2_645 . ?
As2 As4 In4 119.87(4) 4_576 . ?
In3 As4 In4 100.52(4) . . ?
In2 As4 In4 125.11(4) 2_645 . ?
As2 As4 In4 64.98(4) . . ?
As7 As4 In4 21.93(2) . . ?
As2 As4 In4 109.78(4) 3_665 . ?
In6 As4 In4 44.25(3) 1_545 . ?
As6 As4 In4 70.44(4) 3_565 . ?
As8 As4 In4 61.10(3) 3_575 . ?
As3 As4 In4 94.18(4) . . ?
As1 As4 In4 102.09(3) 1_545 . ?
As1 As4 In4 76.36(3) . . ?
Cs1 As4 In4 161.83(4) 2_645 . ?
In1 As4 In4 74.70(3) 3_675 . ?
Cs8 As4 In4 134.78(4) 2_655 . ?
Cs10 As4 In4 143.17(4) 2_645 . ?
Cs9 As4 In4 128.05(4) 2_645 . ?
Cs3 As4 In4 93.19(3) 4_576 . ?
Cs5 As4 In4 106.86(4) 4_576 . ?
Cs7 As4 In4 125.35(3) 2_645 . ?
Cs1 As4 In4 121.23(4) 4_576 . ?
In3 As4 As6 131.67(6) 2_645 . ?
In2 As4 As6 145.51(6) . . ?
Cs8 As4 As6 65.80(4) . . ?
Cs1 As4 As6 78.82(4) . . ?
Cs7 As4 As6 119.98(5) . . ?
Cs4 As4 As6 86.10(4) 4_576 . ?
Cs6 As4 As6 24.62(3) . . ?
Cs9 As4 As6 69.35(4) 1_545 . ?
Cs10 As4 As6 84.14(4) . . ?
As1 As4 As6 173.05(5) 2_645 . ?
Cs3 As4 As6 32.93(3) . . ?
As3 As4 As6 116.87(5) 2_645 . ?
In1 As4 As6 144.47(4) 2_645 . ?
As2 As4 As6 128.08(5) 4_576 . ?
In3 As4 As6 122.82(4) . . ?
In2 As4 As6 108.12(4) 2_645 . ?
As2 As4 As6 75.37(4) . . ?
As7 As4 As6 43.17(3) . . ?
As2 As4 As6 101.64(4) 3_665 . ?
In6 As4 As6 24.10(2) 1_545 . ?
As6 As4 As6 55.01(4) 3_565 . ?
As8 As4 As6 62.05(4) 3_575 . ?
As3 As4 As6 114.14(4) . . ?
As1 As4 As6 82.55(3) 1_545 . ?
As1 As4 As6 98.24(3) . . ?
Cs1 As4 As6 139.85(4) 2_645 . ?
In1 As4 As6 91.62(4) 3_675 . ?
Cs8 As4 As6 153.73(4) 2_655 . ?
Cs10 As4 As6 137.37(4) 2_645 . ?
Cs9 As4 As6 147.56(4) 2_645 . ?
Cs3 As4 As6 96.70(4) 4_576 . ?
Cs5 As4 As6 90.40(4) 4_576 . ?
Cs7 As4 As6 103.04(3) 2_645 . ?
Cs1 As4 As6 115.34(4) 4_576 . ?
In4 As4 As6 22.32(2) . . ?
In3 As4 Cs4 144.16(6) 2_645 . ?
In2 As4 Cs4 104.02(6) . . ?
Cs8 As4 Cs4 77.02(4) . . ?
Cs1 As4 Cs4 27.03(3) . . ?
Cs7 As4 Cs4 74.55(4) . . ?
Cs4 As4 Cs4 125.97(5) 4_576 . ?
Cs6 As4 Cs4 70.50(4) . . ?
Cs9 As4 Cs4 122.33(4) 1_545 . ?
Cs10 As4 Cs4 76.06(4) . . ?
As1 As4 Cs4 126.22(5) 2_645 . ?
Cs3 As4 Cs4 30.05(3) . . ?
As3 As4 Cs4 173.40(5) 2_645 . ?
In1 As4 Cs4 150.41(4) 2_645 . ?
As2 As4 Cs4 121.42(5) 4_576 . ?
In3 As4 Cs4 73.15(3) . . ?
In2 As4 Cs4 118.53(4) 2_645 . ?
As2 As4 Cs4 32.26(3) . . ?
As7 As4 Cs4 35.14(3) . . ?
As2 As4 Cs4 91.48(3) 3_665 . ?
In6 As4 Cs4 69.17(3) 1_545 . ?
As6 As4 Cs4 108.79(4) 3_565 . ?
As8 As4 Cs4 90.70(4) 3_575 . ?
As3 As4 Cs4 57.62(3) . . ?
As1 As4 Cs4 110.74(3) 1_545 . ?
As1 As4 Cs4 57.40(3) . . ?
Cs1 As4 Cs4 148.27(3) 2_645 . ?
In1 As4 Cs4 36.35(2) 3_675 . ?
Cs8 As4 Cs4 112.34(4) 2_655 . ?
Cs10 As4 Cs4 112.52(3) 2_645 . ?
Cs9 As4 Cs4 91.17(3) 2_645 . ?
Cs3 As4 Cs4 112.09(3) 4_576 . ?
Cs5 As4 Cs4 145.18(3) 4_576 . ?
Cs7 As4 Cs4 145.03(3) 2_645 . ?
Cs1 As4 Cs4 145.26(3) 4_576 . ?
In4 As4 Cs4 38.35(2) . . ?
As6 As4 Cs4 56.54(3) . . ?
In3 As4 Cs7 87.35(5) 2_645 3_665 ?
In2 As4 Cs7 125.57(6) . 3_665 ?
Cs8 As4 Cs7 24.16(3) . 3_665 ?
Cs1 As4 Cs7 79.22(4) . 3_665 ?
Cs7 As4 Cs7 52.50(4) . 3_665 ?
Cs4 As4 Cs7 148.28(5) 4_576 3_665 ?
Cs6 As4 Cs7 97.37(4) . 3_665 ?
Cs9 As4 Cs7 87.38(4) 1_545 3_665 ?
Cs10 As4 Cs7 136.36(4) . 3_665 ?
As1 As4 Cs7 102.67(5) 2_645 3_665 ?
Cs3 As4 Cs7 48.91(3) . 3_665 ?
As3 As4 Cs7 118.74(5) 2_645 3_665 ?
In1 As4 Cs7 133.79(4) 2_645 3_665 ?
As2 As4 Cs7 157.78(4) 4_576 3_665 ?
In3 As4 Cs7 105.98(4) . 3_665 ?
In2 As4 Cs7 58.47(3) 2_645 3_665 ?
As2 As4 Cs7 35.04(3) . 3_665 ?
As7 As4 Cs7 89.60(4) . 3_665 ?
As2 As4 Cs7 34.22(3) 3_665 3_665 ?
In6 As4 Cs7 58.75(3) 1_545 3_665 ?
As6 As4 Cs7 112.96(4) 3_565 3_665 ?
As8 As4 Cs7 134.76(4) 3_575 3_665 ?
As3 As4 Cs7 77.46(3) . 3_665 ?
As1 As4 Cs7 55.03(3) 1_545 3_665 ?
As1 As4 Cs7 108.50(3) . 3_665 ?
Cs1 As4 Cs7 95.35(3) 2_645 3_665 ?
In1 As4 Cs7 57.55(2) 3_675 3_665 ?
Cs8 As4 Cs7 125.16(4) 2_655 3_665 ?
Cs10 As4 Cs7 67.61(3) 2_645 3_665 ?
Cs9 As4 Cs7 89.28(3) 2_645 3_665 ?
Cs3 As4 Cs7 169.21(3) 4_576 3_665 ?
Cs5 As4 Cs7 124.60(4) 4_576 3_665 ?
Cs7 As4 Cs7 87.73(3) 2_645 3_665 ?
Cs1 As4 Cs7 154.22(4) 4_576 3_665 ?
In4 As4 Cs7 76.16(3) . 3_665 ?
As6 As4 Cs7 72.81(3) . 3_665 ?
Cs4 As4 Cs7 60.30(2) . 3_665 ?
In3 As4 In1 35.82(4) 2_645 4_576 ?
In2 As4 In1 74.19(5) . 4_576 ?
Cs8 As4 In1 104.25(5) . 4_576 ?
Cs1 As4 In1 151.23(5) . 4_576 ?
Cs7 As4 In1 104.57(5) . 4_576 ?
Cs4 As4 In1 54.39(3) 4_576 4_576 ?
Cs6 As4 In1 110.72(4) . 4_576 ?
Cs9 As4 In1 59.47(3) 1_545 4_576 ?
Cs10 As4 In1 103.13(4) . 4_576 ?
As1 As4 In1 52.27(4) 2_645 4_576 ?
Cs3 As4 In1 151.74(5) . 4_576 ?
As3 As4 In1 8.32(3) 2_645 4_576 ?
In1 As4 In1 27.83(3) 2_645 4_576 ?
As2 As4 In1 57.16(3) 4_576 4_576 ?
In3 As4 In1 105.06(4) . 4_576 ?
In2 As4 In1 62.12(3) 2_645 4_576 ?
As2 As4 In1 147.57(4) . 4_576 ?
As7 As4 In1 145.16(4) . 4_576 ?
As2 As4 In1 88.88(3) 3_665 4_576 ?
In6 As4 In1 112.63(4) 1_545 4_576 ?
As6 As4 In1 72.54(4) 3_565 4_576 ?
As8 As4 In1 89.62(4) 3_575 4_576 ?
As3 As4 In1 120.72(4) . 4_576 ?
As1 As4 In1 70.62(3) 1_545 4_576 ?
As1 As4 In1 120.99(3) . 4_576 ?
Cs1 As4 In1 31.23(2) 2_645 4_576 ?
In1 As4 In1 142.29(3) 3_675 4_576 ?
Cs8 As4 In1 65.86(3) 2_655 4_576 ?
Cs10 As4 In1 66.92(3) 2_645 4_576 ?
Cs9 As4 In1 87.24(3) 2_645 4_576 ?
Cs3 As4 In1 67.37(3) 4_576 4_576 ?
Cs5 As4 In1 36.11(2) 4_576 4_576 ?
Cs7 As4 In1 36.411(19) 2_645 4_576 ?
Cs1 As4 In1 34.121(19) 4_576 4_576 ?
In4 As4 In1 142.96(3) . 4_576 ?
As6 As4 In1 125.09(4) . 4_576 ?
Cs4 As4 In1 178.20(3) . 4_576 ?
Cs7 As4 In1 120.49(3) 3_665 4_576 ?
In3 As4 As5 109.47(6) 2_645 4_575 ?
In2 As4 As5 154.55(6) . 4_575 ?
Cs8 As4 As5 32.17(3) . 4_575 ?
Cs1 As4 As5 80.43(4) . 4_575 ?
Cs7 As4 As5 87.61(5) . 4_575 ?
Cs4 As4 As5 117.08(5) 4_576 4_575 ?
Cs6 As4 As5 60.89(4) . 4_575 ?
Cs9 As4 As5 71.70(4) 1_545 4_575 ?
Cs10 As4 As5 115.35(4) . 4_575 ?
As1 As4 As5 138.14(5) 2_645 4_575 ?
Cs3 As4 As5 25.38(3) . 4_575 ?
As3 As4 As5 121.30(5) 2_645 4_575 ?
In1 As4 As5 155.36(5) 2_645 4_575 ?
As2 As4 As5 164.60(4) 4_576 4_575 ?
In3 As4 As5 124.49(4) . 4_575 ?
In2 As4 As5 79.58(4) 2_645 4_575 ?
As2 As4 As5 51.52(3) . 4_575 ?
As7 As4 As5 65.78(4) . 4_575 ?
As2 As4 As5 65.85(4) 3_665 4_575 ?
In6 As4 As5 24.52(2) 1_545 4_575 ?
As6 As4 As5 81.07(4) 3_565 4_575 ?
As8 As4 As5 98.55(4) 3_575 4_575 ?
As3 As4 As5 100.35(4) . 4_575 ?
As1 As4 As5 60.40(3) 1_545 4_575 ?
As1 As4 As5 110.68(3) . 4_575 ?
Cs1 As4 As5 119.12(4) 2_645 4_575 ?
In1 As4 As5 75.18(3) 3_675 4_575 ?
Cs8 As4 As5 159.10(4) 2_655 4_575 ?
Cs10 As4 As5 101.66(4) 2_645 4_575 ?
Cs9 As4 As5 123.28(4) 2_645 4_575 ?
Cs3 As4 As5 133.13(4) 4_576 4_575 ?
Cs5 As4 As5 107.34(3) 4_576 4_575 ?
Cs7 As4 As5 92.64(3) 2_645 4_575 ?
Cs1 As4 As5 142.58(4) 4_576 4_575 ?
In4 As4 As5 45.99(3) . 4_575 ?
As6 As4 As5 36.56(3) . 4_575 ?
Cs4 As4 As5 53.54(3) . 4_575 ?
Cs7 As4 As5 36.65(2) 3_665 4_575 ?
In1 As4 As5 128.15(4) 4_576 4_575 ?
In4 As5 In5 71.12(6) 3_575 . ?
In4 As5 In6 77.61(6) 3_575 4_586 ?
In5 As5 In6 77.04(6) . 4_586 ?
In4 As5 Cs3 135.85(7) 3_575 4_576 ?
In5 As5 Cs3 75.17(6) . 4_576 ?
In6 As5 Cs3 67.60(5) 4_586 4_576 ?
In4 As5 Cs5 76.99(6) 3_575 4_586 ?
In5 As5 Cs5 135.48(7) . 4_586 ?
In6 As5 Cs5 66.24(5) 4_586 4_586 ?
Cs3 As5 Cs5 110.59(6) 4_576 4_586 ?
In4 As5 Cs10 132.74(7) 3_575 . ?
In5 As5 Cs10 83.91(6) . . ?
In6 As5 Cs10 135.56(7) 4_586 . ?
Cs3 As5 Cs10 68.84(5) 4_576 . ?
Cs5 As5 Cs10 140.28(6) 4_586 . ?
In4 As5 Cs9 82.47(6) 3_575 . ?
In5 As5 Cs9 132.83(7) . . ?
In6 As5 Cs9 134.90(7) 4_586 . ?
Cs3 As5 Cs9 141.62(6) 4_576 . ?
Cs5 As5 Cs9 70.04(5) 4_586 . ?
Cs10 As5 Cs9 86.64(5) . . ?
In4 As5 Cs2 73.60(5) 3_575 . ?
In5 As5 Cs2 74.44(5) . . ?
In6 As5 Cs2 144.57(6) 4_586 . ?
Cs3 As5 Cs2 123.12(6) 4_576 . ?
Cs5 As5 Cs2 124.82(6) 4_586 . ?
Cs10 As5 Cs2 61.11(4) . . ?
Cs9 As5 Cs2 60.69(4) . . ?
In4 As5 As7 39.13(5) 3_575 3_575 ?
In5 As5 As7 38.75(5) . 3_575 ?
In6 As5 As7 91.39(6) 4_586 3_575 ?
Cs3 As5 As7 113.92(6) 4_576 3_575 ?
Cs5 As5 As7 116.03(6) 4_586 3_575 ?
Cs10 As5 As7 98.27(6) . 3_575 ?
Cs9 As5 As7 98.02(5) . 3_575 ?
Cs2 As5 As7 53.18(4) . 3_575 ?
In4 As5 As8 37.45(4) 3_575 4_586 ?
In5 As5 As8 75.09(5) . 4_586 ?
In6 As5 As8 40.89(4) 4_586 4_586 ?
Cs3 As5 As8 106.55(5) 4_576 4_586 ?
Cs5 As5 As8 60.78(4) 4_586 4_586 ?
Cs10 As5 As8 158.92(6) . 4_586 ?
Cs9 As5 As8 106.32(6) . 4_586 ?
Cs2 As5 As8 110.36(5) . 4_586 ?
As7 As5 As8 64.04(5) 3_575 4_586 ?
In4 As5 As6 76.04(6) 3_575 4_576 ?
In5 As5 As6 37.22(4) . 4_576 ?
In6 As5 As6 40.70(4) 4_586 4_576 ?
Cs3 As5 As6 59.91(4) 4_576 4_576 ?
Cs5 As5 As6 105.56(5) 4_586 4_576 ?
Cs10 As5 As6 107.13(6) . 4_576 ?
Cs9 As5 As6 158.48(6) . 4_576 ?
Cs2 As5 As6 111.03(5) . 4_576 ?
As7 As5 As6 64.26(5) 3_575 4_576 ?
As8 As5 As6 55.98(4) 4_586 4_576 ?
In4 As5 Cs8 130.71(7) 3_575 4_576 ?
In5 As5 Cs8 125.25(7) . 4_576 ?
In6 As5 Cs8 64.89(5) 4_586 4_576 ?
Cs3 As5 Cs8 55.01(4) 4_576 4_576 ?
Cs5 As5 Cs8 59.57(4) 4_586 4_576 ?
Cs10 As5 Cs8 96.51(5) . 4_576 ?
Cs9 As5 Cs8 101.68(5) . 4_576 ?
Cs2 As5 Cs8 150.43(5) . 4_576 ?
As7 As5 Cs8 155.96(6) 3_575 4_576 ?
As8 As5 Cs8 96.99(5) 4_586 4_576 ?
As6 As5 Cs8 93.27(5) 4_576 4_576 ?
In4 As5 Cs7 140.68(7) 3_575 2_655 ?
In5 As5 Cs7 144.63(7) . 2_655 ?
In6 As5 Cs7 117.88(6) 4_586 2_655 ?
Cs3 As5 Cs7 81.49(4) 4_576 2_655 ?
Cs5 As5 Cs7 77.65(4) 4_586 2_655 ?
Cs10 As5 Cs7 62.82(4) . 2_655 ?
Cs9 As5 Cs7 60.77(4) . 2_655 ?
Cs2 As5 Cs7 97.52(5) . 2_655 ?
As7 As5 Cs7 150.67(6) 3_575 2_655 ?
As8 As5 Cs7 138.01(6) 4_586 2_655 ?
As6 As5 Cs7 140.18(6) 4_576 2_655 ?
Cs8 As5 Cs7 53.30(4) 4_576 2_655 ?
In4 As5 As8 103.11(6) 3_575 3_575 ?
In5 As5 As8 33.59(4) . 3_575 ?
In6 As5 As8 93.49(6) 4_586 3_575 ?
Cs3 As5 As8 54.91(4) 4_576 3_575 ?
Cs5 As5 As8 159.42(6) 4_586 3_575 ?
Cs10 As5 As8 53.30(4) . 3_575 ?
Cs9 As5 As8 130.54(5) . 3_575 ?
Cs2 As5 As8 73.72(4) . 3_575 ?
As7 As5 As8 65.74(5) 3_575 3_575 ?
As8 As5 As8 106.64(4) 4_586 3_575 ?
As6 As5 As8 55.50(4) 4_576 3_575 ?
Cs8 As5 As8 109.70(5) 4_576 3_575 ?
Cs7 As5 As8 111.07(5) 2_655 3_575 ?
In4 As5 As6 32.94(4) 3_575 3_575 ?
In5 As5 As6 102.69(6) . 3_575 ?
In6 As5 As6 93.48(6) 4_586 3_575 ?
Cs3 As5 As6 161.03(6) 4_576 3_575 ?
Cs5 As5 As6 57.46(4) 4_586 3_575 ?
Cs10 As5 As6 130.05(6) . 3_575 ?
Cs9 As5 As6 52.51(4) . 3_575 ?
Cs2 As5 As6 73.02(5) . 3_575 ?
As7 As5 As6 65.91(5) 3_575 3_575 ?
As8 As5 As6 55.42(4) 4_586 3_575 ?
As6 As5 As6 106.83(4) 4_576 3_575 ?
Cs8 As5 As6 116.87(5) 4_576 3_575 ?
Cs7 As5 As6 107.75(5) 2_655 3_575 ?
As8 As5 As6 131.25(5) 3_575 3_575 ?
In4 As5 In5 34.27(4) 3_575 2 ?
In5 As5 In5 98.39(5) . 2 ?
In6 As5 In5 63.38(5) 4_586 2 ?
Cs3 As5 In5 130.70(5) 4_576 2 ?
Cs5 As5 In5 43.12(3) 4_586 2 ?
Cs10 As5 In5 160.35(5) . 2 ?
Cs9 As5 In5 77.47(4) . 2 ?
Cs2 As5 In5 100.53(5) . 2 ?
As7 As5 In5 72.98(4) 3_575 2 ?
As8 As5 In5 29.32(3) 4_586 2 ?
As6 As5 In5 85.26(4) 4_576 2 ?
Cs8 As5 In5 97.96(4) 4_576 2 ?
Cs7 As5 In5 116.98(5) 2_655 2 ?
As8 As5 In5 131.93(5) 3_575 2 ?
As6 As5 In5 30.36(3) 3_575 2 ?
In4 As5 In4 98.78(5) 3_575 4_576 ?
In5 As5 In4 34.05(4) . 4_576 ?
In6 As5 In4 63.47(5) 4_586 4_576 ?
Cs3 As5 In4 41.63(3) 4_576 4_576 ?
Cs5 As5 In4 129.19(5) 4_586 4_576 ?
Cs10 As5 In4 78.32(4) . 4_576 ?
Cs9 As5 In4 160.64(5) . 4_576 ?
Cs2 As5 In4 100.93(5) . 4_576 ?
As7 As5 In4 72.51(4) 3_575 4_576 ?
As8 As5 In4 85.06(4) 4_586 4_576 ?
As6 As5 In4 29.17(3) 4_576 4_576 ?
Cs8 As5 In4 92.16(4) 4_576 4_576 ?
Cs7 As5 In4 120.53(5) 2_655 4_576 ?
As8 As5 In4 30.25(3) 3_575 4_576 ?
As6 As5 In4 131.67(5) 3_575 4_576 ?
In5 As5 In4 114.24(4) 2 4_576 ?
In4 As5 As3 99.56(6) 3_575 2_655 ?
In5 As5 As3 170.58(7) . 2_655 ?
In6 As5 As3 102.69(6) 4_586 2_655 ?
Cs3 As5 As3 113.61(5) 4_576 2_655 ?
Cs5 As5 As3 39.70(3) 4_586 2_655 ?
Cs10 As5 As3 102.21(5) . 2_655 ?
Cs9 As5 As3 41.78(4) . 2_655 ?
Cs2 As5 As3 102.07(5) . 2_655 ?
As7 As5 As3 132.29(6) 3_575 2_655 ?
As8 As5 As3 98.43(5) 4_586 2_655 ?
As6 As5 As3 143.39(5) 4_576 2_655 ?
Cs8 As5 As3 61.68(4) 4_576 2_655 ?
Cs7 As5 As3 43.76(3) 2_655 2_655 ?
As8 As5 As3 154.50(5) 3_575 2_655 ?
As6 As5 As3 67.90(4) 3_575 2_655 ?
In5 As5 As3 73.44(4) 2 2_655 ?
In4 As5 As3 153.82(4) 4_576 2_655 ?
In4 As5 As2 173.02(7) 3_575 4_576 ?
In5 As5 As2 102.05(6) . 4_576 ?
In6 As5 As2 102.55(6) 4_586 4_576 ?
Cs3 As5 As2 40.36(3) 4_576 4_576 ?
Cs5 As5 As2 109.57(5) 4_586 4_576 ?
Cs10 As5 As2 43.06(4) . 4_576 ?
Cs9 As5 As2 101.85(5) . 4_576 ?
Cs2 As5 As2 103.58(5) . 4_576 ?
As7 As5 As2 134.13(6) 3_575 4_576 ?
As8 As5 As2 143.41(5) 4_586 4_576 ?
As6 As5 As2 99.45(5) 4_576 4_576 ?
Cs8 As5 As2 54.17(4) 4_576 4_576 ?
Cs7 As5 As2 45.40(3) 2_655 4_576 ?
As8 As5 As2 69.92(4) 3_575 4_576 ?
As6 As5 As2 152.97(5) 3_575 4_576 ?
In5 As5 As2 151.76(4) 2 4_576 ?
In4 As5 As2 75.32(4) 4_576 4_576 ?
As3 As5 As2 87.24(4) 2_655 4_576 ?
In4 As5 As1 117.09(6) 3_575 . ?
In5 As5 As1 118.68(6) . . ?
In6 As5 As1 160.54(6) 4_586 . ?
Cs3 As5 As1 103.73(5) 4_576 . ?
Cs5 As5 As1 103.13(5) 4_586 . ?
Cs10 As5 As1 44.06(3) . . ?
Cs9 As5 As1 43.45(3) . . ?
Cs2 As5 As1 54.88(4) . . ?
As7 As5 As1 108.06(5) 3_575 . ?
As8 As5 As1 149.21(5) 4_586 . ?
As6 As5 As1 150.60(5) 4_576 . ?
Cs8 As5 As1 95.74(5) 4_576 . ?
Cs7 As5 As1 42.66(3) 2_655 . ?
As8 As5 As1 95.15(4) 3_575 . ?
As6 As5 As1 93.86(4) 3_575 . ?
In5 As5 As1 120.89(4) 2 . ?
In4 As5 As1 122.33(4) 4_576 . ?
As3 As5 As1 63.80(4) 2_655 . ?
As2 As5 As1 64.50(4) 4_576 . ?
In4 As5 Cs2 76.99(5) 3_575 3_575 ?
In5 As5 Cs2 36.14(4) . 3_575 ?
In6 As5 Cs2 113.03(6) 4_586 3_575 ?
Cs3 As5 Cs2 92.08(5) 4_576 3_575 ?
Cs5 As5 Cs2 153.38(5) 4_586 3_575 ?
Cs10 As5 Cs2 60.24(4) . 3_575 ?
Cs9 As5 Cs2 101.01(4) . 3_575 ?
Cs2 As5 Cs2 40.32(4) . 3_575 ?
As7 As5 Cs2 38.63(4) 3_575 3_575 ?
As8 As5 Cs2 100.30(5) 4_586 3_575 ?
As6 As5 Cs2 73.26(4) 4_576 3_575 ?
Cs8 As5 Cs2 146.19(5) 4_576 3_575 ?
Cs7 As5 Cs2 120.89(5) 2_655 3_575 ?
As8 As5 Cs2 37.24(3) 3_575 3_575 ?
As6 As5 Cs2 96.83(4) 3_575 3_575 ?
In5 As5 Cs2 111.23(4) 2 3_575 ?
In4 As5 Cs2 60.92(3) 4_576 3_575 ?
As3 As5 Cs2 142.10(4) 2_655 3_575 ?
As2 As5 Cs2 96.70(4) 4_576 3_575 ?
As1 As5 Cs2 83.92(4) . 3_575 ?
In4 As5 Cs6 33.31(4) 3_575 3_575 ?
In5 As5 Cs6 75.37(5) . 3_575 ?
In6 As5 Cs6 110.62(5) 4_586 3_575 ?
Cs3 As5 Cs6 150.03(5) 4_576 3_575 ?
Cs5 As5 Cs6 94.34(5) 4_586 3_575 ?
Cs10 As5 Cs6 102.57(4) . 3_575 ?
Cs9 As5 Cs6 61.89(4) . 3_575 ?
Cs2 As5 Cs6 41.51(3) . 3_575 ?
As7 As5 Cs6 37.01(4) 3_575 3_575 ?
As8 As5 Cs6 70.75(4) 4_586 3_575 ?
As6 As5 Cs6 98.31(5) 4_576 3_575 ?
Cs8 As5 Cs6 153.58(5) 4_576 3_575 ?
Cs7 As5 Cs6 121.27(5) 2_655 3_575 ?
As8 As5 Cs6 96.39(4) 3_575 3_575 ?
As6 As5 Cs6 36.87(3) 3_575 3_575 ?
In5 As5 Cs6 59.74(3) 2 3_575 ?
In4 As5 Cs6 109.38(4) 4_576 3_575 ?
As3 As5 Cs6 96.15(4) 2_655 3_575 ?
As2 As5 Cs6 144.91(4) 4_576 3_575 ?
As1 As5 Cs6 85.70(4) . 3_575 ?
Cs2 As5 Cs6 60.23(3) 3_575 3_575 ?
In4 As5 Cs6 104.35(5) 3_575 4_576 ?
In5 As5 Cs6 69.48(5) . 4_576 ?
In6 As5 Cs6 32.35(4) 4_586 4_576 ?
Cs3 As5 Cs6 35.62(3) 4_576 4_576 ?
Cs5 As5 Cs6 89.90(4) 4_586 4_576 ?
Cs10 As5 Cs6 103.29(5) . 4_576 ?
Cs9 As5 Cs6 157.06(5) . 4_576 ?
Cs2 As5 Cs6 142.14(5) . 4_576 ?
As7 As5 Cs6 100.87(5) 3_575 4_576 ?
As8 As5 Cs6 71.12(4) 4_586 4_576 ?
As6 As5 Cs6 36.60(3) 4_576 4_576 ?
Cs8 As5 Cs6 57.11(3) 4_576 4_576 ?
Cs7 As5 Cs6 105.14(4) 2_655 4_576 ?
As8 As5 Cs6 69.99(4) 3_575 4_576 ?
As6 As5 Cs6 125.64(4) 3_575 4_576 ?
In5 As5 Cs6 95.72(3) 2 4_576 ?
In4 As5 Cs6 41.32(2) 4_576 4_576 ?
As3 As5 Cs6 115.32(4) 2_655 4_576 ?
As2 As5 Cs6 73.80(4) 4_576 4_576 ?
As1 As5 Cs6 138.30(4) . 4_576 ?
Cs2 As5 Cs6 101.87(4) 3_575 4_576 ?
Cs6 As5 Cs6 133.25(3) 3_575 4_576 ?
In4 As5 Cs4 41.46(4) 3_575 3_575 ?
In5 As5 Cs4 40.93(4) . 3_575 ?
In6 As5 Cs4 52.01(4) 4_586 3_575 ?
Cs3 As5 Cs4 94.60(4) 4_576 3_575 ?
Cs5 As5 Cs4 95.05(4) 4_586 3_575 ?
Cs10 As5 Cs4 124.64(5) . 3_575 ?
Cs9 As5 Cs4 123.78(5) . 3_575 ?
Cs2 As5 Cs4 92.56(4) . 3_575 ?
As7 As5 Cs4 39.38(3) 3_575 3_575 ?
As8 As5 Cs4 34.28(3) 4_586 3_575 ?
As6 As5 Cs4 34.70(3) 4_576 3_575 ?
Cs8 As5 Cs4 116.80(5) 4_576 3_575 ?
Cs7 As5 Cs4 169.74(5) 2_655 3_575 ?
As8 As5 Cs4 73.58(4) 3_575 3_575 ?
As6 As5 Cs4 73.39(4) 3_575 3_575 ?
In5 As5 Cs4 58.84(3) 2 3_575 ?
In4 As5 Cs4 58.80(3) 4_576 3_575 ?
As3 As5 Cs4 131.91(4) 2_655 3_575 ?
As2 As5 Cs4 133.53(4) 4_576 3_575 ?
As1 As5 Cs4 147.43(4) . 3_575 ?
Cs2 As5 Cs4 68.52(3) 3_575 3_575 ?
Cs6 As5 Cs4 65.96(3) 3_575 3_575 ?
Cs6 As5 Cs4 67.29(3) 4_576 3_575 ?
In4 As5 Cs2 68.29(5) 3_575 4_586 ?
In5 As5 Cs2 101.23(5) . 4_586 ?
In6 As5 Cs2 30.63(4) 4_586 4_586 ?
Cs3 As5 Cs2 91.76(4) 4_576 4_586 ?
Cs5 As5 Cs2 36.76(3) 4_586 4_586 ?
Cs10 As5 Cs2 158.17(5) . 4_586 ?
Cs9 As5 Cs2 104.28(5) . 4_586 ?
Cs2 As5 Cs2 140.72(5) . 4_586 ?
As7 As5 Cs2 98.81(5) 3_575 4_586 ?
As8 As5 Cs2 34.81(3) 4_586 4_586 ?
As6 As5 Cs2 68.81(4) 4_576 4_586 ?
Cs8 As5 Cs2 63.07(4) 4_576 4_586 ?
Cs7 As5 Cs2 105.75(4) 2_655 4_586 ?
As8 As5 Cs2 123.68(4) 3_575 4_586 ?
As6 As5 Cs2 69.97(4) 3_575 4_586 ?
In5 As5 Cs2 40.62(2) 2 4_586 ?
In4 As5 Cs2 94.00(3) 4_576 4_586 ?
As3 As5 Cs2 75.78(4) 2_655 4_586 ?
As2 As5 Cs2 115.35(4) 4_576 4_586 ?
As1 As5 Cs2 139.58(4) . 4_586 ?
Cs2 As5 Cs2 133.26(3) 3_575 4_586 ?
Cs6 As5 Cs2 99.25(4) 3_575 4_586 ?
Cs6 As5 Cs2 60.06(3) 4_576 4_586 ?
Cs4 As5 Cs2 64.74(3) 3_575 4_586 ?
In4 As5 Cs4 137.10(6) 3_575 4_576 ?
In5 As5 Cs4 66.32(5) . 4_576 ?
In6 As5 Cs4 97.56(5) 4_586 4_576 ?
Cs3 As5 Cs4 33.63(3) 4_576 4_576 ?
Cs5 As5 Cs4 140.40(5) 4_586 4_576 ?
Cs10 As5 Cs4 38.12(3) . 4_576 ?
Cs9 As5 Cs4 123.75(5) . 4_576 ?
Cs2 As5 Cs4 89.87(4) . 4_576 ?
As7 As5 Cs4 99.51(4) 3_575 4_576 ?
As8 As5 Cs4 129.40(5) 4_586 4_576 ?
As6 As5 Cs4 73.59(4) 4_576 4_576 ?
Cs8 As5 Cs4 80.83(4) 4_576 4_576 ?
Cs7 As5 Cs4 79.50(3) 2_655 4_576 ?
As8 As5 Cs4 34.08(3) 3_575 4_576 ?
As6 As5 Cs4 161.98(5) 3_575 4_576 ?
In5 As5 Cs4 158.67(4) 2 4_576 ?
In4 As5 Cs4 44.91(3) 4_576 4_576 ?
As3 As5 Cs4 122.80(4) 2_655 4_576 ?
As2 As5 Cs4 35.95(3) 4_576 4_576 ?
As1 As5 Cs4 80.31(3) . 4_576 ?
Cs2 As5 Cs4 65.73(3) 3_575 4_576 ?
Cs6 As5 Cs4 125.22(3) 3_575 4_576 ?
Cs6 As5 Cs4 65.58(3) 4_576 4_576 ?
Cs4 As5 Cs4 102.50(3) 3_575 4_576 ?
Cs2 As5 Cs4 124.86(3) 4_586 4_576 ?
In4 As5 Cs4 65.64(5) 3_575 4_586 ?
In5 As5 Cs4 136.59(6) . 4_586 ?
In6 As5 Cs4 96.95(5) 4_586 4_586 ?
Cs3 As5 Cs4 142.59(5) 4_576 4_586 ?
Cs5 As5 Cs4 35.36(3) 4_586 4_586 ?
Cs10 As5 Cs4 123.50(5) . 4_586 ?
Cs9 As5 Cs4 38.03(3) . 4_586 ?
Cs2 As5 Cs4 89.66(4) . 4_586 ?
As7 As5 Cs4 99.76(4) 3_575 4_586 ?
As8 As5 Cs4 73.23(4) 4_586 4_586 ?
As6 As5 Cs4 128.94(5) 4_576 4_586 ?
Cs8 As5 Cs4 87.63(4) 4_576 4_586 ?
Cs7 As5 Cs4 76.29(3) 2_655 4_586 ?
As8 As5 Cs4 162.38(5) 3_575 4_586 ?
As6 As5 Cs4 34.09(3) 3_575 4_586 ?
In5 As5 Cs4 44.33(3) 2 4_586 ?
In4 As5 Cs4 158.08(4) 4_576 4_586 ?
As3 As5 Cs4 34.01(2) 2_655 4_586 ?
As2 As5 Cs4 121.06(4) 4_576 4_586 ?
As1 As5 Cs4 79.44(3) . 4_586 ?
Cs2 As5 Cs4 125.15(3) 3_575 4_586 ?
Cs6 As5 Cs4 66.64(3) 3_575 4_586 ?
Cs6 As5 Cs4 124.74(3) 4_576 4_586 ?
Cs4 As5 Cs4 101.99(3) 3_575 4_586 ?
Cs2 As5 Cs4 66.44(3) 4_586 4_586 ?
Cs4 As5 Cs4 155.51(4) 4_576 4_586 ?
In4 As5 Cs3 6.29(4) 3_575 3_575 ?
In5 As5 Cs3 65.11(5) . 3_575 ?
In6 As5 Cs3 74.87(5) 4_586 3_575 ?
Cs3 As5 Cs3 130.11(4) 4_576 3_575 ?
Cs5 As5 Cs3 81.20(4) 4_586 3_575 ?
Cs10 As5 Cs3 131.23(5) . 3_575 ?
Cs9 As5 Cs3 88.27(4) . 3_575 ?
Cs2 As5 Cs3 74.32(4) . 3_575 ?
As7 As5 Cs3 34.88(4) 3_575 3_575 ?
As8 As5 Cs3 36.05(3) 4_586 3_575 ?
As6 As5 Cs3 70.20(4) 4_576 3_575 ?
Cs8 As5 Cs3 131.93(5) 4_576 3_575 ?
Cs7 As5 Cs3 146.97(5) 2_655 3_575 ?
As8 As5 Cs3 97.50(4) 3_575 3_575 ?
As6 As5 Cs3 39.24(3) 3_575 3_575 ?
In5 As5 Cs3 38.10(2) 2 3_575 ?
In4 As5 Cs3 92.50(4) 4_576 3_575 ?
As3 As5 Cs3 105.62(4) 2_655 3_575 ?
As2 As5 Cs3 167.14(4) 4_576 3_575 ?
As1 As5 Cs3 121.03(4) . 3_575 ?
Cs2 As5 Cs3 73.35(3) 3_575 3_575 ?
Cs6 As5 Cs3 35.78(2) 3_575 3_575 ?
Cs6 As5 Cs3 99.87(3) 4_576 3_575 ?
Cs4 As5 Cs3 35.53(2) 3_575 3_575 ?
Cs2 As5 Cs3 68.88(3) 4_586 3_575 ?
Cs4 As5 Cs3 131.31(3) 4_576 3_575 ?
Cs4 As5 Cs3 71.78(3) 4_586 3_575 ?
In4 As5 Cs5 65.25(5) 3_575 3_575 ?
In5 As5 Cs5 5.87(4) . 3_575 ?
In6 As5 Cs5 76.13(5) 4_586 3_575 ?
Cs3 As5 Cs5 80.28(4) 4_576 3_575 ?
Cs5 As5 Cs5 131.25(4) 4_586 3_575 ?
Cs10 As5 Cs5 88.41(5) . 3_575 ?
Cs9 As5 Cs5 129.73(5) . 3_575 ?
Cs2 As5 Cs5 73.34(4) . 3_575 ?
As7 As5 Cs5 33.71(3) 3_575 3_575 ?
As8 As5 Cs5 70.51(4) 4_586 3_575 ?
As6 As5 Cs5 37.70(3) 4_576 3_575 ?
Cs8 As5 Cs5 128.57(5) 4_576 3_575 ?
Cs7 As5 Cs5 150.06(5) 2_655 3_575 ?
As8 As5 Cs5 39.21(3) 3_575 3_575 ?
As6 As5 Cs5 96.92(4) 3_575 3_575 ?
In5 As5 Cs5 92.88(4) 2 3_575 ?
In4 As5 Cs5 38.81(2) 4_576 3_575 ?
As3 As5 Cs5 164.76(4) 2_655 3_575 ?
As2 As5 Cs5 107.91(4) 4_576 3_575 ?
As1 As5 Cs5 120.73(4) . 3_575 ?
Cs2 As5 Cs5 37.00(2) 3_575 3_575 ?
Cs6 As5 Cs5 70.62(3) 3_575 3_575 ?
Cs6 As5 Cs5 71.89(3) 4_576 3_575 ?
Cs4 As5 Cs5 36.23(2) 3_575 3_575 ?
Cs2 As5 Cs5 98.38(3) 4_586 3_575 ?
Cs4 As5 Cs5 72.17(3) 4_576 3_575 ?
Cs4 As5 Cs5 130.75(3) 4_586 3_575 ?
Cs3 As5 Cs5 59.24(3) 3_575 3_575 ?
In4 As5 In1 113.07(6) 3_575 4_586 ?
In5 As5 In1 160.97(6) . 4_586 ?
In6 As5 In1 85.65(5) 4_586 4_586 ?
Cs3 As5 In1 91.07(4) 4_576 4_586 ?
Cs5 As5 In1 37.83(3) 4_586 4_586 ?
Cs10 As5 In1 103.59(5) . 4_586 ?
Cs9 As5 In1 65.73(4) . 4_586 ?
Cs2 As5 In1 124.54(5) . 4_586 ?
As7 As5 In1 151.55(5) 3_575 4_586 ?
As8 As5 In1 96.95(5) 4_586 4_586 ?
As6 As5 In1 124.19(5) 4_576 4_586 ?
Cs8 As5 In1 37.40(3) 4_576 4_586 ?
Cs7 As5 In1 41.11(3) 2_655 4_586 ?
As8 As5 In1 142.64(4) 3_575 4_586 ?
As6 As5 In1 86.00(4) 3_575 4_586 ?
In5 As5 In1 80.48(4) 2 4_586 ?
In4 As5 In1 129.53(4) 4_576 4_586 ?
As3 As5 In1 24.42(2) 2_655 4_586 ?
As2 As5 In1 73.84(4) 4_576 4_586 ?
As1 As5 In1 76.91(4) . 4_586 ?
Cs2 As5 In1 160.78(4) 3_575 4_586 ?
Cs6 As5 In1 118.88(4) 3_575 4_586 ?
Cs6 As5 In1 91.66(3) 4_576 4_586 ?
Cs4 As5 In1 130.07(4) 3_575 4_586 ?
Cs2 As5 In1 65.53(3) 4_586 4_586 ?
Cs4 As5 In1 108.93(3) 4_576 4_586 ?
Cs4 As5 In1 52.78(2) 4_586 4_586 ?
Cs3 As5 In1 118.05(4) 3_575 4_586 ?
Cs5 As5 In1 161.67(3) 3_575 4_586 ?
In4 As5 Cs6 65.17(5) 3_575 2 ?
In5 As5 Cs6 64.87(5) . 2 ?
In6 As5 Cs6 15.62(3) 4_586 2 ?
Cs3 As5 Cs6 75.16(4) 4_576 2 ?
Cs5 As5 Cs6 73.96(4) 4_586 2 ?
Cs10 As5 Cs6 137.25(5) . 2 ?
Cs9 As5 Cs6 135.94(5) . 2 ?
Cs2 As5 Cs6 128.95(5) . 2 ?
As7 As5 Cs6 75.77(4) 3_575 2 ?
As8 As5 Cs6 31.44(3) 4_586 2 ?
As6 As5 Cs6 31.81(3) 4_576 2 ?
Cs8 As5 Cs6 80.50(4) 4_576 2 ?
Cs7 As5 Cs6 133.48(4) 2_655 2 ?
As8 As5 Cs6 87.30(4) 3_575 2 ?
As6 As5 Cs6 86.81(4) 3_575 2 ?
In5 As5 Cs6 58.85(3) 2 2 ?
In4 As5 Cs6 59.34(3) 4_576 2 ?
As3 As5 Cs6 113.01(4) 2_655 2 ?
As2 As5 Cs6 113.68(4) 4_576 2 ?
As1 As5 Cs6 176.05(4) . 2 ?
Cs2 As5 Cs6 99.87(4) 3_575 2 ?
Cs6 As5 Cs6 97.12(4) 3_575 2 ?
Cs6 As5 Cs6 40.02(3) 4_576 2 ?
Cs4 As5 Cs6 36.39(2) 3_575 2 ?
Cs2 As5 Cs6 37.30(2) 4_586 2 ?
Cs4 As5 Cs6 100.18(3) 4_576 2 ?
Cs4 As5 Cs6 99.10(3) 4_586 2 ?
Cs3 As5 Cs6 61.54(3) 3_575 2 ?
Cs5 As5 Cs6 62.99(3) 3_575 2 ?
In1 As5 Cs6 99.27(4) 4_586 2 ?
In4 As5 As1 102.44(6) 3_575 4_586 ?
In5 As5 As1 138.20(6) . 4_586 ?
In6 As5 As1 61.43(5) 4_586 4_586 ?
Cs3 As5 As1 84.38(4) 4_576 4_586 ?
Cs5 As5 As1 27.89(3) 4_586 4_586 ?
Cs10 As5 As1 122.12(5) . 4_586 ?
Cs9 As5 As1 84.52(4) . 4_586 ?
Cs2 As5 As1 145.19(5) . 4_586 ?
As7 As5 As1 139.60(5) 3_575 4_586 ?
As8 As5 As1 76.49(4) 4_586 4_586 ?
As6 As5 As1 101.04(5) 4_576 4_586 ?
Cs8 As5 As1 31.68(3) 4_576 4_586 ?
Cs7 As5 As1 63.12(4) 2_655 4_586 ?
As8 As5 As1 138.78(5) 3_575 4_586 ?
As6 As5 As1 85.28(4) 3_575 4_586 ?
In5 As5 As1 68.25(3) 2 4_586 ?
In4 As5 As1 113.78(4) 4_576 4_586 ?
As3 As5 As1 43.61(3) 2_655 4_586 ?
As2 As5 As1 83.54(4) 4_576 4_586 ?
As1 As5 As1 101.28(4) . 4_586 ?
Cs2 As5 As1 174.27(4) 3_575 4_586 ?
Cs6 As5 As1 122.15(4) 3_575 4_586 ?
Cs6 As5 As1 72.67(3) 4_576 4_586 ?
Cs4 As5 As1 107.19(4) 3_575 4_586 ?
Cs2 As5 As1 42.65(3) 4_586 4_586 ?
Cs4 As5 As1 112.51(3) 4_576 4_586 ?
Cs4 As5 As1 58.80(3) 4_586 4_586 ?
Cs3 As5 As1 105.54(4) 3_575 4_586 ?
Cs5 As5 As1 137.54(4) 3_575 4_586 ?
In1 As5 As1 24.39(2) 4_586 4_586 ?
Cs6 As5 As1 74.88(3) 2 4_586 ?
In4 As5 As7 96.91(5) 3_575 . ?
In5 As5 As7 67.18(5) . . ?
In6 As5 As7 143.47(6) 4_586 . ?
Cs3 As5 As7 95.44(5) 4_576 . ?
Cs5 As5 As7 148.44(5) 4_586 . ?
Cs10 As5 As7 35.84(3) . . ?
Cs9 As5 As7 78.50(4) . . ?
Cs2 As5 As7 28.05(3) . . ?
As7 As5 As7 65.29(5) 3_575 . ?
As8 As5 As7 129.28(5) 4_586 . ?
As6 As5 As7 102.79(5) 4_576 . ?
Cs8 As5 As7 132.26(5) 4_576 . ?
Cs7 As5 As7 89.37(4) 2_655 . ?
As8 As5 As7 52.08(3) 3_575 . ?
As6 As5 As7 101.07(4) 3_575 . ?
In5 As5 As7 127.64(4) 2 . ?
In4 As5 As7 82.18(3) 4_576 . ?
As3 As5 As7 113.82(4) 2_655 . ?
As2 As5 As7 78.76(4) 4_576 . ?
As1 As5 As7 51.71(3) . . ?
Cs2 As5 As7 32.48(2) 3_575 . ?
Cs6 As5 As7 67.89(3) 3_575 . ?
Cs6 As5 As7 121.41(4) 4_576 . ?
Cs4 As5 As7 100.47(4) 3_575 . ?
Cs2 As5 As7 164.08(4) 4_586 . ?
Cs4 As5 As7 61.94(3) 4_576 . ?
Cs4 As5 As7 113.81(3) 4_586 . ?
Cs3 As5 As7 95.76(4) 3_575 . ?
Cs5 As5 As7 69.02(3) 3_575 . ?
In1 As5 As7 128.31(4) 4_586 . ?
Cs6 As5 As7 131.97(4) 2 . ?
As1 As5 As7 152.27(4) 4_586 . ?
In4 As5 As7 55.12(5) 3_575 4_586 ?
In5 As5 As7 117.10(6) . 4_586 ?
In6 As5 As7 62.75(5) 4_586 4_586 ?
Cs3 As5 As7 122.88(5) 4_576 4_586 ?
Cs5 As5 As7 22.02(3) 4_586 4_586 ?
Cs10 As5 As7 157.18(5) . 4_586 ?
Cs9 As5 As7 72.61(4) . 4_586 ?
Cs2 As5 As7 113.64(5) . 4_586 ?
As7 As5 As7 94.05(5) 3_575 4_586 ?
As8 As5 As7 42.67(3) 4_586 4_586 ?
As6 As5 As7 95.51(4) 4_576 4_586 ?
Cs8 As5 As7 79.00(4) 4_576 4_586 ?
Cs7 As5 As7 97.82(4) 2_655 4_586 ?
As8 As5 As7 149.28(5) 3_575 4_586 ?
As6 As5 As7 40.84(3) 3_575 4_586 ?
In5 As5 As7 21.11(2) 2 4_586 ?
In4 As5 As7 123.92(4) 4_576 4_586 ?
As3 As5 As7 55.83(3) 2_655 4_586 ?
As2 As5 As7 131.27(4) 4_576 4_586 ?
As1 As5 As7 113.66(4) . 4_586 ?
Cs2 As5 As7 132.04(4) 3_575 4_586 ?
Cs6 As5 As7 76.32(3) 3_575 4_586 ?
Cs6 As5 As7 93.08(3) 4_576 4_586 ?
Cs4 As5 As7 76.27(3) 3_575 4_586 ?
Cs2 As5 As7 33.03(2) 4_586 4_586 ?
Cs4 As5 As7 156.45(4) 4_576 4_586 ?
Cs4 As5 As7 34.72(2) 4_586 4_586 ?
Cs3 As5 As7 59.20(3) 3_575 4_586 ?
Cs5 As5 As7 112.02(3) 3_575 4_586 ?
In1 As5 As7 59.55(3) 4_586 4_586 ?
Cs6 As5 As7 64.58(3) 2 4_586 ?
As1 As5 As7 48.02(3) 4_586 4_586 ?
As7 As5 As7 141.61(4) . 4_586 ?
In4 As5 Cs9 101.44(5) 3_575 4_586 ?
In5 As5 Cs9 105.40(5) . 4_586 ?
In6 As5 Cs9 32.45(4) 4_586 4_586 ?
Cs3 As5 Cs9 61.29(4) 4_576 4_586 ?
Cs5 As5 Cs9 51.73(3) 4_586 4_586 ?
Cs10 As5 Cs9 124.01(5) . 4_586 ?
Cs9 As5 Cs9 117.96(4) . 4_586 ?
Cs2 As5 Cs9 174.89(5) . 4_586 ?
As7 As5 Cs9 123.59(5) 3_575 4_586 ?
As8 As5 Cs9 64.90(4) 4_586 4_586 ?
As6 As5 Cs9 68.34(4) 4_576 4_586 ?
Cs8 As5 Cs9 33.35(3) 4_576 4_586 ?
Cs7 As5 Cs9 85.53(4) 2_655 4_586 ?
As8 As5 Cs9 109.07(4) 3_575 4_586 ?
As6 As5 Cs9 102.17(4) 3_575 4_586 ?
In5 As5 Cs9 74.40(3) 2 4_586 ?
In4 As5 Cs9 80.89(3) 4_576 4_586 ?
As3 As5 Cs9 77.28(3) 2_655 4_586 ?
As2 As5 Cs9 81.49(3) 4_576 4_586 ?
As1 As5 Cs9 128.13(4) . 4_586 ?
Cs2 As5 Cs9 140.61(4) 3_575 4_586 ?
Cs6 As5 Cs9 133.38(4) 3_575 4_586 ?
Cs6 As5 Cs9 39.60(2) 4_576 4_586 ?
Cs4 As5 Cs9 84.28(3) 3_575 4_586 ?
Cs2 As5 Cs9 34.16(2) 4_586 4_586 ?
Cs4 As5 Cs9 94.73(3) 4_576 4_586 ?
Cs4 As5 Cs9 87.07(3) 4_586 4_586 ?
Cs3 As5 Cs9 100.90(3) 3_575 4_586 ?
Cs5 As5 Cs9 105.96(3) 3_575 4_586 ?
In1 As5 Cs9 55.85(3) 4_586 4_586 ?
Cs6 As5 Cs9 47.97(3) 2 4_586 ?
As1 As5 Cs9 33.71(2) 4_586 4_586 ?
As7 As5 Cs9 156.67(4) . 4_586 ?
As7 As5 Cs9 61.72(2) 4_586 4_586 ?
In4 As5 As7 118.02(6) 3_575 4_576 ?
In5 As5 As7 55.09(5) . 4_576 ?
In6 As5 As7 63.40(5) 4_586 4_576 ?
Cs3 As5 As7 20.33(3) 4_576 4_576 ?
Cs5 As5 As7 121.18(5) 4_586 4_576 ?
Cs10 As5 As7 72.71(4) . 4_576 ?
Cs9 As5 As7 157.52(5) . 4_576 ?
Cs2 As5 As7 113.77(5) . 4_576 ?
As7 As5 As7 93.75(5) 3_575 4_576 ?
As8 As5 As7 96.04(4) 4_586 4_576 ?
As6 As5 As7 42.81(3) 4_576 4_576 ?
Cs8 As5 As7 72.73(4) 4_576 4_576 ?
Cs7 As5 As7 100.77(4) 2_655 4_576 ?
As8 As5 As7 40.29(3) 3_575 4_576 ?
As6 As5 As7 149.63(5) 3_575 4_576 ?
In5 As5 As7 124.50(4) 2 4_576 ?
In4 As5 As7 21.32(2) 4_576 4_576 ?
As3 As5 As7 133.40(4) 2_655 4_576 ?
As2 As5 As7 56.87(3) 4_576 4_576 ?
As1 As5 As7 114.50(4) . 4_576 ?
Cs2 As5 As7 76.70(3) 3_575 4_576 ?
Cs6 As5 As7 130.42(4) 3_575 4_576 ?
Cs6 As5 As7 32.77(2) 4_576 4_576 ?
Cs4 As5 As7 76.70(3) 3_575 4_576 ?
Cs2 As5 As7 92.68(3) 4_586 4_576 ?
Cs4 As5 As7 34.70(2) 4_576 4_576 ?
Cs4 As5 As7 156.52(4) 4_586 4_576 ?
Cs3 As5 As7 111.88(3) 3_575 4_576 ?
Cs5 As5 As7 60.05(3) 3_575 4_576 ?
In1 As5 As7 109.91(3) 4_586 4_576 ?
Cs6 As5 As7 65.66(3) 2 4_576 ?
As1 As5 As7 98.78(3) 4_586 4_576 ?
As7 As5 As7 89.26(3) . 4_576 ?
As7 As5 As7 125.69(4) 4_586 4_576 ?
Cs9 As5 As7 69.46(3) 4_586 4_576 ?
In4 As5 In2 155.35(6) 3_575 . ?
In5 As5 In2 100.63(6) . . ?
In6 As5 In2 124.19(6) 4_586 . ?
Cs3 As5 In2 58.37(3) 4_576 . ?
Cs5 As5 In2 120.33(4) 4_586 . ?
Cs10 As5 In2 23.56(3) . . ?
Cs9 As5 In2 87.37(4) . . ?
Cs2 As5 In2 81.83(4) . . ?
As7 As5 In2 121.52(5) 3_575 . ?
As8 As5 In2 164.82(5) 4_586 . ?
As6 As5 In2 111.93(5) 4_576 . ?
Cs8 As5 In2 73.33(4) 4_576 . ?
Cs7 As5 In2 44.05(3) 2_655 . ?
As8 As5 In2 67.20(4) 3_575 . ?
As6 As5 In2 139.29(4) 3_575 . ?
In5 As5 In2 160.75(4) 2 . ?
In4 As5 In2 83.69(4) 4_576 . ?
As3 As5 In2 87.36(4) 2_655 . ?
As2 As5 In2 22.21(2) 4_576 . ?
As1 As5 In2 45.50(3) . . ?
Cs2 As5 In2 83.04(4) 3_575 . ?
Cs6 As5 In2 122.81(3) 3_575 . ?
Cs6 As5 In2 93.71(3) 4_576 . ?
Cs4 As5 In2 140.40(4) 3_575 . ?
Cs2 As5 In2 136.25(4) 4_586 . ?
Cs4 As5 In2 38.806(19) 4_576 . ?
Cs4 As5 In2 117.06(3) 4_586 . ?
Cs3 As5 In2 154.68(3) 3_575 . ?
Cs5 As5 In2 106.01(4) 3_575 . ?
In1 As5 In2 82.51(3) 4_586 . ?
Cs6 As5 In2 133.53(4) 2 . ?
As1 As5 In2 98.85(4) 4_586 . ?
As7 As5 In2 58.94(3) . . ?
As7 As5 In2 141.61(3) 4_586 . ?
Cs9 As5 In2 103.16(3) 4_586 . ?
As7 As5 In2 70.15(3) 4_576 . ?
In4 As5 As4 131.81(6) 3_575 4_576 ?
In5 As5 As4 99.29(6) . 4_576 ?
In6 As5 As4 54.42(4) 4_586 4_576 ?
Cs3 As5 As4 31.16(3) 4_576 4_576 ?
Cs5 As5 As4 79.59(4) 4_586 4_576 ?
Cs10 As5 As4 90.56(4) . 4_576 ?
Cs9 As5 As4 126.96(5) . 4_576 ?
Cs2 As5 As4 151.25(5) . 4_576 ?
As7 As5 As4 134.66(5) 3_575 4_576 ?
As8 As5 As4 94.43(4) 4_586 4_576 ?
As6 As5 As4 70.61(4) 4_576 4_576 ?
Cs8 As5 As4 26.23(3) 4_576 4_576 ?
Cs7 As5 As4 71.09(4) 2_655 4_576 ?
As8 As5 As4 85.66(4) 3_575 4_576 ?
As6 As5 As4 135.19(5) 3_575 4_576 ?
In5 As5 As4 108.18(4) 2 4_576 ?
In4 As5 As4 65.93(3) 4_576 4_576 ?
As3 As5 As4 87.90(4) 2_655 4_576 ?
As2 As5 As4 49.44(3) 4_576 4_576 ?
As1 As5 As4 108.93(4) . 4_576 ?
Cs2 As5 As4 122.88(4) 3_575 4_576 ?
Cs6 As5 As4 165.04(4) 3_575 4_576 ?
Cs6 As5 As4 34.22(2) 4_576 4_576 ?
Cs4 As5 As4 100.72(4) 3_575 4_576 ?
Cs2 As5 As4 67.72(3) 4_586 4_576 ?
Cs4 As5 As4 62.51(3) 4_576 4_576 ?
Cs4 As5 As4 111.97(3) 4_586 4_576 ?
Cs3 As5 As4 129.27(4) 3_575 4_576 ?
Cs5 As5 As4 103.06(4) 3_575 4_576 ?
In1 As5 As4 63.63(3) 4_586 4_576 ?
Cs6 As5 As4 68.11(3) 2 4_576 ?
As1 As5 As4 53.30(3) 4_586 4_576 ?
As7 As5 As4 123.45(4) . 4_576 ?
As7 As5 As4 94.35(3) 4_586 4_576 ?
Cs9 As5 As4 33.79(2) 4_586 4_576 ?
As7 As5 As4 46.86(3) 4_576 4_576 ?
In2 As5 As4 71.65(3) . 4_576 ?
In4 As5 As2 135.05(6) 3_575 2_655 ?
In5 As5 As2 146.37(6) . 2_655 ?
In6 As5 As2 87.92(5) 4_586 2_655 ?
Cs3 As5 As2 71.29(4) 4_576 2_655 ?
Cs5 As5 As2 58.32(3) 4_586 2_655 ?
Cs10 As5 As2 86.35(4) . 2_655 ?
Cs9 As5 As2 78.34(4) . 2_655 ?
Cs2 As5 As2 127.22(5) . 2_655 ?
As7 As5 As2 173.99(5) 3_575 2_655 ?
As8 As5 As2 112.17(5) 4_586 2_655 ?
As6 As5 As2 118.12(5) 4_576 2_655 ?
Cs8 As5 As2 24.99(3) 4_576 2_655 ?
Cs7 As5 As2 30.22(3) 2_655 2_655 ?
As8 As5 As2 120.26(4) 3_575 2_655 ?
As6 As5 As2 108.17(4) 3_575 2_655 ?
In5 As5 As2 101.44(4) 2 2_655 ?
In4 As5 As2 112.37(4) 4_576 2_655 ?
As3 As5 As2 42.33(3) 2_655 2_655 ?
As2 As5 As2 51.75(4) 4_576 2_655 ?
As1 As5 As2 72.66(4) . 2_655 ?
Cs2 As5 As2 146.45(4) 3_575 2_655 ?
Cs6 As5 As2 138.25(4) 3_575 2_655 ?
Cs6 As5 As2 81.68(4) 4_576 2_655 ?
Cs4 As5 As2 139.53(4) 3_575 2_655 ?
Cs2 As5 As2 77.66(3) 4_586 2_655 ?
Cs4 As5 As2 86.50(3) 4_576 2_655 ?
Cs4 As5 As2 74.41(3) 4_586 2_655 ?
Cs3 As5 As2 139.52(4) 3_575 2_655 ?
Cs5 As5 As2 151.06(4) 3_575 2_655 ?
In1 As5 As2 22.44(2) 4_586 2_655 ?
Cs6 As5 As2 103.43(4) 2 2_655 ?
As1 As5 As2 35.87(3) 4_586 2_655 ?
As7 As5 As2 118.11(4) . 2_655 ?
As7 As5 As2 80.33(3) 4_586 2_655 ?
Cs9 As5 As2 55.48(3) 4_586 2_655 ?
As7 As5 As2 91.28(3) 4_576 2_655 ?
In2 As5 As2 63.41(3) . 2_655 ?
As4 As5 As2 48.63(3) 4_576 2_655 ?
In4 As5 In3 139.78(6) 3_575 . ?
In5 As5 In3 118.59(6) . . ?
In6 As5 In3 141.19(5) 4_586 . ?
Cs3 As5 In3 81.83(4) 4_576 . ?
Cs5 As5 In3 105.85(4) 4_586 . ?
Cs10 As5 In3 34.75(3) . . ?
Cs9 As5 In3 62.31(3) . . ?
Cs2 As5 In3 72.49(4) . . ?
As7 As5 In3 123.64(5) 3_575 . ?
As8 As5 In3 165.85(5) 4_586 . ?
As6 As5 In3 136.99(5) 4_576 . ?
Cs8 As5 In3 78.27(4) 4_576 . ?
Cs7 As5 In3 30.30(3) 2_655 . ?
As8 As5 In3 87.49(4) 3_575 . ?
As6 As5 In3 114.65(4) 3_575 . ?
In5 As5 In3 137.43(4) 2 . ?
In4 As5 In3 108.28(4) 4_576 . ?
As3 As5 In3 67.54(3) 2_655 . ?
As2 As5 In3 41.96(3) 4_576 . ?
As1 As5 In3 22.70(2) . . ?
Cs2 As5 In3 90.59(4) 3_575 . ?
Cs6 As5 In3 107.79(4) 3_575 . ?
Cs6 As5 In3 115.67(3) 4_576 . ?
Cs4 As5 In3 158.75(4) 3_575 . ?
Cs2 As5 In3 136.02(3) 4_586 . ?
Cs4 As5 In3 63.46(2) 4_576 . ?
Cs4 As5 In3 93.15(3) 4_586 . ?
Cs3 As5 In3 143.48(4) 3_575 . ?
Cs5 As5 In3 122.87(4) 3_575 . ?
In1 As5 In3 71.11(3) 4_586 . ?
Cs6 As5 In3 154.96(3) 2 . ?
As1 As5 In3 93.37(4) 4_586 . ?
As7 As5 In3 59.34(3) . . ?
As7 As5 In3 123.21(3) 4_586 . ?
Cs9 As5 In3 111.60(3) 4_586 . ?
As7 As5 In3 95.24(3) 4_576 . ?
In2 As5 In3 25.165(16) . . ?
As4 As5 In3 87.08(3) 4_576 . ?
As2 As5 In3 59.00(3) 2_655 . ?
In4 As6 In5 80.67(6) . 4_575 ?
In4 As6 In6 123.74(8) . 1_545 ?
In5 As6 In6 79.05(6) 4_575 1_545 ?
In4 As6 Cs4 132.06(7) . 2_544 ?
In5 As6 Cs4 89.24(6) 4_575 2_544 ?
In6 As6 Cs4 99.49(6) 1_545 2_544 ?
In4 As6 Cs6 142.61(7) . 3_565 ?
In5 As6 Cs6 136.23(7) 4_575 3_565 ?
In6 As6 Cs6 70.28(5) 1_545 3_565 ?
Cs4 As6 Cs6 66.70(4) 2_544 3_565 ?
In4 As6 Cs6 79.05(6) . . ?
In5 As6 Cs6 127.17(7) 4_575 . ?
In6 As6 Cs6 73.06(5) 1_545 . ?
Cs4 As6 Cs6 138.56(6) 2_544 . ?
Cs6 As6 Cs6 72.59(5) 3_565 . ?
In4 As6 Cs9 85.18(6) . 3_575 ?
In5 As6 Cs9 130.97(7) 4_575 3_575 ?
In6 As6 Cs9 144.07(7) 1_545 3_575 ?
Cs4 As6 Cs9 66.79(5) 2_544 3_575 ?
Cs6 As6 Cs9 73.82(5) 3_565 3_575 ?
Cs6 As6 Cs9 95.09(6) . 3_575 ?
In4 As6 Cs5 71.70(5) . 2_544 ?
In5 As6 Cs5 63.40(5) 4_575 2_544 ?
In6 As6 Cs5 137.10(7) 1_545 2_544 ?
Cs4 As6 Cs5 62.04(4) 2_544 2_544 ?
Cs6 As6 Cs5 124.38(6) 3_565 2_544 ?
Cs6 As6 Cs5 146.80(6) . 2_544 ?
Cs9 As6 Cs5 67.58(4) 3_575 2_544 ?
In4 As6 Cs3 61.83(5) . . ?
In5 As6 Cs3 68.04(5) 4_575 . ?
In6 As6 Cs3 61.91(5) 1_545 . ?
Cs4 As6 Cs3 152.31(6) 2_544 . ?
Cs6 As6 Cs3 119.05(6) 3_565 . ?
Cs6 As6 Cs3 59.33(4) . . ?
Cs9 As6 Cs3 140.30(6) 3_575 . ?
Cs5 As6 Cs3 116.30(5) 2_544 . ?
In4 As6 As8 159.39(7) . 1_545 ?
In5 As6 As8 80.12(6) 4_575 1_545 ?
In6 As6 As8 44.49(5) 1_545 1_545 ?
Cs4 As6 As8 55.00(4) 2_544 1_545 ?
Cs6 As6 As8 56.10(4) 3_565 1_545 ?
Cs6 As6 As8 107.06(6) . 1_545 ?
Cs9 As6 As8 113.25(6) 3_575 1_545 ?
Cs5 As6 As8 105.83(6) 2_544 1_545 ?
Cs3 As6 As8 103.69(5) . 1_545 ?
In4 As6 As8 41.00(4) . 2_544 ?
In5 As6 As8 39.67(4) 4_575 2_544 ?
In6 As6 As8 102.96(6) 1_545 2_544 ?
Cs4 As6 As8 115.64(6) 2_544 2_544 ?
Cs6 As6 As8 173.24(6) 3_565 2_544 ?
Cs6 As6 As8 105.69(5) . 2_544 ?
Cs9 As6 As8 112.93(6) 3_575 2_544 ?
Cs5 As6 As8 60.58(4) 2_544 2_544 ?
Cs3 As6 As8 55.72(4) . 2_544 ?
As8 As6 As8 119.34(5) 1_545 2_544 ?
In4 As6 As5 98.06(6) . 4_575 ?
In5 As6 As5 37.65(4) 4_575 4_575 ?
In6 As6 As5 42.31(4) 1_545 4_575 ?
Cs4 As6 As5 101.79(6) 2_544 4_575 ?
Cs6 As6 As5 109.76(6) 3_565 4_575 ?
Cs6 As6 As5 98.77(5) . 4_575 ?
Cs9 As6 As5 166.13(6) 3_575 4_575 ?
Cs5 As6 As5 100.51(5) 2_544 4_575 ?
Cs3 As6 As5 50.54(4) . 4_575 ?
As8 As6 As5 61.84(5) 1_545 4_575 ?
As8 As6 As5 63.78(4) 2_544 4_575 ?
In4 As6 As5 33.83(4) . 3_575 ?
In5 As6 As5 93.08(6) 4_575 3_575 ?
In6 As6 As5 157.57(7) 1_545 3_575 ?
Cs4 As6 As5 101.39(5) 2_544 3_575 ?
Cs6 As6 As5 126.14(6) 3_565 3_575 ?
Cs6 As6 As5 96.14(5) . 3_575 ?
Cs9 As6 As5 54.47(4) 3_575 3_575 ?
Cs5 As6 As5 50.67(4) 2_544 3_575 ?
Cs3 As6 As5 95.65(5) . 3_575 ?
As8 As6 As5 155.14(6) 1_545 3_575 ?
As8 As6 As5 60.28(4) 2_544 3_575 ?
As5 As6 As5 124.06(5) 4_575 3_575 ?
In4 As6 In4 123.84(6) . 2_544 ?
In5 As6 In4 43.67(4) 4_575 2_544 ?
In6 As6 In4 51.62(4) 1_545 2_544 ?
Cs4 As6 In4 66.26(4) 2_544 2_544 ?
Cs6 As6 In4 92.57(5) 3_565 2_544 ?
Cs6 As6 In4 124.26(5) . 2_544 ?
Cs9 As6 In4 132.73(5) 3_575 2_544 ?
Cs5 As6 In4 85.90(4) 2_544 2_544 ?
Cs3 As6 In4 86.12(4) . 2_544 ?
As8 As6 In4 36.46(3) 1_545 2_544 ?
As8 As6 In4 83.01(4) 2_544 2_544 ?
As5 As6 In4 35.61(3) 4_575 2_544 ?
As5 As6 In4 132.22(5) 3_575 2_544 ?
In4 As6 As7 103.03(6) . 2_544 ?
In5 As6 As7 32.39(4) 4_575 2_544 ?
In6 As6 As7 85.76(6) 1_545 2_544 ?
Cs4 As6 As7 56.85(4) 2_544 2_544 ?
Cs6 As6 As7 113.01(6) 3_565 2_544 ?
Cs6 As6 As7 155.03(6) . 2_544 ?
Cs9 As6 As7 109.87(6) 3_575 2_544 ?
Cs5 As6 As7 51.42(4) 2_544 2_544 ?
Cs3 As6 As7 99.23(5) . 2_544 ?
As8 As6 As7 63.03(5) 1_545 2_544 ?
As8 As6 As7 65.72(4) 2_544 2_544 ?
As5 As6 As7 56.26(4) 4_575 2_544 ?
As5 As6 As7 98.86(5) 3_575 2_544 ?
In4 As6 As7 34.60(3) 2_544 2_544 ?
In4 As6 As7 28.22(4) . . ?
In5 As6 As7 97.80(6) 4_575 . ?
In6 As6 As7 105.85(6) 1_545 . ?
Cs4 As6 As7 154.54(6) 2_544 . ?
Cs6 As6 As7 119.87(5) 3_565 . ?
Cs6 As6 As7 50.93(4) . . ?
Cs9 As6 As7 90.64(5) 3_575 . ?
Cs5 As6 As7 99.38(5) 2_544 . ?
Cs3 As6 As7 49.83(4) . . ?
As8 As6 As7 150.29(6) 1_545 . ?
As8 As6 As7 61.05(4) 2_544 . ?
As5 As6 As7 98.59(5) 4_575 . ?
As5 As6 As7 54.01(4) 3_575 . ?
In4 As6 As7 133.32(5) 2_544 . ?
As7 As6 As7 126.77(5) 2_544 . ?
In4 As6 Cs2 54.05(5) . 3_575 ?
In5 As6 Cs2 134.57(6) 4_575 3_575 ?
In6 As6 Cs2 126.78(6) 1_545 3_575 ?
Cs4 As6 Cs2 116.90(5) 2_544 3_575 ?
Cs6 As6 Cs2 89.18(4) 3_565 3_575 ?
Cs6 As6 Cs2 53.84(4) . 3_575 ?
Cs9 As6 Cs2 50.37(3) 3_575 3_575 ?
Cs5 As6 Cs2 95.31(4) 2_544 3_575 ?
Cs3 As6 Cs2 90.71(4) . 3_575 ?
As8 As6 Cs2 145.21(6) 1_545 3_575 ?
As8 As6 Cs2 95.01(4) 2_544 3_575 ?
As5 As6 Cs2 141.21(5) 4_575 3_575 ?
As5 As6 Cs2 47.85(3) 3_575 3_575 ?
In4 As6 Cs2 176.82(5) 2_544 3_575 ?
As7 As6 Cs2 146.28(5) 2_544 3_575 ?
As7 As6 Cs2 43.59(3) . 3_575 ?
In4 As6 In6 96.71(6) . 3_575 ?
In5 As6 In6 171.08(6) 4_575 3_575 ?
In6 As6 In6 95.60(5) 1_545 3_575 ?
Cs4 As6 In6 98.74(5) 2_544 3_575 ?
Cs6 As6 In6 45.91(3) 3_565 3_575 ?
Cs6 As6 In6 43.95(3) . 3_575 ?
Cs9 As6 In6 56.79(4) 3_575 3_575 ?
Cs5 As6 In6 124.02(5) 2_544 3_575 ?
Cs3 As6 In6 103.17(5) . 3_575 ?
As8 As6 In6 101.15(5) 1_545 3_575 ?
As8 As6 In6 136.94(5) 2_544 3_575 ?
As5 As6 In6 135.47(5) 4_575 3_575 ?
As5 As6 In6 89.26(4) 3_575 3_575 ?
In4 As6 In6 136.89(4) 2_544 3_575 ?
As7 As6 In6 155.28(5) 2_544 3_575 ?
As7 As6 In6 76.66(4) . 3_575 ?
Cs2 As6 In6 44.25(3) 3_575 3_575 ?
In4 As6 In6 32.00(4) . 2_544 ?
In5 As6 In6 61.19(5) 4_575 2_544 ?
In6 As6 In6 133.13(5) 1_545 2_544 ?
Cs4 As6 In6 103.48(5) 2_544 2_544 ?
Cs6 As6 In6 156.59(5) 3_565 2_544 ?
Cs6 As6 In6 111.04(5) . 2_544 ?
Cs9 As6 In6 82.79(4) 3_575 2_544 ?
Cs5 As6 In6 41.45(3) 2_544 2_544 ?
Cs3 As6 In6 79.91(4) . 2_544 ?
As8 As6 In6 136.94(5) 1_545 2_544 ?
As8 As6 In6 30.17(3) 2_544 2_544 ?
As5 As6 In6 92.80(4) 4_575 2_544 ?
As5 As6 In6 32.19(3) 3_575 2_544 ?
In4 As6 In6 102.94(4) 2_544 2_544 ?
As7 As6 In6 73.99(4) 2_544 2_544 ?
As7 As6 In6 60.16(4) . 2_544 ?
Cs2 As6 In6 76.22(3) 3_575 2_544 ?
In6 As6 In6 120.07(4) 3_575 2_544 ?
In4 As6 As3 96.94(6) . 4_475 ?
In5 As6 As3 95.71(6) 4_575 4_475 ?
In6 As6 As3 136.82(6) 1_545 4_475 ?
Cs4 As6 As3 37.33(3) 2_544 4_475 ?
Cs6 As6 As3 86.54(5) 3_565 4_475 ?
Cs6 As6 As3 134.78(5) . 4_475 ?
Cs9 As6 As3 39.92(4) 3_575 4_475 ?
Cs5 As6 As3 38.70(3) 2_544 4_475 ?
Cs3 As6 As3 154.30(5) . 4_475 ?
As8 As6 As3 92.33(5) 1_545 4_475 ?
As8 As6 As3 98.94(5) 2_544 4_475 ?
As5 As6 As3 126.22(5) 4_575 4_475 ?
As5 As6 As3 64.38(4) 3_575 4_475 ?
In4 As6 As3 95.60(4) 2_544 4_475 ?
As7 As6 As3 70.08(4) 2_544 4_475 ?
As7 As6 As3 117.31(5) . 4_475 ?
Cs2 As6 As3 87.16(4) 3_575 4_475 ?
In6 As6 As3 93.07(4) 3_575 4_475 ?
In6 As6 As3 74.71(4) 2_544 4_475 ?
In4 As6 In5 10.46(4) . 3_575 ?
In5 As6 In5 90.37(5) 4_575 3_575 ?
In6 As6 In5 130.37(6) 1_545 3_575 ?
Cs4 As6 In5 129.00(5) 2_544 3_575 ?
Cs6 As6 In5 133.33(5) 3_565 3_575 ?
Cs6 As6 In5 75.87(4) . 3_575 ?
Cs9 As6 In5 75.71(4) 3_575 3_575 ?
Cs5 As6 In5 72.52(4) 2_544 3_575 ?
Cs3 As6 In5 69.10(3) . 3_575 ?
As8 As6 In5 169.85(5) 1_545 3_575 ?
As8 As6 In5 50.87(3) 2_544 3_575 ?
As5 As6 In5 108.32(4) 4_575 3_575 ?
As5 As6 In5 27.75(3) 3_575 3_575 ?
In4 As6 In5 133.88(4) 2_544 3_575 ?
As7 As6 In5 110.18(4) 2_544 3_575 ?
As7 As6 In5 27.39(3) . 3_575 ?
Cs2 As6 In5 44.20(3) 3_575 3_575 ?
In6 As6 In5 87.71(3) 3_575 3_575 ?
In6 As6 In5 36.61(2) 2_544 3_575 ?
As3 As6 In5 92.13(3) 4_475 3_575 ?
In4 As6 As4 128.31(6) . 3_565 ?
In5 As6 As4 126.93(6) 4_575 3_565 ?
In6 As6 As4 105.52(6) 1_545 3_565 ?
Cs4 As6 As4 37.71(3) 2_544 3_565 ?
Cs6 As6 As4 41.74(3) 3_565 3_565 ?
Cs6 As6 As4 103.63(5) . 3_565 ?
Cs9 As6 As4 43.20(4) 3_575 3_565 ?
Cs5 As6 As4 83.31(4) 2_544 3_565 ?
Cs3 As6 As4 160.32(5) . 3_565 ?
As8 As6 As4 70.30(4) 1_545 3_565 ?
As8 As6 As4 143.81(5) 2_544 3_565 ?
As5 As6 As4 131.22(5) 4_575 3_565 ?
As5 As6 As4 96.03(5) 3_575 3_565 ?
In4 As6 As4 97.59(4) 2_544 3_565 ?
As7 As6 As4 94.55(5) 2_544 3_565 ?
As7 As6 As4 129.07(5) . 3_565 ?
Cs2 As6 As4 85.48(4) 3_575 3_565 ?
In6 As6 As4 61.24(3) 3_575 3_565 ?
In6 As6 As4 117.64(4) 2_544 3_565 ?
As3 As6 As4 44.89(3) 4_475 3_565 ?
In5 As6 As4 118.90(4) 3_575 3_565 ?
In4 As6 As6 112.02(7) . 3_565 ?
In5 As6 As6 145.36(8) 4_575 3_565 ?
In6 As6 As6 67.04(5) 1_545 3_565 ?
Cs4 As6 As6 102.70(6) 2_544 3_565 ?
Cs6 As6 As6 36.31(3) 3_565 3_565 ?
Cs6 As6 As6 36.28(3) . 3_565 ?
Cs9 As6 As6 83.24(5) 3_575 3_565 ?
Cs5 As6 As6 150.40(6) 2_544 3_565 ?
Cs3 As6 As6 89.12(5) . 3_565 ?
As8 As6 As6 80.57(5) 1_545 3_565 ?
As8 As6 As6 141.60(6) 2_544 3_565 ?
As5 As6 As6 107.71(6) 4_575 3_565 ?
As5 As6 As6 115.60(6) 3_575 3_565 ?
In4 As6 As6 112.16(5) 2_544 3_565 ?
As7 As6 As6 143.61(6) 2_544 3_565 ?
As7 As6 As6 85.28(5) . 3_565 ?
Cs2 As6 As6 67.97(4) 3_575 3_565 ?
In6 As6 As6 28.56(3) 3_575 3_565 ?
In6 As6 As6 142.37(5) 2_544 3_565 ?
As3 As6 As6 113.56(5) 4_475 3_565 ?
In5 As6 As6 105.91(5) 3_575 3_565 ?
As4 As6 As6 71.54(4) 3_565 3_565 ?
In4 As6 Cs2 146.87(6) . 1_545 ?
In5 As6 Cs2 102.88(6) 4_575 1_545 ?
In6 As6 Cs2 30.50(4) 1_545 1_545 ?
Cs4 As6 Cs2 81.06(4) 2_544 1_545 ?
Cs6 As6 Cs2 40.14(3) 3_565 1_545 ?
Cs6 As6 Cs2 72.69(4) . 1_545 ?
Cs9 As6 Cs2 113.84(5) 3_575 1_545 ?
Cs5 As6 Cs2 139.67(5) 2_544 1_545 ?
Cs3 As6 Cs2 88.58(4) . 1_545 ?
As8 As6 Cs2 34.49(3) 1_545 1_545 ?
As8 As6 Cs2 133.15(5) 2_544 1_545 ?
As5 As6 Cs2 70.15(4) 4_575 1_545 ?
As5 As6 Cs2 163.91(5) 3_575 1_545 ?
In4 As6 Cs2 63.44(3) 2_544 1_545 ?
As7 As6 Cs2 95.75(4) 2_544 1_545 ?
As7 As6 Cs2 120.57(5) . 1_545 ?
Cs2 As6 Cs2 116.77(4) 3_575 1_545 ?
In6 As6 Cs2 74.65(3) 3_575 1_545 ?
In6 As6 Cs2 162.95(4) 2_544 1_545 ?
As3 As6 Cs2 115.17(4) 4_475 1_545 ?
In5 As6 Cs2 147.76(4) 3_575 1_545 ?
As4 As6 Cs2 76.06(3) 3_565 1_545 ?
As6 As6 Cs2 48.79(3) 3_565 1_545 ?
In4 As6 Cs2 66.78(5) . 2_544 ?
In5 As6 Cs2 27.92(4) 4_575 2_544 ?
In6 As6 Cs2 106.89(5) 1_545 2_544 ?
Cs4 As6 Cs2 82.74(4) 2_544 2_544 ?
Cs6 As6 Cs2 147.80(5) 3_565 2_544 ?
Cs6 As6 Cs2 138.69(5) . 2_544 ?
Cs9 As6 Cs2 104.08(5) 3_575 2_544 ?
Cs5 As6 Cs2 37.25(3) 2_544 2_544 ?
Cs3 As6 Cs2 83.65(4) . 2_544 ?
As8 As6 Cs2 98.48(5) 1_545 2_544 ?
As8 As6 Cs2 33.07(3) 2_544 2_544 ?
As5 As6 Cs2 65.46(4) 4_575 2_544 ?
As5 As6 Cs2 68.01(4) 3_575 2_544 ?
In4 As6 Cs2 64.76(3) 2_544 2_544 ?
As7 As6 Cs2 36.29(3) 2_544 2_544 ?
As7 As6 Cs2 92.08(4) . 2_544 ?
Cs2 As6 Cs2 114.68(3) 3_575 2_544 ?
In6 As6 Cs2 156.95(4) 3_575 2_544 ?
In6 As6 Cs2 38.64(2) 2_544 2_544 ?
As3 As6 Cs2 74.09(4) 4_475 2_544 ?
In5 As6 Cs2 74.03(3) 3_575 2_544 ?
As4 As6 Cs2 115.47(4) 3_565 2_544 ?
As6 As6 Cs2 172.27(5) 3_565 2_544 ?
Cs2 As6 Cs2 127.99(4) 1_545 2_544 ?
In4 As6 Cs8 94.87(5) . . ?
In5 As6 Cs8 78.17(5) 4_575 . ?
In6 As6 Cs8 29.61(4) 1_545 . ?
Cs4 As6 Cs8 128.81(5) 2_544 . ?
Cs6 As6 Cs8 89.02(5) 3_565 . ?
Cs6 As6 Cs8 55.85(4) . . ?
Cs9 As6 Cs8 150.07(5) 3_575 . ?
Cs5 As6 Cs8 140.62(5) 2_544 . ?
Cs3 As6 Cs8 33.75(3) . . ?
As8 As6 Cs8 73.92(4) 1_545 . ?
As8 As6 Cs8 84.71(4) 2_544 . ?
As5 As6 Cs8 43.44(3) 4_575 . ?
As5 As6 Cs8 128.38(4) 3_575 . ?
In4 As6 Cs8 70.95(3) 2_544 . ?
As7 As6 Cs8 99.30(4) 2_544 . ?
As7 As6 Cs8 76.65(4) . . ?
Cs2 As6 Cs8 106.44(4) 3_575 . ?
In6 As6 Cs8 93.63(4) 3_575 . ?
In6 As6 Cs8 112.45(4) 2_544 . ?
As3 As6 Cs8 165.64(4) 4_475 . ?
In5 As6 Cs8 100.81(3) 3_575 . ?
As4 As6 Cs8 129.91(4) 3_565 . ?
As6 As6 Cs8 68.96(4) 3_565 . ?
Cs2 As6 Cs8 54.87(3) 1_545 . ?
Cs2 As6 Cs8 103.37(4) 2_544 . ?
In4 As6 Cs3 137.36(6) . 2_544 ?
In5 As6 Cs3 64.66(5) 4_575 2_544 ?
In6 As6 Cs3 74.81(5) 1_545 2_544 ?
Cs4 As6 Cs3 32.21(3) 2_544 2_544 ?
Cs6 As6 Cs3 77.41(4) 3_565 2_544 ?
Cs6 As6 Cs3 141.72(5) . 2_544 ?
Cs9 As6 Cs3 98.87(5) 3_575 2_544 ?
Cs5 As6 Cs3 70.95(4) 2_544 2_544 ?
Cs3 As6 Cs3 120.15(4) . 2_544 ?
As8 As6 Cs3 34.88(4) 1_545 2_544 ?
As8 As6 Cs3 101.29(4) 2_544 2_544 ?
As5 As6 Cs3 69.61(4) 4_575 2_544 ?
As5 As6 Cs3 120.91(5) 3_575 2_544 ?
In4 As6 Cs3 34.05(3) 2_544 2_544 ?
As7 As6 Cs3 35.64(3) 2_544 2_544 ?
As7 As6 Cs3 162.23(4) . 2_544 ?
Cs2 As6 Cs3 149.11(4) 3_575 2_544 ?
In6 As6 Cs3 121.10(4) 3_575 2_544 ?
In6 As6 Cs3 105.98(4) 2_544 2_544 ?
As3 As6 Cs3 64.62(3) 4_475 2_544 ?
In5 As6 Cs3 142.18(4) 3_575 2_544 ?
As4 As6 Cs3 65.94(3) 3_565 2_544 ?
As6 As6 Cs3 110.61(5) 3_565 2_544 ?
Cs2 As6 Cs3 69.06(3) 1_545 2_544 ?
Cs2 As6 Cs3 71.12(3) 2_544 2_544 ?
Cs8 As6 Cs3 101.08(3) . 2_544 ?
In4 As6 Cs5 125.42(6) . 1_545 ?
In5 As6 Cs5 68.19(5) 4_575 1_545 ?
In6 As6 Cs5 12.79(3) 1_545 1_545 ?
Cs4 As6 Cs5 92.28(5) 2_544 1_545 ?
Cs6 As6 Cs5 76.49(4) 3_565 1_545 ?
Cs6 As6 Cs5 85.47(4) . 1_545 ?
Cs9 As6 Cs5 148.62(5) 3_575 1_545 ?
Cs5 As6 Cs5 124.32(4) 2_544 1_545 ?
Cs3 As6 Cs5 65.23(4) . 1_545 ?
As8 As6 Cs5 38.51(3) 1_545 1_545 ?
As8 As6 Cs5 96.92(4) 2_544 1_545 ?
As5 As6 Cs5 33.49(3) 4_575 1_545 ?
As5 As6 Cs5 156.79(4) 3_575 1_545 ?
In4 As6 Cs5 38.95(3) 2_544 1_545 ?
As7 As6 Cs5 72.98(4) 2_544 1_545 ?
As7 As6 Cs5 113.08(5) . 1_545 ?
Cs2 As6 Cs5 139.31(4) 3_575 1_545 ?
In6 As6 Cs5 107.26(4) 3_575 1_545 ?
In6 As6 Cs5 126.28(4) 2_544 1_545 ?
As3 As6 Cs5 128.73(4) 4_475 1_545 ?
In5 As6 Cs5 134.02(4) 3_575 1_545 ?
As4 As6 Cs5 106.13(4) 3_565 1_545 ?
As6 As6 Cs5 78.82(4) 3_565 1_545 ?
Cs2 As6 Cs5 36.67(2) 1_545 1_545 ?
Cs2 As6 Cs5 95.62(3) 2_544 1_545 ?
Cs8 As6 Cs5 36.94(2) . 1_545 ?
Cs3 As6 Cs5 64.56(3) 2_544 1_545 ?
In4 As6 Cs4 32.65(4) . . ?
In5 As6 Cs4 61.02(4) 4_575 . ?
In6 As6 Cs4 92.77(5) 1_545 . ?
Cs4 As6 Cs4 145.03(5) 2_544 . ?
Cs6 As6 Cs4 147.79(5) 3_565 . ?
Cs6 As6 Cs4 76.36(4) . . ?
Cs9 As6 Cs4 117.81(5) 3_575 . ?
Cs5 As6 Cs4 86.85(4) 2_544 . ?
Cs3 As6 Cs4 32.64(3) . . ?
As8 As6 Cs4 128.32(5) 1_545 . ?
As8 As6 Cs4 29.39(3) 2_544 . ?
As5 As6 Cs4 66.65(4) 4_575 . ?
As5 As6 Cs4 65.26(4) 3_575 . ?
In4 As6 Cs4 97.91(4) 2_544 . ?
As7 As6 Cs4 91.96(4) 2_544 . ?
As7 As6 Cs4 37.14(3) . . ?
Cs2 As6 Cs4 79.24(3) 3_575 . ?
In6 As6 Cs4 112.57(4) 3_575 . ?
In6 As6 Cs4 47.60(3) 2_544 . ?
As3 As6 Cs4 122.30(4) 4_475 . ?
In5 As6 Cs4 42.22(2) 3_575 . ?
As4 As6 Cs4 160.96(4) 3_565 . ?
As6 As6 Cs4 112.23(5) 3_565 . ?
Cs2 As6 Cs4 121.06(4) 1_545 . ?
Cs2 As6 Cs4 62.33(3) 2_544 . ?
Cs8 As6 Cs4 66.21(3) . . ?
Cs3 As6 Cs4 125.63(3) 2_544 . ?
Cs5 As6 Cs4 92.88(3) 1_545 . ?
In4 As6 Cs10 163.72(6) . 3_565 ?
In5 As6 Cs10 101.32(5) 4_575 3_565 ?
In6 As6 Cs10 72.26(5) 1_545 3_565 ?
Cs4 As6 Cs10 32.75(3) 2_544 3_565 ?
Cs6 As6 Cs10 40.20(3) 3_565 3_565 ?
Cs6 As6 Cs10 111.19(5) . 3_565 ?
Cs9 As6 Cs10 81.39(4) 3_575 3_565 ?
Cs5 As6 Cs10 94.56(4) 2_544 3_565 ?
Cs3 As6 Cs10 134.05(5) . 3_565 ?
As8 As6 Cs10 31.86(3) 1_545 3_565 ?
As8 As6 Cs10 138.99(5) 2_544 3_565 ?
As5 As6 Cs10 92.92(4) 4_575 3_565 ?
As5 As6 Cs10 130.13(5) 3_575 3_565 ?
In4 As6 Cs10 61.76(3) 2_544 3_565 ?
As7 As6 Cs10 73.28(4) 2_544 3_565 ?
As7 As6 Cs10 159.94(5) . 3_565 ?
Cs2 As6 Cs10 120.98(4) 3_575 3_565 ?
In6 As6 Cs10 83.61(3) 3_575 3_565 ?
In6 As6 Cs10 135.88(4) 2_544 3_565 ?
As3 As6 Cs10 66.82(3) 4_475 3_565 ?
In5 As6 Cs10 156.63(4) 3_575 3_565 ?
As4 As6 Cs10 38.55(3) 3_565 3_565 ?
As6 As6 Cs10 75.56(4) 3_565 3_565 ?
Cs2 As6 Cs10 48.85(3) 1_545 3_565 ?
Cs2 As6 Cs10 107.68(3) 2_544 3_565 ?
Cs8 As6 Cs10 101.36(3) . 3_565 ?
Cs3 As6 Cs10 37.71(2) 2_544 3_565 ?
Cs5 As6 Cs10 69.35(3) 1_545 3_565 ?
Cs4 As6 Cs10 159.38(4) . 3_565 ?
In4 As6 Cs10 65.02(4) . 4_575 ?
In5 As6 Cs10 30.79(4) 4_575 4_575 ?
In6 As6 Cs10 71.07(5) 1_545 4_575 ?
Cs4 As6 Cs10 119.63(5) 2_544 4_575 ?
Cs6 As6 Cs10 141.34(5) 3_565 4_575 ?
Cs6 As6 Cs10 96.94(5) . 4_575 ?
Cs9 As6 Cs10 144.84(5) 3_575 4_575 ?
Cs5 As6 Cs10 84.84(4) 2_544 4_575 ?
Cs3 As6 Cs10 37.62(3) . 4_575 ?
As8 As6 Cs10 94.48(4) 1_545 4_575 ?
As8 As6 Cs10 31.91(3) 2_544 4_575 ?
As5 As6 Cs10 33.49(3) 4_575 4_575 ?
As5 As6 Cs10 91.38(4) 3_575 4_575 ?
In4 As6 Cs10 62.13(3) 2_544 4_575 ?
As7 As6 Cs10 62.95(4) 2_544 4_575 ?
As7 As6 Cs10 72.14(4) . 4_575 ?
Cs2 As6 Cs10 115.01(4) 3_575 4_575 ?
In6 As6 Cs10 140.61(4) 3_575 4_575 ?
In6 As6 Cs10 62.06(3) 2_544 4_575 ?
As3 As6 Cs10 122.38(4) 4_475 4_575 ?
In5 As6 Cs10 75.44(3) 3_575 4_575 ?
As4 As6 Cs10 157.21(4) 3_565 4_575 ?
As6 As6 Cs10 124.00(5) 3_565 4_575 ?
Cs2 As6 Cs10 101.28(3) 1_545 4_575 ?
Cs2 As6 Cs10 48.31(3) 2_544 4_575 ?
Cs8 As6 Cs10 56.37(3) . 4_575 ?
Cs3 As6 Cs10 91.79(3) 2_544 4_575 ?
Cs5 As6 Cs10 65.48(3) 1_545 4_575 ?
Cs4 As6 Cs10 35.78(2) . 4_575 ?
Cs10 As6 Cs10 123.78(4) 3_565 4_575 ?
In4 As6 Cs1 108.09(6) . 2_544 ?
In5 As6 Cs1 62.81(5) 4_575 2_544 ?
In6 As6 Cs1 107.85(6) 1_545 2_544 ?
Cs4 As6 Cs1 31.03(3) 2_544 2_544 ?
Cs6 As6 Cs1 97.50(4) 3_565 2_544 ?
Cs6 As6 Cs1 169.32(5) . 2_544 ?
Cs9 As6 Cs1 77.94(4) 3_575 2_544 ?
Cs5 As6 Cs1 37.17(3) 2_544 2_544 ?
Cs3 As6 Cs1 130.85(5) . 2_544 ?
As8 As6 Cs1 69.12(4) 1_545 2_544 ?
As8 As6 Cs1 84.61(4) 2_544 2_544 ?
As5 As6 Cs1 88.24(4) 4_575 2_544 ?
As5 As6 Cs1 86.45(4) 3_575 2_544 ?
In4 As6 Cs1 58.83(3) 2_544 2_544 ?
As7 As6 Cs1 32.78(3) 2_544 2_544 ?
As7 As6 Cs1 136.22(4) . 2_544 ?
Cs2 As6 Cs1 123.57(4) 3_575 2_544 ?
In6 As6 Cs1 125.98(4) 3_575 2_544 ?
In6 As6 Cs1 76.42(3) 2_544 2_544 ?
As3 As6 Cs1 38.10(3) 4_475 2_544 ?
In5 As6 Cs1 109.68(3) 3_575 2_544 ?
As4 As6 Cs1 65.75(3) 3_565 2_544 ?
As6 As6 Cs1 133.69(5) 3_565 2_544 ?
Cs2 As6 Cs1 102.50(3) 1_545 2_544 ?
Cs2 As6 Cs1 51.76(3) 2_544 2_544 ?
Cs8 As6 Cs1 129.52(4) . 2_544 ?
Cs3 As6 Cs1 34.464(18) 2_544 2_544 ?
Cs5 As6 Cs1 96.25(3) 1_545 2_544 ?
Cs4 As6 Cs1 114.00(3) . 2_544 ?
Cs10 As6 Cs1 60.09(3) 3_565 2_544 ?
Cs10 As6 Cs1 93.35(4) 4_575 2_544 ?
In4 As6 In5 151.43(6) . 3_565 ?
In5 As6 In5 72.99(5) 4_575 3_565 ?
In6 As6 In5 40.72(4) 1_545 3_565 ?
Cs4 As6 In5 59.53(4) 2_544 3_565 ?
Cs6 As6 In5 63.34(4) 3_565 3_565 ?
Cs6 As6 In5 108.24(4) . 3_565 ?
Cs9 As6 In5 120.55(4) 3_575 3_565 ?
Cs5 As6 In5 104.96(4) 2_544 3_565 ?
Cs3 As6 In5 97.36(4) . 3_565 ?
As8 As6 In5 7.98(3) 1_545 3_565 ?
As8 As6 In5 111.81(4) 2_544 3_565 ?
As5 As6 In5 53.95(3) 4_575 3_565 ?
As5 As6 In5 155.61(5) 3_575 3_565 ?
In4 As6 In5 29.43(2) 2_544 3_565 ?
As7 As6 In5 58.72(3) 2_544 3_565 ?
As7 As6 In5 145.89(5) . 3_565 ?
Cs2 As6 In5 151.87(4) 3_575 3_565 ?
In6 As6 In5 107.62(3) 3_575 3_565 ?
In6 As6 In5 131.67(4) 2_544 3_565 ?
As3 As6 In5 96.50(3) 4_475 3_565 ?
In5 As6 In5 161.89(4) 3_575 3_565 ?
As4 As6 In5 77.89(3) 3_565 3_565 ?
As6 As6 In5 85.18(4) 3_565 3_565 ?
Cs2 As6 In5 37.19(2) 1_545 3_565 ?
Cs2 As6 In5 93.04(3) 2_544 3_565 ?
Cs8 As6 In5 69.36(3) . 3_565 ?
Cs3 As6 In5 35.08(2) 2_544 3_565 ?
Cs5 As6 In5 32.84(2) 1_545 3_565 ?
Cs4 As6 In5 120.54(3) . 3_565 ?
Cs10 As6 In5 39.34(2) 3_565 3_565 ?
Cs10 As6 In5 86.50(3) 4_575 3_565 ?
Cs1 As6 In5 69.45(2) 2_544 3_565 ?
In4 As6 As8 76.18(5) . 3_575 ?
In5 As6 As8 147.42(6) 4_575 3_575 ?
In6 As6 As8 95.07(5) 1_545 3_575 ?
Cs4 As6 As8 123.32(5) 2_544 3_575 ?
Cs6 As6 As8 67.68(4) 3_565 3_575 ?
Cs6 As6 As8 25.50(3) . 3_575 ?
Cs9 As6 As8 69.64(4) 3_575 3_575 ?
Cs5 As6 As8 127.72(5) 2_544 3_575 ?
Cs3 As6 As8 80.84(4) . 3_575 ?
As8 As6 As8 117.86(5) 1_545 3_575 ?
As8 As6 As8 113.67(4) 2_544 3_575 ?
As5 As6 As8 124.23(5) 4_575 3_575 ?
As5 As6 As8 80.22(4) 3_575 3_575 ?
In4 As6 As8 146.29(4) 2_544 3_575 ?
As7 As6 As8 179.08(5) 2_544 3_575 ?
As7 As6 As8 52.62(3) . 3_575 ?
Cs2 As6 As8 32.82(3) 3_575 3_575 ?
In6 As6 As8 25.06(2) 3_575 3_575 ?
In6 As6 As8 105.14(4) 2_544 3_575 ?
As3 As6 As8 109.47(4) 4_475 3_575 ?
In5 As6 As8 68.97(3) 3_575 3_575 ?
As4 As6 As8 85.60(4) 3_565 3_575 ?
As6 As6 As8 37.28(3) 3_565 3_575 ?
Cs2 As6 As8 85.17(3) 1_545 3_575 ?
Cs2 As6 As8 142.90(4) 2_544 3_575 ?
Cs8 As6 As8 81.28(3) . 3_575 ?
Cs3 As6 As8 145.01(4) 2_544 3_575 ?
Cs5 As6 As8 107.86(4) 1_545 3_575 ?
Cs4 As6 As8 87.62(3) . 3_575 ?
Cs10 As6 As8 107.34(3) 3_565 3_575 ?
Cs10 As6 As8 116.95(4) 4_575 3_575 ?
Cs1 As6 As8 146.92(3) 2_544 3_575 ?
In5 As6 As8 122.20(3) 3_565 3_575 ?
In4 As6 Cs9 112.53(6) . 1_545 ?
In5 As6 Cs9 111.63(6) 4_575 1_545 ?
In6 As6 Cs9 36.43(4) 1_545 1_545 ?
Cs4 As6 Cs9 114.74(5) 2_544 1_545 ?
Cs6 As6 Cs9 55.58(4) 3_565 1_545 ?
Cs6 As6 Cs9 39.46(3) . 1_545 ?
Cs9 As6 Cs9 117.17(5) 3_575 1_545 ?
Cs5 As6 Cs9 173.40(5) 2_544 1_545 ?
Cs3 As6 Cs9 63.50(4) . 1_545 ?
As8 As6 Cs9 68.37(4) 1_545 1_545 ?
As8 As6 Cs9 118.89(5) 2_544 1_545 ?
As5 As6 Cs9 74.15(4) 4_575 1_545 ?
As5 As6 Cs9 135.54(5) 3_575 1_545 ?
In4 As6 Cs9 87.51(4) 2_544 1_545 ?
As7 As6 Cs9 122.01(5) 2_544 1_545 ?
As7 As6 Cs9 85.41(4) . 1_545 ?
Cs2 As6 Cs9 91.29(4) 3_575 1_545 ?
In6 As6 Cs9 61.38(3) 3_575 1_545 ?
In6 As6 Cs9 141.27(4) 2_544 1_545 ?
As3 As6 Cs9 142.12(4) 4_475 1_545 ?
In5 As6 Cs9 112.60(3) 3_575 1_545 ?
As4 As6 Cs9 97.24(4) 3_565 1_545 ?
As6 As6 Cs9 33.93(3) 3_565 1_545 ?
Cs2 As6 Cs9 35.17(2) 1_545 1_545 ?
Cs2 As6 Cs9 138.68(4) 2_544 1_545 ?
Cs8 As6 Cs9 36.03(2) . 1_545 ?
Cs3 As6 Cs9 103.22(3) 2_544 1_545 ?
Cs5 As6 Cs9 49.19(2) 1_545 1_545 ?
Cs4 As6 Cs9 94.41(4) . 1_545 ?
Cs10 As6 Cs9 81.99(3) 3_565 1_545 ?
Cs10 As6 Cs9 92.38(4) 4_575 1_545 ?
Cs1 As6 Cs9 137.41(4) 2_544 1_545 ?
In5 As6 Cs9 68.84(2) 3_565 1_545 ?
As8 As6 Cs9 58.85(3) 3_575 1_545 ?
In4 As6 In3 107.74(5) . 4_475 ?
In5 As6 In3 118.52(6) 4_575 4_475 ?
In6 As6 In3 128.07(6) 1_545 4_475 ?
Cs4 As6 In3 39.54(3) 2_544 4_475 ?
Cs6 As6 In3 64.51(4) 3_565 4_475 ?
Cs6 As6 In3 114.05(5) . 4_475 ?
Cs9 As6 In3 27.43(3) 3_575 4_475 ?
Cs5 As6 In3 62.66(4) 2_544 4_475 ?
Cs3 As6 In3 167.69(5) . 4_475 ?
As8 As6 In3 88.05(4) 1_545 4_475 ?
As8 As6 In3 121.59(5) 2_544 4_475 ?
As5 As6 In3 141.17(5) 4_575 4_475 ?
As5 As6 In3 74.15(4) 3_575 4_475 ?
In4 As6 In3 105.79(4) 2_544 4_475 ?
As7 As6 In3 89.31(4) 2_544 4_475 ?
As7 As6 In3 117.87(4) . 4_475 ?
Cs2 As6 In3 77.37(3) 3_575 4_475 ?
In6 As6 In3 70.41(3) 3_575 4_475 ?
In6 As6 In3 94.11(3) 2_544 4_475 ?
As3 As6 In3 24.37(2) 4_475 4_475 ?
In5 As6 In3 99.69(3) 3_575 4_475 ?
As4 As6 In3 23.57(2) 3_565 4_475 ?
As6 As6 In3 89.20(4) 3_565 4_475 ?
Cs2 As6 In3 99.44(3) 1_545 4_475 ?
Cs2 As6 In3 98.45(4) 2_544 4_475 ?
Cs8 As6 In3 153.39(4) . 4_475 ?
Cs3 As6 In3 71.74(3) 2_544 4_475 ?
Cs5 As6 In3 126.26(3) 1_545 4_475 ?
Cs4 As6 In3 139.09(4) . 4_475 ?
Cs10 As6 In3 56.95(2) 3_565 4_475 ?
Cs10 As6 In3 146.70(4) 4_575 4_475 ?
Cs1 As6 In3 56.66(3) 2_544 4_475 ?
In5 As6 In3 94.64(3) 3_565 4_475 ?
As8 As6 In3 90.48(3) 3_575 4_475 ?
Cs9 As6 In3 119.10(4) 1_545 4_475 ?
In4 As6 Cs2 88.56(5) . 4_575 ?
In5 As6 Cs2 8.30(4) 4_575 4_575 ?
In6 As6 Cs2 72.25(5) 1_545 4_575 ?
Cs4 As6 Cs2 85.78(4) 2_544 4_575 ?
Cs6 As6 Cs2 128.06(5) 3_565 4_575 ?
Cs6 As6 Cs2 127.18(5) . 4_575 ?
Cs9 As6 Cs2 135.10(5) 3_575 4_575 ?
Cs5 As6 Cs2 68.25(4) 2_544 4_575 ?
Cs3 As6 Cs2 69.50(4) . 4_575 ?
As8 As6 Cs2 71.97(4) 1_545 4_575 ?
As8 As6 Cs2 47.58(3) 2_544 4_575 ?
As5 As6 Cs2 32.27(3) 4_575 4_575 ?
As5 As6 Cs2 101.16(4) 3_575 4_575 ?
In4 As6 Cs2 35.51(2) 2_544 4_575 ?
As7 As6 Cs2 29.73(3) 2_544 4_575 ?
As7 As6 Cs2 104.05(4) . 4_575 ?
Cs2 As6 Cs2 142.59(4) 3_575 4_575 ?
In6 As6 Cs2 167.65(4) 3_575 4_575 ?
In6 As6 Cs2 69.40(3) 2_544 4_575 ?
As3 As6 Cs2 97.39(4) 4_475 4_575 ?
In5 As6 Cs2 98.41(3) 3_575 4_575 ?
As4 As6 Cs2 123.29(4) 3_565 4_575 ?
As6 As6 Cs2 139.23(5) 3_565 4_575 ?
Cs2 As6 Cs2 94.86(3) 1_545 4_575 ?
Cs2 As6 Cs2 34.75(3) 2_544 4_575 ?
Cs8 As6 Cs2 74.74(3) . 4_575 ?
Cs3 As6 Cs2 58.81(3) 2_544 4_575 ?
Cs5 As6 Cs2 60.88(3) 1_545 4_575 ?
Cs4 As6 Cs2 66.93(3) . 4_575 ?
Cs10 As6 Cs2 94.46(3) 3_565 4_575 ?
Cs10 As6 Cs2 33.92(2) 4_575 4_575 ?
Cs1 As6 Cs2 62.00(3) 2_544 4_575 ?
In5 As6 Cs2 64.75(2) 3_565 4_575 ?
As8 As6 Cs2 150.32(4) 3_575 4_575 ?
Cs9 As6 Cs2 106.29(4) 1_545 4_575 ?
In3 As6 Cs2 118.63(4) 4_475 4_575 ?
In4 As6 As4 78.39(5) . . ?
In5 As6 As4 101.65(6) 4_575 . ?
In6 As6 As4 55.70(5) 1_545 . ?
Cs4 As6 As4 149.29(5) 2_544 . ?
Cs6 As6 As4 86.33(5) 3_565 . ?
Cs6 As6 As4 26.39(3) . . ?
Cs9 As6 As4 121.03(5) 3_575 . ?
Cs5 As6 As4 148.18(5) 2_544 . ?
Cs3 As6 As4 35.84(3) . . ?
As8 As6 As4 98.28(5) 1_545 . ?
As8 As6 As4 89.62(4) 2_544 . ?
As5 As6 As4 72.83(4) 4_575 . ?
As5 As6 As4 106.52(4) 3_575 . ?
In4 As6 As4 102.35(4) 2_544 . ?
As7 As6 As4 128.91(5) 2_544 . ?
As7 As6 As4 52.79(3) . . ?
Cs2 As6 As4 75.10(3) 3_575 . ?
In6 As6 As4 69.44(4) 3_575 . ?
In6 As6 As4 106.93(4) 2_544 . ?
As3 As6 As4 160.95(4) 4_475 . ?
In5 As6 As4 80.07(3) 3_575 . ?
As4 As6 As4 124.99(4) 3_565 . ?
As6 As6 As4 53.44(4) 3_565 . ?
Cs2 As6 As4 68.59(3) 1_545 . ?
Cs2 As6 As4 119.45(4) 2_544 . ?
Cs8 As6 As4 31.43(3) . . ?
Cs3 As6 As4 130.49(4) 2_544 . ?
Cs5 As6 As4 66.25(3) 1_545 . ?
Cs4 As6 As4 61.73(3) . . ?
Cs10 As6 As4 116.54(4) 3_565 . ?
Cs10 As6 As4 72.68(4) 4_575 . ?
Cs1 As6 As4 160.81(4) 2_544 . ?
In5 As6 As4 96.04(3) 3_565 . ?
As8 As6 As4 51.52(3) 3_575 . ?
Cs9 As6 As4 34.57(2) 1_545 . ?
In3 As6 As4 139.82(4) 4_475 . ?
Cs2 As6 As4 100.91(4) 4_575 . ?
In4 As6 Cs8 104.07(5) . 3_565 ?
In5 As6 Cs8 152.84(6) 4_575 3_565 ?
In6 As6 Cs8 117.23(5) 1_545 3_565 ?
Cs4 As6 Cs8 67.52(4) 2_544 3_565 ?
Cs6 As6 Cs8 47.68(3) 3_565 3_565 ?
Cs6 As6 Cs8 79.74(4) . 3_565 ?
Cs9 As6 Cs8 27.24(3) 3_575 3_565 ?
Cs5 As6 Cs8 92.29(4) 2_544 3_565 ?
Cs3 As6 Cs8 138.02(5) . 3_565 ?
As8 As6 Cs8 96.43(4) 1_545 3_565 ?
As8 As6 Cs8 138.91(5) 2_544 3_565 ?
As5 As6 Cs8 157.03(5) 4_575 3_565 ?
As5 As6 Cs8 78.73(4) 3_575 3_565 ?
In4 As6 Cs8 128.27(4) 2_544 3_565 ?
As7 As6 Cs8 122.75(4) 2_544 3_565 ?
As7 As6 Cs8 98.03(4) . 3_565 ?
Cs2 As6 Cs8 54.69(3) 3_575 3_565 ?
In6 As6 Cs8 36.06(2) 3_575 3_565 ?
In6 As6 Cs8 109.23(3) 2_544 3_565 ?
As3 As6 Cs8 57.33(3) 4_475 3_565 ?
In5 As6 Cs8 93.65(3) 3_575 3_565 ?
As4 As6 Cs8 31.32(3) 3_565 3_565 ?
As6 As6 Cs8 58.12(4) 3_565 3_565 ?
Cs2 As6 Cs8 87.74(3) 1_545 3_565 ?
Cs2 As6 Cs8 129.53(4) 2_544 3_565 ?
Cs8 As6 Cs8 127.09(4) . 3_565 ?
Cs3 As6 Cs8 97.24(3) 2_544 3_565 ?
Cs5 As6 Cs8 124.16(3) 1_545 3_565 ?
Cs4 As6 Cs8 133.66(4) . 3_565 ?
Cs10 As6 Cs8 66.90(3) 3_565 3_565 ?
Cs10 As6 Cs8 169.08(4) 4_575 3_565 ?
Cs1 As6 Cs8 90.66(4) 2_544 3_565 ?
In5 As6 Cs8 104.42(3) 3_565 3_565 ?
As8 As6 Cs8 57.17(3) 3_575 3_565 ?
Cs9 As6 Cs8 91.53(4) 1_545 3_565 ?
In3 As6 Cs8 34.37(2) 4_475 3_565 ?
Cs2 As6 Cs8 152.48(3) 4_575 3_565 ?
As4 As6 Cs8 105.50(4) . 3_565 ?
In4 As6 As6 129.92(7) . 2_544 ?
In5 As6 As6 50.45(5) 4_575 2_544 ?
In6 As6 As6 46.21(4) 1_545 2_544 ?
Cs4 As6 As6 65.93(4) 2_544 2_544 ?
Cs6 As6 As6 85.88(3) 3_565 2_544 ?
Cs6 As6 As6 119.26(5) . 2_544 ?
Cs9 As6 As6 132.66(5) 3_575 2_544 ?
Cs5 As6 As6 91.98(5) 2_544 2_544 ?
Cs3 As6 As6 86.95(5) . 2_544 ?
As8 As6 As6 29.91(3) 1_545 2_544 ?
As8 As6 As6 89.43(5) 2_544 2_544 ?
As5 As6 As6 37.30(4) 4_575 2_544 ?
As5 As6 As6 139.33(6) 3_575 2_544 ?
In4 As6 As6 7.24(2) 2_544 2_544 ?
As7 As6 As6 41.08(4) 2_544 2_544 ?
As7 As6 As6 135.89(5) . 2_544 ?
Cs2 As6 As6 172.65(5) 3_575 2_544 ?
In6 As6 As6 129.72(4) 3_575 2_544 ?
In6 As6 As6 110.16(5) 2_544 2_544 ?
As3 As6 As6 97.96(4) 4_475 2_544 ?
In5 As6 As6 140.17(4) 3_575 2_544 ?
As4 As6 As6 94.40(4) 3_565 2_544 ?
As6 As6 As6 104.99(4) 3_565 2_544 ?
Cs2 As6 As6 56.24(2) 1_545 2_544 ?
Cs2 As6 As6 72.00(4) 2_544 2_544 ?
Cs8 As6 As6 68.08(3) . 2_544 ?
Cs3 As6 As6 34.16(2) 2_544 2_544 ?
Cs5 As6 As6 33.87(2) 1_545 2_544 ?
Cs4 As6 As6 102.21(4) . 2_544 ?
Cs10 As6 As6 57.21(2) 3_565 2_544 ?
Cs10 As6 As6 66.61(3) 4_575 2_544 ?
Cs1 As6 As6 62.62(3) 2_544 2_544 ?
In5 As6 As6 22.546(15) 3_565 2_544 ?
As8 As6 As6 139.83(4) 3_575 2_544 ?
Cs9 As6 As6 81.43(3) 1_545 2_544 ?
In3 As6 As6 105.26(4) 4_475 2_544 ?
Cs2 As6 As6 42.21(3) 4_575 2_544 ?
As4 As6 As6 99.12(4) . 2_544 ?
Cs8 As6 As6 124.11(3) 3_565 2_544 ?
In5 As7 In4 72.56(6) 3_575 . ?
In5 As7 Cs2 79.87(6) 3_575 3_575 ?
In4 As7 Cs2 78.44(6) . 3_575 ?
In5 As7 Cs1 133.31(7) 3_575 . ?
In4 As7 Cs1 127.05(7) . . ?
Cs2 As7 Cs1 139.94(6) 3_575 . ?
In5 As7 Cs5 67.88(6) 3_575 . ?
In4 As7 Cs5 128.85(7) . . ?
Cs2 As7 Cs5 123.11(6) 3_575 . ?
Cs1 As7 Cs5 68.48(4) . . ?
In5 As7 Cs6 139.57(7) 3_575 . ?
In4 As7 Cs6 77.59(6) . . ?
Cs2 As7 Cs6 67.78(5) 3_575 . ?
Cs1 As7 Cs6 86.64(5) . . ?
Cs5 As7 Cs6 151.18(6) . . ?
In5 As7 Cs3 125.48(7) 3_575 . ?
In4 As7 Cs3 66.07(6) . . ?
Cs2 As7 Cs3 122.36(6) 3_575 . ?
Cs1 As7 Cs3 62.02(4) . . ?
Cs5 As7 Cs3 114.52(5) . . ?
Cs6 As7 Cs3 61.42(4) . . ?
In5 As7 Cs2 76.99(6) 3_575 . ?
In4 As7 Cs2 135.16(7) . . ?
Cs2 As7 Cs2 64.26(5) 3_575 . ?
Cs1 As7 Cs2 97.79(5) . . ?
Cs5 As7 Cs2 63.59(4) . . ?
Cs6 As7 Cs2 107.87(5) . . ?
Cs3 As7 Cs2 156.28(6) . . ?
In5 As7 Cs4 82.38(6) 3_575 . ?
In4 As7 Cs4 82.96(6) . . ?
Cs2 As7 Cs4 157.38(6) 3_575 . ?
Cs1 As7 Cs4 62.46(4) . . ?
Cs5 As7 Cs4 61.15(4) . . ?
Cs6 As7 Cs4 120.50(6) . . ?
Cs3 As7 Cs4 59.25(4) . . ?
Cs2 As7 Cs4 124.73(6) . . ?
In5 As7 As5 40.01(5) 3_575 3_575 ?
In4 As7 As5 39.51(5) . 3_575 ?
Cs2 As7 As5 58.98(5) 3_575 3_575 ?
Cs1 As7 As5 160.30(6) . 3_575 ?
Cs5 As7 As5 107.74(6) . 3_575 ?
Cs6 As7 As5 100.55(5) . 3_575 ?
Cs3 As7 As5 105.24(6) . 3_575 ?
Cs2 As7 As5 97.39(5) . 3_575 ?
Cs4 As7 As5 98.41(5) . 3_575 ?
In5 As7 Cs10 134.33(7) 3_575 . ?
In4 As7 Cs10 143.55(7) . . ?
Cs2 As7 Cs10 83.04(5) 3_575 . ?
Cs1 As7 Cs10 58.02(4) . . ?
Cs5 As7 Cs10 87.52(5) . . ?
Cs6 As7 Cs10 66.37(4) . . ?
Cs3 As7 Cs10 99.40(5) . . ?
Cs2 As7 Cs10 57.45(4) . . ?
Cs4 As7 Cs10 119.52(5) . . ?
As5 As7 Cs10 141.63(6) 3_575 . ?
In5 As7 As8 72.14(5) 3_575 2_544 ?
In4 As7 As8 33.81(4) . 2_544 ?
Cs2 As7 As8 111.34(5) 3_575 2_544 ?
Cs1 As7 As8 101.68(5) . 2_544 ?
Cs5 As7 As8 101.84(5) . 2_544 ?
Cs6 As7 As8 97.14(5) . 2_544 ?
Cs3 As7 As8 53.67(4) . 2_544 ?
Cs2 As7 As8 149.05(6) . 2_544 ?
Cs4 As7 As8 49.14(4) . 2_544 ?
As5 As7 As8 59.44(4) 3_575 2_544 ?
Cs10 As7 As8 153.03(6) . 2_544 ?
In5 As7 As6 33.01(4) 3_575 2_554 ?
In4 As7 As6 72.56(5) . 2_554 ?
Cs2 As7 As6 111.84(5) 3_575 2_554 ?
Cs1 As7 As6 105.82(5) . 2_554 ?
Cs5 As7 As6 56.56(4) . 2_554 ?
Cs6 As7 As6 149.35(6) . 2_554 ?
Cs3 As7 As6 99.31(5) . 2_554 ?
Cs2 As7 As6 98.22(5) . 2_554 ?
Cs4 As7 As6 49.38(4) . 2_554 ?
As5 As7 As6 59.47(4) 3_575 2_554 ?
Cs10 As7 As6 143.87(6) . 2_554 ?
As8 As7 As6 53.38(4) 2_544 2_554 ?
In5 As7 As8 27.94(4) 3_575 . ?
In4 As7 As8 97.80(6) . . ?
Cs2 As7 As8 72.98(5) 3_575 . ?
Cs1 As7 As8 123.75(6) . . ?
Cs5 As7 As8 56.44(4) . . ?
Cs6 As7 As8 140.64(5) . . ?
Cs3 As7 As8 151.72(6) . . ?
Cs2 As7 As8 49.30(4) . . ?
Cs4 As7 As8 97.18(5) . . ?
As5 As7 As8 59.94(4) 3_575 . ?
Cs10 As7 As8 106.41(5) . . ?
As8 As7 As8 99.75(4) 2_544 . ?
As6 As7 As8 52.65(4) 2_554 . ?
In5 As7 As6 98.20(6) 3_575 . ?
In4 As7 As6 27.75(4) . . ?
Cs2 As7 As6 72.23(5) 3_575 . ?
Cs1 As7 As6 114.65(6) . . ?
Cs5 As7 As6 154.36(6) . . ?
Cs6 As7 As6 49.93(4) . . ?
Cs3 As7 As6 55.02(4) . . ?
Cs2 As7 As6 136.43(5) . . ?
Cs4 As7 As6 96.71(5) . . ?
As5 As7 As6 60.09(4) 3_575 . ?
Cs10 As7 As6 116.24(5) . . ?
As8 As7 As6 52.61(4) 2_544 . ?
As6 As7 As6 99.81(4) 2_554 . ?
As8 As7 As6 119.72(5) . . ?
In5 As7 In6 39.44(4) 3_575 2_544 ?
In4 As7 In6 39.77(4) . 2_544 ?
Cs2 As7 In6 93.60(5) 3_575 2_544 ?
Cs1 As7 In6 126.05(5) . 2_544 ?
Cs5 As7 In6 89.83(4) . 2_544 ?
Cs6 As7 In6 117.36(5) . 2_544 ?
Cs3 As7 In6 86.95(4) . 2_544 ?
Cs2 As7 In6 116.23(5) . 2_544 ?
Cs4 As7 In6 63.79(4) . 2_544 ?
As5 As7 In6 34.62(3) 3_575 2_544 ?
Cs10 As7 In6 173.65(5) . 2_544 ?
As8 As7 In6 33.32(3) 2_544 2_544 ?
As6 As7 In6 33.31(3) 2_554 2_544 ?
As8 As7 In6 67.37(4) . 2_544 ?
As6 As7 In6 67.48(4) . 2_544 ?
In5 As7 As8 120.18(6) 3_575 3_575 ?
In4 As7 As8 104.24(6) . 3_575 ?
Cs2 As7 As8 43.04(4) 3_575 3_575 ?
Cs1 As7 As8 97.25(5) . 3_575 ?
Cs5 As7 As8 123.13(5) . 3_575 ?
Cs6 As7 As8 43.54(3) . 3_575 ?
Cs3 As7 As8 103.57(5) . 3_575 ?
Cs2 As7 As8 64.65(4) . 3_575 ?
Cs4 As7 As8 157.39(5) . 3_575 ?
As5 As7 As8 100.57(5) 3_575 3_575 ?
Cs10 As7 As8 44.40(4) . 3_575 ?
As8 As7 As8 134.96(5) 2_544 3_575 ?
As6 As7 As8 153.17(5) 2_554 3_575 ?
As8 As7 As8 102.90(4) . 3_575 ?
As6 As7 As8 82.35(4) . 3_575 ?
In6 As7 As8 134.19(5) 2_544 3_575 ?
In5 As7 As1 107.87(7) 3_575 . ?
In4 As7 As1 165.26(6) . . ?
Cs2 As7 As1 116.28(5) 3_575 . ?
Cs1 As7 As1 41.95(4) . . ?
Cs5 As7 As1 43.57(3) . . ?
Cs6 As7 As1 107.89(5) . . ?
Cs3 As7 As1 103.97(5) . . ?
Cs2 As7 As1 57.21(4) . . ?
Cs4 As7 As1 82.52(4) . . ?
As5 As7 As1 146.36(6) 3_575 . ?
Cs10 As7 As1 45.77(3) . . ?
As8 As7 As1 131.62(5) 2_544 . ?
As6 As7 As1 99.57(5) 2_554 . ?
As8 As7 As1 86.50(5) . . ?
As6 As7 As1 153.52(5) . . ?
In6 As7 As1 132.75(5) 2_544 . ?
As8 As7 As1 88.39(4) 3_575 . ?
In5 As7 As4 173.85(7) 3_575 . ?
In4 As7 As4 108.43(7) . . ?
Cs2 As7 As4 106.27(5) 3_575 . ?
Cs1 As7 As4 41.17(3) . . ?
Cs5 As7 As4 107.83(5) . . ?
Cs6 As7 As4 45.55(4) . . ?
Cs3 As7 As4 51.49(4) . . ?
Cs2 As7 As4 105.35(5) . . ?
Cs4 As7 As4 91.69(5) . . ?
As5 As7 As4 143.52(6) 3_575 . ?
Cs10 As7 As4 47.96(4) . . ?
As8 As7 As4 105.15(5) 2_544 . ?
As6 As7 As4 141.04(5) 2_554 . ?
As8 As7 As4 153.16(5) . . ?
As6 As7 As4 84.04(5) . . ?
In6 As7 As4 138.38(5) 2_544 . ?
As8 As7 As4 65.72(4) 3_575 . ?
As1 As7 As4 69.55(4) . . ?
In5 As7 In4 23.86(4) 3_575 2_554 ?
In4 As7 In4 91.17(5) . 2_554 ?
Cs2 As7 In4 98.12(5) 3_575 2_554 ?
Cs1 As7 In4 110.04(5) . 2_554 ?
Cs5 As7 In4 44.26(3) . 2_554 ?
Cs6 As7 In4 163.31(5) . 2_554 ?
Cs3 As7 In4 125.20(5) . 2_554 ?
Cs2 As7 In4 71.52(4) . 2_554 ?
Cs4 As7 In4 69.35(4) . 2_554 ?
As5 As7 In4 63.48(4) 3_575 2_554 ?
Cs10 As7 In4 122.56(5) . 2_554 ?
As8 As7 In4 79.28(4) 2_544 2_554 ?
As6 As7 In4 26.74(3) 2_554 2_554 ?
As8 As7 In4 27.99(3) . 2_554 ?
As6 As7 In4 118.61(4) . 2_554 ?
In6 As7 In4 52.45(3) 2_544 2_554 ?
As8 As7 In4 130.80(4) 3_575 2_554 ?
As1 As7 In4 86.05(4) . 2_554 ?
As4 As7 In4 151.14(4) . 2_554 ?
In5 As7 In5 90.59(5) 3_575 4_575 ?
In4 As7 In5 24.04(4) . 4_575 ?
Cs2 As7 In5 97.09(5) 3_575 4_575 ?
Cs1 As7 In5 103.10(5) . 4_575 ?
Cs5 As7 In5 127.45(5) . 4_575 ?
Cs6 As7 In5 70.85(4) . 4_575 ?
Cs3 As7 In5 42.25(3) . 4_575 ?
Cs2 As7 In5 158.91(5) . 4_575 ?
Cs4 As7 In5 69.10(4) . 4_575 ?
As5 As7 In5 63.00(4) 3_575 4_575 ?
Cs10 As7 In5 133.57(5) . 4_575 ?
As8 As7 In5 26.54(3) 2_544 4_575 ?
As6 As7 In5 78.99(4) 2_554 4_575 ?
As8 As7 In5 118.05(4) . 4_575 ?
As6 As7 In5 27.86(3) . 4_575 ?
In6 As7 In5 52.07(3) 2_544 4_575 ?
As8 As7 In5 109.25(4) 3_575 4_575 ?
As1 As7 In5 143.83(4) . 4_575 ?
As4 As7 In5 88.78(4) . 4_575 ?
In4 As7 In5 103.48(4) 2_554 4_575 ?
In5 As7 As3 90.12(6) 3_575 3_675 ?
In4 As7 As3 118.15(6) . 3_675 ?
Cs2 As7 As3 157.26(6) 3_575 3_675 ?
Cs1 As7 As3 43.44(4) . 3_675 ?
Cs5 As7 As3 34.65(3) . 3_675 ?
Cs6 As7 As3 128.41(5) . 3_675 ?
Cs3 As7 As3 80.04(4) . 3_675 ?
Cs2 As7 As3 93.69(5) . 3_675 ?
Cs4 As7 As3 35.37(3) . 3_675 ?
As5 As7 As3 122.95(5) 3_575 3_675 ?
Cs10 As7 As3 89.73(4) . 3_675 ?
As8 As7 As3 84.38(4) 2_544 3_675 ?
As6 As7 As3 63.59(4) 2_554 3_675 ?
As8 As7 As3 88.61(5) . 3_675 ?
As6 As7 As3 129.83(5) . 3_675 ?
In6 As7 As3 91.37(4) 2_544 3_675 ?
As8 As7 As3 134.12(4) 3_575 3_675 ?
As1 As7 As3 47.60(3) . 3_675 ?
As4 As7 As3 84.08(4) . 3_675 ?
In4 As7 As3 67.80(3) 2_554 3_675 ?
In5 As7 As3 103.44(4) 4_575 3_675 ?
In5 As7 Cs10 42.13(4) 3_575 3_575 ?
In4 As7 Cs10 75.66(5) . 3_575 ?
Cs2 As7 Cs10 38.18(3) 3_575 3_575 ?
Cs1 As7 Cs10 156.91(5) . 3_575 ?
Cs5 As7 Cs10 94.64(5) . 3_575 ?
Cs6 As7 Cs10 104.40(4) . 3_575 ?
Cs3 As7 Cs10 141.06(5) . 3_575 ?
Cs2 As7 Cs10 59.72(4) . 3_575 ?
Cs4 As7 Cs10 124.13(5) . 3_575 ?
As5 As7 Cs10 38.28(4) 3_575 3_575 ?
Cs10 As7 Cs10 107.46(4) . 3_575 ?
As8 As7 Cs10 97.05(4) 2_544 3_575 ?
As6 As7 Cs10 74.94(4) 2_554 3_575 ?
As8 As7 Cs10 38.41(3) . 3_575 ?
As6 As7 Cs10 87.48(4) . 3_575 ?
In6 As7 Cs10 67.00(3) 2_544 3_575 ?
As8 As7 Cs10 78.46(4) 3_575 3_575 ?
As1 As7 Cs10 114.97(5) . 3_575 ?
As4 As7 Cs10 143.95(4) . 3_575 ?
In4 As7 Cs10 60.35(3) 2_554 3_575 ?
In5 As7 Cs10 99.70(4) 4_575 3_575 ?
As3 As7 Cs10 126.70(4) 3_675 3_575 ?
In5 As7 As2 118.72(6) 3_575 . ?
In4 As7 As2 91.90(6) . . ?
Cs2 As7 As2 155.72(6) 3_575 . ?
Cs1 As7 As2 36.85(3) . . ?
Cs5 As7 As2 80.26(4) . . ?
Cs6 As7 As2 88.50(4) . . ?
Cs3 As7 As2 34.82(3) . . ?
Cs2 As7 As2 131.94(5) . . ?
Cs4 As7 As2 36.43(3) . . ?
As5 As7 As2 124.32(5) 3_575 . ?
Cs10 As7 As2 92.36(4) . . ?
As8 As7 As2 64.95(4) 2_544 . ?
As6 As7 As2 85.74(4) 2_554 . ?
As8 As7 As2 130.87(5) . . ?
As6 As7 As2 88.80(4) . . ?
In6 As7 As2 92.87(4) 2_544 . ?
As8 As7 As2 121.09(4) 3_575 . ?
As1 As7 As2 74.84(4) . . ?
As4 As7 As2 55.45(3) . . ?
In4 As7 As2 104.36(4) 2_554 . ?
In5 As7 As2 69.01(3) 4_575 . ?
As3 As7 As2 45.61(3) 3_675 . ?
Cs10 As7 As2 159.38(4) 3_575 . ?
In5 As7 Cs9 76.84(5) 3_575 3_575 ?
In4 As7 Cs9 41.02(4) . 3_575 ?
Cs2 As7 Cs9 37.86(3) 3_575 3_575 ?
Cs1 As7 Cs9 147.92(5) . 3_575 ?
Cs5 As7 Cs9 143.58(5) . 3_575 ?
Cs6 As7 Cs9 62.75(4) . 3_575 ?
Cs3 As7 Cs9 92.93(5) . 3_575 ?
Cs2 As7 Cs9 100.52(4) . 3_575 ?
Cs4 As7 Cs9 123.73(5) . 3_575 ?
As5 As7 Cs9 38.69(4) 3_575 3_575 ?
Cs10 As7 Cs9 112.19(5) . 3_575 ?
As8 As7 Cs9 74.70(4) 2_544 3_575 ?
As6 As7 Cs9 97.38(4) 2_554 3_575 ?
As8 As7 Cs9 87.95(4) . 3_575 ?
As6 As7 Cs9 37.98(3) . 3_575 ?
In6 As7 Cs9 67.18(3) 2_544 3_575 ?
As8 As7 Cs9 67.84(4) 3_575 3_575 ?
As1 As7 Cs9 153.67(4) . 3_575 ?
As4 As7 Cs9 108.01(5) . 3_575 ?
In4 As7 Cs9 100.69(4) 2_554 3_575 ?
In5 As7 Cs9 59.60(3) 4_575 3_575 ?
As3 As7 Cs9 157.88(4) 3_675 3_575 ?
Cs10 As7 Cs9 51.10(3) 3_575 3_575 ?
As2 As7 Cs9 126.61(4) . 3_575 ?
In5 As7 In6 49.92(5) 3_575 . ?
In4 As7 In6 122.48(6) . . ?
Cs2 As7 In6 89.65(4) 3_575 . ?
Cs1 As7 In6 97.48(4) . . ?
Cs5 As7 In6 33.90(3) . . ?
Cs6 As7 In6 147.14(5) . . ?
Cs3 As7 In6 147.65(5) . . ?
Cs2 As7 In6 39.29(3) . . ?
Cs4 As7 In6 89.58(4) . . ?
As5 As7 In6 86.44(4) 3_575 . ?
Cs10 As7 In6 88.20(4) . . ?
As8 As7 In6 113.68(4) 2_544 . ?
As6 As7 In6 60.35(3) 2_554 . ?
As8 As7 In6 26.83(3) . . ?
As6 As7 In6 146.48(4) . . ?
In6 As7 In6 86.39(3) 2_544 . ?
As8 As7 In6 103.71(4) 3_575 . ?
As1 As7 In6 59.92(3) . . ?
As4 As7 In6 128.81(4) . . ?
In4 As7 In6 34.73(2) 2_554 . ?
In5 As7 In6 138.14(4) 4_575 . ?
As3 As7 In6 68.52(3) 3_675 . ?
Cs10 As7 In6 62.29(3) 3_575 . ?
As2 As7 In6 114.11(4) . . ?
Cs9 As7 In6 113.33(3) 3_575 . ?
In5 As7 In6 122.12(6) 3_575 1_545 ?
In4 As7 In6 49.58(5) . 1_545 ?
Cs2 As7 In6 89.06(4) 3_575 1_545 ?
Cs1 As7 In6 88.55(4) . 1_545 ?
Cs5 As7 In6 147.77(5) . 1_545 ?
Cs6 As7 In6 38.00(3) . 1_545 ?
Cs3 As7 In6 33.42(3) . 1_545 ?
Cs2 As7 In6 145.13(5) . 1_545 ?
Cs4 As7 In6 88.59(4) . 1_545 ?
As5 As7 In6 86.15(4) 3_575 1_545 ?
Cs10 As7 In6 99.45(4) . 1_545 ?
As8 As7 In6 59.68(3) 2_544 1_545 ?
As6 As7 In6 113.02(4) 2_554 1_545 ?
As8 As7 In6 146.06(4) . 1_545 ?
As6 As7 In6 26.48(3) . 1_545 ?
In6 As7 In6 85.84(3) 2_544 1_545 ?
As8 As7 In6 80.57(3) 3_575 1_545 ?
As1 As7 In6 127.44(4) . 1_545 ?
As4 As7 In6 59.02(3) . 1_545 ?
In4 As7 In6 137.89(4) 2_554 1_545 ?
In5 As7 In6 34.44(2) 4_575 1_545 ?
As3 As7 In6 113.45(4) 3_675 1_545 ?
Cs10 As7 In6 112.73(3) 3_575 1_545 ?
As2 As7 In6 68.11(3) . 1_545 ?
Cs9 As7 In6 61.73(3) 3_575 1_545 ?
In6 As7 In6 172.03(4) . 1_545 ?
In5 As7 In5 101.07(6) 3_575 . ?
In4 As7 In5 116.32(6) . . ?
Cs2 As7 In5 39.39(3) 3_575 . ?
Cs1 As7 In5 103.52(5) . . ?
Cs5 As7 In5 102.20(5) . . ?
Cs6 As7 In5 68.71(3) . . ?
Cs3 As7 In5 128.26(5) . . ?
Cs2 As7 In5 40.10(3) . . ?
Cs4 As7 In5 160.64(5) . . ?
As5 As7 In5 96.18(5) 3_575 . ?
Cs10 As7 In5 45.60(3) . . ?
As8 As7 In5 150.09(5) 2_544 . ?
As6 As7 In5 131.80(5) 2_554 . ?
As8 As7 In5 79.26(4) . . ?
As6 As7 In5 101.58(4) . . ?
In6 As7 In5 129.71(4) 2_544 . ?
As8 As7 In5 25.21(2) 3_575 . ?
As1 As7 In5 78.29(4) . . ?
As4 As7 In5 84.01(4) . . ?
In4 As7 In5 106.53(4) 2_554 . ?
In5 As7 In5 129.43(4) 4_575 . ?
As3 As7 In5 125.27(4) 3_675 . ?
Cs10 As7 In5 63.50(3) 3_575 . ?
As2 As7 In5 137.05(4) . . ?
Cs9 As7 In5 75.39(3) 3_575 . ?
In6 As7 In5 78.68(3) . . ?
In6 As7 In5 105.06(3) 1_545 . ?
In5 As7 As7 76.27(6) 3_575 3_575 ?
In4 As7 As7 108.11(6) . 3_575 ?
Cs2 As7 As7 32.84(3) 3_575 3_575 ?
Cs1 As7 As7 121.64(6) . 3_575 ?
Cs5 As7 As7 92.77(6) . 3_575 ?
Cs6 As7 As7 88.04(5) . 3_575 ?
Cs3 As7 As7 149.42(7) . 3_575 ?
Cs2 As7 As7 31.42(3) . 3_575 ?
Cs4 As7 As7 151.31(7) . 3_575 ?
As5 As7 As7 77.24(5) 3_575 3_575 ?
Cs10 As7 As7 66.80(4) . 3_575 ?
As8 As7 As7 136.63(6) 2_544 3_575 ?
As6 As7 As7 107.54(6) 2_554 3_575 ?
As8 As7 As7 55.81(4) . 3_575 ?
As6 As7 As7 105.05(5) . 3_575 ?
In6 As7 As7 107.60(5) 2_544 3_575 ?
As8 As7 As7 47.10(3) 3_575 3_575 ?
As1 As7 As7 86.00(5) . 3_575 ?
As4 As7 As7 108.76(5) . 3_575 ?
In4 As7 As7 83.74(4) 2_554 3_575 ?
In5 As7 As7 129.28(5) 4_575 3_575 ?
As3 As7 As7 124.93(5) 3_675 3_575 ?
Cs10 As7 As7 40.66(3) 3_575 3_575 ?
As2 As7 As7 158.42(5) . 3_575 ?
Cs9 As7 As7 69.70(4) 3_575 3_575 ?
In6 As7 As7 62.00(4) . 3_575 ?
In6 As7 As7 118.97(5) 1_545 3_575 ?
In5 As7 As7 24.80(2) . 3_575 ?
In5 As7 In6 112.56(6) 3_575 3_575 ?
In4 As7 In6 77.94(5) . 3_575 ?
Cs2 As7 In6 34.91(3) 3_575 3_575 ?
Cs1 As7 In6 113.01(5) . 3_575 ?
Cs5 As7 In6 147.43(5) . 3_575 ?
Cs6 As7 In6 33.02(3) . 3_575 ?
Cs3 As7 In6 92.11(5) . 3_575 ?
Cs2 As7 In6 84.42(4) . 3_575 ?
Cs4 As7 In6 150.38(5) . 3_575 ?
As5 As7 In6 80.93(4) 3_575 3_575 ?
Cs10 As7 In6 69.07(4) . 3_575 ?
As8 As7 In6 109.25(4) 2_544 3_575 ?
As6 As7 In6 140.37(5) 2_554 3_575 ?
As8 As7 In6 107.61(4) . 3_575 ?
As6 As7 In6 57.08(3) . 3_575 ?
In6 As7 In6 110.95(4) 2_544 3_575 ?
As8 As7 In6 26.32(3) 3_575 3_575 ?
As1 As7 In6 114.31(4) . 3_575 ?
As4 As7 In6 73.47(4) . 3_575 ?
In4 As7 In6 132.86(4) 2_554 3_575 ?
In5 As7 In6 84.76(3) 4_575 3_575 ?
As3 As7 In6 156.02(4) 3_675 3_575 ?
Cs10 As7 In6 72.53(3) 3_575 3_575 ?
As2 As7 In6 121.52(4) . 3_575 ?
Cs9 As7 In6 43.90(3) 3_575 3_575 ?
In6 As7 In6 119.78(3) . 3_575 ?
In6 As7 In6 61.79(3) 1_545 3_575 ?
In5 As7 In6 45.23(2) . 3_575 ?
As7 As7 In6 57.78(3) 3_575 3_575 ?
In5 As7 Cs3 9.93(4) 3_575 2_554 ?
In4 As7 Cs3 63.61(5) . 2_554 ?
Cs2 As7 Cs3 74.48(4) 3_575 2_554 ?
Cs1 As7 Cs3 141.62(5) . 2_554 ?
Cs5 As7 Cs3 77.71(4) . 2_554 ?
Cs6 As7 Cs3 130.12(5) . 2_554 ?
Cs3 As7 Cs3 121.05(4) . 2_554 ?
Cs2 As7 Cs3 82.36(4) . 2_554 ?
Cs4 As7 Cs3 85.82(4) . 2_554 ?
As5 As7 Cs3 30.10(3) 3_575 2_554 ?
Cs10 As7 Cs3 139.52(5) . 2_554 ?
As8 As7 Cs3 67.45(4) 2_544 2_554 ?
As6 As7 Cs3 37.36(3) 2_554 2_554 ?
As8 As7 Cs3 34.96(3) . 2_554 ?
As6 As7 Cs3 88.56(4) . 2_554 ?
In6 As7 Cs3 34.14(2) 2_544 2_554 ?
As8 As7 Cs3 116.67(4) 3_575 2_554 ?
As1 As7 Cs3 117.66(4) . 2_554 ?
As4 As7 Cs3 171.87(4) . 2_554 ?
In4 As7 Cs3 33.53(2) 2_554 2_554 ?
In5 As7 Cs3 83.10(3) 4_575 2_554 ?
As3 As7 Cs3 98.17(4) 3_675 2_554 ?
Cs10 As7 Cs3 38.45(2) 3_575 2_554 ?
As2 As7 Cs3 121.19(4) . 2_554 ?
Cs9 As7 Cs3 67.40(3) 3_575 2_554 ?
In6 As7 Cs3 58.99(3) . 2_554 ?
In6 As7 Cs3 113.13(3) 1_545 2_554 ?
In5 As7 Cs3 100.83(4) . 2_554 ?
As7 As7 Cs3 76.41(4) 3_575 2_554 ?
In6 As7 Cs3 105.23(4) 3_575 2_554 ?
In5 As7 In1 111.61(6) 3_575 3_675 ?
In4 As7 In1 112.29(6) . 3_675 ?
Cs2 As7 In1 165.86(5) 3_575 3_675 ?
Cs1 As7 In1 26.00(3) . 3_675 ?
Cs5 As7 In1 58.08(3) . 3_675 ?
Cs6 As7 In1 104.58(4) . 3_675 ?
Cs3 As7 In1 58.47(3) . 3_675 ?
Cs2 As7 In1 109.14(4) . 3_675 ?
Cs4 As7 In1 36.74(3) . 3_675 ?
As5 As7 In1 135.15(5) 3_575 3_675 ?
Cs10 As7 In1 82.95(4) . 3_675 ?
As8 As7 In1 80.86(4) 2_544 3_675 ?
As6 As7 In1 80.95(4) 2_554 3_675 ?
As8 As7 In1 113.04(4) . 3_675 ?
As6 As7 In1 112.66(4) . 3_675 ?
In6 As7 In1 100.52(4) 2_544 3_675 ?
As8 As7 In1 123.19(4) 3_575 3_675 ?
As1 As7 In1 53.38(3) . 3_675 ?
As4 As7 In1 62.30(3) . 3_675 ?
In4 As7 In1 91.04(3) 2_554 3_675 ?
In5 As7 In1 91.18(3) 4_575 3_675 ?
As3 As7 In1 24.44(2) 3_675 3_675 ?
Cs10 As7 In1 150.98(4) 3_575 3_675 ?
As2 As7 In1 23.89(2) . 3_675 ?
Cs9 As7 In1 150.24(4) 3_575 3_675 ?
In6 As7 In1 91.82(3) . 3_675 ?
In6 As7 In1 91.35(3) 1_545 3_675 ?
In5 As7 In1 127.41(4) . 3_675 ?
As7 As7 In1 139.35(5) 3_575 3_675 ?
In6 As7 In1 135.67(4) 3_575 3_675 ?
Cs3 As7 In1 118.09(4) 2_554 3_675 ?
In5 As7 In1 103.33(6) 3_575 . ?
In4 As7 In1 141.20(6) . . ?
Cs2 As7 In1 139.90(5) 3_575 . ?
Cs1 As7 In1 32.65(3) . . ?
Cs5 As7 In1 36.09(3) . . ?
Cs6 As7 In1 116.99(4) . . ?
Cs3 As7 In1 88.78(4) . . ?
Cs2 As7 In1 77.38(4) . . ?
Cs4 As7 In1 58.44(3) . . ?
As5 As7 In1 142.01(5) 3_575 . ?
Cs10 As7 In1 66.05(4) . . ?
As8 As7 In1 107.50(4) 2_544 . ?
As6 As7 In1 83.76(4) 2_554 . ?
As8 As7 In1 91.23(4) . . ?
As6 As7 In1 143.79(4) . . ?
In6 As7 In1 114.39(4) 2_544 . ?
As8 As7 In1 110.34(4) 3_575 . ?
As1 As7 In1 24.12(2) . . ?
As4 As7 In1 71.98(4) . . ?
In4 As7 In1 79.46(3) 2_554 . ?
In5 As7 In1 122.58(4) 4_575 . ?
As3 As7 In1 24.08(2) 3_675 . ?
Cs10 As7 In1 127.64(4) 3_575 . ?
As2 As7 In1 55.33(3) . . ?
Cs9 As7 In1 177.76(4) 3_575 . ?
In6 As7 In1 65.55(3) . . ?
In6 As7 In1 119.61(3) 1_545 . ?
In5 As7 In1 102.41(4) . . ?
As7 As7 In1 108.13(5) 3_575 . ?
In6 As7 In1 134.62(4) 3_575 . ?
Cs3 As7 In1 112.88(4) 2_554 . ?
In1 As7 In1 31.80(3) 3_675 . ?
In5 As7 Cs5 62.78(5) 3_575 2_544 ?
In4 As7 Cs5 10.24(4) . 2_544 ?
Cs2 As7 Cs5 74.49(4) 3_575 2_544 ?
Cs1 As7 Cs5 135.53(5) . 2_544 ?
Cs5 As7 Cs5 122.83(4) . 2_544 ?
Cs6 As7 Cs5 85.01(4) . 2_544 ?
Cs3 As7 Cs5 75.75(4) . 2_544 ?
Cs2 As7 Cs5 126.32(5) . 2_544 ?
Cs4 As7 Cs5 84.98(4) . 2_544 ?
As5 As7 Cs5 29.54(3) 3_575 2_544 ?
Cs10 As7 Cs5 148.82(5) . 2_544 ?
As8 As7 Cs5 36.89(3) 2_544 2_544 ?
As6 As7 Cs5 66.35(4) 2_554 2_544 ?
As8 As7 Cs5 87.59(4) . 2_544 ?
As6 As7 Cs5 36.16(3) . 2_544 ?
In6 As7 Cs5 33.05(2) 2_544 2_544 ?
As8 As7 Cs5 105.97(4) 3_575 2_544 ?
As1 As7 Cs5 165.38(4) . 2_544 ?
As4 As7 Cs5 118.50(4) . 2_544 ?
In4 As7 Cs5 82.47(3) 2_554 2_544 ?
In5 As7 Cs5 33.50(2) 4_575 2_544 ?
As3 As7 Cs5 118.92(4) 3_675 2_544 ?
Cs10 As7 Cs5 66.61(3) 3_575 2_544 ?
As2 As7 Cs5 99.26(4) . 2_544 ?
Cs9 As7 Cs5 39.09(2) 3_575 2_544 ?
In6 As7 Cs5 112.59(3) . 2_544 ?
In6 As7 Cs5 59.51(2) 1_545 2_544 ?
In5 As7 Cs5 113.67(4) . 2_544 ?
As7 As7 Cs5 101.64(4) 3_575 2_544 ?
In6 As7 Cs5 80.23(3) 3_575 2_544 ?
Cs3 As7 Cs5 53.61(3) 2_554 2_544 ?
In1 As7 Cs5 117.64(4) 3_675 2_544 ?
In1 As7 Cs5 142.97(3) . 2_544 ?
In5 As7 Cs4 152.22(6) 3_575 4_576 ?
In4 As7 Cs4 109.01(6) . 4_576 ?
Cs2 As7 Cs4 73.53(4) 3_575 4_576 ?
Cs1 As7 Cs4 69.05(4) . 4_576 ?
Cs5 As7 Cs4 121.18(4) . 4_576 ?
Cs6 As7 Cs4 31.46(3) . 4_576 ?
Cs3 As7 Cs4 77.02(4) . 4_576 ?
Cs2 As7 Cs4 84.27(4) . 4_576 ?
Cs4 As7 Cs4 125.36(5) . 4_576 ?
As5 As7 Cs4 125.08(5) 3_575 4_576 ?
Cs10 As7 Cs4 34.96(3) . 4_576 ?
As8 As7 Cs4 125.17(5) 2_544 4_576 ?
As6 As7 Cs4 174.63(4) 2_554 4_576 ?
As8 As7 Cs4 131.21(4) . 4_576 ?
As6 As7 Cs4 81.39(4) . 4_576 ?
In6 As7 Cs4 148.74(4) 2_544 4_576 ?
As8 As7 Cs4 32.05(3) 3_575 4_576 ?
As1 As7 Cs4 77.73(4) . 4_576 ?
As4 As7 Cs4 33.67(3) . 4_576 ?
In4 As7 Cs4 155.54(4) 2_554 4_576 ?
In5 As7 Cs4 100.39(4) 4_575 4_576 ?
As3 As7 Cs4 111.61(4) 3_675 4_576 ?
Cs10 As7 Cs4 110.39(4) 3_575 4_576 ?
As2 As7 Cs4 89.06(4) . 4_576 ?
Cs9 As7 Cs4 86.79(4) 3_575 4_576 ?
In6 As7 Cs4 121.04(3) . 4_576 ?
In6 As7 Cs4 66.01(3) 1_545 4_576 ?
In5 As7 Cs4 52.53(2) . 4_576 ?
As7 As7 Cs4 77.05(4) 3_575 4_576 ?
In6 As7 Cs4 44.41(3) 3_575 4_576 ?
Cs3 As7 Cs4 148.01(3) 2_554 4_576 ?
In1 As7 Cs4 93.75(3) 3_675 4_576 ?
In1 As7 Cs4 92.18(3) . 4_576 ?
Cs5 As7 Cs4 115.95(4) 2_544 4_576 ?
In5 As7 In2 154.89(6) 3_575 . ?
In4 As7 In2 131.74(6) . . ?
Cs2 As7 In2 108.45(5) 3_575 . ?
Cs1 As7 In2 31.75(3) . . ?
Cs5 As7 In2 88.38(4) . . ?
Cs6 As7 In2 63.01(3) . . ?
Cs3 As7 In2 70.95(4) . . ?
Cs2 As7 In2 85.34(4) . . ?
Cs4 As7 In2 93.52(4) . . ?
As5 As7 In2 163.19(5) 3_575 . ?
Cs10 As7 In2 31.02(3) . . ?
As8 As7 In2 123.02(5) 2_544 . ?
As6 As7 In2 136.75(5) 2_554 . ?
As8 As7 In2 130.27(4) . . ?
As6 As7 In2 106.89(4) . . ?
In6 As7 In2 154.68(4) 2_544 . ?
As8 As7 In2 65.53(4) 3_575 . ?
As1 As7 In2 47.04(3) . . ?
As4 As7 In2 23.33(2) . . ?
In4 As7 In2 132.48(4) 2_554 . ?
In5 As7 In2 111.17(4) 4_575 . ?
As3 As7 In2 73.18(4) 3_675 . ?
Cs10 As7 In2 138.32(4) 3_575 . ?
As2 As7 In2 61.94(3) . . ?
Cs9 As7 In2 124.50(4) 3_575 . ?
In6 As7 In2 105.53(3) . . ?
In6 As7 In2 82.33(3) 1_545 . ?
In5 As7 In2 75.21(3) . . ?
As7 As7 In2 97.71(4) 3_575 . ?
In6 As7 In2 82.84(4) 3_575 . ?
Cs3 As7 In2 164.49(4) 2_554 . ?
In1 As7 In2 57.66(3) 3_675 . ?
In1 As7 In2 54.79(3) . . ?
Cs5 As7 In2 141.83(4) 2_544 . ?
Cs4 As7 In2 38.45(2) 4_576 . ?
In5 As7 As5 104.87(6) 3_575 . ?
In4 As7 As5 140.41(6) . . ?
Cs2 As7 As5 62.54(4) 3_575 . ?
Cs1 As7 As5 84.34(4) . . ?
Cs5 As7 As5 81.66(4) . . ?
Cs6 As7 As5 81.61(4) . . ?
Cs3 As7 As5 129.64(5) . . ?
Cs2 As7 As5 28.95(3) . . ?
Cs4 As7 As5 136.54(5) . . ?
As5 As7 As5 114.71(5) 3_575 . ?
Cs10 As7 As5 31.13(3) . . ?
As8 As7 As5 173.79(4) 2_544 . ?
As6 As7 As5 126.69(5) 2_554 . ?
As8 As7 As5 77.82(4) . . ?
As6 As7 As5 123.56(4) . . ?
In6 As7 As5 142.65(4) 2_544 . ?
As8 As7 As5 41.54(3) 3_575 . ?
As1 As7 As5 54.26(3) . . ?
As4 As7 As5 78.35(4) . . ?
In4 As7 As5 100.18(4) 2_554 . ?
In5 As7 As5 150.79(4) 4_575 . ?
As3 As7 As5 101.19(4) 3_675 . ?
Cs10 As7 As5 77.47(4) 3_575 . ?
As2 As7 As5 120.97(4) . . ?
Cs9 As7 As5 99.42(4) 3_575 . ?
In6 As7 As5 66.51(3) . . ?
In6 As7 As5 119.54(4) 1_545 . ?
In5 As7 As5 24.12(2) . . ?
As7 As7 As5 37.46(3) 3_575 . ?
In6 As7 As5 66.52(3) 3_575 . ?
Cs3 As7 As5 108.71(4) 2_554 . ?
In1 As7 As5 105.34(4) 3_675 . ?
In1 As7 As5 78.37(3) . . ?
Cs5 As7 As5 136.93(4) 2_544 . ?
Cs4 As7 As5 55.44(3) 4_576 . ?
In2 As7 As5 61.83(3) . . ?
In5 As7 Cs9 59.19(5) 3_575 4_585 ?
In4 As7 Cs9 96.39(5) . 4_585 ?
Cs2 As7 Cs9 138.00(5) 3_575 4_585 ?
Cs1 As7 Cs9 75.56(4) . 4_585 ?
Cs5 As7 Cs9 34.94(3) . 4_585 ?
Cs6 As7 Cs9 152.46(5) . 4_585 ?
Cs3 As7 Cs9 91.43(4) . 4_585 ?
Cs2 As7 Cs9 95.41(4) . 4_585 ?
Cs4 As7 Cs9 32.18(3) . 4_585 ?
As5 As7 Cs9 90.57(5) 3_575 4_585 ?
Cs10 As7 Cs9 118.01(4) . 4_585 ?
As8 As7 Cs9 66.93(4) 2_544 4_585 ?
As6 As7 Cs9 31.10(3) 2_554 4_585 ?
As8 As7 Cs9 66.44(4) . 4_585 ?
As6 As7 Cs9 119.54(4) . 4_585 ?
In6 As7 Cs9 61.43(3) 2_544 4_585 ?
As8 As7 Cs9 158.07(4) 3_575 4_585 ?
As1 As7 Cs9 72.32(4) . 4_585 ?
As4 As7 Cs9 114.73(4) . 4_585 ?
In4 As7 Cs9 39.95(2) 2_554 4_585 ?
In5 As7 Cs9 92.62(3) 4_575 4_585 ?
As3 As7 Cs9 32.57(3) 3_675 4_585 ?
Cs10 As7 Cs9 99.93(4) 3_575 4_585 ?
As2 As7 Cs9 64.65(3) . 4_585 ?
Cs9 As7 Cs9 128.06(3) 3_575 4_585 ?
In6 As7 Cs9 57.82(2) . 4_585 ?
In6 As7 Cs9 119.31(3) 1_545 4_585 ?
In5 As7 Cs9 135.47(4) . 4_585 ?
As7 As7 Cs9 119.13(5) 3_575 4_585 ?
In6 As7 Cs9 171.40(3) 3_575 4_585 ?
Cs3 As7 Cs9 66.27(3) 2_554 4_585 ?
In1 As7 Cs9 52.43(2) 3_675 4_585 ?
In1 As7 Cs9 53.29(3) . 4_585 ?
Cs5 As7 Cs9 93.06(3) 2_544 4_585 ?
Cs4 As7 Cs9 144.17(3) 4_576 4_585 ?
In2 As7 Cs9 105.73(4) . 4_585 ?
As5 As7 Cs9 116.56(4) . 4_585 ?
In5 As7 In3 129.90(6) 3_575 . ?
In4 As7 In3 148.89(6) . . ?
Cs2 As7 In3 122.30(5) 3_575 . ?
Cs1 As7 In3 22.74(3) . . ?
Cs5 As7 In3 62.49(3) . . ?
Cs6 As7 In3 88.91(4) . . ?
Cs3 As7 In3 82.84(4) . . ?
Cs2 As7 In3 75.57(4) . . ?
Cs4 As7 In3 80.03(4) . . ?
As5 As7 In3 169.68(5) 3_575 . ?
Cs10 As7 In3 39.72(3) . . ?
As8 As7 In3 123.86(4) 2_544 . ?
As6 As7 In3 113.46(4) 2_554 . ?
As8 As7 In3 109.98(4) . . ?
As6 As7 In3 130.16(4) . . ?
In6 As7 In3 142.41(4) 2_544 . ?
As8 As7 In3 83.40(4) 3_575 . ?
As1 As7 In3 23.48(2) . . ?
As4 As7 In3 46.77(3) . . ?
In4 As7 In3 106.70(4) 2_554 . ?
In5 As7 In3 124.90(4) 4_575 . ?
As3 As7 In3 51.26(3) 3_675 . ?
Cs10 As7 In3 135.29(4) 3_575 . ?
As2 As7 In3 59.47(3) . . ?
Cs9 As7 In3 149.15(4) 3_575 . ?
In6 As7 In3 83.35(3) . . ?
In6 As7 In3 103.96(3) 1_545 . ?
In5 As7 In3 83.34(4) . . ?
As7 As7 In3 99.17(5) 3_575 . ?
In6 As7 In3 105.52(4) 3_575 . ?
Cs3 As7 In3 139.82(4) 2_554 . ?
In1 As7 In3 44.08(3) 3_675 . ?
In1 As7 In3 29.74(2) . . ?
Cs5 As7 In3 158.08(4) 2_544 . ?
Cs4 As7 In3 62.44(3) 4_576 . ?
In2 As7 In3 25.911(18) . . ?
As5 As7 In3 62.28(3) . . ?
Cs9 As7 In3 82.70(3) 4_585 . ?
In5 As7 Cs10 95.77(5) 3_575 4_575 ?
In4 As7 Cs10 60.08(5) . 4_575 ?
Cs2 As7 Cs10 137.30(5) 3_575 4_575 ?
Cs1 As7 Cs10 70.65(4) . 4_575 ?
Cs5 As7 Cs10 92.84(4) . 4_575 ?
Cs6 As7 Cs10 92.29(4) . 4_575 ?
Cs3 As7 Cs10 32.52(3) . 4_575 ?
Cs2 As7 Cs10 156.40(5) . 4_575 ?
Cs4 As7 Cs10 31.73(3) . 4_575 ?
As5 As7 Cs10 90.62(5) 3_575 4_575 ?
Cs10 As7 Cs10 124.40(5) . 4_575 ?
As8 As7 Cs10 31.17(3) 2_544 4_575 ?
As6 As7 Cs10 66.93(4) 2_554 4_575 ?
As8 As7 Cs10 119.58(4) . 4_575 ?
As6 As7 Cs10 66.37(4) . 4_575 ?
In6 As7 Cs10 61.48(3) 2_544 4_575 ?
As8 As7 Cs10 135.58(4) 3_575 4_575 ?
As1 As7 Cs10 105.55(4) . 4_575 ?
As4 As7 Cs10 79.84(4) . 4_575 ?
In4 As7 Cs10 92.70(3) 2_554 4_575 ?
In5 As7 Cs10 40.24(2) 4_575 4_575 ?
As3 As7 Cs10 63.59(3) 3_675 4_575 ?
Cs10 As7 Cs10 127.84(3) 3_575 4_575 ?
As2 As7 Cs10 33.82(3) . 4_575 ?
Cs9 As7 Cs10 99.57(4) 3_575 4_575 ?
In6 As7 Cs10 119.91(3) . 4_575 ?
In6 As7 Cs10 57.25(2) 1_545 4_575 ?
In5 As7 Cs10 160.67(4) . 4_575 ?
As7 As7 Cs10 167.70(5) 3_575 4_575 ?
In6 As7 Cs10 118.86(4) 3_575 4_575 ?
Cs3 As7 Cs10 94.12(3) 2_554 4_575 ?
In1 As7 Cs10 52.22(2) 3_675 4_575 ?
In1 As7 Cs10 82.65(3) . 4_575 ?
Cs5 As7 Cs10 66.16(3) 2_544 4_575 ?
Cs4 As7 Cs10 109.13(3) 4_576 4_575 ?
In2 As7 Cs10 93.38(4) . 4_575 ?
As5 As7 Cs10 154.60(4) . 4_575 ?
Cs9 As7 Cs10 62.22(3) 4_585 4_575 ?
In3 As7 Cs10 93.14(4) . 4_575 ?
In5 As8 In4 80.58(6) 3_575 2_554 ?
In5 As8 In6 122.72(7) 3_575 . ?
In4 As8 In6 79.11(6) 2_554 . ?
In5 As8 Cs4 133.04(7) 3_575 2_554 ?
In4 As8 Cs4 90.63(6) 2_554 2_554 ?
In6 As8 Cs4 100.15(6) . 2_554 ?
In5 As8 Cs2 79.72(6) 3_575 . ?
In4 As8 Cs2 130.67(7) 2_554 . ?
In6 As8 Cs2 74.60(6) . . ?
Cs4 As8 Cs2 134.41(6) 2_554 . ?
In5 As8 Cs6 140.92(7) 3_575 3_575 ?
In4 As8 Cs6 137.69(7) 2_554 3_575 ?
In6 As8 Cs6 70.63(5) . 3_575 ?
Cs4 As8 Cs6 67.21(4) 2_554 3_575 ?
Cs2 As8 Cs6 68.49(5) . 3_575 ?
In5 As8 Cs10 85.70(6) 3_575 3_575 ?
In4 As8 Cs10 131.97(7) 2_554 3_575 ?
In6 As8 Cs10 143.63(7) . 3_575 ?
Cs4 As8 Cs10 66.49(5) 2_554 3_575 ?
Cs2 As8 Cs10 90.84(5) . 3_575 ?
Cs6 As8 Cs10 73.04(5) 3_575 3_575 ?
In5 As8 Cs3 72.33(5) 3_575 2_554 ?
In4 As8 Cs3 65.01(5) 2_554 2_554 ?
In6 As8 Cs3 138.70(7) . 2_554 ?
Cs4 As8 Cs3 62.32(4) 2_554 2_554 ?
Cs2 As8 Cs3 145.10(6) . 2_554 ?
Cs6 As8 Cs3 124.46(6) 3_575 2_554 ?
Cs10 As8 Cs3 66.97(5) 3_575 2_554 ?
In5 As8 As6 159.73(7) 3_575 1_565 ?
In4 As8 As6 81.08(6) 2_554 1_565 ?
In6 As8 As6 44.51(5) . 1_565 ?
Cs4 As8 As6 55.64(4) 2_554 1_565 ?
Cs2 As8 As6 106.19(6) . 1_565 ?
Cs6 As8 As6 56.61(4) 3_575 1_565 ?
Cs10 As8 As6 113.17(6) 3_575 1_565 ?
Cs3 As8 As6 107.26(6) 2_554 1_565 ?
In5 As8 Cs5 62.12(5) 3_575 . ?
In4 As8 Cs5 69.48(5) 2_554 . ?
In6 As8 Cs5 60.61(5) . . ?
Cs4 As8 Cs5 153.90(6) 2_554 . ?
Cs2 As8 Cs5 61.31(4) . . ?
Cs6 As8 Cs5 116.34(6) 3_575 . ?
Cs10 As8 Cs5 139.51(6) 3_575 . ?
Cs3 As8 Cs5 119.15(5) 2_554 . ?
As6 As8 Cs5 103.10(5) 1_565 . ?
In5 As8 As6 40.85(5) 3_575 2_554 ?
In4 As8 As6 39.74(4) 2_554 2_554 ?
In6 As8 As6 103.53(6) . 2_554 ?
Cs4 As8 As6 116.19(6) 2_554 2_554 ?
Cs2 As8 As6 108.92(5) . 2_554 ?
Cs6 As8 As6 173.96(6) 3_575 2_554 ?
Cs10 As8 As6 112.75(6) 3_575 2_554 ?
Cs3 As8 As6 60.89(4) 2_554 2_554 ?
As6 As8 As6 120.45(5) 1_565 2_554 ?
Cs5 As8 As6 58.26(4) . 2_554 ?
In5 As8 As5 97.75(6) 3_575 4_585 ?
In4 As8 As5 37.34(4) 2_554 4_585 ?
In6 As8 As5 42.52(4) . 4_585 ?
Cs4 As8 As5 102.53(6) 2_554 4_585 ?
Cs2 As8 As5 102.38(6) . 4_585 ?
Cs6 As8 As5 110.49(6) 3_575 4_585 ?
Cs10 As8 As5 166.72(6) 3_575 4_585 ?
Cs3 As8 As5 101.74(5) 2_554 4_585 ?
As6 As8 As5 62.19(5) 1_565 4_585 ?
Cs5 As8 As5 51.43(4) . 4_585 ?
As6 As8 As5 64.30(4) 2_554 4_585 ?
In5 As8 As5 34.92(4) 3_575 3_575 ?
In4 As8 As5 94.16(6) 2_554 3_575 ?
In6 As8 As5 157.60(7) . 3_575 ?
Cs4 As8 As5 101.28(5) 2_554 3_575 ?
Cs2 As8 As5 94.73(5) . 3_575 ?
Cs6 As8 As5 124.38(6) 3_575 3_575 ?
Cs10 As8 As5 53.88(4) 3_575 3_575 ?
Cs3 As8 As5 50.55(4) 2_554 3_575 ?
As6 As8 As5 156.08(6) 1_565 3_575 ?
Cs5 As8 As5 97.00(5) . 3_575 ?
As6 As8 As5 60.72(4) 2_554 3_575 ?
As5 As8 As5 125.02(5) 4_585 3_575 ?
In5 As8 In5 124.56(6) 3_575 4_585 ?
In4 As8 In5 44.44(4) 2_554 4_585 ?
In6 As8 In5 52.18(4) . 4_585 ?
Cs4 As8 In5 66.37(4) 2_554 4_585 ?
Cs2 As8 In5 126.73(5) . 4_585 ?
Cs6 As8 In5 93.26(5) 3_575 4_585 ?
Cs10 As8 In5 132.58(5) 3_575 4_585 ?
Cs3 As8 In5 86.99(5) 2_554 4_585 ?
As6 As8 In5 36.65(3) 1_565 4_585 ?
Cs5 As8 In5 87.54(4) . 4_585 ?
As6 As8 In5 83.99(4) 2_554 4_585 ?
As5 As8 In5 36.25(3) 4_585 4_585 ?
As5 As8 In5 133.47(5) 3_575 4_585 ?
In5 As8 As7 103.97(6) 3_575 2_554 ?
In4 As8 As7 33.41(4) 2_554 2_554 ?
In6 As8 As7 86.20(6) . 2_554 ?
Cs4 As8 As7 57.22(4) 2_554 2_554 ?
Cs2 As8 As7 158.75(6) . 2_554 ?
Cs6 As8 As7 113.95(6) 3_575 2_554 ?
Cs10 As8 As7 110.21(5) 3_575 2_554 ?
Cs3 As8 As7 52.59(4) 2_554 2_554 ?
As6 As8 As7 63.59(5) 1_565 2_554 ?
Cs5 As8 As7 101.44(5) . 2_554 ?
As6 As8 As7 66.34(4) 2_554 2_554 ?
As5 As8 As7 56.52(4) 4_585 2_554 ?
As5 As8 As7 99.97(5) 3_575 2_554 ?
In5 As8 As7 34.55(3) 4_585 2_554 ?
In5 As8 As7 28.17(4) 3_575 . ?
In4 As8 As7 97.96(6) 2_554 . ?
In6 As8 As7 105.05(6) . . ?
Cs4 As8 As7 154.48(6) 2_554 . ?
Cs2 As8 As7 51.82(4) . . ?
Cs6 As8 As7 117.74(5) 3_575 . ?
Cs10 As8 As7 90.33(5) 3_575 . ?
Cs3 As8 As7 99.72(5) 2_554 . ?
As6 As8 As7 149.40(6) 1_565 . ?
Cs5 As8 As7 49.66(4) . . ?
As6 As8 As7 61.62(4) 2_554 . ?
As5 As8 As7 98.76(5) 4_585 . ?
As5 As8 As7 54.32(4) 3_575 . ?
In5 As8 As7 134.29(5) 4_585 . ?
As7 As8 As7 127.96(5) 2_554 . ?
In5 As8 Cs2 54.63(5) 3_575 3_575 ?
In4 As8 Cs2 135.09(6) 2_554 3_575 ?
In6 As8 Cs2 125.56(6) . 3_575 ?
Cs4 As8 Cs2 116.22(5) 2_554 3_575 ?
Cs2 As8 Cs2 50.97(4) . 3_575 ?
Cs6 As8 Cs2 87.11(4) 3_575 3_575 ?
Cs10 As8 Cs2 50.10(3) 3_575 3_575 ?
Cs3 As8 Cs2 95.05(5) 2_554 3_575 ?
As6 As8 Cs2 143.61(5) 1_565 3_575 ?
Cs5 As8 Cs2 89.87(4) . 3_575 ?
As6 As8 Cs2 95.38(5) 2_554 3_575 ?
As5 As8 Cs2 141.22(5) 4_585 3_575 ?
As5 As8 Cs2 47.78(3) 3_575 3_575 ?
In5 As8 Cs2 177.26(5) 4_585 3_575 ?
As7 As8 Cs2 147.27(5) 2_554 3_575 ?
As7 As8 Cs2 43.55(3) . 3_575 ?
In5 As8 As7 96.36(6) 3_575 3_575 ?
In4 As8 As7 173.51(6) 2_554 3_575 ?
In6 As8 As7 97.98(6) . 3_575 ?
Cs4 As8 As7 95.62(5) 2_554 3_575 ?
Cs2 As8 As7 42.87(4) . 3_575 ?
Cs6 As8 As7 44.70(4) 3_575 3_575 ?
Cs10 As8 As7 52.97(4) 3_575 3_575 ?
Cs3 As8 As7 119.66(5) 2_554 3_575 ?
As6 As8 As7 100.98(5) 1_565 3_575 ?
Cs5 As8 As7 104.03(5) . 3_575 ?
As6 As8 As7 137.01(5) 2_554 3_575 ?
As5 As8 As7 138.56(5) 4_585 3_575 ?
As5 As8 As7 86.38(4) 3_575 3_575 ?
In5 As8 As7 137.41(5) 4_585 3_575 ?
As7 As8 As7 152.77(5) 2_554 3_575 ?
As7 As8 As7 77.10(4) . 3_575 ?
Cs2 As8 As7 42.64(3) 3_575 3_575 ?
In5 As8 In6 32.29(4) 3_575 2_544 ?
In4 As8 In6 62.09(5) 2_554 2_544 ?
In6 As8 In6 133.90(5) . 2_544 ?
Cs4 As8 In6 103.96(5) 2_554 2_544 ?
Cs2 As8 In6 111.84(5) . 2_544 ?
Cs6 As8 In6 155.41(5) 3_575 2_544 ?
Cs10 As8 In6 82.38(4) 3_575 2_544 ?
Cs3 As8 In6 41.64(3) 2_554 2_544 ?
As6 As8 In6 138.64(5) 1_565 2_544 ?
Cs5 As8 In6 82.04(4) . 2_544 ?
As6 As8 In6 30.38(3) 2_554 2_544 ?
As5 As8 In6 93.66(4) 4_585 2_544 ?
As5 As8 In6 32.32(3) 3_575 2_544 ?
In5 As8 In6 104.26(4) 4_585 2_544 ?
As7 As8 In6 75.12(4) 2_554 2_544 ?
As7 As8 In6 60.45(4) . 2_544 ?
Cs2 As8 In6 76.22(3) 3_575 2_544 ?
As7 As8 In6 117.76(4) 3_575 2_544 ?
In5 As8 In4 11.82(4) 3_575 . ?
In4 As8 In4 91.36(5) 2_554 . ?
In6 As8 In4 130.44(6) . . ?
Cs4 As8 In4 128.75(5) 2_554 . ?
Cs2 As8 In4 75.88(4) . . ?
Cs6 As8 In4 130.80(5) 3_575 . ?
Cs10 As8 In4 74.75(4) 3_575 . ?
Cs3 As8 In4 72.51(4) 2_554 . ?
As6 As8 In4 171.54(5) 1_565 . ?
Cs5 As8 In4 70.44(3) . . ?
As6 As8 In4 51.72(3) 2_554 . ?
As5 As8 In4 109.42(4) 4_585 . ?
As5 As8 In4 27.53(3) 3_575 . ?
In5 As8 In4 135.71(4) 4_585 . ?
As7 As8 In4 111.60(4) 2_554 . ?
As7 As8 In4 27.80(3) . . ?
Cs2 As8 In4 43.73(3) 3_575 . ?
As7 As8 In4 86.13(4) 3_575 . ?
In6 As8 In4 36.83(2) 2_544 . ?
In5 As8 As2 97.35(6) 3_575 2_554 ?
In4 As8 As2 96.53(6) 2_554 2_554 ?
In6 As8 As2 137.74(6) . 2_554 ?
Cs4 As8 As2 37.60(3) 2_554 2_554 ?
Cs2 As8 As2 130.57(5) . 2_554 ?
Cs6 As8 As2 87.14(5) 3_575 2_554 ?
Cs10 As8 As2 40.03(4) 3_575 2_554 ?
Cs3 As8 As2 37.89(3) 2_554 2_554 ?
As6 As8 As2 93.23(5) 1_565 2_554 ?
Cs5 As8 As2 156.13(5) . 2_554 ?
As6 As8 As2 98.47(5) 2_554 2_554 ?
As5 As8 As2 126.69(5) 4_585 2_554 ?
As5 As8 As2 63.86(4) 3_575 2_554 ?
In5 As8 As2 95.71(4) 4_585 2_554 ?
As7 As8 As2 70.25(4) 2_554 2_554 ?
As7 As8 As2 117.14(5) . 2_554 ?
Cs2 As8 As2 87.02(4) 3_575 2_554 ?
As7 As8 As2 89.53(4) 3_575 2_554 ?
In6 As8 As2 74.23(3) 2_544 2_554 ?
In4 As8 As2 91.39(3) . 2_554 ?
In5 As8 As4 130.03(6) 3_575 3_575 ?
In4 As8 As4 127.53(6) 2_554 3_575 ?
In6 As8 As4 104.37(6) . 3_575 ?
Cs4 As8 As4 36.91(3) 2_554 3_575 ?
Cs2 As8 As4 99.34(5) . 3_575 ?
Cs6 As8 As4 41.05(3) 3_575 3_575 ?
Cs10 As8 As4 44.37(4) 3_575 3_575 ?
Cs3 As8 As4 83.64(5) 2_554 3_575 ?
As6 As8 As4 68.98(4) 1_565 3_575 ?
Cs5 As8 As4 157.12(5) . 3_575 ?
As6 As8 As4 144.51(5) 2_554 3_575 ?
As5 As8 As4 130.28(5) 4_585 3_575 ?
As5 As8 As4 96.69(4) 3_575 3_575 ?
In5 As8 As4 96.20(4) 4_585 3_575 ?
As7 As8 As4 94.12(4) 2_554 3_575 ?
As7 As8 As4 129.39(5) . 3_575 ?
Cs2 As8 As4 85.87(4) 3_575 3_575 ?
As7 As8 As4 58.72(4) 3_575 3_575 ?
In6 As8 As4 118.48(4) 2_544 3_575 ?
In4 As8 As4 119.08(4) . 3_575 ?
As2 As8 As4 46.09(3) 2_554 3_575 ?
In5 As8 Cs6 67.65(5) 3_575 2_554 ?
In4 As8 Cs6 30.79(4) 2_554 2_554 ?
In6 As8 Cs6 109.62(5) . 2_554 ?
Cs4 As8 Cs6 81.43(4) 2_554 2_554 ?
Cs2 As8 Cs6 143.67(5) . 2_554 ?
Cs6 As8 Cs6 147.77(5) 3_575 2_554 ?
Cs10 As8 Cs6 101.82(5) 3_575 2_554 ?
Cs3 As8 Cs6 35.43(3) 2_554 2_554 ?
As6 As8 Cs6 99.86(5) 1_565 2_554 ?
Cs5 As8 Cs6 88.62(4) . 2_554 ?
As6 As8 Cs6 34.83(3) 2_554 2_554 ?
As5 As8 Cs6 68.12(4) 4_585 2_554 ?
As5 As8 Cs6 67.51(4) 3_575 2_554 ?
In5 As8 Cs6 66.34(3) 4_585 2_554 ?
As7 As8 Cs6 36.67(3) 2_554 2_554 ?
As7 As8 Cs6 93.74(4) . 2_554 ?
Cs2 As8 Cs6 114.49(4) 3_575 2_554 ?
As7 As8 Cs6 152.36(4) 3_575 2_554 ?
In6 As8 Cs6 38.81(2) 2_544 2_554 ?
In4 As8 Cs6 74.94(3) . 2_554 ?
As2 As8 Cs6 71.32(4) 2_554 2_554 ?
As4 As8 Cs6 113.58(4) 3_575 2_554 ?
In5 As8 Cs6 143.83(6) 3_575 1_565 ?
In4 As8 Cs6 101.13(5) 2_554 1_565 ?
In6 As8 Cs6 27.82(4) . 1_565 ?
Cs4 As8 Cs6 83.12(4) 2_554 1_565 ?
Cs2 As8 Cs6 71.92(4) . 1_565 ?
Cs6 As8 Cs6 43.18(4) 3_575 1_565 ?
Cs10 As8 Cs6 116.12(5) 3_575 1_565 ?
Cs3 As8 Cs6 141.42(5) 2_554 1_565 ?
As6 As8 Cs6 34.37(4) 1_565 1_565 ?
Cs5 As8 Cs6 84.38(4) . 1_565 ?
As6 As8 Cs6 131.12(5) 2_554 1_565 ?
As5 As8 Cs6 67.86(4) 4_585 1_565 ?
As5 As8 Cs6 164.07(5) 3_575 1_565 ?
In5 As8 Cs6 62.35(3) 4_585 1_565 ?
As7 As8 Cs6 95.27(4) 2_554 1_565 ?
As7 As8 Cs6 118.28(5) . 1_565 ?
Cs2 As8 Cs6 116.52(4) 3_575 1_565 ?
As7 As8 Cs6 77.92(3) 3_575 1_565 ?
In6 As8 Cs6 161.38(4) 2_544 1_565 ?
In4 As8 Cs6 145.92(4) . 1_565 ?
As2 As8 Cs6 118.06(4) 2_554 1_565 ?
As4 As8 Cs6 77.53(3) 3_575 1_565 ?
Cs6 As8 Cs6 128.42(4) 2_554 1_565 ?
In5 As8 Cs3 125.00(6) 3_575 1_565 ?
In4 As8 Cs3 66.85(5) 2_554 1_565 ?
In6 As8 Cs3 14.72(3) . 1_565 ?
Cs4 As8 Cs3 91.78(5) 2_554 1_565 ?
Cs2 As8 Cs3 89.13(4) . 1_565 ?
Cs6 As8 Cs3 77.86(4) 3_575 1_565 ?
Cs10 As8 Cs3 148.67(5) 3_575 1_565 ?
Cs3 As8 Cs3 124.00(5) 2_554 1_565 ?
As6 As8 Cs3 37.82(3) 1_565 1_565 ?
Cs5 As8 Cs3 65.33(3) . 1_565 ?
As6 As8 Cs3 96.80(4) 2_554 1_565 ?
As5 As8 Cs3 32.68(3) 4_585 1_565 ?
As5 As8 Cs3 157.22(4) 3_575 1_565 ?
In5 As8 Cs3 37.60(3) 4_585 1_565 ?
As7 As8 Cs3 71.48(4) 2_554 1_565 ?
As7 As8 Cs3 113.71(5) . 1_565 ?
Cs2 As8 Cs3 140.06(4) 3_575 1_565 ?
As7 As8 Cs3 111.05(4) 3_575 1_565 ?
In6 As8 Cs3 126.32(4) 2_544 1_565 ?
In4 As8 Cs3 135.14(4) . 1_565 ?
As2 As8 Cs3 128.19(4) 2_554 1_565 ?
As4 As8 Cs3 104.83(4) 3_575 1_565 ?
Cs6 As8 Cs3 96.54(3) 2_554 1_565 ?
Cs6 As8 Cs3 35.29(2) 1_565 1_565 ?
In5 As8 Cs9 104.47(6) 3_575 . ?
In4 As8 Cs9 113.44(6) 2_554 . ?
In6 As8 Cs9 41.80(4) . . ?
Cs4 As8 Cs9 121.09(5) 2_554 . ?
Cs2 As8 Cs9 33.39(3) . . ?
Cs6 As8 Cs9 58.88(4) 3_575 . ?
Cs10 As8 Cs9 114.53(5) 3_575 . ?
Cs3 As8 Cs9 176.53(5) 2_554 . ?
As6 As8 Cs9 75.22(4) 1_565 . ?
Cs5 As8 Cs9 57.57(4) . . ?
As6 As8 Cs9 115.83(5) 2_554 . ?
As5 As8 Cs9 77.15(4) 4_585 . ?
As5 As8 Cs9 127.40(4) 3_575 . ?
In5 As8 Cs9 93.87(4) 4_585 . ?
As7 As8 Cs9 127.98(5) 2_554 . ?
As7 As8 Cs9 77.28(4) . . ?
Cs2 As8 Cs9 83.99(3) 3_575 . ?
As7 As8 Cs9 61.61(4) 3_575 . ?
In6 As8 Cs9 134.95(4) 2_544 . ?
In4 As8 Cs9 104.67(3) . . ?
As2 As8 Cs9 145.16(4) 2_554 . ?
As4 As8 Cs9 99.60(4) 3_575 . ?
Cs6 As8 Cs9 142.37(4) 2_554 . ?
Cs6 As8 Cs9 41.30(2) 1_565 . ?
Cs3 As8 Cs9 56.51(3) 1_565 . ?
In5 As8 Cs1 104.83(6) 3_575 2_554 ?
In4 As8 Cs1 64.06(5) 2_554 2_554 ?
In6 As8 Cs1 112.80(6) . 2_554 ?
Cs4 As8 Cs1 33.99(3) 2_554 2_554 ?
Cs2 As8 Cs1 165.26(5) . 2_554 ?
Cs6 As8 Cs1 101.20(4) 3_575 2_554 ?
Cs10 As8 Cs1 75.72(4) 3_575 2_554 ?
Cs3 As8 Cs1 33.19(3) 2_554 2_554 ?
As6 As8 Cs1 74.48(4) 1_565 2_554 ?
Cs5 As8 Cs1 133.31(4) . 2_554 ?
As6 As8 Cs1 82.33(4) 2_554 2_554 ?
As5 As8 Cs1 91.00(5) 4_585 2_554 ?
As5 As8 Cs1 82.34(4) 3_575 2_554 ?
In5 As8 Cs1 62.48(3) 4_585 2_554 ?
As7 As8 Cs1 34.63(3) 2_554 2_554 ?
As7 As8 Cs1 132.72(4) . 2_554 ?
Cs2 As8 Cs1 120.11(4) 3_575 2_554 ?
As7 As8 Cs1 122.40(4) 3_575 2_554 ?
In6 As8 Cs1 72.89(3) 2_544 2_554 ?
In4 As8 Cs1 105.69(3) . 2_554 ?
As2 As8 Cs1 35.69(3) 2_554 2_554 ?
As4 As8 Cs1 66.85(3) 3_575 2_554 ?
Cs6 As8 Cs1 47.80(3) 2_554 2_554 ?
Cs6 As8 Cs1 108.29(3) 1_565 2_554 ?
Cs3 As8 Cs1 99.17(3) 1_565 2_554 ?
Cs9 As8 Cs1 149.58(4) . 2_554 ?
In5 As8 Cs5 137.25(6) 3_575 2_554 ?
In4 As8 Cs5 64.90(5) 2_554 2_554 ?
In6 As8 Cs5 76.20(5) . 2_554 ?
Cs4 As8 Cs5 32.47(3) 2_554 2_554 ?
Cs2 As8 Cs5 142.10(5) . 2_554 ?
Cs6 As8 Cs5 79.38(4) 3_575 2_554 ?
Cs10 As8 Cs5 98.72(5) 3_575 2_554 ?
Cs3 As8 Cs5 70.64(4) 2_554 2_554 ?
As6 As8 Cs5 36.63(4) 1_565 2_554 ?
Cs5 As8 Cs5 121.46(4) . 2_554 ?
As6 As8 Cs5 100.97(4) 2_554 2_554 ?
As5 As8 Cs5 70.06(4) 4_585 2_554 ?
As5 As8 Cs5 120.48(5) 3_575 2_554 ?
In5 As8 Cs5 33.94(3) 4_585 2_554 ?
As7 As8 Cs5 34.65(3) 2_554 2_554 ?
As7 As8 Cs5 162.51(4) . 2_554 ?
Cs2 As8 Cs5 148.68(4) 3_575 2_554 ?
As7 As8 Cs5 120.26(4) 3_575 2_554 ?
In6 As8 Cs5 105.76(4) 2_544 2_554 ?
In4 As8 Cs5 142.01(4) . 2_554 ?
As2 As8 Cs5 64.37(3) 2_554 2_554 ?
As4 As8 Cs5 65.42(3) 3_575 2_554 ?
Cs6 As8 Cs5 69.84(3) 2_554 2_554 ?
Cs6 As8 Cs5 70.94(3) 1_565 2_554 ?
Cs3 As8 Cs5 64.20(3) 1_565 2_554 ?
Cs9 As8 Cs5 111.79(3) . 2_554 ?
Cs1 As8 Cs5 38.137(19) 2_554 2_554 ?
In5 As8 Cs8 98.32(5) 3_575 1_565 ?
In4 As8 Cs8 77.12(5) 2_554 1_565 ?
In6 As8 Cs8 24.82(4) . 1_565 ?
Cs4 As8 Cs8 124.65(5) 2_554 1_565 ?
Cs2 As8 Cs8 61.76(4) . 1_565 ?
Cs6 As8 Cs8 86.46(4) 3_575 1_565 ?
Cs10 As8 Cs8 150.72(5) 3_575 1_565 ?
Cs3 As8 Cs8 141.90(5) 2_554 1_565 ?
As6 As8 Cs8 69.11(4) 1_565 1_565 ?
Cs5 As8 Cs8 36.37(3) . 1_565 ?
As6 As8 Cs8 87.52(4) 2_554 1_565 ?
As5 As8 Cs8 41.66(3) 4_585 1_565 ?
As5 As8 Cs8 132.92(4) 3_575 1_565 ?
In5 As8 Cs8 67.74(3) 4_585 1_565 ?
As7 As8 Cs8 97.01(4) 2_554 1_565 ?
As7 As8 Cs8 80.80(4) . 1_565 ?
Cs2 As8 Cs8 109.59(4) 3_575 1_565 ?
As7 As8 Cs8 97.77(4) 3_575 1_565 ?
In6 As8 Cs8 115.96(4) 2_544 1_565 ?
In4 As8 Cs8 105.62(3) . 1_565 ?
As2 As8 Cs8 161.85(4) 2_554 1_565 ?
As4 As8 Cs8 125.50(4) 3_575 1_565 ?
Cs6 As8 Cs8 106.54(4) 2_554 1_565 ?
Cs6 As8 Cs8 48.45(2) 1_565 1_565 ?
Cs3 As8 Cs8 33.68(2) 1_565 1_565 ?
Cs9 As8 Cs8 36.33(2) . 1_565 ?
Cs1 As8 Cs8 129.91(4) 2_554 1_565 ?
Cs5 As8 Cs8 97.72(3) 2_554 1_565 ?
In5 As8 Cs9 164.89(6) 3_575 3_585 ?
In4 As8 Cs9 102.21(5) 2_554 3_585 ?
In6 As8 Cs9 72.28(5) . 3_585 ?
Cs4 As8 Cs9 33.08(3) 2_554 3_585 ?
Cs2 As8 Cs9 108.28(5) . 3_585 ?
Cs6 As8 Cs9 40.95(3) 3_575 3_585 ?
Cs10 As8 Cs9 81.46(4) 3_575 3_585 ?
Cs3 As8 Cs9 95.19(4) 2_554 3_585 ?
As6 As8 Cs9 31.71(3) 1_565 3_585 ?
Cs5 As8 Cs9 132.88(4) . 3_585 ?
As6 As8 Cs9 139.72(5) 2_554 3_585 ?
As5 As8 Cs9 93.06(4) 4_585 3_585 ?
As5 As8 Cs9 130.13(5) 3_575 3_585 ?
In5 As8 Cs9 61.40(3) 4_585 3_585 ?
As7 As8 Cs9 73.39(4) 2_554 3_585 ?
As7 As8 Cs9 158.62(5) . 3_585 ?
Cs2 As8 Cs9 120.13(4) 3_575 3_585 ?
As7 As8 Cs9 82.24(4) 3_575 3_585 ?
In6 As8 Cs9 136.72(4) 2_544 3_585 ?
In4 As8 Cs9 155.96(4) . 3_585 ?
As2 As8 Cs9 67.64(3) 2_554 3_585 ?
As4 As8 Cs9 37.43(2) 3_575 3_585 ?
Cs6 As8 Cs9 107.22(3) 2_554 3_585 ?
Cs6 As8 Cs9 50.73(3) 1_565 3_585 ?
Cs3 As8 Cs9 68.88(3) 1_565 3_585 ?
Cs9 As8 Cs9 88.17(3) . 3_585 ?
Cs1 As8 Cs9 64.28(3) 2_554 3_585 ?
Cs5 As8 Cs9 38.75(2) 2_554 3_585 ?
Cs8 As8 Cs9 96.78(3) 1_565 3_585 ?
In5 As8 Cs4 31.56(4) 3_575 . ?
In4 As8 Cs4 61.11(4) 2_554 . ?
In6 As8 Cs4 93.03(5) . . ?
Cs4 As8 Cs4 145.97(5) 2_554 . ?
Cs2 As8 Cs4 79.31(4) . . ?
Cs6 As8 Cs4 146.62(5) 3_575 . ?
Cs10 As8 Cs4 117.24(5) 3_575 . ?
Cs3 As8 Cs4 87.22(4) 2_554 . ?
As6 As8 Cs4 129.21(5) 1_565 . ?
Cs5 As8 Cs4 34.61(3) . . ?
As6 As8 Cs4 29.77(3) 2_554 . ?
As5 As8 Cs4 67.29(4) 4_585 . ?
As5 As8 Cs4 65.32(4) 3_575 . ?
In5 As8 Cs4 99.25(4) 4_585 . ?
As7 As8 Cs4 92.95(4) 2_554 . ?
As7 As8 Cs4 37.07(3) . . ?
Cs2 As8 Cs4 79.04(3) 3_575 . ?
As7 As8 Cs4 113.56(4) 3_575 . ?
In6 As8 Cs4 47.63(3) 2_544 . ?
In4 As8 Cs4 42.61(2) . . ?
As2 As8 Cs4 121.84(4) 2_554 . ?
As4 As8 Cs4 161.60(4) 3_575 . ?
Cs6 As8 Cs4 64.58(3) 2_554 . ?
Cs6 As8 Cs4 118.69(4) 1_565 . ?
Cs3 As8 Cs4 93.52(3) 1_565 . ?
Cs9 As8 Cs4 89.32(3) . . ?
Cs1 As8 Cs4 112.05(3) 2_554 . ?
Cs5 As8 Cs4 126.01(3) 2_554 . ?
Cs8 As8 Cs4 70.26(3) 1_565 . ?
Cs9 As8 Cs4 160.24(3) 3_585 . ?
In5 As8 In4 108.33(6) 3_575 3_575 ?
In4 As8 In4 152.64(6) 2_554 3_575 ?
In6 As8 In4 74.36(5) . 3_575 ?
Cs4 As8 In4 100.40(4) 2_554 3_575 ?
Cs2 As8 In4 34.08(3) . 3_575 ?
Cs6 As8 In4 35.19(3) 3_575 3_575 ?
Cs10 As8 In4 75.22(4) 3_575 3_575 ?
Cs3 As8 In4 142.09(5) 2_554 3_575 ?
As6 As8 In4 84.65(4) 1_565 3_575 ?
Cs5 As8 In4 91.42(4) . 3_575 ?
As6 As8 In4 142.87(5) 2_554 3_575 ?
As5 As8 In4 115.35(5) 4_585 3_575 ?
As5 As8 In4 107.89(4) 3_575 3_575 ?
In5 As8 In4 118.30(4) 4_585 3_575 ?
As7 As8 In4 147.59(5) 2_554 3_575 ?
As7 As8 In4 82.78(4) . 3_575 ?
Cs2 As8 In4 60.87(3) 3_575 3_575 ?
As7 As8 In4 23.63(2) 3_575 3_575 ?
In6 As8 In4 136.64(4) 2_544 3_575 ?
In4 As8 In4 100.71(3) . 3_575 ?
As2 As8 In4 107.52(4) 2_554 3_575 ?
As4 As8 In4 66.90(3) 3_575 3_575 ?
Cs6 As8 In4 175.36(4) 2_554 3_575 ?
Cs6 As8 In4 56.18(2) 1_565 3_575 ?
Cs3 As8 In4 87.68(3) 1_565 3_575 ?
Cs9 As8 In4 39.79(3) . 3_575 ?
Cs1 As8 In4 133.46(4) 2_554 3_575 ?
Cs5 As8 In4 113.93(3) 2_554 3_575 ?
Cs8 As8 In4 76.01(3) 1_565 3_575 ?
Cs9 As8 In4 76.06(3) 3_585 3_575 ?
Cs4 As8 In4 113.38(3) . 3_575 ?
In5 As8 Cs9 64.17(4) 3_575 4_585 ?
In4 As8 Cs9 30.18(4) 2_554 4_585 ?
In6 As8 Cs9 71.85(5) . 4_585 ?
Cs4 As8 Cs9 120.53(5) 2_554 4_585 ?
Cs2 As8 Cs9 101.15(5) . 4_585 ?
Cs6 As8 Cs9 142.48(5) 3_575 4_585 ?
Cs10 As8 Cs9 144.45(5) 3_575 4_585 ?
Cs3 As8 Cs9 85.29(4) 2_554 4_585 ?
As6 As8 Cs9 95.56(4) 1_565 4_585 ?
Cs5 As8 Cs9 39.95(3) . 4_585 ?
As6 As8 Cs9 31.70(3) 2_554 4_585 ?
As5 As8 Cs9 34.18(3) 4_585 4_585 ?
As5 As8 Cs9 91.54(4) 3_575 4_585 ?
In5 As8 Cs9 63.28(3) 4_585 4_585 ?
As7 As8 Cs9 63.42(4) 2_554 4_585 ?
As7 As8 Cs9 72.22(4) . 4_585 ?
Cs2 As8 Cs9 115.00(4) 3_575 4_585 ?
As7 As8 Cs9 143.39(4) 3_575 4_585 ?
In6 As8 Cs9 62.07(3) 2_544 4_585 ?
In4 As8 Cs9 75.98(3) . 4_585 ?
As2 As8 Cs9 122.07(4) 2_554 4_585 ?
As4 As8 Cs9 157.18(4) 3_575 4_585 ?
Cs6 As8 Cs9 50.75(3) 2_554 4_585 ?
Cs6 As8 Cs9 99.43(3) 1_565 4_585 ?
Cs3 As8 Cs9 65.70(3) 1_565 4_585 ?
Cs9 As8 Cs9 92.08(4) . 4_585 ?
Cs1 As8 Cs9 93.38(4) 2_554 4_585 ?
Cs5 As8 Cs9 92.08(3) 2_554 4_585 ?
Cs8 As8 Cs9 58.31(3) 1_565 4_585 ?
Cs9 As8 Cs9 124.56(4) 3_585 4_585 ?
Cs4 As8 Cs9 35.97(2) . 4_585 ?
In4 As8 Cs9 130.27(4) 3_575 4_585 ?
In5 As8 In2 108.98(5) 3_575 3_575 ?
In4 As8 In2 118.96(6) 2_554 3_575 ?
In6 As8 In2 127.74(6) . 3_575 ?
Cs4 As8 In2 38.35(3) 2_554 3_575 ?
Cs2 As8 In2 110.16(5) . 3_575 ?
Cs6 As8 In2 64.40(4) 3_575 3_575 ?
Cs10 As8 In2 28.28(3) 3_575 3_575 ?
Cs3 As8 In2 61.98(4) 2_554 3_575 ?
As6 As8 In2 87.50(4) 1_565 3_575 ?
Cs5 As8 In2 167.75(5) . 3_575 ?
As6 As8 In2 121.49(5) 2_554 3_575 ?
As5 As8 In2 140.72(5) 4_585 3_575 ?
As5 As8 In2 74.24(4) 3_575 3_575 ?
In5 As8 In2 104.70(4) 4_585 3_575 ?
As7 As8 In2 88.69(4) 2_554 3_575 ?
As7 As8 In2 118.43(4) . 3_575 ?
Cs2 As8 In2 77.91(3) 3_575 3_575 ?
As7 As8 In2 67.42(4) 3_575 3_575 ?
In6 As8 In2 94.10(3) 2_544 3_575 ?
In4 As8 In2 99.55(3) . 3_575 ?
As2 As8 In2 24.40(2) 2_554 3_575 ?
As4 As8 In2 24.39(2) 3_575 3_575 ?
Cs6 As8 In2 95.66(4) 2_554 3_575 ?
Cs6 As8 In2 101.70(3) 1_565 3_575 ?
Cs3 As8 In2 125.26(3) 1_565 3_575 ?
Cs9 As8 In2 120.92(4) . 3_575 ?
Cs1 As8 In2 55.13(3) 2_554 3_575 ?
Cs5 As8 In2 70.77(3) 2_554 3_575 ?
Cs8 As8 In2 149.89(4) 1_565 3_575 ?
Cs9 As8 In2 56.53(2) 3_585 3_575 ?
Cs4 As8 In2 139.20(3) . 3_575 ?
In4 As8 In2 83.38(3) 3_575 3_575 ?
Cs9 As8 In2 146.34(4) 4_585 3_575 ?
In5 As8 In4 151.63(6) 3_575 1_565 ?
In4 As8 In4 73.50(5) 2_554 1_565 ?
In6 As8 In4 41.32(4) . 1_565 ?
Cs4 As8 In4 59.68(4) 2_554 1_565 ?
Cs2 As8 In4 108.71(4) . 1_565 ?
Cs6 As8 In4 64.23(4) 3_575 1_565 ?
Cs10 As8 In4 120.32(4) 3_575 1_565 ?
Cs3 As8 In4 105.80(4) 2_554 1_565 ?
As6 As8 In4 8.12(3) 1_565 1_565 ?
Cs5 As8 In4 97.38(4) . 1_565 ?
As6 As8 In4 112.58(4) 2_554 1_565 ?
As5 As8 In4 54.32(3) 4_585 1_565 ?
As5 As8 In4 156.28(5) 3_575 1_565 ?
In5 As8 In4 29.22(2) 4_585 1_565 ?
As7 As8 In4 58.63(3) 2_554 1_565 ?
As7 As8 In4 145.85(4) . 1_565 ?
Cs2 As8 In4 150.72(4) 3_575 1_565 ?
As7 As8 In4 108.20(4) 3_575 1_565 ?
In6 As8 In4 132.80(4) 2_544 1_565 ?
In4 As8 In4 163.45(4) . 1_565 ?
As2 As8 In4 96.84(3) 2_554 1_565 ?
As4 As8 In4 76.47(3) 3_575 1_565 ?
Cs6 As8 In4 94.09(3) 2_554 1_565 ?
Cs6 As8 In4 37.15(2) 1_565 1_565 ?
Cs3 As8 In4 32.28(2) 1_565 1_565 ?
Cs9 As8 In4 76.31(3) . 1_565 ?
Cs1 As8 In4 74.07(3) 2_554 1_565 ?
Cs5 As8 In4 35.99(2) 2_554 1_565 ?
Cs8 As8 In4 65.11(2) 1_565 1_565 ?
Cs9 As8 In4 39.05(2) 3_585 1_565 ?
Cs4 As8 In4 121.53(3) . 1_565 ?
In4 As8 In4 90.50(3) 3_575 1_565 ?
Cs9 As8 In4 87.48(3) 4_585 1_565 ?
In2 As8 In4 93.76(3) 3_575 1_565 ?
In5 As8 As6 127.81(6) 3_575 3_575 ?
In4 As8 As6 133.29(6) 2_554 3_575 ?
In6 As8 As6 54.67(4) . 3_575 ?
Cs4 As8 As6 91.13(5) 2_554 3_575 ?
Cs2 As8 As6 48.25(4) . 3_575 ?
Cs6 As8 As6 25.67(3) 3_575 3_575 ?
Cs10 As8 As6 90.68(4) 3_575 3_575 ?
Cs3 As8 As6 150.06(5) 2_554 3_575 ?
As6 As8 As6 62.14(5) 1_565 3_575 ?
Cs5 As8 As6 90.79(4) . 3_575 ?
As6 As8 As6 149.05(5) 2_554 3_575 ?
As5 As8 As6 97.18(4) 4_585 3_575 ?
As5 As8 As6 131.01(5) 3_575 3_575 ?
In5 As8 As6 95.00(4) 4_585 3_575 ?
As7 As8 As6 125.73(5) 2_554 3_575 ?
As7 As8 As6 100.07(4) . 3_575 ?
Cs2 As8 As6 84.16(3) 3_575 3_575 ?
As7 As8 As6 45.03(3) 3_575 3_575 ?
In6 As8 As6 159.06(4) 2_544 3_575 ?
In4 As8 As6 122.25(4) . 3_575 ?
As2 As8 As6 112.38(4) 2_554 3_575 ?
As4 As8 As6 66.43(4) 3_575 3_575 ?
Cs6 As8 As6 161.33(4) 2_554 3_575 ?
Cs6 As8 As6 33.09(2) 1_565 3_575 ?
Cs3 As8 As6 66.44(3) 1_565 3_575 ?
Cs9 As8 As6 33.24(2) . 3_575 ?
Cs1 As8 As6 124.56(4) 2_554 3_575 ?
Cs5 As8 As6 94.78(4) 2_554 3_575 ?
Cs8 As8 As6 63.90(3) 1_565 3_575 ?
Cs9 As8 As6 60.59(3) 3_585 3_575 ?
Cs4 As8 As6 121.69(4) . 3_575 ?
In4 As8 As6 23.30(2) 3_575 3_575 ?
Cs9 As8 As6 122.21(4) 4_585 3_575 ?
In2 As8 As6 88.79(3) 3_575 3_575 ?
In4 As8 As6 67.49(3) 1_565 3_575 ?
In5 As8 Cs2 88.45(5) 3_575 4_585 ?
In4 As8 Cs2 8.10(4) 2_554 4_585 ?
In6 As8 Cs2 72.97(5) . 4_585 ?
Cs4 As8 Cs2 86.59(4) 2_554 4_585 ?
Cs2 As8 Cs2 131.40(5) . 4_585 ?
Cs6 As8 Cs2 129.61(5) 3_575 4_585 ?
Cs10 As8 Cs2 135.38(5) 3_575 4_585 ?
Cs3 As8 Cs2 69.11(4) 2_554 4_585 ?
As6 As8 Cs2 73.01(4) 1_565 4_585 ?
Cs5 As8 Cs2 71.44(4) . 4_585 ?
As6 As8 Cs2 47.67(3) 2_554 4_585 ?
As5 As8 Cs2 32.64(3) 4_585 4_585 ?
As5 As8 Cs2 101.84(4) 3_575 4_585 ?
In5 As8 Cs2 36.38(2) 4_585 4_585 ?
As7 As8 Cs2 30.04(3) 2_554 4_585 ?
As7 As8 Cs2 104.48(4) . 4_585 ?
Cs2 As8 Cs2 143.06(4) 3_575 4_585 ?
As7 As8 Cs2 170.94(4) 3_575 4_585 ?
In6 As8 Cs2 69.95(3) 2_544 4_585 ?
In4 As8 Cs2 99.36(3) . 4_585 ?
As2 As8 Cs2 97.49(4) 2_554 4_585 ?
As4 As8 Cs2 123.14(4) 3_575 4_585 ?
Cs6 As8 Cs2 36.67(2) 2_554 4_585 ?
Cs6 As8 Cs2 93.66(3) 1_565 4_585 ?
Cs3 As8 Cs2 60.02(3) 1_565 4_585 ?
Cs9 As8 Cs2 109.77(4) . 4_585 ?
Cs1 As8 Cs2 63.21(3) 2_554 4_585 ?
Cs5 As8 Cs2 58.78(3) 2_554 4_585 ?
Cs8 As8 Cs2 73.87(3) 1_565 4_585 ?
Cs9 As8 Cs2 95.09(3) 3_585 4_585 ?
Cs4 As8 Cs2 67.41(3) . 4_585 ?
In4 As8 Cs2 147.30(4) 3_575 4_585 ?
Cs9 As8 Cs2 34.05(2) 4_585 4_585 ?
In2 As8 Cs2 118.25(4) 3_575 4_585 ?
In4 As8 Cs2 65.40(2) 1_565 4_585 ?
As6 As8 Cs2 126.29(4) 3_575 4_585 ?
In5 As8 Cs1 104.17(5) 3_575 3_575 ?
In4 As8 Cs1 153.79(6) 2_554 3_575 ?
In6 As8 Cs1 116.95(5) . 3_575 ?
Cs4 As8 Cs1 67.06(4) 2_554 3_575 ?
Cs2 As8 Cs1 75.27(4) . 3_575 ?
Cs6 As8 Cs1 46.97(3) 3_575 3_575 ?
Cs10 As8 Cs1 26.98(3) 3_575 3_575 ?
Cs3 As8 Cs1 91.50(4) 2_554 3_575 ?
As6 As8 Cs1 96.10(4) 1_565 3_575 ?
Cs5 As8 Cs1 135.81(5) . 3_575 ?
As6 As8 Cs1 138.46(5) 2_554 3_575 ?
As5 As8 Cs1 157.03(5) 4_585 3_575 ?
As5 As8 Cs1 77.84(4) 3_575 3_575 ?
In5 As8 Cs1 127.83(4) 4_585 3_575 ?
As7 As8 Cs1 122.74(4) 2_554 3_575 ?
As7 As8 Cs1 97.36(4) . 3_575 ?
Cs2 As8 Cs1 54.05(2) 3_575 3_575 ?
As7 As8 Cs1 32.53(3) 3_575 3_575 ?
In6 As8 Cs1 108.54(3) 2_544 3_575 ?
In4 As8 Cs1 92.36(3) . 3_575 ?
As2 As8 Cs1 57.46(3) 2_554 3_575 ?
As4 As8 Cs1 32.14(3) 3_575 3_575 ?
Cs6 As8 Cs1 126.93(4) 2_554 3_575 ?
Cs6 As8 Cs1 90.08(3) 1_565 3_575 ?
Cs3 As8 Cs1 124.74(3) 1_565 3_575 ?
Cs9 As8 Cs1 90.63(4) . 3_575 ?
Cs1 As8 Cs1 89.99(4) 2_554 3_575 ?
Cs5 As8 Cs1 97.44(3) 2_554 3_575 ?
Cs8 As8 Cs1 126.43(4) 1_565 3_575 ?
Cs9 As8 Cs1 66.85(3) 3_585 3_575 ?
Cs4 As8 Cs1 132.79(3) . 3_575 ?
In4 As8 Cs1 50.93(3) 3_575 3_575 ?
Cs9 As8 Cs1 168.34(4) 4_585 3_575 ?
In2 As8 Cs1 34.90(2) 3_575 3_575 ?
In4 As8 Cs1 104.18(3) 1_565 3_575 ?
As6 As8 Cs1 63.83(3) 3_575 3_575 ?
Cs2 As8 Cs1 152.75(3) 4_585 3_575 ?
In5 As8 As1 74.63(5) 3_575 . ?
In4 As8 As1 93.54(6) 2_554 . ?
In6 As8 As1 54.08(5) . . ?
Cs4 As8 As1 152.29(5) 2_554 . ?
Cs2 As8 As1 37.55(3) . . ?
Cs6 As8 As1 92.00(5) 3_575 . ?
Cs10 As8 As1 126.59(5) 3_575 . ?
Cs3 As8 As1 142.95(5) 2_554 . ?
As6 As8 As1 98.00(5) 1_565 . ?
Cs5 As8 As1 26.03(3) . . ?
As6 As8 As1 83.10(4) 2_554 . ?
As5 As8 As1 66.60(4) 4_585 . ?
As5 As8 As1 105.71(4) 3_575 . ?
In5 As8 As1 98.33(4) 4_585 . ?
As7 As8 As1 122.49(4) 2_554 . ?
As7 As8 As1 51.42(3) . . ?
Cs2 As8 As1 78.93(3) 3_575 . ?
As7 As8 As1 80.10(4) 3_575 . ?
In6 As8 As1 102.17(4) 2_544 . ?
In4 As8 As1 78.57(3) . . ?
As2 As8 As1 165.95(4) 2_554 . ?
As4 As8 As1 131.51(4) 3_575 . ?
Cs6 As8 As1 114.65(4) 2_554 . ?
Cs6 As8 As1 69.20(3) 1_565 . ?
Cs3 As8 As1 65.06(3) 1_565 . ?
Cs9 As8 As1 33.59(2) . . ?
Cs1 As8 As1 156.99(4) 2_554 . ?
Cs5 As8 As1 129.22(3) 2_554 . ?
Cs8 As8 As1 31.51(2) 1_565 . ?
Cs9 As8 As1 119.63(3) 3_585 . ?
Cs4 As8 As1 55.73(3) . . ?
In4 As8 As1 65.44(3) 3_575 . ?
Cs9 As8 As1 65.31(3) 4_585 . ?
In2 As8 As1 147.50(4) 3_575 . ?
In4 As8 As1 95.40(3) 1_565 . ?
As6 As8 As1 66.38(3) 3_575 . ?
Cs2 As8 As1 93.85(4) 4_585 . ?
Cs1 As8 As1 112.63(4) 3_575 . ?
In5 As8 In5 82.64(5) 3_575 . ?
In4 As8 In5 154.57(6) 2_554 . ?
In6 As8 In5 94.26(5) . . ?
Cs4 As8 In5 114.77(5) 2_554 . ?
Cs2 As8 In5 26.12(3) . . ?
Cs6 As8 In5 58.83(3) 3_575 . ?
Cs10 As8 In5 65.05(4) 3_575 . ?
Cs3 As8 In5 126.88(5) 2_554 . ?
As6 As8 In5 111.39(5) 1_565 . ?
Cs5 As8 In5 85.80(4) . . ?
As6 As8 In5 121.28(4) 2_554 . ?
As5 As8 In5 128.02(5) 4_585 . ?
As5 As8 In5 82.65(4) 3_575 . ?
In5 As8 In5 143.84(4) 4_585 . ?
As7 As8 In5 171.85(4) 2_554 . ?
As7 As8 In5 59.76(3) . . ?
Cs2 As8 In5 34.90(2) 3_575 . ?
As7 As8 In5 19.16(2) 3_575 . ?
In6 As8 In5 109.91(4) 2_544 . ?
In4 As8 In5 74.19(3) . . ?
As2 As8 In5 104.48(4) 2_554 . ?
As4 As8 In5 77.87(3) 3_575 . ?
Cs6 As8 In5 148.72(4) 2_554 . ?
Cs6 As8 In5 81.62(3) 1_565 . ?
Cs3 As8 In5 108.84(3) 1_565 . ?
Cs9 As8 In5 53.16(3) . . ?
Cs1 As8 In5 139.49(4) 2_554 . ?
Cs5 As8 In5 137.71(3) 2_554 . ?
Cs8 As8 In5 86.60(3) 1_565 . ?
Cs9 As8 In5 98.98(3) 3_585 . ?
Cs4 As8 In5 95.15(3) . . ?
In4 As8 In5 26.744(17) 3_575 . ?
Cs9 As8 In5 124.43(3) 4_585 . ?
In2 As8 In5 84.59(3) 3_575 . ?
In4 As8 In5 117.15(3) 1_565 . ?
As6 As8 In5 49.68(2) 3_575 . ?
Cs2 As8 In5 157.14(3) 4_585 . ?
Cs1 As8 In5 50.04(2) 3_575 . ?
As1 As8 In5 63.51(3) . . ?
In1 Cs1 As4 120.59(5) 3_675 . ?
In1 Cs1 In3 87.18(4) 3_675 . ?
As4 Cs1 In3 86.82(5) . . ?
In1 Cs1 As1 97.74(4) 3_675 . ?
As4 Cs1 As1 117.47(5) . . ?
In3 Cs1 As1 44.92(4) . . ?
In1 Cs1 As7 127.29(5) 3_675 . ?
As4 Cs1 As7 96.71(5) . . ?
In3 Cs1 As7 134.11(5) . . ?
As1 Cs1 As7 95.66(5) . . ?
In1 Cs1 As3 42.86(4) 3_675 . ?
As4 Cs1 As3 105.19(5) . . ?
In3 Cs1 As3 44.58(4) . . ?
As1 Cs1 As3 70.08(4) . . ?
As7 Cs1 As3 157.56(6) . . ?
In1 Cs1 As2 42.08(4) 3_675 . ?
As4 Cs1 As2 92.88(5) . . ?
In3 Cs1 As2 118.47(5) . . ?
As1 Cs1 As2 139.69(5) . . ?
As7 Cs1 As2 107.07(5) . . ?
As3 Cs1 As2 77.02(5) . . ?
In1 Cs1 Cs3 97.51(4) 3_675 . ?
As4 Cs1 Cs3 70.36(4) . . ?
In3 Cs1 Cs3 155.87(5) . . ?
As1 Cs1 Cs3 154.90(5) . . ?
As7 Cs1 Cs3 59.26(4) . . ?
As3 Cs1 Cs3 133.14(5) . . ?
As2 Cs1 Cs3 57.24(4) . . ?
In1 Cs1 Cs10 157.97(5) 3_675 . ?
As4 Cs1 Cs10 66.17(4) . . ?
In3 Cs1 Cs10 71.83(4) . . ?
As1 Cs1 Cs10 62.74(4) . . ?
As7 Cs1 Cs10 68.17(5) . . ?
As3 Cs1 Cs10 116.40(5) . . ?
As2 Cs1 Cs10 156.97(5) . . ?
Cs3 Cs1 Cs10 104.39(4) . . ?
In1 Cs1 Cs4 65.87(4) 3_675 . ?
As4 Cs1 Cs4 128.39(5) . . ?
In3 Cs1 Cs4 142.82(4) . . ?
As1 Cs1 Cs4 111.26(4) . . ?
As7 Cs1 Cs4 61.74(4) . . ?
As3 Cs1 Cs4 106.31(5) . . ?
As2 Cs1 Cs4 56.69(4) . . ?
Cs3 Cs1 Cs4 58.22(3) . . ?
Cs10 Cs1 Cs4 128.75(4) . . ?
In1 Cs1 In1 56.09(4) 3_675 . ?
As4 Cs1 In1 138.62(5) . . ?
In3 Cs1 In1 52.99(3) . . ?
As1 Cs1 In1 41.71(3) . . ?
As7 Cs1 In1 117.54(5) . . ?
As3 Cs1 In1 40.63(3) . . ?
As2 Cs1 In1 97.98(4) . . ?
Cs3 Cs1 In1 146.50(4) . . ?
Cs10 Cs1 In1 104.12(4) . . ?
Cs4 Cs1 In1 90.00(4) . . ?
In1 Cs1 In2 113.13(4) 3_675 . ?
As4 Cs1 In2 41.19(4) . . ?
In3 Cs1 In2 45.93(3) . . ?
As1 Cs1 In2 80.26(4) . . ?
As7 Cs1 In2 119.32(5) . . ?
As3 Cs1 In2 76.43(4) . . ?
As2 Cs1 In2 114.25(5) . . ?
Cs3 Cs1 In2 111.54(4) . . ?
Cs10 Cs1 In2 56.28(4) . . ?
Cs4 Cs1 In2 168.46(4) . . ?
In1 Cs1 In2 98.80(4) . . ?
As7 Cs2 As8 94.09(5) 3_575 . ?
As7 Cs2 As7 115.74(5) 3_575 . ?
As8 Cs2 As7 78.87(5) . . ?
As7 Cs2 As5 67.84(5) 3_575 . ?
As8 Cs2 As5 155.70(6) . . ?
As7 Cs2 As5 123.00(6) . . ?
As7 Cs2 Cs9 107.28(5) 3_575 . ?
As8 Cs2 Cs9 115.67(5) . . ?
As7 Cs2 Cs9 133.51(5) . . ?
As5 Cs2 Cs9 58.92(4) . . ?
As7 Cs2 Cs10 106.70(5) 3_575 . ?
As8 Cs2 Cs10 145.86(5) . . ?
As7 Cs2 Cs10 67.84(5) . . ?
As5 Cs2 Cs10 58.14(4) . . ?
Cs9 Cs2 Cs10 84.09(4) . . ?
As7 Cs2 Cs2 59.66(5) 3_575 3_575 ?
As8 Cs2 Cs2 83.16(5) . 3_575 ?
As7 Cs2 Cs2 56.07(5) . 3_575 ?
As5 Cs2 Cs2 100.04(5) . 3_575 ?
Cs9 Cs2 Cs2 158.96(6) . 3_575 ?
Cs10 Cs2 Cs2 84.45(6) . 3_575 ?
As7 Cs2 Cs5 158.43(5) 3_575 . ?
As8 Cs2 Cs5 64.91(4) . . ?
As7 Cs2 Cs5 57.76(4) . . ?
As5 Cs2 Cs5 133.66(5) . . ?
Cs9 Cs2 Cs5 87.41(4) . . ?
Cs10 Cs2 Cs5 90.12(4) . . ?
Cs2 Cs2 Cs5 110.21(5) 3_575 . ?
As7 Cs2 In6 113.70(5) 3_575 . ?
As8 Cs2 In6 43.69(4) . . ?
As7 Cs2 In6 103.86(4) . . ?
As5 Cs2 In6 127.58(5) . . ?
Cs9 Cs2 In6 72.46(4) . . ?
Cs10 Cs2 In6 137.62(4) . . ?
Cs2 Cs2 In6 126.85(5) 3_575 . ?
Cs5 Cs2 In6 54.87(3) . . ?
As7 Cs2 In4 40.62(4) 3_575 3_575 ?
As8 Cs2 In4 115.81(5) . 3_575 ?
As7 Cs2 In4 149.16(5) . 3_575 ?
As5 Cs2 In4 39.99(4) . 3_575 ?
Cs9 Cs2 In4 66.99(4) . 3_575 ?
Cs10 Cs2 In4 97.20(4) . 3_575 ?
Cs2 Cs2 In4 97.09(5) 3_575 3_575 ?
Cs5 Cs2 In4 152.32(5) . 3_575 ?
In6 Cs2 In4 104.93(4) . 3_575 ?
As7 Cs2 In5 106.52(5) 3_575 3_575 ?
As8 Cs2 In5 39.57(4) . 3_575 ?
As7 Cs2 In5 39.46(4) . 3_575 ?
As5 Cs2 In5 158.95(5) . 3_575 ?
Cs9 Cs2 In5 139.19(4) . 3_575 ?
Cs10 Cs2 In5 107.23(5) . 3_575 ?
Cs2 Cs2 In5 61.45(4) 3_575 3_575 ?
Cs5 Cs2 In5 54.39(3) . 3_575 ?
In6 Cs2 In5 73.47(3) . 3_575 ?
In4 Cs2 In5 144.74(4) 3_575 3_575 ?
As7 Cs2 Cs6 57.45(4) 3_575 3_575 ?
As8 Cs2 Cs6 56.06(4) . 3_575 ?
As7 Cs2 Cs6 131.49(5) . 3_575 ?
As5 Cs2 Cs6 99.72(5) . 3_575 ?
Cs9 Cs2 Cs6 86.23(5) . 3_575 ?
Cs10 Cs2 Cs6 157.68(4) . 3_575 ?
Cs2 Cs2 Cs6 98.00(5) 3_575 3_575 ?
Cs5 Cs2 Cs6 109.50(4) . 3_575 ?
In6 Cs2 Cs6 56.40(4) . 3_575 ?
In4 Cs2 Cs6 60.49(3) 3_575 3_575 ?
In5 Cs2 Cs6 93.18(4) 3_575 3_575 ?
As5 Cs3 In4 97.27(5) 4_575 . ?
As5 Cs3 As2 100.30(5) 4_575 . ?
In4 Cs3 As2 133.98(5) . . ?
As5 Cs3 In6 47.95(4) 4_575 1_545 ?
In4 Cs3 In6 83.73(4) . 1_545 ?
As2 Cs3 In6 137.67(5) . 1_545 ?
As5 Cs3 Cs8 73.14(5) 4_575 . ?
In4 Cs3 Cs8 148.22(5) . . ?
As2 Cs3 Cs8 77.79(5) . . ?
In6 Cs3 Cs8 67.21(4) 1_545 . ?
As5 Cs3 As7 140.26(5) 4_575 . ?
In4 Cs3 As7 43.00(4) . . ?
As2 Cs3 As7 109.43(5) . . ?
In6 Cs3 As7 112.42(5) 1_545 . ?
Cs8 Cs3 As7 137.83(5) . . ?
As5 Cs3 As8 74.54(5) 4_575 2_544 ?
In4 Cs3 As8 43.12(4) . 2_544 ?
As2 Cs3 As8 102.53(5) . 2_544 ?
In6 Cs3 As8 94.95(5) 1_545 2_544 ?
Cs8 Cs3 As8 147.15(5) . 2_544 ?
As7 Cs3 As8 73.74(5) . 2_544 ?
As5 Cs3 Cs4 115.03(5) 4_575 . ?
In4 Cs3 Cs4 74.73(4) . . ?
As2 Cs3 Cs4 59.28(4) . . ?
In6 Cs3 Cs4 150.83(4) 1_545 . ?
Cs8 Cs3 Cs4 136.97(4) . . ?
As7 Cs3 Cs4 63.26(4) . . ?
As8 Cs3 Cs4 55.88(4) 2_544 . ?
As5 Cs3 Cs6 111.30(5) 4_575 . ?
In4 Cs3 Cs6 67.12(4) . . ?
As2 Cs3 Cs6 139.68(5) . . ?
In6 Cs3 Cs6 63.64(4) 1_545 . ?
Cs8 Cs3 Cs6 87.81(4) . . ?
As7 Cs3 Cs6 59.29(4) . . ?
As8 Cs3 Cs6 109.42(5) 2_544 . ?
Cs4 Cs3 Cs6 122.37(4) . . ?
As5 Cs3 Cs1 159.80(5) 4_575 . ?
In4 Cs3 Cs1 101.11(5) . . ?
As2 Cs3 Cs1 60.62(4) . . ?
In6 Cs3 Cs1 142.46(4) 1_545 . ?
Cs8 Cs3 Cs1 94.92(4) . . ?
As7 Cs3 Cs1 58.72(4) . . ?
As8 Cs3 Cs1 114.11(5) 2_544 . ?
Cs4 Cs3 Cs1 62.79(3) . . ?
Cs6 Cs3 Cs1 83.79(4) . . ?
As5 Cs3 In5 42.73(4) 4_575 4_575 ?
In4 Cs3 In5 54.90(4) . 4_575 ?
As2 Cs3 In5 124.19(5) . 4_575 ?
In6 Cs3 In5 55.70(3) 1_545 4_575 ?
Cs8 Cs3 In5 112.37(5) . 4_575 ?
As7 Cs3 In5 97.78(4) . 4_575 ?
As8 Cs3 In5 40.28(4) 2_544 4_575 ?
Cs4 Cs3 In5 95.41(4) . 4_575 ?
Cs6 Cs3 In5 96.13(4) . 4_575 ?
Cs1 Cs3 In5 152.71(5) . 4_575 ?
As5 Cs3 As6 69.55(4) 4_575 . ?
In4 Cs3 As6 40.38(4) . . ?
As2 Cs3 As6 164.00(5) . . ?
In6 Cs3 As6 43.35(4) 1_545 . ?
Cs8 Cs3 As6 109.55(5) . . ?
As7 Cs3 As6 75.15(5) . . ?
As8 Cs3 As6 63.39(4) 2_544 . ?
Cs4 Cs3 As6 112.78(4) . . ?
Cs6 Cs3 As6 56.10(4) . . ?
Cs1 Cs3 As6 130.55(5) . . ?
In5 Cs3 As6 40.14(4) 4_575 . ?
As3 Cs4 As8 173.77(6) 3_675 2_544 ?
As3 Cs4 As6 104.50(6) 3_675 2_554 ?
As8 Cs4 As6 69.36(5) 2_544 2_554 ?
As3 Cs4 As2 79.76(5) 3_675 . ?
As8 Cs4 As2 106.36(6) 2_544 . ?
As6 Cs4 As2 175.53(5) 2_554 . ?
As3 Cs4 As4 74.45(5) 3_675 4_575 ?
As8 Cs4 As4 107.82(5) 2_544 4_575 ?
As6 Cs4 As4 105.93(5) 2_554 4_575 ?
As2 Cs4 As4 76.36(5) . 4_575 ?
As3 Cs4 Cs3 122.10(5) 3_675 . ?
As8 Cs4 Cs3 61.80(4) 2_544 . ?
As6 Cs4 Cs3 117.64(5) 2_554 . ?
As2 Cs4 Cs3 58.26(4) . . ?
As4 Cs4 Cs3 123.78(5) 4_575 . ?
As3 Cs4 Cs5 56.52(4) 3_675 . ?
As8 Cs4 Cs5 118.31(5) 2_544 . ?
As6 Cs4 Cs5 63.93(4) 2_554 . ?
As2 Cs4 Cs5 118.35(5) . . ?
As4 Cs4 Cs5 121.82(5) 4_575 . ?
Cs3 Cs4 Cs5 108.82(4) . . ?
As3 Cs4 As7 104.03(5) 3_675 . ?
As8 Cs4 As7 73.64(5) 2_544 . ?
As6 Cs4 As7 73.78(5) 2_554 . ?
As2 Cs4 As7 104.05(5) . . ?
As4 Cs4 As7 178.36(6) 4_575 . ?
Cs3 Cs4 As7 57.49(4) . . ?
Cs5 Cs4 As7 56.56(4) . . ?
As3 Cs4 Cs1 65.83(4) 3_675 . ?
As8 Cs4 Cs1 116.04(5) 2_544 . ?
As6 Cs4 Cs1 121.31(5) 2_554 . ?
As2 Cs4 Cs1 58.93(4) . . ?
As4 Cs4 Cs1 123.59(5) 4_575 . ?
Cs3 Cs4 Cs1 58.99(3) . . ?
Cs5 Cs4 Cs1 64.05(3) . . ?
As7 Cs4 Cs1 55.80(4) . . ?
As3 Cs4 Cs6 120.49(5) 3_675 4_575 ?
As8 Cs4 Cs6 57.58(4) 2_544 4_575 ?
As6 Cs4 Cs6 57.77(4) 2_554 4_575 ?
As2 Cs4 Cs6 121.41(5) . 4_575 ?
As4 Cs4 Cs6 61.25(4) 4_575 4_575 ?
Cs3 Cs4 Cs6 115.23(4) . 4_575 ?
Cs5 Cs4 Cs6 117.92(4) . 4_575 ?
As7 Cs4 Cs6 119.49(5) . 4_575 ?
Cs1 Cs4 Cs6 173.62(4) . 4_575 ?
As3 Cs4 Cs10 126.60(5) 3_675 4_575 ?
As8 Cs4 Cs10 58.98(4) 2_544 4_575 ?
As6 Cs4 Cs10 118.28(5) 2_554 4_575 ?
As2 Cs4 Cs10 58.96(4) . 4_575 ?
As4 Cs4 Cs10 64.61(4) 4_575 4_575 ?
Cs3 Cs4 Cs10 64.21(4) . 4_575 ?
Cs5 Cs4 Cs10 173.03(4) . 4_575 ?
As7 Cs4 Cs10 116.98(5) . 4_575 ?
Cs1 Cs4 Cs10 110.65(4) . 4_575 ?
Cs6 Cs4 Cs10 66.82(4) 4_575 4_575 ?
As3 Cs4 Cs9 57.45(4) 3_675 4_585 ?
As8 Cs4 Cs9 118.06(5) 2_544 4_585 ?
As6 Cs4 Cs9 58.22(4) 2_554 4_585 ?
As2 Cs4 Cs9 126.03(5) . 4_585 ?
As4 Cs4 Cs9 62.48(4) 4_575 4_585 ?
Cs3 Cs4 Cs9 173.73(4) . 4_585 ?
Cs5 Cs4 Cs9 65.39(4) . 4_585 ?
As7 Cs4 Cs9 116.24(5) . 4_585 ?
Cs1 Cs4 Cs9 118.12(4) . 4_585 ?
Cs6 Cs4 Cs9 67.33(3) 4_575 4_585 ?
Cs10 Cs4 Cs9 121.55(4) 4_575 4_585 ?
As3 Cs5 In6 139.96(5) 3_675 . ?
As3 Cs5 As5 99.03(5) 3_675 4_585 ?
In6 Cs5 As5 47.51(4) . 4_585 ?
As3 Cs5 In5 127.78(5) 3_675 3_575 ?
In6 Cs5 In5 82.42(4) . 3_575 ?
As5 Cs5 In5 94.16(5) 4_585 3_575 ?
As3 Cs5 As7 108.50(5) 3_675 . ?
In6 Cs5 As7 111.38(5) . . ?
As5 Cs5 As7 136.45(5) 4_585 . ?
In5 Cs5 As7 42.29(4) 3_575 . ?
As3 Cs5 As1 77.91(5) 3_675 . ?
In6 Cs5 As1 102.62(5) . . ?
As5 Cs5 As1 125.29(5) 4_585 . ?
In5 Cs5 As1 131.08(5) 3_575 . ?
As7 Cs5 As1 93.68(5) . . ?
As3 Cs5 Cs4 56.10(4) 3_675 . ?
In6 Cs5 Cs4 146.41(4) . . ?
As5 Cs5 Cs4 111.96(5) 4_585 . ?
In5 Cs5 Cs4 72.06(4) 3_575 . ?
As7 Cs5 Cs4 62.29(4) . . ?
As1 Cs5 Cs4 110.55(5) . . ?
As3 Cs5 Cs2 148.16(5) 3_675 . ?
In6 Cs5 Cs2 62.95(4) . . ?
As5 Cs5 Cs2 109.64(5) 4_585 . ?
In5 Cs5 Cs2 64.87(4) 3_575 . ?
As7 Cs5 Cs2 58.66(4) . . ?
As1 Cs5 Cs2 74.38(5) . . ?
Cs4 Cs5 Cs2 120.94(4) . . ?
As3 Cs5 As6 96.56(5) 3_675 2_554 ?
In6 Cs5 As6 92.38(4) . 2_554 ?
As5 Cs5 As6 71.86(5) 4_585 2_554 ?
In5 Cs5 As6 41.33(4) 3_575 2_554 ?
As7 Cs5 As6 72.02(4) . 2_554 ?
As1 Cs5 As6 162.39(6) . 2_554 ?
Cs4 Cs5 As6 54.03(4) . 2_554 ?
Cs2 Cs5 As6 105.15(5) . 2_554 ?
As3 Cs5 Cs8 85.12(5) 3_675 1_565 ?
In6 Cs5 Cs8 64.18(4) . 1_565 ?
As5 Cs5 Cs8 68.87(4) 4_585 1_565 ?
In5 Cs5 Cs8 145.90(4) 3_575 1_565 ?
As7 Cs5 Cs8 144.61(5) . 1_565 ?
As1 Cs5 Cs8 56.42(4) . 1_565 ?
Cs4 Cs5 Cs8 141.17(4) . 1_565 ?
Cs2 Cs5 Cs8 92.35(4) . 1_565 ?
As6 Cs5 Cs8 140.45(5) 2_554 1_565 ?
As3 Cs5 In4 118.16(5) 3_675 2_554 ?
In6 Cs5 In4 54.79(3) . 2_554 ?
As5 Cs5 In4 41.06(4) 4_585 2_554 ?
In5 Cs5 In4 53.38(3) 3_575 2_554 ?
As7 Cs5 In4 95.54(4) . 2_554 ?
As1 Cs5 In4 157.40(5) . 2_554 ?
Cs4 Cs5 In4 91.99(4) . 2_554 ?
Cs2 Cs5 In4 93.01(4) . 2_554 ?
As6 Cs5 In4 38.70(4) 2_554 2_554 ?
Cs8 Cs5 In4 106.68(4) 1_565 2_554 ?
As3 Cs5 As8 156.31(5) 3_675 . ?
In6 Cs5 As8 42.83(3) . . ?
As5 Cs5 As8 67.78(4) 4_585 . ?
In5 Cs5 As8 39.59(4) 3_575 . ?
As7 Cs5 As8 73.90(5) . . ?
As1 Cs5 As8 125.77(5) . . ?
Cs4 Cs5 As8 109.12(4) . . ?
Cs2 Cs5 As8 53.79(4) . . ?
As6 Cs5 As8 61.15(4) 2_554 . ?
Cs8 Cs5 As8 106.67(5) 1_565 . ?
In4 Cs5 As8 39.27(4) 2_554 . ?
As8 Cs6 As6 67.29(4) 3_575 3_565 ?
As8 Cs6 As6 128.83(6) 3_575 . ?
As6 Cs6 As6 107.41(5) 3_565 . ?
As8 Cs6 As7 91.76(5) 3_575 . ?
As6 Cs6 As7 157.66(6) 3_565 . ?
As6 Cs6 As7 79.15(5) . . ?
As8 Cs6 Cs3 147.32(5) 3_575 . ?
As6 Cs6 Cs3 142.99(5) 3_565 . ?
As6 Cs6 Cs3 64.56(4) . . ?
As7 Cs6 Cs3 59.29(4) . . ?
As8 Cs6 In6 44.74(4) 3_575 3_575 ?
As6 Cs6 In6 44.63(4) 3_565 3_575 ?
As6 Cs6 In6 94.06(5) . 3_575 ?
As7 Cs6 In6 114.76(5) . 3_575 ?
Cs3 Cs6 In6 158.19(4) . 3_575 ?
As8 Cs6 As4 101.24(5) 3_575 . ?
As6 Cs6 As4 99.69(5) 3_565 . ?
As6 Cs6 As4 128.98(5) . . ?
As7 Cs6 As4 91.70(5) . . ?
Cs3 Cs6 As4 67.71(4) . . ?
In6 Cs6 As4 133.93(5) 3_575 . ?
As8 Cs6 In6 155.88(5) 3_575 1_545 ?
As6 Cs6 In6 92.03(5) 3_565 1_545 ?
As6 Cs6 In6 43.71(4) . 1_545 ?
As7 Cs6 In6 106.34(4) . 1_545 ?
Cs3 Cs6 In6 56.30(3) . 1_545 ?
In6 Cs6 In6 111.74(4) 3_575 1_545 ?
As4 Cs6 In6 94.16(4) . 1_545 ?
As8 Cs6 Cs4 55.21(4) 3_575 4_576 ?
As6 Cs6 Cs4 55.53(4) 3_565 4_576 ?
As6 Cs6 Cs4 161.52(5) . 4_576 ?
As7 Cs6 Cs4 119.33(5) . 4_576 ?
Cs3 Cs6 Cs4 123.39(4) . 4_576 ?
In6 Cs6 Cs4 78.29(4) 3_575 4_576 ?
As4 Cs6 Cs4 55.68(4) . 4_576 ?
In6 Cs6 Cs4 123.62(4) 1_545 4_576 ?
As8 Cs6 Cs2 55.45(4) 3_575 3_575 ?
As6 Cs6 Cs2 104.54(5) 3_565 3_575 ?
As6 Cs6 Cs2 79.72(4) . 3_575 ?
As7 Cs6 Cs2 54.77(4) . 3_575 ?
Cs3 Cs6 Cs2 108.92(4) . 3_575 ?
In6 Cs6 Cs2 60.14(4) 3_575 3_575 ?
As4 Cs6 Cs2 133.67(5) . 3_575 ?
In6 Cs6 Cs2 123.33(4) 1_545 3_575 ?
Cs4 Cs6 Cs2 109.89(4) 4_576 3_575 ?
As8 Cs6 In4 113.96(5) 3_575 . ?
As6 Cs6 In4 141.38(5) 3_565 . ?
As6 Cs6 In4 39.37(4) . . ?
As7 Cs6 In4 39.84(3) . . ?
Cs3 Cs6 In4 54.09(3) . . ?
In6 Cs6 In4 106.87(4) 3_575 . ?
As4 Cs6 In4 116.83(5) . . ?
In6 Cs6 In4 74.11(3) 1_545 . ?
Cs4 Cs6 In4 159.05(5) 4_576 . ?
Cs2 Cs6 In4 59.21(3) 3_575 . ?
As8 Cs6 Cs6 101.76(5) 3_575 3_565 ?
As6 Cs6 Cs6 53.73(4) 3_565 3_565 ?
As6 Cs6 Cs6 53.68(4) . 3_565 ?
As7 Cs6 Cs6 128.45(5) . 3_565 ?
Cs3 Cs6 Cs6 108.14(5) . 3_565 ?
In6 Cs6 Cs6 57.24(4) 3_575 3_565 ?
As4 Cs6 Cs6 132.35(6) . 3_565 ?
In6 Cs6 Cs6 54.50(4) 1_545 3_565 ?
Cs4 Cs6 Cs6 108.87(5) 4_576 3_565 ?
Cs2 Cs6 Cs6 93.51(5) 3_575 3_565 ?
In4 Cs6 Cs6 90.37(4) . 3_565 ?
As4 Cs7 As3 103.94(5) . . ?
As4 Cs7 As1 67.05(5) . 2_645 ?
As3 Cs7 As1 100.64(5) . 2_645 ?
As4 Cs7 As2 90.65(5) . . ?
As3 Cs7 As2 75.48(5) . . ?
As1 Cs7 As2 156.06(5) 2_645 . ?
As4 Cs7 In3 41.79(4) . 2_645 ?
As3 Cs7 In3 131.91(5) . 2_645 ?
As1 Cs7 In3 42.43(4) 2_645 2_645 ?
As2 Cs7 In3 124.02(5) . 2_645 ?
As4 Cs7 In2 42.04(4) . . ?
As3 Cs7 In2 77.80(4) . . ?
As1 Cs7 In2 42.05(4) 2_645 . ?
As2 Cs7 In2 115.05(5) . . ?
In3 Cs7 In2 54.17(3) 2_645 . ?
As4 Cs7 Cs8 141.63(5) . 3_665 ?
As3 Cs7 Cs8 83.28(4) . 3_665 ?
As1 Cs7 Cs8 149.70(5) 2_645 3_665 ?
As2 Cs7 Cs8 54.14(4) . 3_665 ?
In3 Cs7 Cs8 144.75(5) 2_645 3_665 ?
In2 Cs7 Cs8 160.40(5) . 3_665 ?
As4 Cs7 As2 96.93(5) . 3_665 ?
As3 Cs7 As2 155.14(5) . 3_665 ?
As1 Cs7 As2 99.84(5) 2_645 3_665 ?
As2 Cs7 As2 91.10(5) . 3_665 ?
In3 Cs7 As2 72.94(4) 2_645 3_665 ?
In2 Cs7 As2 127.07(5) . 3_665 ?
Cs8 Cs7 As2 71.94(4) 3_665 3_665 ?
As4 Cs7 Cs9 111.21(5) . 2_645 ?
As3 Cs7 Cs9 54.35(4) . 2_645 ?
As1 Cs7 Cs9 58.29(4) 2_645 2_645 ?
As2 Cs7 Cs9 128.27(5) . 2_645 ?
In3 Cs7 Cs9 100.71(4) 2_645 2_645 ?
In2 Cs7 Cs9 69.25(4) . 2_645 ?
Cs8 Cs7 Cs9 103.58(4) 3_665 2_645 ?
As2 Cs7 Cs9 129.15(5) 3_665 2_645 ?
As4 Cs7 Cs1 54.88(4) . . ?
As3 Cs7 Cs1 56.31(4) . . ?
As1 Cs7 Cs1 101.98(5) 2_645 . ?
As2 Cs7 Cs1 55.86(4) . . ?
In3 Cs7 Cs1 96.01(4) 2_645 . ?
In2 Cs7 Cs1 59.93(4) . . ?
Cs8 Cs7 Cs1 104.96(4) 3_665 . ?
As2 Cs7 Cs1 131.72(5) 3_665 . ?
Cs9 Cs7 Cs1 98.86(5) 2_645 . ?
As4 Cs7 Cs8 53.45(4) . . ?
As3 Cs7 Cs8 136.50(5) . . ?
As1 Cs7 Cs8 101.63(5) 2_645 . ?
As2 Cs7 Cs8 69.08(4) . . ?
In3 Cs7 Cs8 59.20(4) 2_645 . ?
In2 Cs7 Cs8 94.88(4) . . ?
Cs8 Cs7 Cs8 95.34(4) 3_665 . ?
As2 Cs7 Cs8 50.84(4) 3_665 . ?
Cs9 Cs7 Cs8 159.83(4) 2_645 . ?
Cs1 Cs7 Cs8 82.68(4) . . ?
As4 Cs7 Cs10 107.44(5) . 2_645 ?
As3 Cs7 Cs10 128.39(5) . 2_645 ?
As1 Cs7 Cs10 58.04(4) 2_645 2_645 ?
As2 Cs7 Cs10 142.23(5) . 2_645 ?
In3 Cs7 Cs10 65.65(4) 2_645 2_645 ?
In2 Cs7 Cs10 99.85(4) . 2_645 ?
Cs8 Cs7 Cs10 95.85(4) 3_665 2_645 ?
As2 Cs7 Cs10 54.72(4) 3_665 2_645 ?
Cs9 Cs7 Cs10 76.30(4) 2_645 2_645 ?
Cs1 Cs7 Cs10 159.18(4) . 2_645 ?
Cs8 Cs7 Cs10 95.07(5) . 2_645 ?
As2 Cs8 As4 106.58(5) 3_665 . ?
As2 Cs8 As1 70.80(5) 3_665 1_545 ?
As4 Cs8 As1 112.98(5) . 1_545 ?
As2 Cs8 Cs3 135.99(5) 3_665 . ?
As4 Cs8 Cs3 72.07(5) . . ?
As1 Cs8 Cs3 151.90(5) 1_545 . ?
As2 Cs8 In2 44.08(4) 3_665 2_645 ?
As4 Cs8 In2 86.48(5) . 2_645 ?
As1 Cs8 In2 44.01(4) 1_545 2_645 ?
Cs3 Cs8 In2 157.63(5) . 2_645 ?
As2 Cs8 Cs7 62.65(5) 3_665 3_665 ?
As4 Cs8 Cs7 133.62(5) . 3_665 ?
As1 Cs8 Cs7 105.44(5) 1_545 3_665 ?
Cs3 Cs8 Cs7 86.16(4) . 3_665 ?
In2 Cs8 Cs7 105.02(5) 2_645 3_665 ?
As2 Cs8 In1 40.70(4) 3_665 1_545 ?
As4 Cs8 In1 137.00(5) . 1_545 ?
As1 Cs8 In1 41.82(4) 1_545 1_545 ?
Cs3 Cs8 In1 148.92(5) . 1_545 ?
In2 Cs8 In1 50.88(3) 2_645 1_545 ?
Cs7 Cs8 In1 65.54(4) 3_665 1_545 ?
As2 Cs8 Cs9 116.69(5) 3_665 1_545 ?
As4 Cs8 Cs9 63.33(4) . 1_545 ?
As1 Cs8 Cs9 60.80(4) 1_545 1_545 ?
Cs3 Cs8 Cs9 102.11(4) . 1_545 ?
In2 Cs8 Cs9 72.63(4) 2_645 1_545 ?
Cs7 Cs8 Cs9 163.05(5) 3_665 1_545 ?
In1 Cs8 Cs9 102.38(4) 1_545 1_545 ?
As2 Cs8 Cs5 103.16(5) 3_665 1_545 ?
As4 Cs8 Cs5 143.58(5) . 1_545 ?
As1 Cs8 Cs5 58.59(4) 1_545 1_545 ?
Cs3 Cs8 Cs5 100.13(4) . 1_545 ?
In2 Cs8 Cs5 100.97(5) 2_645 1_545 ?
Cs7 Cs8 Cs5 79.18(4) 3_665 1_545 ?
In1 Cs8 Cs5 63.54(4) 1_545 1_545 ?
Cs9 Cs8 Cs5 84.76(4) 1_545 1_545 ?
As2 Cs8 In3 75.85(5) 3_665 2_645 ?
As4 Cs8 In3 41.00(4) . 2_645 ?
As1 Cs8 In3 77.68(4) 1_545 2_645 ?
Cs3 Cs8 In3 113.01(5) . 2_645 ?
In2 Cs8 In3 45.57(3) 2_645 2_645 ?
Cs7 Cs8 In3 133.55(5) 3_665 2_645 ?
In1 Cs8 In3 96.41(4) 1_545 2_645 ?
Cs9 Cs8 In3 56.72(4) 1_545 2_645 ?
Cs5 Cs8 In3 132.70(5) 1_545 2_645 ?
As2 Cs8 In6 156.22(5) 3_665 1_545 ?
As4 Cs8 In6 96.80(5) . 1_545 ?
As1 Cs8 In6 96.34(5) 1_545 1_545 ?
Cs3 Cs8 In6 55.69(3) . 1_545 ?
In2 Cs8 In6 135.97(5) 2_645 1_545 ?
Cs7 Cs8 In6 103.92(5) 3_665 1_545 ?
In1 Cs8 In6 116.93(4) 1_545 1_545 ?
Cs9 Cs8 In6 70.03(4) 1_545 1_545 ?
Cs5 Cs8 In6 53.52(3) 1_545 1_545 ?
In3 Cs8 In6 122.03(4) 2_645 1_545 ?
As2 Cs8 Cs7 60.41(4) 3_665 . ?
As4 Cs8 Cs7 55.03(4) . . ?
As1 Cs8 Cs7 117.94(5) 1_545 . ?
Cs3 Cs8 Cs7 88.13(4) . . ?
In2 Cs8 Cs7 74.00(4) 2_645 . ?
Cs7 Cs8 Cs7 84.66(4) 3_665 . ?
In1 Cs8 Cs7 101.06(4) 1_545 . ?
Cs9 Cs8 Cs7 110.12(4) 1_545 . ?
Cs5 Cs8 Cs7 161.25(4) 1_545 . ?
In3 Cs8 Cs7 55.88(3) 2_645 . ?
In6 Cs8 Cs7 141.34(5) 1_545 . ?
As3 Cs9 As6 99.24(6) 2_655 3_575 ?
As3 Cs9 As5 94.07(5) 2_655 . ?
As6 Cs9 As5 73.02(5) 3_575 . ?
As3 Cs9 In3 44.24(4) 2_655 2_655 ?
As6 Cs9 In3 125.95(5) 3_575 2_655 ?
As5 Cs9 In3 132.26(5) . 2_655 ?
As3 Cs9 Cs2 153.09(5) 2_655 . ?
As6 Cs9 Cs2 82.11(5) 3_575 . ?
As5 Cs9 Cs2 60.39(4) . . ?
In3 Cs9 Cs2 149.98(5) 2_655 . ?
As3 Cs9 As1 102.21(5) 2_655 . ?
As6 Cs9 As1 155.83(5) 3_575 . ?
As5 Cs9 As1 94.37(5) . . ?
In3 Cs9 As1 77.85(4) 2_655 . ?
Cs2 Cs9 As1 73.72(5) . . ?
As3 Cs9 Cs8 106.28(5) 2_655 1_565 ?
As6 Cs9 Cs8 127.64(5) 3_575 1_565 ?
As5 Cs9 Cs8 146.25(5) . 1_565 ?
In3 Cs9 Cs8 62.05(4) 2_655 1_565 ?
Cs2 Cs9 Cs8 93.41(4) . 1_565 ?
As1 Cs9 Cs8 55.61(4) . 1_565 ?
As3 Cs9 As4 69.29(5) 2_655 1_565 ?
As6 Cs9 As4 97.41(5) 3_575 1_565 ?
As5 Cs9 As4 159.63(5) . 1_565 ?
In3 Cs9 As4 40.35(3) 2_655 1_565 ?
Cs2 Cs9 As4 137.47(5) . 1_565 ?
As1 Cs9 As4 100.47(5) . 1_565 ?
Cs8 Cs9 As4 53.45(4) 1_565 1_565 ?
As3 Cs9 Cs4 54.31(4) 2_655 4_586 ?
As6 Cs9 Cs4 54.99(4) 3_575 4_586 ?
As5 Cs9 Cs4 106.21(5) . 4_586 ?
In3 Cs9 Cs4 71.15(4) 2_655 4_586 ?
Cs2 Cs9 Cs4 136.71(4) . 4_586 ?
As1 Cs9 Cs4 148.99(5) . 4_586 ?
Cs8 Cs9 Cs4 107.53(4) 1_565 4_586 ?
As4 Cs9 Cs4 54.81(4) 1_565 4_586 ?
As3 Cs9 Cs7 57.82(4) 2_655 2_655 ?
As6 Cs9 Cs7 129.93(5) 3_575 2_655 ?
As5 Cs9 Cs7 66.07(4) . 2_655 ?
In3 Cs9 Cs7 70.71(4) 2_655 2_655 ?
Cs2 Cs9 Cs7 100.71(5) . 2_655 ?
As1 Cs9 Cs7 56.80(4) . 2_655 ?
Cs8 Cs9 Cs7 102.26(4) 1_565 2_655 ?
As4 Cs9 Cs7 111.06(5) 1_565 2_655 ?
Cs4 Cs9 Cs7 110.76(4) 4_586 2_655 ?
As3 Cs9 Cs5 52.14(4) 2_655 4_586 ?
As6 Cs9 Cs5 59.08(4) 3_575 4_586 ?
As5 Cs9 Cs5 53.17(4) . 4_586 ?
In3 Cs9 Cs5 96.02(4) 2_655 4_586 ?
Cs2 Cs9 Cs5 109.29(4) . 4_586 ?
As1 Cs9 Cs5 129.21(5) . 4_586 ?
Cs8 Cs9 Cs5 157.29(4) 1_565 4_586 ?
As4 Cs9 Cs5 106.46(4) 1_565 4_586 ?
Cs4 Cs9 Cs5 56.06(3) 4_586 4_586 ?
Cs7 Cs9 Cs5 73.42(4) 2_655 4_586 ?
As3 Cs9 In4 107.50(5) 2_655 3_575 ?
As6 Cs9 In4 37.10(4) 3_575 3_575 ?
As5 Cs9 In4 37.90(3) . 3_575 ?
In3 Cs9 In4 150.65(5) 2_655 3_575 ?
Cs2 Cs9 In4 58.35(3) . 3_575 ?
As1 Cs9 In4 123.70(5) . 3_575 ?
Cs8 Cs9 In4 145.09(4) 1_565 3_575 ?
As4 Cs9 In4 134.44(5) 1_565 3_575 ?
Cs4 Cs9 In4 85.51(3) 4_586 3_575 ?
Cs7 Cs9 In4 102.91(4) 2_655 3_575 ?
Cs5 Cs9 In4 55.37(3) 4_586 3_575 ?
As8 Cs10 In2 123.48(5) 3_575 . ?
As8 Cs10 As5 72.83(5) 3_575 . ?
In2 Cs10 As5 132.73(5) . . ?
As8 Cs10 As2 100.61(6) 3_575 4_576 ?
In2 Cs10 As2 42.48(4) . 4_576 ?
As5 Cs10 As2 94.24(5) . 4_576 ?
As8 Cs10 Cs2 82.29(5) 3_575 . ?
In2 Cs10 Cs2 151.94(5) . . ?
As5 Cs10 Cs2 60.75(4) . . ?
As2 Cs10 Cs2 153.08(6) 4_576 . ?
As8 Cs10 Cs1 127.22(5) 3_575 . ?
In2 Cs10 Cs1 63.71(4) . . ?
As5 Cs10 Cs1 146.28(5) . . ?
As2 Cs10 Cs1 106.02(5) 4_576 . ?
Cs2 Cs10 Cs1 92.65(4) . . ?
As8 Cs10 As1 155.51(5) 3_575 . ?
In2 Cs10 As1 80.63(5) . . ?
As5 Cs10 As1 94.37(5) . . ?
As2 Cs10 As1 101.10(5) 4_576 . ?
Cs2 Cs10 As1 73.22(5) . . ?
Cs1 Cs10 As1 55.90(4) . . ?
As8 Cs10 Cs4 54.53(4) 3_575 4_576 ?
In2 Cs10 Cs4 69.09(4) . 4_576 ?
As5 Cs10 Cs4 106.34(5) . 4_576 ?
As2 Cs10 Cs4 56.37(4) 4_576 4_576 ?
Cs2 Cs10 Cs4 136.28(5) . 4_576 ?
Cs1 Cs10 Cs4 107.31(4) . 4_576 ?
As1 Cs10 Cs4 149.71(5) . 4_576 ?
As8 Cs10 As4 96.24(5) 3_575 . ?
In2 Cs10 As4 40.19(3) . . ?
As5 Cs10 As4 159.48(6) . . ?
As2 Cs10 As4 70.27(4) 4_576 . ?
Cs2 Cs10 As4 136.40(5) . . ?
Cs1 Cs10 As4 53.91(4) . . ?
As1 Cs10 As4 101.63(5) . . ?
Cs4 Cs10 As4 54.10(4) 4_576 . ?
As8 Cs10 Cs3 57.02(4) 3_575 4_576 ?
In2 Cs10 Cs3 95.70(5) . 4_576 ?
As5 Cs10 Cs3 53.33(4) . 4_576 ?
As2 Cs10 Cs3 54.42(4) 4_576 4_576 ?
Cs2 Cs10 Cs3 109.03(4) . 4_576 ?
Cs1 Cs10 Cs3 158.26(5) . 4_576 ?
As1 Cs10 Cs3 131.17(5) . 4_576 ?
Cs4 Cs10 Cs3 55.56(3) 4_576 4_576 ?
As4 Cs10 Cs3 106.15(4) . 4_576 ?
As8 Cs10 Cs7 130.30(5) 3_575 2_655 ?
In2 Cs10 Cs7 73.73(4) . 2_655 ?
As5 Cs10 Cs7 65.33(4) . 2_655 ?
As2 Cs10 Cs7 58.74(4) 4_576 2_655 ?
Cs2 Cs10 Cs7 98.86(5) . 2_655 ?
Cs1 Cs10 Cs7 102.45(4) . 2_655 ?
As1 Cs10 Cs7 55.63(4) . 2_655 ?
Cs4 Cs10 Cs7 113.49(4) 4_576 2_655 ?
As4 Cs10 Cs7 113.88(5) . 2_655 ?
Cs3 Cs10 Cs7 76.45(4) 4_576 2_655 ?
As8 Cs10 As7 82.63(5) 3_575 . ?
In2 Cs10 As7 113.00(5) . . ?
As5 Cs10 As7 113.02(5) . . ?
As2 Cs10 As7 152.06(5) 4_576 . ?
Cs2 Cs10 As7 54.71(4) . . ?
Cs1 Cs10 As7 53.81(4) . . ?
As1 Cs10 As7 83.49(5) . . ?
Cs4 Cs10 As7 107.38(5) 4_576 . ?
As4 Cs10 As7 81.80(5) . . ?
Cs3 Cs10 As7 139.24(5) 4_576 . ?
Cs7 Cs10 As7 137.75(5) 2_655 . ?

loop_
_geom_bond_atom_site_label_1
_geom_bond_atom_site_label_2
_geom_bond_distance
_geom_bond_site_symmetry_2
_geom_bond_publ_flag
In1 As2 2.671(2) 3_675 ?
In1 As3 2.716(2) 3_675 ?
In1 As3 2.730(2) . ?
In1 As1 2.774(2) . ?
In1 In2 3.3429(18) 2_655 ?
In1 Cs1 3.6341(18) 3_675 ?
In1 Cs8 4.0210(19) 1_565 ?
In1 Cs1 4.0439(18) . ?
In1 Cs4 4.159(2) 3_675 ?
In1 Cs5 4.241(2) . ?
In1 Cs7 4.298(2) 3_675 ?
In1 As4 4.574(2) 2_655 ?
In2 As4 2.738(2) . ?
In2 As2 2.742(2) 4_576 ?
In2 As1 2.790(2) 2_645 ?
In2 In3 3.0322(17) . ?
In2 In1 3.3428(18) 2_645 ?
In2 Cs8 3.738(2) 2_655 ?
In2 Cs10 3.760(2) . ?
In2 Cs7 3.9163(19) . ?
In2 Cs1 4.053(2) . ?
In2 Cs4 4.416(2) 4_576 ?
In2 As3 4.829(2) 2_645 ?
In2 As3 4.856(2) . ?
In3 As4 2.719(2) 2_655 ?
In3 As1 2.811(2) . ?
In3 As3 2.829(2) . ?
In3 Cs1 3.663(2) . ?
In3 Cs9 3.838(2) 2_645 ?
In3 Cs7 3.9083(19) 2_655 ?
In3 Cs8 4.055(2) 2_655 ?
In3 Cs10 4.450(2) . ?
In3 Cs4 4.583(2) 3_675 ?
In3 As2 4.695(2) 4_576 ?
In3 As1 4.876(2) 2_645 ?
In4 As6 2.663(2) . ?
In4 As7 2.704(2) . ?
In4 As5 2.726(2) 3_575 ?
In4 As8 2.733(2) 2_544 ?
In4 In5 3.1867(17) 3_575 ?
In4 Cs3 3.624(2) . ?
In4 Cs5 4.044(2) 2_544 ?
In4 Cs2 4.0694(19) 3_575 ?
In4 Cs6 4.122(2) . ?
In4 Cs9 4.400(2) 3_575 ?
In4 Cs4 4.519(2) . ?
In4 As6 4.543(2) 2_554 ?
In5 As8 2.661(2) 3_575 ?
In5 As7 2.681(2) 3_575 ?
In5 As6 2.726(2) 4_576 ?
In5 As5 2.753(2) . ?
In5 In4 3.1866(16) 3_575 ?
In5 Cs5 3.691(2) 3_575 ?
In5 Cs3 3.922(2) 4_576 ?
In5 Cs2 4.110(2) 3_575 ?
In5 Cs2 4.1169(19) . ?
In5 Cs10 4.437(2) . ?
In5 Cs4 4.485(2) 3_575 ?
In5 As8 4.500(2) 4_586 ?
In6 As8 2.858(2) . ?
In6 As6 2.859(2) 1_565 ?
In6 As5 2.951(2) 4_585 ?
In6 Cs5 3.6630(19) . ?
In6 Cs3 3.674(2) 1_565 ?
In6 Cs6 3.831(2) 3_575 ?
In6 Cs6 3.9572(19) 1_565 ?
In6 Cs2 3.989(2) . ?
In6 Cs8 4.101(2) 1_565 ?
In6 As7 5.192(3) 2_554 ?
In6 As6 5.506(2) 3_575 ?
In6 As8 5.509(2) 2_554 ?
As1 In2 2.790(2) 2_655 ?
As1 Cs1 3.694(2) . ?
As1 Cs8 3.708(2) 1_565 ?
As1 Cs5 3.798(2) . ?
As1 Cs7 3.858(2) 2_655 ?
As1 Cs9 3.922(2) . ?
As1 Cs10 3.966(2) . ?
As1 As4 4.173(3) 2_655 ?
As1 As2 4.210(3) 3_675 ?
As1 As3 4.297(3) . ?
As1 As3 4.622(3) 3_675 ?
As1 Cs2 4.692(3) . ?
As1 In3 4.876(2) 2_655 ?
As1 As7 5.499(3) . ?
As1 In1 5.520(2) 3_675 ?
As1 As5 5.686(3) . ?
As1 Cs4 5.857(3) 3_675 ?
As1 As3 5.906(3) 2_655 ?
As1 As2 6.005(3) 4_576 ?
As1 Cs7 6.069(2) 3_675 ?
As1 As4 6.111(3) 1_565 ?
As1 Cs1 6.253(3) 2_655 ?
As1 As4 6.284(3) . ?
As1 Cs8 6.310(3) 2_655 ?
As1 Cs4 6.348(2) . ?
As1 Cs1 6.396(3) 3_675 ?
As1 Cs10 6.489(3) 2_655 ?
As1 Cs9 6.530(3) 2_645 ?
As1 As5 6.627(3) 4_585 ?
As1 Cs7 6.704(2) . ?
As1 In5 6.817(3) 3_575 ?
As1 Cs7 6.847(3) 1_565 ?
As1 As8 7.021(4) . ?
As1 As2 7.030(3) . ?
As1 Cs3 7.220(2) 1_565 ?
As1 Cs9 7.330(3) 4_585 ?
As2 In1 2.671(2) 3_675 ?
As2 In2 2.743(2) 4_575 ?
As2 Cs8 3.557(2) 3_665 ?
As2 Cs3 3.662(2) . ?
As2 Cs4 3.702(2) . ?
As2 Cs1 3.795(2) . ?
As2 Cs10 3.810(3) 4_575 ?
As2 Cs7 3.898(3) . ?
As2 Cs7 3.989(2) 3_665 ?
As2 As1 4.210(3) 3_675 ?
As2 As4 4.583(3) 4_575 ?
As2 As3 4.639(3) 3_675 ?
As2 Cs8 4.645(2) . ?
As2 In3 4.695(2) 4_575 ?
As2 As3 4.722(3) . ?
As2 In3 5.017(2) 3_675 ?
As2 As4 5.401(3) . ?
As2 As5 5.564(3) 4_575 ?
As2 As2 5.631(4) 3_665 ?
As2 As4 5.755(3) 3_665 ?
As2 As8 5.822(3) 2_544 ?
As2 Cs5 5.954(3) 3_675 ?
As2 As1 6.005(3) 4_575 ?
As2 As7 6.048(3) . ?
As2 Cs1 6.171(3) 4_575 ?
As2 Cs9 6.458(3) 3_675 ?
As2 Cs5 6.551(2) . ?
As2 Cs7 6.608(2) 4_575 ?
As2 Cs1 6.644(2) 3_675 ?
As2 In5 6.704(3) 4_575 ?
As2 Cs6 6.725(3) 4_575 ?
As2 Cs3 6.761(3) 3_665 ?
As2 In6 6.842(3) 1_545 ?
As2 In3 6.894(3) 2_645 ?
As2 Cs9 6.897(2) 4_585 ?
As2 As5 6.997(4) 2_645 ?
As3 In1 2.716(2) 3_675 ?
As3 Cs4 3.530(2) 3_675 ?
As3 Cs5 3.547(2) 3_675 ?
As3 Cs9 3.663(2) 2_645 ?
As3 Cs1 3.789(2) . ?
As3 Cs7 3.816(2) . ?
As3 As3 4.062(4) 3_675 ?
As3 Cs1 4.107(2) 3_675 ?
As3 As4 4.383(3) 2_655 ?
As3 As1 4.622(3) 3_675 ?
As3 As2 4.639(3) 3_675 ?
As3 In2 4.829(2) 2_655 ?
As3 Cs8 5.139(2) 3_665 ?
As3 As5 5.484(3) 2_645 ?
As3 In3 5.560(3) 3_675 ?
As3 As6 5.635(3) 4_676 ?
As3 As1 5.906(3) 2_645 ?
As3 As7 5.915(3) 3_675 ?
As3 As4 5.916(3) . ?
As3 In2 5.941(3) 4_575 ?
As3 Cs8 6.155(3) 2_655 ?
As3 Cs5 6.203(3) . ?
As3 Cs4 6.230(3) . ?
As3 Cs3 6.432(2) 3_675 ?
As3 In5 6.500(3) 1_655 ?
As3 In4 6.517(3) 4_676 ?
As3 Cs6 6.548(3) 2_655 ?
As3 Cs10 6.549(3) . ?
As3 Cs7 6.625(2) 3_675 ?
As3 Cs7 6.642(3) 2_655 ?
As3 Cs8 6.682(2) 1_565 ?
As3 Cs10 6.747(2) 2_655 ?
As3 In6 6.774(3) 3_675 ?
As3 Cs3 7.009(3) . ?
As3 In3 7.054(2) 2_645 ?
As4 In3 2.719(2) 2_645 ?
As4 Cs8 3.621(2) . ?
As4 Cs1 3.657(2) . ?
As4 Cs7 3.694(2) . ?
As4 Cs4 3.712(2) 4_576 ?
As4 Cs6 3.940(3) . ?
As4 Cs9 4.028(2) 1_545 ?
As4 Cs10 4.140(2) . ?
As4 As1 4.173(3) 2_645 ?
As4 Cs3 4.328(2) . ?
As4 As3 4.383(3) 2_645 ?
As4 In1 4.574(2) 2_645 ?
As4 As2 4.583(3) 4_576 ?
As4 In2 5.042(2) 2_645 ?
As4 As7 5.517(3) . ?
As4 As2 5.755(3) 3_665 ?
As4 In6 5.783(3) 1_545 ?
As4 As6 5.835(3) 3_565 ?
As4 As8 5.884(3) 3_575 ?
As4 As1 6.111(3) 1_545 ?
As4 Cs1 6.314(3) 2_645 ?
As4 In1 6.333(2) 3_675 ?
As4 Cs8 6.413(3) 2_655 ?
As4 Cs10 6.438(3) 2_645 ?
As4 Cs9 6.499(3) 2_645 ?
As4 Cs3 6.642(2) 4_576 ?
As4 Cs5 6.675(2) 4_576 ?
As4 Cs7 6.763(2) 2_645 ?
As4 Cs1 6.793(3) 4_576 ?
As4 As6 6.890(4) . ?
As4 Cs4 6.890(3) . ?
As4 Cs7 6.931(3) 3_665 ?
As4 In1 6.978(3) 4_576 ?
As4 As5 6.979(3) 4_575 ?
As5 In4 2.726(2) 3_575 ?
As5 In6 2.951(2) 4_586 ?
As5 Cs3 3.586(2) 4_576 ?
As5 Cs5 3.663(2) 4_586 ?
As5 Cs10 3.784(2) . ?
As5 Cs9 3.830(2) . ?
As5 Cs2 3.887(2) . ?
As5 As7 4.201(3) 3_575 ?
As5 As8 4.337(3) 4_586 ?
As5 As6 4.351(3) 4_576 ?
As5 Cs8 4.363(3) 4_576 ?
As5 Cs7 4.373(3) 2_655 ?
As5 As8 4.476(3) 3_575 ?
As5 As6 4.500(3) 3_575 ?
As5 In5 5.386(2) 2 ?
As5 In4 5.411(2) 4_576 ?
As5 As3 5.484(3) 2_655 ?
As5 As2 5.564(3) 4_576 ?
As5 Cs2 6.000(3) 3_575 ?
As5 Cs6 6.119(3) 3_575 ?
As5 Cs6 6.121(2) 4_576 ?
As5 Cs4 6.186(3) 3_575 ?
As5 Cs2 6.234(2) 4_586 ?
As5 Cs4 6.247(2) 4_576 ?
As5 Cs4 6.292(2) 4_586 ?
As5 Cs3 6.321(3) 3_575 ?
As5 Cs5 6.420(3) 3_575 ?
As5 In1 6.490(3) 4_586 ?
As5 Cs6 6.589(3) 2 ?
As5 As1 6.627(3) 4_586 ?
As5 As7 6.736(3) . ?
As5 As7 6.875(3) 4_586 ?
As5 Cs9 6.875(3) 4_586 ?
As5 As7 6.896(3) 4_576 ?
As5 As4 6.979(3) 4_576 ?
As5 As2 6.997(4) 2_655 ?
As6 In5 2.726(2) 4_575 ?
As6 In6 2.859(2) 1_545 ?
As6 Cs4 3.597(2) 2_544 ?
As6 Cs6 3.691(2) 3_565 ?
As6 Cs6 3.693(2) . ?
As6 Cs9 3.734(2) 3_575 ?
As6 Cs5 3.992(2) 2_544 ?
As6 Cs3 4.018(3) . ?
As6 As8 4.078(2) 1_545 ?
As6 As8 4.112(2) 2_544 ?
As6 As5 4.351(3) 4_575 ?
As6 As5 4.500(3) 3_575 ?
As6 In4 4.543(2) 2_544 ?
As6 As7 4.550(3) 2_544 ?
As6 As7 4.740(3) . ?
As6 Cs2 5.015(2) 3_575 ?
As6 In6 5.506(2) 3_575 ?
As6 In6 5.529(2) 2_544 ?
As6 As3 5.635(3) 4_475 ?
As6 In5 5.769(2) 3_575 ?
As6 As4 5.835(3) 3_565 ?
As6 As6 5.951(4) 3_565 ?
As6 Cs2 6.179(2) 1_545 ?
As6 Cs2 6.316(3) 2_544 ?
As6 Cs8 6.335(3) . ?
As6 Cs3 6.345(2) 2_544 ?
As6 Cs5 6.396(2) 1_545 ?
As6 Cs4 6.527(2) . ?
As6 Cs10 6.541(2) 3_565 ?
As6 Cs10 6.554(3) 4_575 ?
As6 Cs1 6.620(3) 2_544 ?
As6 In5 6.638(2) 3_565 ?
As6 As8 6.640(3) 3_575 ?
As6 Cs9 6.643(3) 1_545 ?
As6 In3 6.745(3) 4_475 ?
As6 Cs2 6.796(3) 4_575 ?
As6 Cs8 6.963(3) 3_565 ?
As6 As6 7.1080(19) 2_544 ?
As7 In5 2.681(2) 3_575 ?
As7 Cs2 3.631(2) 3_575 ?
As7 Cs1 3.726(3) . ?
As7 Cs5 3.740(2) . ?
As7 Cs6 3.747(2) . ?
As7 Cs3 3.747(2) . ?
As7 Cs2 3.777(2) . ?
As7 Cs4 3.968(2) . ?
As7 As5 4.201(3) 3_575 ?
As7 Cs10 4.286(3) . ?
As7 As8 4.528(3) 2_544 ?
As7 As6 4.551(3) 2_554 ?
As7 As8 4.715(3) . ?
As7 In6 5.192(3) 2_544 ?
As7 As8 5.324(3) 3_575 ?
As7 In4 5.768(2) 2_554 ?
As7 In5 5.780(2) 4_575 ?
As7 As3 5.915(3) 3_675 ?
As7 Cs10 6.045(3) 3_575 ?
As7 Cs9 6.066(3) 3_575 ?
As7 In6 6.168(2) 1_545 ?
As7 As7 6.274(4) 3_575 ?
As7 In6 6.382(3) 3_575 ?
As7 Cs3 6.536(3) 2_554 ?
As7 In1 6.595(3) 3_675 ?
As7 Cs5 6.676(3) 2_544 ?
As7 Cs4 6.694(3) 4_576 ?
As7 Cs9 6.797(3) 4_585 ?
As7 Cs10 6.809(3) 4_575 ?
As8 In5 2.661(2) 3_575 ?
As8 In4 2.733(2) 2_554 ?
As8 Cs4 3.569(2) 2_554 ?
As8 Cs2 3.643(2) . ?
As8 Cs6 3.669(2) 3_575 ?
As8 Cs10 3.756(2) 3_575 ?
As8 Cs3 3.800(2) 2_554 ?
As8 As6 4.078(2) 1_565 ?
As8 Cs5 4.089(3) . ?
As8 As6 4.112(2) 2_554 ?
As8 As5 4.337(3) 4_585 ?
As8 As5 4.476(3) 3_575 ?
As8 In5 4.500(2) 4_585 ?
As8 As7 4.528(3) 2_554 ?
As8 Cs2 5.039(2) 3_575 ?
As8 As7 5.324(3) 3_575 ?
As8 In6 5.509(2) 2_544 ?
As8 As2 5.822(3) 2_554 ?
As8 As4 5.884(3) 3_575 ?
As8 Cs6 6.226(3) 2_554 ?
As8 Cs6 6.253(2) 1_565 ?
As8 Cs3 6.366(2) 1_565 ?
As8 Cs9 6.386(3) . ?
As8 Cs1 6.420(3) 2_554 ?
As8 Cs5 6.438(2) 2_554 ?
As8 Cs8 6.515(3) 1_565 ?
As8 Cs9 6.526(2) 3_585 ?
As8 Cs4 6.530(2) . ?
As8 In4 6.538(3) 3_575 ?
As8 Cs9 6.543(3) 4_585 ?
As8 In2 6.620(3) 3_575 ?
As8 In4 6.637(2) 1_565 ?
As8 As6 6.640(3) 3_575 ?
As8 Cs2 6.757(3) 4_585 ?
As8 Cs1 6.872(3) 3_575 ?
Cs1 In1 3.6340(19) 3_675 ?
Cs1 Cs3 3.8499(18) . ?
Cs1 Cs10 3.916(2) . ?
Cs1 Cs4 3.9945(19) . ?
Cs2 As7 3.631(2) 3_575 ?
Cs2 Cs9 3.899(2) . ?
Cs2 Cs10 3.901(2) . ?
Cs2 Cs2 3.942(3) 3_575 ?
Cs2 Cs5 3.9606(19) . ?
Cs2 In4 4.0693(19) 3_575 ?
Cs2 In5 4.110(2) 3_575 ?
Cs2 Cs6 4.115(2) 3_575 ?
Cs3 As5 3.586(2) 4_575 ?
Cs3 In6 3.674(2) 1_545 ?
Cs3 Cs8 3.7348(19) . ?
Cs3 As8 3.800(2) 2_544 ?
Cs3 Cs4 3.8184(18) . ?
Cs3 Cs6 3.8269(18) . ?
Cs3 In5 3.922(2) 4_575 ?
Cs4 As3 3.530(2) 3_675 ?
Cs4 As8 3.569(2) 2_544 ?
Cs4 As6 3.597(2) 2_554 ?
Cs4 As4 3.712(2) 4_575 ?
Cs4 Cs5 3.9257(18) . ?
Cs4 Cs6 4.007(2) 4_575 ?
Cs4 Cs10 4.0187(19) 4_575 ?
Cs4 Cs9 4.0362(19) 4_585 ?
Cs5 As3 3.547(2) 3_675 ?
Cs5 As5 3.663(2) 4_585 ?
Cs5 In5 3.691(2) 3_575 ?
Cs5 As6 3.992(2) 2_554 ?
Cs5 Cs8 4.0331(19) 1_565 ?
Cs5 In4 4.044(2) 2_554 ?
Cs6 As8 3.669(2) 3_575 ?
Cs6 As6 3.691(2) 3_565 ?
Cs6 In6 3.831(2) 3_575 ?
Cs6 In6 3.9572(19) 1_545 ?
Cs6 Cs4 4.007(2) 4_576 ?
Cs6 Cs2 4.115(2) 3_575 ?
Cs6 Cs6 4.371(3) 3_565 ?
Cs7 As1 3.858(2) 2_645 ?
Cs7 In3 3.9083(19) 2_645 ?
Cs7 Cs8 3.918(2) 3_665 ?
Cs7 As2 3.989(2) 3_665 ?
Cs7 Cs9 4.175(2) 2_645 ?
Cs7 Cs8 4.275(2) . ?
Cs7 Cs10 4.281(2) 2_645 ?
Cs8 As2 3.557(2) 3_665 ?
Cs8 As1 3.707(2) 1_545 ?
Cs8 In2 3.738(2) 2_645 ?
Cs8 Cs7 3.918(2) 3_665 ?
Cs8 In1 4.0210(19) 1_545 ?
Cs8 Cs9 4.024(2) 1_545 ?
Cs8 Cs5 4.0332(19) 1_545 ?
Cs8 In3 4.055(2) 2_645 ?
Cs8 In6 4.101(2) 1_545 ?
Cs9 As3 3.663(2) 2_655 ?
Cs9 As6 3.733(2) 3_575 ?
Cs9 In3 3.838(2) 2_655 ?
Cs9 Cs8 4.024(2) 1_565 ?
Cs9 As4 4.028(2) 1_565 ?
Cs9 Cs4 4.0363(19) 4_586 ?
Cs9 Cs7 4.175(2) 2_655 ?
Cs9 Cs5 4.302(2) 4_586 ?
Cs9 In4 4.400(2) 3_575 ?
Cs10 As8 3.756(2) 3_575 ?
Cs10 As2 3.810(3) 4_576 ?
Cs10 Cs4 4.0187(19) 4_576 ?
Cs10 Cs3 4.169(2) 4_576 ?
Cs10 Cs7 4.281(2) 2_655 ?
